data_4134750
loop_
_publ_author_name
'Rizzuto, Felix J.'
'Nitschke, Jonathan R.'

_publ_section_title
;
 Narcissistic, Integrative, and Kinetic Self-Sorting within a System of
 Coordination Cages.
;
_journal_issue 17
_journal_name_full 'Journal of the American Chemical Society'
_journal_page_first 7749
_journal_page_last 7753
_journal_paper_doi 10.1021/jacs.0c02444
_journal_volume 142
_journal_year 2020
_chemical_formula_moiety '(Co6 C288 H210 N60), 12(N S2 O4 C2 F6)'
_chemical_formula_sum 'C312 H210 Co6 F72 N72 O48 S24'
_chemical_formula_weight 8226.53
_space_group_crystal_system triclinic
_space_group_IT_number 2
_space_group_name_Hall '-P 1'
_space_group_name_H-M_alt 'P -1'
_atom_sites_solution_hydrogens geom
_audit_creation_method SHELXL-2014/7
_cell_angle_alpha 79.82(3)
_cell_angle_beta 85.36(3)
_cell_angle_gamma 78.09(3)
_cell_formula_units_Z 4
_cell_length_a 26.428(5)
_cell_length_b 34.545(7)
_cell_length_c 48.902(10)
_cell_measurement_reflns_used 21818
_cell_measurement_temperature 100(2)
_cell_measurement_theta_max 16.7360
_cell_measurement_theta_min 1.4450
_cell_volume 42951(16)
_computing_cell_refinement
;
CrysAlisPro, Agilent Technologies,
Version 1.171.37.35 (release 13-08-2014 CrysAlis171 .NET)
(compiled Aug 13 2014,18:06:01)
;
_computing_data_collection
;
GDA 8.44, generic data acquisition software
;
_computing_data_reduction
;
CrysAlisPro, Agilent Technologies,
Version 1.171.37.35 (release 13-08-2014 CrysAlis171 .NET)
(compiled Aug 13 2014,18:06:01)
;
_computing_structure_refinement 'SHELXL-2014/7 (Sheldrick, 2014)'
_computing_structure_solution 'SHELXT (Sheldrick, 2014)'
_diffrn_ambient_temperature 100(2)
_diffrn_detector 'Photon counting pixel array'
_diffrn_detector_type 'Dectris Pilatus 2M'
_diffrn_measured_fraction_theta_full 0.986
_diffrn_measured_fraction_theta_max 0.986
_diffrn_measurement_device 'Fixed \c 3-circle diffractometer'
_diffrn_measurement_device_type 'Fluid Film Devices'
_diffrn_measurement_method '\f rotation with 0.1 degree frames'
_diffrn_measurement_specimen_support 'MiTeGen MicroMount'
_diffrn_radiation_monochromator 'Silicon 111'
_diffrn_radiation_source 'Diamond Light Source Beamline I19'
_diffrn_radiation_type Synchrotron
_diffrn_radiation_wavelength 0.6889
_diffrn_reflns_av_R_equivalents 0.0934
_diffrn_reflns_av_unetI/netI 0.1020
_diffrn_reflns_Laue_measured_fraction_full 0.986
_diffrn_reflns_Laue_measured_fraction_max 0.986
_diffrn_reflns_limit_h_max 22
_diffrn_reflns_limit_h_min -22
_diffrn_reflns_limit_k_max 28
_diffrn_reflns_limit_k_min -28
_diffrn_reflns_limit_l_max 40
_diffrn_reflns_limit_l_min -40
_diffrn_reflns_number 153699
_diffrn_reflns_point_group_measured_fraction_full 0.986
_diffrn_reflns_point_group_measured_fraction_max 0.986
_diffrn_reflns_theta_full 16.742
_diffrn_reflns_theta_max 16.742
_diffrn_reflns_theta_min 1.451
_exptl_absorpt_coefficient_mu 0.400
_exptl_absorpt_correction_T_max 0.7440
_exptl_absorpt_correction_T_min 0.4759
_exptl_absorpt_correction_type multi-scan
_exptl_absorpt_process_details SADABS
_exptl_crystal_colour 'dark orange'
_exptl_crystal_density_diffrn 1.272
_exptl_crystal_description block
_exptl_crystal_F_000 16656
_exptl_crystal_size_max 0.180
_exptl_crystal_size_mid 0.100
_exptl_crystal_size_min 0.090
_refine_diff_density_max 0.719
_refine_diff_density_min -0.521
_refine_diff_density_rms 0.085
_refine_ls_extinction_method none
_refine_ls_goodness_of_fit_ref 1.089
_refine_ls_hydrogen_treatment constr
_refine_ls_matrix_type full
_refine_ls_number_parameters 7365
_refine_ls_number_reflns 51890
_refine_ls_number_restraints 19381
_refine_ls_restrained_S_all 0.967
_refine_ls_R_factor_all 0.2107
_refine_ls_R_factor_gt 0.1698
_refine_ls_shift/su_max 0.004
_refine_ls_shift/su_mean 0.000
_refine_ls_structure_factor_coef Fsqd
_refine_ls_weighting_details 'w=1/[\s^2^(Fo^2^)+(0.1000P)^2^+400.0000P] where P=(Fo^2^+2Fc^2^)/3'
_refine_ls_weighting_scheme calc
_refine_ls_wR_factor_gt 0.3991
_refine_ls_wR_factor_ref 0.4249
_reflns_Friedel_coverage 0.000
_reflns_number_gt 31579
_reflns_number_total 51890
_reflns_threshold_expression 'I > 2\s(I)'
_cod_data_source_file ja0c02444_si_002.cif
_cod_data_source_block p1-_sq
_cod_depositor_comments 'Adding full bibliography for 4134750.cif.'
_cod_database_code 4134750
_shelx_shelxl_version_number 2014/7
_shelx_space_group_comment
;
The symmetry employed for this shelxl refinement is uniquely defined
by the following loop, which should always be used as a source of
symmetry information in preference to the above space-group names.
They are only intended as comments.
;
_shelx_estimated_absorpt_t_min 0.931
_shelx_estimated_absorpt_t_max 0.965
_platon_squeeze_void_probe_radius 1.20

loop_
_space_group_symop_operation_xyz
'x, y, z'
'-x, -y, -z'

loop_
_atom_site_label
_atom_site_type_symbol
_atom_site_fract_x
_atom_site_fract_y
_atom_site_fract_z
_atom_site_U_iso_or_equiv
_atom_site_adp_type
_atom_site_occupancy
_atom_site_site_symmetry_order
_atom_site_calc_flag
_atom_site_refinement_flags_posn
_atom_site_refinement_flags_adp
_atom_site_refinement_flags_occupancy
_atom_site_disorder_assembly
_atom_site_disorder_group
Co1 Co 0.62596(15) -0.04288(14) 0.06034(9) 0.2025(17) Uani 1 1 d . . . . .
Co2 Co 1.13441(14) 0.00933(15) 0.13861(11) 0.2111(18) Uani 1 1 d . . . . .
Co3 Co 0.70544(16) 0.36051(14) 0.09292(9) 0.2014(16) Uani 1 1 d . . . . .
Co4 Co 0.95196(12) -0.07922(10) 0.44185(8) 0.1523(12) Uani 1 1 d . . . . .
Co5 Co 0.43766(14) -0.11023(13) 0.35758(11) 0.2026(18) Uani 1 1 d . . . . .
Co6 Co 0.53693(13) 0.26792(10) 0.40254(8) 0.1601(12) Uani 1 1 d . . . . .
Co7 Co 0.23990(18) 0.32024(16) 0.08049(9) 0.2185(19) Uani 1 1 d . . . . .
Co8 Co -0.02452(16) 0.74681(15) 0.05907(8) 0.2027(17) Uani 1 1 d . . . . .
Co9 Co 0.50353(15) 0.62944(16) 0.15574(10) 0.2126(18) Uani 1 1 d . . . . .
Co10 Co 0.04922(13) 0.23502(10) 0.37864(8) 0.1553(12) Uani 1 1 d . . . . .
Co11 Co -0.24176(11) 0.65371(10) 0.35365(7) 0.1448(11) Uani 1 1 d . . . . .
Co12 Co 0.28454(11) 0.55260(9) 0.45144(7) 0.1429(11) Uani 1 1 d . . . . .
N100 N 0.4475(8) -0.1673(5) 0.3448(5) 0.210(10) Uani 1 1 d D U . . .
N101 N 0.4521(8) -0.0976(5) 0.3143(4) 0.179(8) Uani 1 1 d D U . . .
N102 N 0.6425(8) -0.0206(6) 0.0201(3) 0.200(9) Uani 1 1 d D U . . .
N103 N 0.6172(9) 0.0183(6) 0.0629(4) 0.197(9) Uani 1 1 d D U . . .
N104 N 0.7292(9) 0.4034(6) 0.1109(4) 0.216(9) Uani 1 1 d D U . . .
N105 N 0.6764(8) 0.3524(6) 0.1344(4) 0.188(8) Uani 1 1 d D U . . .
N106 N 0.4999(9) 0.2426(6) 0.4397(4) 0.211(10) Uani 1 1 d D U . . .
N107 N 0.5087(8) 0.2183(5) 0.3899(4) 0.160(7) Uani 1 1 d D U . . .
N108 N 0.5262(9) 0.0823(6) 0.2080(4) 0.195(8) Uani 1 1 d D U . A 1
H10A H 0.5293 0.1053 0.2125 0.234 Uiso 0.5 1 calc R U P A 1
N110 N 0.5462(8) 0.1883(6) 0.2325(4) 0.174(7) Uani 1 1 d D U . B 1
H11A H 0.5391 0.1670 0.2272 0.209 Uiso 0.5 1 calc R U P B 1
N109 N 0.5618(8) 0.1547(6) 0.1790(4) 0.187(7) Uani 1 1 d D U . C 2
H10B H 0.5512 0.1461 0.1960 0.225 Uiso 0.5 1 calc R U P C 2
N111 N 0.5084(8) 0.1187(6) 0.2596(4) 0.180(8) Uani 1 1 d D U . D 2
H11B H 0.5224 0.1261 0.2431 0.216 Uiso 0.5 1 calc R U P D 2
C100 C 0.4466(10) -0.2034(7) 0.3603(4) 0.229(12) Uani 1 1 d D U . . .
H100 H 0.4415 -0.2050 0.3799 0.275 Uiso 1 1 calc R U . . .
C101 C 0.4527(13) -0.2384(5) 0.3493(6) 0.247(14) Uani 1 1 d D U . . .
H101 H 0.4490 -0.2630 0.3607 0.296 Uiso 1 1 calc R U . . .
C102 C 0.4643(14) -0.2365(6) 0.3212(6) 0.276(16) Uani 1 1 d D U . . .
H102 H 0.4696 -0.2601 0.3131 0.331 Uiso 1 1 calc R U . . .
C103 C 0.4682(12) -0.2002(7) 0.3050(4) 0.269(14) Uani 1 1 d D U . . .
H103 H 0.4748 -0.1982 0.2854 0.323 Uiso 1 1 calc R U . . .
C104 C 0.4624(12) -0.1665(5) 0.3177(4) 0.233(13) Uani 1 1 d D U . . .
C105 C 0.4628(9) -0.1272(6) 0.3032(5) 0.212(11) Uani 1 1 d D U . . .
H105 H 0.4717 -0.1239 0.2838 0.254 Uiso 1 1 calc R U . . .
C106 C 0.4615(9) -0.0596(7) 0.2977(5) 0.194(10) Uani 1 1 d D U . . .
C107 C 0.4216(8) -0.0266(7) 0.2911(6) 0.202(11) Uani 1 1 d D U . . .
H107 H 0.3870 -0.0298 0.2959 0.243 Uiso 1 1 calc R U . . .
C108 C 0.4298(9) 0.0099(7) 0.2781(6) 0.197(10) Uani 1 1 d D U . . .
H108 H 0.4020 0.0323 0.2760 0.236 Uiso 1 1 calc R U . . .
C109 C 0.4782(10) 0.0140(6) 0.2683(5) 0.183(9) Uani 1 1 d D U . . .
C110 C 0.5176(9) -0.0164(7) 0.2759(6) 0.198(10) Uani 1 1 d D U . . .
H110 H 0.5520 -0.0118 0.2729 0.238 Uiso 1 1 calc R U . . .
C111 C 0.5097(9) -0.0546(7) 0.2881(5) 0.200(10) Uani 1 1 d D U . . .
H111 H 0.5379 -0.0768 0.2897 0.239 Uiso 1 1 calc R U . . .
C112 C 0.6576(9) -0.0394(5) -0.0019(4) 0.196(10) Uani 1 1 d D U . . .
H112 H 0.6566 -0.0671 0.0002 0.236 Uiso 1 1 calc R U . . .
C113 C 0.6745(11) -0.0207(7) -0.0273(4) 0.196(11) Uani 1 1 d D U . . .
H113 H 0.6851 -0.0353 -0.0423 0.236 Uiso 1 1 calc R U . . .
C114 C 0.6754(10) 0.0195(7) -0.0305(4) 0.218(11) Uani 1 1 d D U . . .
H114 H 0.6826 0.0340 -0.0482 0.261 Uiso 1 1 calc R U . . .
C115 C 0.6657(11) 0.0384(5) -0.0073(5) 0.233(13) Uani 1 1 d D U . . .
H115 H 0.6735 0.0641 -0.0078 0.279 Uiso 1 1 calc R U . . .
C116 C 0.6441(11) 0.0187(6) 0.0168(4) 0.197(11) Uani 1 1 d D U . . .
C117 C 0.6319(10) 0.0374(8) 0.0404(5) 0.190(10) Uani 1 1 d D U . . .
H117 H 0.6347 0.0646 0.0393 0.228 Uiso 1 1 calc R U . . .
C118 C 0.6022(10) 0.0411(9) 0.0851(5) 0.195(10) Uani 1 1 d D U . . .
C119 C 0.5511(10) 0.0452(9) 0.0955(5) 0.210(11) Uani 1 1 d D U . . .
H119 H 0.5271 0.0345 0.0871 0.252 Uiso 1 1 calc R U . . .
C120 C 0.5339(9) 0.0654(9) 0.1188(5) 0.216(11) Uani 1 1 d D U . . .
H120 H 0.4983 0.0702 0.1246 0.259 Uiso 1 1 calc R U . . .
C121 C 0.5703(11) 0.0782(8) 0.1331(5) 0.204(10) Uani 1 1 d D U . . .
C122 C 0.6194(10) 0.0738(8) 0.1221(5) 0.194(10) Uani 1 1 d D U . . .
H122 H 0.6438 0.0829 0.1313 0.233 Uiso 1 1 calc R U . . .
C123 C 0.6375(9) 0.0570(8) 0.0980(5) 0.194(10) Uani 1 1 d D U . . .
H123 H 0.6720 0.0565 0.0907 0.232 Uiso 1 1 calc R U . . .
C124 C 0.7585(11) 0.4298(8) 0.0986(4) 0.263(13) Uani 1 1 d D U . . .
H124 H 0.7724 0.4278 0.0802 0.315 Uiso 1 1 calc R U . . .
C125 C 0.7695(12) 0.4595(8) 0.1114(6) 0.263(14) Uani 1 1 d D U . . .
H125 H 0.7836 0.4811 0.1010 0.316 Uiso 1 1 calc R U . . .
C126 C 0.7594(12) 0.4567(8) 0.1396(6) 0.253(14) Uani 1 1 d D U . . .
H126 H 0.7712 0.4740 0.1497 0.303 Uiso 1 1 calc R U . . .
C127 C 0.7318(12) 0.4285(9) 0.1532(4) 0.255(13) Uani 1 1 d D U . . .
H127 H 0.7221 0.4275 0.1725 0.306 Uiso 1 1 calc R U . . .
C128 C 0.7184(12) 0.4016(8) 0.1384(4) 0.229(12) Uani 1 1 d D U . . .
C129 C 0.6874(11) 0.3710(8) 0.1518(5) 0.201(11) Uani 1 1 d D U . . .
H129 H 0.6775 0.3666 0.1711 0.241 Uiso 1 1 calc R U . . .
C130 C 0.6485(10) 0.3177(8) 0.1481(6) 0.211(11) Uani 1 1 d D U . . .
C131 C 0.6033(10) 0.3142(8) 0.1387(6) 0.213(11) Uani 1 1 d D U . . .
H131 H 0.5880 0.3325 0.1234 0.255 Uiso 1 1 calc R U . . .
C132 C 0.5798(9) 0.2830(8) 0.1524(6) 0.189(10) Uani 1 1 d D U . . .
H132 H 0.5464 0.2818 0.1471 0.226 Uiso 1 1 calc R U . . .
C133 C 0.6025(10) 0.2545(7) 0.1725(5) 0.192(10) Uani 1 1 d D U . . .
C134 C 0.6489(10) 0.2591(7) 0.1822(5) 0.193(10) Uani 1 1 d D U . . .
H134 H 0.6637 0.2404 0.1976 0.231 Uiso 1 1 calc R U . . .
C135 C 0.6744(9) 0.2900(7) 0.1702(5) 0.182(9) Uani 1 1 d D U . . .
H135 H 0.7067 0.2924 0.1762 0.219 Uiso 1 1 calc R U . . .
C136 C 0.5037(10) 0.2500(7) 0.4655(5) 0.184(10) Uani 1 1 d D U . . .
H136 H 0.5228 0.2697 0.4675 0.221 Uiso 1 1 calc R U . . .
C137 C 0.4816(12) 0.2306(8) 0.4893(5) 0.183(10) Uani 1 1 d D U . . .
H137 H 0.4804 0.2395 0.5066 0.220 Uiso 1 1 calc R U . . .
C138 C 0.4613(12) 0.1974(9) 0.4866(5) 0.241(13) Uani 1 1 d D U . . .
H138 H 0.4483 0.1819 0.5027 0.290 Uiso 1 1 calc R U . . .
C139 C 0.4599(11) 0.1866(8) 0.4601(5) 0.209(11) Uani 1 1 d D U . . .
H139 H 0.4449 0.1648 0.4580 0.251 Uiso 1 1 calc R U . . .
C140 C 0.4814(12) 0.2091(8) 0.4374(4) 0.196(10) Uani 1 1 d D U . . .
C141 C 0.4832(9) 0.1998(7) 0.4087(4) 0.166(9) Uani 1 1 d D U . . .
H141 H 0.4655 0.1803 0.4047 0.199 Uiso 1 1 calc R U . . .
C142 C 0.5079(9) 0.2095(7) 0.3625(4) 0.150(8) Uani 1 1 d D U . . .
C143 C 0.5431(8) 0.1769(6) 0.3553(4) 0.151(8) Uani 1 1 d D U . . .
H143 H 0.5663 0.1607 0.3686 0.182 Uiso 1 1 calc R U . . .
C144 C 0.5446(9) 0.1681(6) 0.3288(5) 0.160(8) Uani 1 1 d D U . . .
H144 H 0.5687 0.1453 0.3243 0.192 Uiso 1 1 calc R U . . .
C145 C 0.5125(9) 0.1908(6) 0.3086(4) 0.153(8) Uani 1 1 d D U . . .
C146 C 0.4787(9) 0.2239(7) 0.3161(5) 0.171(9) Uani 1 1 d D U . . .
H146 H 0.4579 0.2416 0.3023 0.205 Uiso 1 1 calc R U . . .
C147 C 0.4742(9) 0.2320(7) 0.3430(5) 0.167(9) Uani 1 1 d D U . . .
H147 H 0.4479 0.2531 0.3480 0.200 Uiso 1 1 calc R U . . .
C148 C 0.4930(10) 0.0535(6) 0.2535(4) 0.170(9) Uani 1 1 d D U . . .
C149 C 0.5064(11) 0.0535(7) 0.2262(5) 0.181(9) Uani 1 1 d D U . . .
C150 C 0.5120(11) 0.0201(7) 0.2112(5) 0.204(10) Uani 1 1 d D U . . .
H150 H 0.5067 -0.0061 0.2189 0.245 Uiso 1 1 calc R U . . .
C151 C 0.5260(12) 0.0328(7) 0.1841(5) 0.223(12) Uani 1 1 d D U . . .
H151 H 0.5263 0.0185 0.1692 0.267 Uiso 1 1 calc R U . . .
C152 C 0.5407(11) 0.0720(7) 0.1820(5) 0.187(9) Uani 1 1 d D U . . .
C153 C 0.5572(11) 0.0959(7) 0.1578(5) 0.204(10) Uani 1 1 d D U . . .
C154 C 0.5650(11) 0.1341(7) 0.1577(5) 0.187(9) Uani 1 1 d D U . . .
C155 C 0.5827(12) 0.1589(7) 0.1330(5) 0.210(11) Uani 1 1 d D U . . .
H155 H 0.5869 0.1530 0.1147 0.252 Uiso 1 1 calc R U . . .
C156 C 0.5918(11) 0.1914(7) 0.1412(4) 0.188(9) Uani 1 1 d D U . . .
H156 H 0.6059 0.2121 0.1296 0.226 Uiso 1 1 calc R U . . .
C157 C 0.5769(11) 0.1906(7) 0.1708(5) 0.173(8) Uani 1 1 d D U . . .
C158 C 0.5779(10) 0.2208(6) 0.1859(4) 0.174(9) Uani 1 1 d D U . . .
C159 C 0.5690(10) 0.2190(7) 0.2146(4) 0.170(8) Uani 1 1 d D U . . .
C160 C 0.5676(9) 0.2501(6) 0.2304(5) 0.160(8) Uani 1 1 d D U . . .
H160 H 0.5761 0.2755 0.2235 0.192 Uiso 1 1 calc R U . . .
C161 C 0.5515(8) 0.2370(6) 0.2577(4) 0.146(8) Uani 1 1 d D U . . .
H161 H 0.5499 0.2511 0.2728 0.175 Uiso 1 1 calc R U . . .
C162 C 0.5373(9) 0.1976(6) 0.2591(4) 0.157(8) Uani 1 1 d D U . . .
C163 C 0.5155(10) 0.1758(6) 0.2818(4) 0.168(8) Uani 1 1 d D U . . .
C164 C 0.5016(11) 0.1388(7) 0.2803(5) 0.175(9) Uani 1 1 d D U . . .
C165 C 0.4766(11) 0.1160(7) 0.3032(4) 0.190(9) Uani 1 1 d D U . . .
H165 H 0.4662 0.1248 0.3205 0.228 Uiso 1 1 calc R U . . .
C166 C 0.4697(10) 0.0806(7) 0.2970(5) 0.190(9) Uani 1 1 d D U . . .
H166 H 0.4558 0.0596 0.3083 0.228 Uiso 1 1 calc R U . . .
C167 C 0.4897(10) 0.0839(7) 0.2681(5) 0.178(9) Uani 1 1 d D U . . .
N200 N 1.1445(4) 0.0040(2) 0.0941(3) 0.211(9) Uani 1 1 d D U . . .
N201 N 1.0707(7) -0.0177(7) 0.1292(5) 0.208(9) Uani 1 1 d D U . . .
N202 N 0.5446(8) -0.0377(8) 0.0597(5) 0.220(10) Uani 1 1 d D U . . .
N203 N 0.6065(9) -0.0569(7) 0.1014(4) 0.197(9) Uani 1 1 d D U . . .
N204 N 0.4346(7) -0.1248(5) 0.4013(3) 0.188(8) Uani 1 1 d D U . . .
N205 N 0.5171(6) -0.1198(6) 0.3720(4) 0.176(8) Uani 1 1 d D U . . .
N206 N 1.0161(7) -0.0540(7) 0.4458(4) 0.180(8) Uani 1 1 d D U . . .
N207 N 0.9813(8) -0.0759(4) 0.4022(4) 0.159(7) Uani 1 1 d D U . . .
N208 N 0.8156(8) -0.0682(7) 0.2087(4) 0.196(8) Uani 1 1 d D U . E 1
H20A H 0.8096 -0.0713 0.2268 0.235 Uiso 0.5 1 calc R U P E 1
N210 N 0.7866(7) -0.0899(5) 0.2944(3) 0.161(7) Uani 1 1 d D U . F 1
H21A H 0.7918 -0.0863 0.2762 0.193 Uiso 0.5 1 calc R U P F 1
N209 N 0.7240(7) -0.0830(6) 0.2476(4) 0.180(8) Uani 1 1 d D U . G 2
H20B H 0.7564 -0.0827 0.2503 0.216 Uiso 0.5 1 calc R U P G 2
N211 N 0.8771(7) -0.0763(6) 0.2559(4) 0.166(7) Uani 1 1 d D U . H 2
H21B H 0.8450 -0.0778 0.2533 0.199 Uiso 0.5 1 calc R U P H 2
C200 C 1.1819(3) 0.01425(17) 0.0763(3) 0.216(11) Uani 1 1 d D U . . .
H200 H 1.2058 0.0277 0.0823 0.259 Uiso 1 1 calc R U . . .
C201 C 1.1880(5) 0.0064(3) 0.0494(4) 0.249(14) Uani 1 1 d D U . . .
H201 H 1.2155 0.0144 0.0374 0.299 Uiso 1 1 calc R U . . .
C202 C 1.1540(8) -0.0129(4) 0.0403(5) 0.289(15) Uani 1 1 d D U . . .
H202 H 1.1575 -0.0186 0.0218 0.347 Uiso 1 1 calc R U . . .
C203 C 1.1153(7) -0.0238(5) 0.0580(5) 0.263(13) Uani 1 1 d D U . . .
H203 H 1.0912 -0.0372 0.0521 0.316 Uiso 1 1 calc R U . . .
C204 C 1.1115(6) -0.0150(3) 0.0847(4) 0.203(10) Uani 1 1 d D U . . .
C205 C 1.0726(8) -0.0248(5) 0.1051(5) 0.220(12) Uani 1 1 d D U . . .
H205 H 1.0469 -0.0375 0.1001 0.264 Uiso 1 1 calc R U . . .
C206 C 1.0292(9) -0.0299(8) 0.1489(5) 0.205(11) Uani 1 1 d D U . . .
C207 C 0.9837(9) -0.0016(7) 0.1535(5) 0.183(9) Uani 1 1 d D U . . .
H207 H 0.9808 0.0255 0.1448 0.219 Uiso 1 1 calc R U . . .
C208 C 0.9435(8) -0.0134(8) 0.1705(5) 0.191(10) Uani 1 1 d D U . . .
H208 H 0.9106 0.0040 0.1706 0.230 Uiso 1 1 calc R U . . .
C209 C 0.9507(9) -0.0503(8) 0.1874(5) 0.193(10) Uani 1 1 d D U . . .
C210 C 0.9985(9) -0.0739(7) 0.1880(5) 0.205(11) Uani 1 1 d D U . . .
H210 H 1.0067 -0.0959 0.2027 0.246 Uiso 1 1 calc R U . . .
C211 C 1.0361(9) -0.0656(7) 0.1667(5) 0.200(11) Uani 1 1 d D U . . .
H211 H 1.0666 -0.0852 0.1647 0.240 Uiso 1 1 calc R U . . .
C212 C 0.5130(10) -0.0317(9) 0.0388(5) 0.215(11) Uani 1 1 d D U . . .
H212 H 0.5284 -0.0279 0.0205 0.258 Uiso 1 1 calc R U . . .
C213 C 0.4602(10) -0.0305(11) 0.0410(6) 0.226(12) Uani 1 1 d D U . . .
H213 H 0.4400 -0.0248 0.0251 0.272 Uiso 1 1 calc R U . . .
C214 C 0.4388(9) -0.0380(11) 0.0672(6) 0.245(13) Uani 1 1 d D U . . .
H214 H 0.4027 -0.0374 0.0701 0.294 Uiso 1 1 calc R U . . .
C215 C 0.4704(9) -0.0464(10) 0.0895(5) 0.233(12) Uani 1 1 d D U . . .
H215 H 0.4556 -0.0498 0.1079 0.280 Uiso 1 1 calc R U . . .
C216 C 0.5240(9) -0.0498(11) 0.0853(5) 0.221(12) Uani 1 1 d D U . . .
C217 C 0.5580(10) -0.0572(10) 0.1070(5) 0.217(12) Uani 1 1 d D U . . .
H217 H 0.5454 -0.0624 0.1257 0.260 Uiso 1 1 calc R U . . .
C218 C 0.6366(9) -0.0616(8) 0.1249(5) 0.182(9) Uani 1 1 d D U . . .
C219 C 0.6766(10) -0.0948(7) 0.1304(5) 0.193(10) Uani 1 1 d D U . . .
H219 H 0.6848 -0.1137 0.1180 0.231 Uiso 1 1 calc R U . . .
C220 C 0.7052(10) -0.1003(8) 0.1548(5) 0.208(10) Uani 1 1 d D U . . .
H220 H 0.7292 -0.1247 0.1597 0.250 Uiso 1 1 calc R U . . .
C221 C 0.6988(9) -0.0701(8) 0.1718(5) 0.182(9) Uani 1 1 d D U . . .
C222 C 0.6608(10) -0.0388(7) 0.1652(5) 0.197(10) Uani 1 1 d D U . . .
H222 H 0.6573 -0.0171 0.1752 0.237 Uiso 1 1 calc R U . . .
C223 C 0.6254(10) -0.0355(8) 0.1444(5) 0.223(11) Uani 1 1 d D U . . .
H223 H 0.5944 -0.0157 0.1436 0.268 Uiso 1 1 calc R U . . .
C224 C 0.3923(7) -0.1319(9) 0.4171(5) 0.226(12) Uani 1 1 d D U . . .
H224 H 0.3605 -0.1280 0.4082 0.271 Uiso 1 1 calc R U . . .
C225 C 0.3925(9) -0.1445(12) 0.4455(5) 0.278(16) Uani 1 1 d D U . . .
H225 H 0.3631 -0.1528 0.4555 0.333 Uiso 1 1 calc R U . . .
C226 C 0.4365(10) -0.1449(11) 0.4589(3) 0.261(15) Uani 1 1 d D U . . .
H226 H 0.4376 -0.1525 0.4785 0.314 Uiso 1 1 calc R U . . .
C227 C 0.4790(8) -0.1339(10) 0.4435(4) 0.242(13) Uani 1 1 d D U . . .
H227 H 0.5085 -0.1314 0.4525 0.290 Uiso 1 1 calc R U . . .
C228 C 0.4779(7) -0.1265(9) 0.4146(4) 0.214(11) Uani 1 1 d D U . . .
C229 C 0.5276(8) -0.1278(10) 0.3972(5) 0.203(11) Uani 1 1 d D U . . .
H229 H 0.5614 -0.1337 0.4042 0.244 Uiso 1 1 calc R U . . .
C230 C 0.5643(8) -0.1128(8) 0.3523(5) 0.181(9) Uani 1 1 d D U . . .
C231 C 0.5854(8) -0.0801(7) 0.3527(5) 0.166(9) Uani 1 1 d D U . . .
H231 H 0.5729 -0.0617 0.3651 0.199 Uiso 1 1 calc R U . . .
C232 C 0.6266(9) -0.0759(7) 0.3337(5) 0.187(11) Uani 1 1 d D U . . .
H232 H 0.6418 -0.0532 0.3333 0.225 Uiso 1 1 calc R U . . .
C233 C 0.6471(9) -0.1010(8) 0.3157(5) 0.167(9) Uani 1 1 d D U . . .
C234 C 0.6244(9) -0.1342(7) 0.3168(5) 0.180(9) Uani 1 1 d D U . . .
H234 H 0.6383 -0.1528 0.3046 0.216 Uiso 1 1 calc R U . . .
C235 C 0.5823(8) -0.1420(7) 0.3349(5) 0.164(9) Uani 1 1 d D U . . .
H235 H 0.5672 -0.1648 0.3354 0.197 Uiso 1 1 calc R U . . .
C236 C 1.0302(9) -0.0399(8) 0.4679(5) 0.215(11) Uani 1 1 d D U . . .
H236 H 1.0075 -0.0390 0.4839 0.258 Uiso 1 1 calc R U . . .
C237 C 1.0768(11) -0.0268(10) 0.4675(6) 0.217(12) Uani 1 1 d D U . . .
H237 H 1.0876 -0.0194 0.4836 0.260 Uiso 1 1 calc R U . . .
C238 C 1.1066(10) -0.0250(10) 0.4432(6) 0.231(13) Uani 1 1 d D U . . .
H238 H 1.1399 -0.0187 0.4428 0.277 Uiso 1 1 calc R U . . .
C239 C 1.0885(9) -0.0325(8) 0.4189(5) 0.196(10) Uani 1 1 d D U . . .
H239 H 1.1068 -0.0277 0.4014 0.235 Uiso 1 1 calc R U . . .
C240 C 1.0425(10) -0.0472(9) 0.4212(5) 0.188(10) Uani 1 1 d D U . . .
C241 C 1.0228(9) -0.0620(7) 0.3985(4) 0.177(9) Uani 1 1 d D U . . .
H241 H 1.0411 -0.0612 0.3809 0.212 Uiso 1 1 calc R U . . .
C242 C 0.9619(8) -0.0806(7) 0.3765(4) 0.154(8) Uani 1 1 d D U . . .
C243 C 0.9463(9) -0.0491(6) 0.3559(5) 0.162(8) Uani 1 1 d D U . . .
H243 H 0.9571 -0.0246 0.3563 0.194 Uiso 1 1 calc R U . . .
C244 C 0.9159(10) -0.0502(6) 0.3344(5) 0.182(9) Uani 1 1 d D U . . .
H244 H 0.9033 -0.0266 0.3217 0.218 Uiso 1 1 calc R U . . .
C245 C 0.9044(9) -0.0868(7) 0.3320(4) 0.174(9) Uani 1 1 d D U . . .
C246 C 0.9190(9) -0.1186(6) 0.3528(5) 0.169(9) Uani 1 1 d D U . . .
H246 H 0.9080 -0.1430 0.3524 0.203 Uiso 1 1 calc R U . . .
C247 C 0.9490(9) -0.1168(6) 0.3743(5) 0.169(9) Uani 1 1 d D U . . .
H247 H 0.9605 -0.1402 0.3875 0.203 Uiso 1 1 calc R U . . .
C248 C 0.9080(8) -0.0649(8) 0.2075(4) 0.174(9) Uani 1 1 d D U . . .
C249 C 0.8615(8) -0.0605(10) 0.1959(5) 0.202(10) Uani 1 1 d D U . . .
C250 C 0.8533(9) -0.0601(11) 0.1665(5) 0.243(12) Uani 1 1 d D U . . .
H250 H 0.8796 -0.0594 0.1521 0.291 Uiso 1 1 calc R U . . .
C251 C 0.8032(9) -0.0607(10) 0.1625(5) 0.217(11) Uani 1 1 d D U . . .
H251 H 0.7870 -0.0556 0.1452 0.261 Uiso 1 1 calc R U . . .
C252 C 0.7793(9) -0.0707(10) 0.1903(5) 0.212(10) Uani 1 1 d D U . . .
C253 C 0.7276(8) -0.0754(9) 0.1960(5) 0.194(10) Uani 1 1 d D U . . .
C254 C 0.7048(9) -0.0788(8) 0.2222(4) 0.173(9) Uani 1 1 d D U . . .
C255 C 0.6502(9) -0.0819(10) 0.2277(5) 0.214(11) Uani 1 1 d D U . . .
H255 H 0.6261 -0.0802 0.2140 0.257 Uiso 1 1 calc R U . . .
C256 C 0.6396(8) -0.0873(8) 0.2552(5) 0.188(10) Uani 1 1 d D U . . .
H256 H 0.6072 -0.0904 0.2643 0.226 Uiso 1 1 calc R U . . .
C257 C 0.6872(8) -0.0877(7) 0.2686(4) 0.156(8) Uani 1 1 d D U . . .
C258 C 0.6923(7) -0.0935(6) 0.2970(4) 0.143(7) Uani 1 1 d D U . . .
C259 C 0.7384(8) -0.0952(7) 0.3093(5) 0.152(8) Uani 1 1 d D U . . .
C260 C 0.7477(8) -0.1034(6) 0.3383(4) 0.144(7) Uani 1 1 d D U . . .
H260 H 0.7232 -0.1090 0.3530 0.173 Uiso 1 1 calc R U . . .
C261 C 0.7990(8) -0.1016(6) 0.3411(4) 0.158(8) Uani 1 1 d D U . . .
H261 H 0.8158 -0.1063 0.3582 0.190 Uiso 1 1 calc R U . . .
C262 C 0.8233(8) -0.0912(7) 0.3132(5) 0.160(8) Uani 1 1 d D U . . .
C263 C 0.8751(8) -0.0872(7) 0.3073(4) 0.162(8) Uani 1 1 d D U . . .
C264 C 0.8973(8) -0.0805(8) 0.2803(4) 0.160(8) Uani 1 1 d D U . . .
C265 C 0.9503(8) -0.0747(8) 0.2751(5) 0.190(10) Uani 1 1 d D U . . .
H265 H 0.9732 -0.0747 0.2891 0.228 Uiso 1 1 calc R U . . .
C266 C 0.9622(8) -0.0693(10) 0.2473(5) 0.207(11) Uani 1 1 d D U . . .
H266 H 0.9944 -0.0663 0.2379 0.249 Uiso 1 1 calc R U . . .
C267 C 0.9137(9) -0.0692(8) 0.2355(4) 0.165(8) Uani 1 1 d D U . . .
N300 N 0.4721(8) 0.3102(6) 0.3860(4) 0.177(8) Uani 1 1 d D U . . .
N301 N 0.5617(7) 0.2860(6) 0.3609(4) 0.163(7) Uani 1 1 d D U . . .
N302 N 0.7498(9) 0.3707(9) 0.0564(4) 0.267(12) Uani 1 1 d D U . . .
N303 N 0.7783(8) 0.3225(7) 0.1032(4) 0.202(9) Uani 1 1 d D U . . .
N304 N 1.1742(9) -0.0462(6) 0.1559(5) 0.204(10) Uani 1 1 d D U . . .
N305 N 1.1181(7) 0.0025(6) 0.1822(4) 0.182(8) Uani 1 1 d D U . . .
N306 N 0.9145(8) -0.0745(6) 0.4802(4) 0.170(8) Uani 1 1 d D U . . .
N307 N 0.9046(8) -0.0229(5) 0.4322(4) 0.162(7) Uani 1 1 d D U . . .
N308 N 0.7980(7) 0.2097(5) 0.2594(4) 0.154(7) Uani 1 1 d D U . I 1
H30A H 0.8214 0.1880 0.2645 0.185 Uiso 0.5 1 calc R U P I 1
N310 N 0.9061(7) 0.1100(5) 0.2828(4) 0.151(6) Uani 1 1 d D U . J 1
H31A H 0.8825 0.1315 0.2774 0.181 Uiso 0.5 1 calc R U P J 1
N309 N 0.8880(7) 0.1675(6) 0.2317(4) 0.179(8) Uani 1 1 d D U . K 2
H30B H 0.8715 0.1637 0.2481 0.215 Uiso 0.5 1 calc R U P K 2
N311 N 0.8191(7) 0.1544(6) 0.3111(4) 0.146(6) Uani 1 1 d D U . L 2
H31B H 0.8330 0.1562 0.2941 0.175 Uiso 0.5 1 calc R U P L 2
C300 C 0.4252(9) 0.3167(7) 0.3981(5) 0.178(9) Uani 1 1 d D U . . .
H300 H 0.4187 0.3021 0.4159 0.213 Uiso 1 1 calc R U . . .
C301 C 0.3854(9) 0.3447(9) 0.3850(6) 0.200(11) Uani 1 1 d D U . . .
H301 H 0.3532 0.3521 0.3947 0.240 Uiso 1 1 calc R U . . .
C302 C 0.3934(9) 0.3613(8) 0.3582(5) 0.188(10) Uani 1 1 d D U . . .
H302 H 0.3669 0.3812 0.3492 0.226 Uiso 1 1 calc R U . . .
C303 C 0.4388(9) 0.3499(8) 0.3439(5) 0.200(11) Uani 1 1 d D U . . .
H303 H 0.4431 0.3585 0.3244 0.240 Uiso 1 1 calc R U . . .
C304 C 0.4783(8) 0.3253(7) 0.3589(5) 0.166(9) Uani 1 1 d D U . . .
C305 C 0.5302(8) 0.3139(7) 0.3484(5) 0.182(10) Uani 1 1 d D U . . .
H305 H 0.5410 0.3282 0.3312 0.219 Uiso 1 1 calc R U . . .
C306 C 0.6097(8) 0.2713(6) 0.3454(5) 0.159(8) Uani 1 1 d D U . . .
C307 C 0.6591(9) 0.2730(7) 0.3533(5) 0.174(9) Uani 1 1 d D U . . .
H307 H 0.6616 0.2878 0.3676 0.209 Uiso 1 1 calc R U . . .
C308 C 0.7040(8) 0.2541(7) 0.3411(5) 0.170(9) Uani 1 1 d D U . . .
H308 H 0.7366 0.2528 0.3484 0.204 Uiso 1 1 calc R U . . .
C309 C 0.7007(8) 0.2370(7) 0.3182(5) 0.160(8) Uani 1 1 d D U . . .
C310 C 0.6539(8) 0.2331(6) 0.3115(4) 0.148(8) Uani 1 1 d D U . . .
H310 H 0.6518 0.2151 0.2993 0.178 Uiso 1 1 calc R U . . .
C311 C 0.6079(8) 0.2550(7) 0.3222(4) 0.161(8) Uani 1 1 d D U . . .
H311 H 0.5762 0.2584 0.3134 0.193 Uiso 1 1 calc R U . . .
C312 C 0.7342(10) 0.3923(10) 0.0319(5) 0.285(15) Uani 1 1 d D U . . .
H312 H 0.7003 0.4082 0.0311 0.342 Uiso 1 1 calc R U . . .
C313 C 0.7650(14) 0.3927(12) 0.0076(5) 0.38(2) Uani 1 1 d D U . . .
H313 H 0.7547 0.4113 -0.0087 0.457 Uiso 1 1 calc R U . . .
C314 C 0.8109(14) 0.3653(14) 0.0078(5) 0.40(2) Uani 1 1 d D U . . .
H314 H 0.8320 0.3636 -0.0088 0.475 Uiso 1 1 calc R U . . .
C315 C 0.8259(12) 0.3403(12) 0.0323(6) 0.39(2) Uani 1 1 d D U . . .
H315 H 0.8553 0.3191 0.0325 0.466 Uiso 1 1 calc R U . . .
C316 C 0.7971(11) 0.3468(11) 0.0568(4) 0.299(15) Uani 1 1 d D U . . .
C317 C 0.8117(11) 0.3237(11) 0.0828(5) 0.276(15) Uani 1 1 d D U . . .
H317 H 0.8461 0.3091 0.0851 0.331 Uiso 1 1 calc R U . . .
C318 C 0.7945(11) 0.2996(8) 0.1291(5) 0.189(10) Uani 1 1 d D U . . .
C319 C 0.7918(10) 0.2590(8) 0.1345(5) 0.204(11) Uani 1 1 d D U . . .
H319 H 0.7841 0.2468 0.1198 0.245 Uiso 1 1 calc R U . . .
C320 C 0.8001(10) 0.2353(7) 0.1611(5) 0.199(11) Uani 1 1 d D U . . .
H320 H 0.7967 0.2080 0.1640 0.238 Uiso 1 1 calc R U . . .
C321 C 0.8134(10) 0.2518(7) 0.1834(5) 0.181(10) Uani 1 1 d D U . . .
C322 C 0.8177(9) 0.2908(7) 0.1772(5) 0.184(10) Uani 1 1 d D U . . .
H322 H 0.8275 0.3026 0.1916 0.220 Uiso 1 1 calc R U . . .
C323 C 0.8089(9) 0.3152(7) 0.1511(5) 0.186(10) Uani 1 1 d D U . . .
H323 H 0.8127 0.3423 0.1484 0.224 Uiso 1 1 calc R U . . .
C324 C 1.2057(11) -0.0735(9) 0.1424(5) 0.237(13) Uani 1 1 d D U . . .
H324 H 1.2080 -0.0677 0.1227 0.284 Uiso 1 1 calc R U . . .
C325 C 1.2350(12) -0.1096(8) 0.1551(6) 0.236(13) Uani 1 1 d D U . . .
H325 H 1.2560 -0.1277 0.1443 0.283 Uiso 1 1 calc R U . . .
C326 C 1.2324(12) -0.1183(8) 0.1839(7) 0.248(14) Uani 1 1 d D U . . .
H326 H 1.2528 -0.1419 0.1935 0.297 Uiso 1 1 calc R U . . .
C327 C 1.1989(12) -0.0912(8) 0.1983(5) 0.226(12) Uani 1 1 d D U . . .
H327 H 1.1956 -0.0965 0.2181 0.271 Uiso 1 1 calc R U . . .
C328 C 1.1706(11) -0.0568(8) 0.1839(5) 0.206(11) Uani 1 1 d D U . . .
C329 C 1.1362(10) -0.0275(8) 0.1995(5) 0.208(12) Uani 1 1 d D U . . .
H329 H 1.1293 -0.0309 0.2190 0.250 Uiso 1 1 calc R U . . .
C330 C 1.0762(9) 0.0314(7) 0.1978(6) 0.184(9) Uani 1 1 d D U . . .
C331 C 1.0837(9) 0.0681(7) 0.1999(6) 0.187(9) Uani 1 1 d D U . . .
H331 H 1.1146 0.0769 0.1926 0.224 Uiso 1 1 calc R U . . .
C332 C 1.0442(9) 0.0931(7) 0.2133(6) 0.194(10) Uani 1 1 d D U . . .
H332 H 1.0494 0.1188 0.2153 0.233 Uiso 1 1 calc R U . . .
C333 C 0.9996(9) 0.0821(7) 0.2233(5) 0.184(9) Uani 1 1 d D U . . .
C334 C 0.9939(9) 0.0431(7) 0.2210(6) 0.187(9) Uani 1 1 d D U . . .
H334 H 0.9632 0.0345 0.2288 0.225 Uiso 1 1 calc R U . . .
C335 C 1.0305(9) 0.0164(7) 0.2079(5) 0.184(9) Uani 1 1 d D U . . .
H335 H 1.0256 -0.0094 0.2059 0.221 Uiso 1 1 calc R U . . .
C336 C 0.9136(10) -0.1002(6) 0.5038(5) 0.178(10) Uani 1 1 d D U . . .
H336 H 0.9378 -0.1249 0.5049 0.214 Uiso 1 1 calc R U . . .
C337 C 0.8809(10) -0.0945(7) 0.5269(5) 0.187(10) Uani 1 1 d D U . . .
H337 H 0.8833 -0.1144 0.5431 0.224 Uiso 1 1 calc R U . . .
C338 C 0.8449(10) -0.0594(8) 0.5260(5) 0.194(10) Uani 1 1 d D U . . .
H338 H 0.8209 -0.0548 0.5412 0.233 Uiso 1 1 calc R U . . .
C339 C 0.8447(9) -0.0308(7) 0.5020(5) 0.181(10) Uani 1 1 d D U . . .
H339 H 0.8210 -0.0059 0.5007 0.217 Uiso 1 1 calc R U . . .
C340 C 0.8796(9) -0.0390(6) 0.4799(4) 0.162(9) Uani 1 1 d D U . . .
C341 C 0.8766(8) -0.0130(6) 0.4527(4) 0.149(9) Uani 1 1 d D U . . .
H341 H 0.8528 0.0120 0.4505 0.179 Uiso 1 1 calc R U . . .
C342 C 0.8966(9) 0.0062(7) 0.4072(4) 0.166(8) Uani 1 1 d D U . . .
C343 C 0.8508(8) 0.0145(7) 0.3935(5) 0.161(8) Uani 1 1 d D U . . .
H343 H 0.8225 0.0025 0.4014 0.193 Uiso 1 1 calc R U . . .
C344 C 0.8463(8) 0.0401(6) 0.3683(4) 0.159(8) Uani 1 1 d D U . . .
H344 H 0.8174 0.0419 0.3574 0.190 Uiso 1 1 calc R U . . .
C345 C 0.8835(8) 0.0633(6) 0.3586(4) 0.145(7) Uani 1 1 d D U . . .
C346 C 0.9288(8) 0.0534(6) 0.3721(5) 0.154(8) Uani 1 1 d D U . . .
H346 H 0.9564 0.0666 0.3649 0.185 Uiso 1 1 calc R U . . .
C347 C 0.9360(8) 0.0251(7) 0.3957(5) 0.168(9) Uani 1 1 d D U . . .
H347 H 0.9684 0.0186 0.4041 0.201 Uiso 1 1 calc R U . . .
C348 C 0.7488(7) 0.2132(6) 0.3045(4) 0.146(8) Uani 1 1 d D U . . .
C349 C 0.7587(8) 0.2259(7) 0.2769(4) 0.147(8) Uani 1 1 d D U . . .
C350 C 0.7302(8) 0.2614(7) 0.2600(5) 0.169(9) Uani 1 1 d D U . . .
H350 H 0.7007 0.2789 0.2664 0.203 Uiso 1 1 calc R U . . .
C351 C 0.7518(9) 0.2659(7) 0.2337(5) 0.181(9) Uani 1 1 d D U . . .
H351 H 0.7406 0.2870 0.2188 0.217 Uiso 1 1 calc R U . . .
C352 C 0.7956(9) 0.2322(7) 0.2325(5) 0.172(9) Uani 1 1 d D U . . .
C353 C 0.8288(9) 0.2270(7) 0.2090(4) 0.170(9) Uani 1 1 d D U . . .
C354 C 0.8725(9) 0.1977(8) 0.2103(5) 0.197(11) Uani 1 1 d D U . . .
C355 C 0.9075(10) 0.1909(8) 0.1862(5) 0.210(11) Uani 1 1 d D U . . .
H355 H 0.9049 0.2065 0.1681 0.252 Uiso 1 1 calc R U . . .
C356 C 0.9440(9) 0.1586(8) 0.1942(5) 0.195(10) Uani 1 1 d D U . . .
H356 H 0.9718 0.1471 0.1827 0.234 Uiso 1 1 calc R U . . .
C357 C 0.9337(9) 0.1439(7) 0.2237(5) 0.180(9) Uani 1 1 d D U . . .
C358 C 0.9592(9) 0.1085(6) 0.2381(4) 0.167(9) Uani 1 1 d D U . . .
C359 C 0.9477(9) 0.0932(7) 0.2654(4) 0.158(8) Uani 1 1 d D U . . .
C360 C 0.9726(9) 0.0558(7) 0.2806(5) 0.175(9) Uani 1 1 d D U . . .
H360 H 0.9988 0.0364 0.2735 0.210 Uiso 1 1 calc R U . . .
C361 C 0.9513(8) 0.0533(6) 0.3078(5) 0.171(9) Uani 1 1 d D U . . .
H361 H 0.9626 0.0327 0.3229 0.205 Uiso 1 1 calc R U . . .
C362 C 0.9082(8) 0.0878(6) 0.3092(4) 0.154(8) Uani 1 1 d D U . . .
C363 C 0.8737(7) 0.0921(6) 0.3323(4) 0.141(7) Uani 1 1 d D U . . .
C364 C 0.8352(8) 0.1269(6) 0.3323(5) 0.141(8) Uani 1 1 d D U . . .
C365 C 0.8020(8) 0.1344(6) 0.3566(4) 0.150(8) Uani 1 1 d D U . . .
H365 H 0.8051 0.1182 0.3744 0.180 Uiso 1 1 calc R U . . .
C366 C 0.7657(8) 0.1682(6) 0.3497(4) 0.152(8) Uani 1 1 d D U . . .
H366 H 0.7395 0.1811 0.3614 0.182 Uiso 1 1 calc R U . . .
C367 C 0.7765(8) 0.1800(6) 0.3201(4) 0.138(7) Uani 1 1 d D U . . .
N400 N 0.6353(8) 0.3965(6) 0.0790(5) 0.192(8) Uani 1 1 d D U . . .
N401 N 0.6679(9) 0.3178(6) 0.0750(5) 0.205(9) Uani 1 1 d D U . . .
N402 N 0.6411(9) -0.1025(7) 0.0544(6) 0.223(10) Uani 1 1 d D U . . .
N403 N 0.7087(8) -0.0579(7) 0.0625(5) 0.201(9) Uani 1 1 d D U . . .
N404 N 1.1990(5) 0.0337(5) 0.14329(10) 0.219(10) Uani 1 1 d D U . . .
N405 N 1.1002(7) 0.0709(6) 0.1262(5) 0.200(8) Uani 1 1 d D U . . .
N406 N 0.7389(8) 0.1567(6) 0.0662(5) 0.216(9) Uani 1 1 d D U . . .
N407 N 0.8501(8) 0.0342(6) 0.0813(5) 0.213(9) Uani 1 1 d D U . . .
N408 N 0.9010(8) 0.1477(7) 0.0964(5) 0.217(9) Uani 1 1 d D U . . .
N409 N 0.7906(8) 0.0937(7) 0.0757(5) 0.195(9) Uani 1 1 d D U . . .
N410 N 0.8762(8) 0.0900(6) 0.0910(5) 0.204(9) Uani 1 1 d D U . . .
N411 N 0.8173(9) 0.1526(6) 0.0834(5) 0.210(9) Uani 1 1 d D U . . .
C400 C 0.6145(11) 0.4340(8) 0.0842(6) 0.232(13) Uani 1 1 d D U . . .
H400 H 0.6345 0.4464 0.0941 0.279 Uiso 1 1 calc R U . . .
C401 C 0.5665(11) 0.4556(7) 0.0763(7) 0.235(13) Uani 1 1 d D U . . .
H401 H 0.5538 0.4818 0.0805 0.282 Uiso 1 1 calc R U . . .
C402 C 0.5380(10) 0.4375(9) 0.0622(7) 0.220(13) Uani 1 1 d D U . . .
H402 H 0.5061 0.4520 0.0548 0.264 Uiso 1 1 calc R U . . .
C403 C 0.5558(10) 0.3982(8) 0.0587(6) 0.222(12) Uani 1 1 d D U . . .
H403 H 0.5348 0.3847 0.0504 0.267 Uiso 1 1 calc R U . . .
C404 C 0.6041(9) 0.3784(7) 0.0674(6) 0.182(9) Uani 1 1 d D U . . .
C405 C 0.6211(10) 0.3354(7) 0.0655(6) 0.221(12) Uani 1 1 d D U . . .
H405 H 0.6000 0.3210 0.0580 0.265 Uiso 1 1 calc R U . . .
C406 C 0.6864(9) 0.2773(5) 0.0699(5) 0.220(11) Uani 1 1 d DG U . . .
C407 C 0.7343(9) 0.2642(6) 0.0572(5) 0.292(16) Uani 1 1 d DG U . . .
H407 H 0.7545 0.2831 0.0484 0.351 Uiso 1 1 calc R U . . .
C408 C 0.7527(7) 0.2235(7) 0.0573(5) 0.295(16) Uani 1 1 d DG U . . .
H408 H 0.7854 0.2145 0.0485 0.354 Uiso 1 1 calc R U . . .
C409 C 0.7231(9) 0.1958(5) 0.0701(5) 0.237(12) Uani 1 1 d DG U . . .
C410 C 0.6752(9) 0.2089(6) 0.0829(5) 0.323(17) Uani 1 1 d DG U . . .
H410 H 0.6550 0.1900 0.0916 0.388 Uiso 1 1 calc R U . . .
C411 C 0.6569(8) 0.2496(7) 0.0828(5) 0.331(17) Uani 1 1 d DG U . . .
H411 H 0.6241 0.2586 0.0915 0.397 Uiso 1 1 calc R U . . .
C412 C 0.6106(11) -0.1236(10) 0.0470(7) 0.243(13) Uani 1 1 d D U . . .
H412 H 0.5761 -0.1103 0.0432 0.291 Uiso 1 1 calc R U . . .
C413 C 0.6236(12) -0.1630(9) 0.0443(8) 0.254(13) Uani 1 1 d D U . . .
H413 H 0.5982 -0.1788 0.0441 0.305 Uiso 1 1 calc R U . . .
C414 C 0.6752(12) -0.1784(9) 0.0419(8) 0.270(14) Uani 1 1 d D U . . .
H414 H 0.6873 -0.2047 0.0377 0.324 Uiso 1 1 calc R U . . .
C415 C 0.7077(10) -0.1562(8) 0.0456(8) 0.249(12) Uani 1 1 d D U . . .
H415 H 0.7438 -0.1670 0.0445 0.298 Uiso 1 1 calc R U . . .
C416 C 0.6917(10) -0.1176(9) 0.0511(7) 0.224(11) Uani 1 1 d D U . . .
C417 C 0.7243(10) -0.0913(8) 0.0565(6) 0.202(10) Uani 1 1 d D U . . .
H417 H 0.7606 -0.1007 0.0553 0.242 Uiso 1 1 calc R U . . .
C418 C 0.7468(8) -0.0355(6) 0.0663(5) 0.216(11) Uani 1 1 d DG U . . .
C419 C 0.7845(9) -0.0265(6) 0.0460(4) 0.246(13) Uani 1 1 d DG U . . .
H419 H 0.7872 -0.0368 0.0290 0.295 Uiso 1 1 calc R U . . .
C420 C 0.8183(7) -0.0025(7) 0.0504(4) 0.256(12) Uani 1 1 d DG U . . .
H420 H 0.8440 0.0036 0.0366 0.308 Uiso 1 1 calc R U . . .
C421 C 0.8143(8) 0.0125(6) 0.0752(5) 0.213(10) Uani 1 1 d DG U . . .
C422 C 0.7766(9) 0.0036(6) 0.0955(4) 0.239(12) Uani 1 1 d DG U . . .
H422 H 0.7739 0.0139 0.1125 0.287 Uiso 1 1 calc R U . . .
C423 C 0.7429(7) -0.0204(7) 0.0911(4) 0.222(11) Uani 1 1 d DG U . . .
H423 H 0.7171 -0.0265 0.1049 0.266 Uiso 1 1 calc R U . . .
C424 C 1.2471(6) 0.0148(5) 0.15128(9) 0.266(13) Uani 1 1 d D U . . .
H424 H 1.2548 -0.0136 0.1558 0.319 Uiso 1 1 calc R U . . .
C425 C 1.2853(7) 0.0365(7) 0.15301(14) 0.295(15) Uani 1 1 d D U . . .
H425 H 1.3190 0.0234 0.1586 0.354 Uiso 1 1 calc R U . . .
C426 C 1.2722(9) 0.0775(7) 0.1463(2) 0.305(16) Uani 1 1 d D U . . .
H426 H 1.2979 0.0927 0.1474 0.366 Uiso 1 1 calc R U . . .
C427 C 1.2237(9) 0.0978(7) 0.1381(3) 0.250(12) Uani 1 1 d D U . . .
H427 H 1.2155 0.1262 0.1336 0.301 Uiso 1 1 calc R U . . .
C428 C 1.1877(7) 0.0741(6) 0.13687(18) 0.216(11) Uani 1 1 d D U . . .
C429 C 1.1357(8) 0.0920(8) 0.1285(3) 0.217(11) Uani 1 1 d D U . . .
H429 H 1.1265 0.1205 0.1245 0.260 Uiso 1 1 calc R U . . .
C430 C 1.0506(6) 0.0903(6) 0.1174(4) 0.203(10) Uani 1 1 d DG U . . .
C431 C 1.0221(8) 0.1194(7) 0.1319(4) 0.246(12) Uani 1 1 d DG U . . .
H431 H 1.0365 0.1265 0.1470 0.295 Uiso 1 1 calc R U . . .
C432 C 0.9723(8) 0.1382(6) 0.1242(4) 0.258(12) Uani 1 1 d DG U . . .
H432 H 0.9528 0.1581 0.1341 0.309 Uiso 1 1 calc R U . . .
C433 C 0.9511(6) 0.1279(6) 0.1020(4) 0.203(10) Uani 1 1 d DG U . . .
C434 C 0.9797(8) 0.0988(6) 0.0876(4) 0.217(11) Uani 1 1 d DG U . . .
H434 H 0.9652 0.0917 0.0724 0.261 Uiso 1 1 calc R U . . .
C435 C 1.0294(7) 0.0800(6) 0.0953(4) 0.208(11) Uani 1 1 d DG U . . .
H435 H 1.0489 0.0601 0.0854 0.250 Uiso 1 1 calc R U . . .
C436 C 0.6978(10) 0.1355(7) 0.0609(6) 0.234(13) Uani 1 1 d D U . . .
H43A H 0.6639 0.1533 0.0620 0.351 Uiso 1 1 calc R U . . .
H43B H 0.6986 0.1113 0.0749 0.351 Uiso 1 1 calc R U . . .
H43C H 0.7040 0.1279 0.0423 0.351 Uiso 1 1 calc R U . . .
C437 C 0.9004(8) 0.0100(8) 0.0916(6) 0.231(14) Uani 1 1 d D U . . .
H43D H 0.9134 -0.0106 0.0800 0.347 Uiso 1 1 calc R U . . .
H43E H 0.8953 -0.0028 0.1109 0.347 Uiso 1 1 calc R U . . .
H43F H 0.9254 0.0276 0.0907 0.347 Uiso 1 1 calc R U . . .
C438 C 0.8899(10) 0.1906(8) 0.0998(7) 0.247(14) Uani 1 1 d D U . . .
H43G H 0.9217 0.2014 0.0957 0.371 Uiso 1 1 calc R U . . .
H43H H 0.8772 0.1929 0.1189 0.371 Uiso 1 1 calc R U . . .
H43I H 0.8636 0.2058 0.0869 0.371 Uiso 1 1 calc R U . . .
C439 C 0.7839(10) 0.1319(7) 0.0766(7) 0.207(11) Uani 1 1 d D U . . .
C440 C 0.8380(10) 0.0732(7) 0.0835(7) 0.204(11) Uani 1 1 d D U . . .
C441 C 0.8629(10) 0.1293(8) 0.0891(7) 0.210(11) Uani 1 1 d D U . . .
N450 N 0.5597(8) 0.3121(5) 0.4203(5) 0.179(8) Uani 1 1 d D U . . .
N451 N 0.6096(7) 0.2356(5) 0.4201(4) 0.162(7) Uani 1 1 d D U . . .
N452 N 0.9959(7) -0.1396(6) 0.4538(4) 0.153(6) Uani 1 1 d D U . . .
N453 N 0.8967(6) -0.1166(5) 0.4393(4) 0.145(6) Uani 1 1 d D U . . .
N454 N 0.3575(6) -0.0964(7) 0.3493(7) 0.269(12) Uani 1 1 d D U . . .
N455 N 0.4186(8) -0.0488(6) 0.3655(5) 0.228(10) Uani 1 1 d D U . . .
N456 N 0.6891(7) 0.0706(5) 0.4311(4) 0.163(7) Uani 1 1 d D U . . .
N457 N 0.6857(6) -0.0601(5) 0.4223(4) 0.159(6) Uani 1 1 d D U . . .
N458 N 0.5443(8) 0.0406(6) 0.4015(5) 0.198(8) Uani 1 1 d D U . . .
N459 N 0.6892(7) 0.0050(6) 0.4265(4) 0.163(7) Uani 1 1 d D U . . .
N460 N 0.6141(7) -0.0107(5) 0.4096(4) 0.162(7) Uani 1 1 d D U . . .
N461 N 0.6166(7) 0.0567(5) 0.4147(4) 0.165(7) Uani 1 1 d D U . . .
C450 C 0.5377(8) 0.3511(6) 0.4187(6) 0.211(11) Uani 1 1 d D U . . .
H450 H 0.5068 0.3608 0.4090 0.254 Uiso 1 1 calc R U . . .
C451 C 0.5575(10) 0.3779(5) 0.4306(6) 0.217(11) Uani 1 1 d D U . . .
H451 H 0.5397 0.4049 0.4299 0.260 Uiso 1 1 calc R U . . .
C452 C 0.6039(10) 0.3645(6) 0.4433(6) 0.218(11) Uani 1 1 d D U . . .
H452 H 0.6190 0.3824 0.4512 0.261 Uiso 1 1 calc R U . . .
C453 C 0.6282(7) 0.3248(7) 0.4445(5) 0.202(10) Uani 1 1 d D U . . .
H453 H 0.6608 0.3152 0.4528 0.242 Uiso 1 1 calc R U . . .
C454 C 0.6043(8) 0.2991(4) 0.4335(5) 0.171(8) Uani 1 1 d D U . . .
C455 C 0.6313(9) 0.2573(6) 0.4341(5) 0.173(9) Uani 1 1 d D U . . .
H455 H 0.6622 0.2464 0.4437 0.207 Uiso 1 1 calc R U . . .
C456 C 0.6310(6) 0.1933(4) 0.4231(4) 0.177(9) Uani 1 1 d DG U . . .
C457 C 0.6377(6) 0.1698(6) 0.4492(4) 0.184(10) Uani 1 1 d DG U . . .
H457 H 0.6294 0.1818 0.4655 0.221 Uiso 1 1 calc R U . . .
C458 C 0.6567(6) 0.1288(5) 0.4515(3) 0.186(9) Uani 1 1 d DG U . . .
H458 H 0.6613 0.1127 0.4694 0.224 Uiso 1 1 calc R U . . .
C459 C 0.6690(6) 0.1112(4) 0.4277(4) 0.168(9) Uani 1 1 d DG U . . .
C460 C 0.6623(6) 0.1347(6) 0.4016(4) 0.183(10) Uani 1 1 d DG U . . .
H460 H 0.6706 0.1228 0.3854 0.220 Uiso 1 1 calc R U . . .
C461 C 0.6433(7) 0.1758(5) 0.3993(3) 0.170(9) Uani 1 1 d DG U . . .
H461 H 0.6387 0.1918 0.3815 0.204 Uiso 1 1 calc R U . . .
C462 C 1.0451(9) -0.1510(8) 0.4586(5) 0.158(8) Uani 1 1 d D U . . .
H462 H 1.0645 -0.1306 0.4581 0.190 Uiso 1 1 calc R U . . .
C463 C 1.0704(9) -0.1893(8) 0.4644(5) 0.155(8) Uani 1 1 d D U . . .
H463 H 1.1068 -0.1962 0.4665 0.185 Uiso 1 1 calc R U . . .
C464 C 1.0407(10) -0.2174(7) 0.4669(5) 0.161(9) Uani 1 1 d D U . . .
H464 H 1.0554 -0.2446 0.4735 0.194 Uiso 1 1 calc R U . . .
C465 C 0.9925(10) -0.2078(6) 0.4605(5) 0.149(8) Uani 1 1 d D U . . .
H465 H 0.9743 -0.2283 0.4590 0.179 Uiso 1 1 calc R U . . .
C466 C 0.9674(9) -0.1680(7) 0.4558(5) 0.145(7) Uani 1 1 d D U . . .
C467 C 0.9149(8) -0.1521(7) 0.4481(5) 0.149(8) Uani 1 1 d D U . . .
H467 H 0.8922 -0.1706 0.4499 0.179 Uiso 1 1 calc R U . . .
C468 C 0.8431(5) -0.1025(5) 0.4363(4) 0.154(8) Uani 1 1 d DG U . . .
C469 C 0.8064(7) -0.1123(4) 0.4570(3) 0.171(9) Uani 1 1 d DG U . . .
H469 H 0.8172 -0.1285 0.4741 0.205 Uiso 1 1 calc R U . . .
C470 C 0.7540(6) -0.0983(5) 0.4526(3) 0.184(10) Uani 1 1 d DG U . . .
H470 H 0.7290 -0.1050 0.4667 0.221 Uiso 1 1 calc R U . . .
C471 C 0.7383(5) -0.0746(5) 0.4275(4) 0.153(8) Uani 1 1 d DG U . . .
C472 C 0.7750(7) -0.0648(4) 0.4069(3) 0.158(8) Uani 1 1 d DG U . . .
H472 H 0.7643 -0.0486 0.3897 0.189 Uiso 1 1 calc R U . . .
C473 C 0.8274(6) -0.0788(5) 0.4113(3) 0.161(8) Uani 1 1 d DG U . . .
H473 H 0.8525 -0.0721 0.3971 0.193 Uiso 1 1 calc R U . . .
C474 C 0.3258(9) -0.1201(6) 0.3446(9) 0.322(15) Uani 1 1 d D U . . .
H474 H 0.3401 -0.1475 0.3436 0.387 Uiso 1 1 calc R U . . .
C475 C 0.2732(9) -0.1067(9) 0.3412(8) 0.352(18) Uani 1 1 d D U . . .
H475 H 0.2531 -0.1221 0.3341 0.422 Uiso 1 1 calc R U . . .
C476 C 0.2511(6) -0.0701(10) 0.3487(10) 0.39(2) Uani 1 1 d D U . . .
H476 H 0.2146 -0.0626 0.3512 0.474 Uiso 1 1 calc R U . . .
C477 C 0.2828(8) -0.0443(7) 0.3524(9) 0.358(16) Uani 1 1 d D U . . .
H477 H 0.2685 -0.0175 0.3549 0.430 Uiso 1 1 calc R U . . .
C478 C 0.3360(7) -0.0584(7) 0.3523(9) 0.300(14) Uani 1 1 d D U . . .
C479 C 0.3681(10) -0.0349(8) 0.3625(8) 0.282(14) Uani 1 1 d D U . . .
H479 H 0.3528 -0.0092 0.3670 0.338 Uiso 1 1 calc R U . . .
C480 C 0.4496(7) -0.0261(5) 0.3745(5) 0.187(10) Uani 1 1 d DG U . . .
C481 C 0.4559(7) -0.0294(5) 0.4028(4) 0.201(10) Uani 1 1 d DG U . . .
H481 H 0.4375 -0.0459 0.4159 0.241 Uiso 1 1 calc R U . . .
C482 C 0.4891(8) -0.0086(6) 0.4121(3) 0.213(11) Uani 1 1 d DG U . . .
H482 H 0.4934 -0.0108 0.4315 0.255 Uiso 1 1 calc R U . . .
C483 C 0.5160(6) 0.0156(5) 0.3930(5) 0.178(9) Uani 1 1 d DG U . . .
C484 C 0.5097(7) 0.0189(5) 0.3647(4) 0.200(11) Uani 1 1 d DG U . . .
H484 H 0.5281 0.0354 0.3517 0.240 Uiso 1 1 calc R U . . .
C485 C 0.4765(8) -0.0019(6) 0.3555(3) 0.207(10) Uani 1 1 d DG U . . .
H485 H 0.4722 0.0003 0.3361 0.248 Uiso 1 1 calc R U . . .
C486 C 0.7410(8) 0.0567(7) 0.4434(5) 0.197(10) Uani 1 1 d D U . . .
H48A H 0.7592 0.0327 0.4361 0.296 Uiso 1 1 calc R U . . .
H48B H 0.7366 0.0504 0.4637 0.296 Uiso 1 1 calc R U . . .
H48C H 0.7612 0.0780 0.4384 0.296 Uiso 1 1 calc R U . . .
C487 C 0.6567(7) -0.0898(6) 0.4157(5) 0.162(9) Uani 1 1 d D U . . .
H48D H 0.6532 -0.0860 0.3956 0.243 Uiso 1 1 calc R U . . .
H48E H 0.6222 -0.0859 0.4251 0.243 Uiso 1 1 calc R U . . .
H48F H 0.6756 -0.1170 0.4222 0.243 Uiso 1 1 calc R U . . .
C488 C 0.5215(10) 0.0844(7) 0.3972(7) 0.234(13) Uani 1 1 d D U . . .
H48G H 0.5393 0.0981 0.3811 0.351 Uiso 1 1 calc R U . . .
H48H H 0.5256 0.0955 0.4138 0.351 Uiso 1 1 calc R U . . .
H48I H 0.4846 0.0885 0.3938 0.351 Uiso 1 1 calc R U . . .
C489 C 0.6652(9) 0.0420(6) 0.4236(6) 0.166(8) Uani 1 1 d D U . . .
C490 C 0.6627(8) -0.0214(7) 0.4197(6) 0.165(8) Uani 1 1 d D U . . .
C491 C 0.5962(9) 0.0285(7) 0.4071(6) 0.172(9) Uani 1 1 d D U . . .
N500 N -0.2565(6) 0.7170(5) 0.3450(4) 0.145(6) Uani 1 1 d D U . . .
N501 N -0.2218(6) 0.6657(5) 0.3110(4) 0.141(6) Uani 1 1 d D U . . .
N502 N -0.0013(8) 0.2311(6) 0.4147(4) 0.165(7) Uani 1 1 d D U . . .
N503 N -0.0105(7) 0.2878(5) 0.3699(4) 0.152(7) Uani 1 1 d D U . . .
N504 N 0.2815(9) 0.2655(7) 0.0972(5) 0.227(10) Uani 1 1 d D U . . .
N505 N 0.2062(8) 0.3039(7) 0.1219(4) 0.202(10) Uani 1 1 d D U . . .
N506 N -0.0022(10) 0.7431(6) 0.0183(3) 0.207(10) Uani 1 1 d D U . . .
N507 N -0.0061(7) 0.6831(6) 0.0612(4) 0.183(8) Uani 1 1 d D U . . .
N508 N -0.0598(7) 0.4789(6) 0.2513(4) 0.157(6) Uani 1 1 d D U . M 1
H50A H -0.0451 0.4793 0.2345 0.189 Uiso 0.5 1 calc R U P M 1
N510 N 0.0061(9) 0.4858(6) 0.1716(4) 0.190(8) Uani 1 1 d D U . N 1
H51A H -0.0094 0.4852 0.1883 0.228 Uiso 0.5 1 calc R U P N 1
N509 N 0.0059(8) 0.4205(5) 0.2216(4) 0.173(7) Uani 1 1 d D U . O 2
H50B H -0.0121 0.4450 0.2173 0.208 Uiso 0.5 1 calc R U P O 2
N511 N -0.0547(8) 0.5437(5) 0.2025(4) 0.162(7) Uani 1 1 d D U . P 2
H51B H -0.0385 0.5186 0.2067 0.194 Uiso 0.5 1 calc R U P P 2
C500 C -0.2762(9) 0.7426(7) 0.3620(5) 0.176(9) Uani 1 1 d D U . . .
H500 H -0.2884 0.7326 0.3802 0.211 Uiso 1 1 calc R U . . .
C501 C -0.2796(11) 0.7836(7) 0.3541(5) 0.191(11) Uani 1 1 d D U . . .
H501 H -0.2914 0.8013 0.3671 0.229 Uiso 1 1 calc R U . . .
C502 C -0.2659(11) 0.7983(7) 0.3275(6) 0.193(11) Uani 1 1 d D U . . .
H502 H -0.2687 0.8263 0.3217 0.232 Uiso 1 1 calc R U . . .
C503 C -0.2481(10) 0.7726(7) 0.3091(5) 0.176(9) Uani 1 1 d D U . . .
H503 H -0.2386 0.7823 0.2904 0.211 Uiso 1 1 calc R U . . .
C504 C -0.2445(10) 0.7323(6) 0.3184(5) 0.155(8) Uani 1 1 d D U . . .
C505 C -0.2241(8) 0.7016(7) 0.3025(5) 0.161(8) Uani 1 1 d D U . . .
H505 H -0.2114 0.7093 0.2841 0.193 Uiso 1 1 calc R U . . .
C506 C -0.1925(8) 0.6379(6) 0.2934(5) 0.146(7) Uani 1 1 d D U . . .
C507 C -0.1411(8) 0.6400(6) 0.2845(5) 0.151(8) Uani 1 1 d D U . . .
H507 H -0.1261 0.6606 0.2890 0.181 Uiso 1 1 calc R U . . .
C508 C -0.1124(8) 0.6125(7) 0.2694(5) 0.161(8) Uani 1 1 d D U . . .
H508 H -0.0784 0.6151 0.2625 0.193 Uiso 1 1 calc R U . . .
C509 C -0.1328(9) 0.5816(6) 0.2642(5) 0.159(8) Uani 1 1 d D U . . .
C510 C -0.1811(9) 0.5783(6) 0.2739(5) 0.160(8) Uani 1 1 d D U . . .
H510 H -0.1944 0.5560 0.2706 0.192 Uiso 1 1 calc R U . . .
C511 C -0.2130(8) 0.6068(7) 0.2887(5) 0.161(8) Uani 1 1 d D U . . .
H511 H -0.2472 0.6042 0.2951 0.193 Uiso 1 1 calc R U . . .
C512 C 0.0036(9) 0.2066(7) 0.4382(5) 0.168(9) Uani 1 1 d D U . . .
H512 H 0.0348 0.1872 0.4405 0.202 Uiso 1 1 calc R U . . .
C513 C -0.0327(11) 0.2066(7) 0.4601(5) 0.185(10) Uani 1 1 d D U . . .
H513 H -0.0250 0.1906 0.4777 0.223 Uiso 1 1 calc R U . . .
C514 C -0.0799(10) 0.2304(8) 0.4554(5) 0.183(10) Uani 1 1 d D U . . .
H514 H -0.1083 0.2278 0.4684 0.219 Uiso 1 1 calc R U . . .
C515 C -0.0855(9) 0.2585(8) 0.4313(5) 0.188(10) Uani 1 1 d D U . . .
H515 H -0.1167 0.2778 0.4287 0.226 Uiso 1 1 calc R U . . .
C516 C -0.0463(9) 0.2585(7) 0.4112(5) 0.166(9) Uani 1 1 d D U . . .
C517 C -0.0499(9) 0.2864(7) 0.3865(5) 0.171(9) Uani 1 1 d D U . . .
H517 H -0.0818 0.3042 0.3821 0.206 Uiso 1 1 calc R U . . .
C518 C -0.0161(9) 0.3179(7) 0.3456(5) 0.158(8) Uani 1 1 d D U . . .
C519 C -0.0450(10) 0.3158(7) 0.3235(5) 0.190(10) Uani 1 1 d D U . . .
H519 H -0.0623 0.2939 0.3249 0.228 Uiso 1 1 calc R U . . .
C520 C -0.0494(11) 0.3451(8) 0.2991(5) 0.210(11) Uani 1 1 d D U . . .
H520 H -0.0699 0.3426 0.2846 0.252 Uiso 1 1 calc R U . . .
C521 C -0.0239(10) 0.3782(6) 0.2958(4) 0.161(8) Uani 1 1 d D U . . .
C522 C 0.0051(9) 0.3780(7) 0.3171(5) 0.168(9) Uani 1 1 d D U . . .
H522 H 0.0240 0.3990 0.3154 0.201 Uiso 1 1 calc R U . . .
C523 C 0.0104(9) 0.3497(7) 0.3419(5) 0.171(9) Uani 1 1 d D U . . .
H523 H 0.0318 0.3523 0.3559 0.206 Uiso 1 1 calc R U . . .
C524 C 0.3202(11) 0.2429(9) 0.0837(6) 0.256(14) Uani 1 1 d D U . . .
H524 H 0.3316 0.2542 0.0657 0.307 Uiso 1 1 calc R U . . .
C525 C 0.3440(12) 0.2042(9) 0.0945(7) 0.252(15) Uani 1 1 d D U . . .
H525 H 0.3707 0.1894 0.0841 0.303 Uiso 1 1 calc R U . . .
C526 C 0.3282(13) 0.1876(9) 0.1208(7) 0.279(16) Uani 1 1 d D U . . .
H526 H 0.3436 0.1611 0.1288 0.335 Uiso 1 1 calc R U . . .
C527 C 0.2893(12) 0.2103(8) 0.1353(6) 0.250(14) Uani 1 1 d D U . . .
H527 H 0.2793 0.2004 0.1539 0.300 Uiso 1 1 calc R U . . .
C528 C 0.2654(11) 0.2477(8) 0.1223(6) 0.231(13) Uani 1 1 d D U . . .
C529 C 0.2240(12) 0.2728(9) 0.1382(6) 0.227(14) Uani 1 1 d D U . . .
H529 H 0.2132 0.2661 0.1571 0.272 Uiso 1 1 calc R U . . .
C530 C 0.1640(9) 0.3345(8) 0.1349(5) 0.198(9) Uani 1 1 d D U . . .
C531 C 0.1772(9) 0.3492(9) 0.1564(6) 0.211(10) Uani 1 1 d D U . . .
H531 H 0.2113 0.3415 0.1630 0.253 Uiso 1 1 calc R U . . .
C532 C 0.1393(9) 0.3761(9) 0.1688(6) 0.215(11) Uani 1 1 d D U . . .
H532 H 0.1487 0.3880 0.1833 0.258 Uiso 1 1 calc R U . . .
C533 C 0.0900(9) 0.3858(8) 0.1611(5) 0.196(9) Uani 1 1 d D U . . .
C534 C 0.0766(9) 0.3652(9) 0.1415(6) 0.227(11) Uani 1 1 d D U . . .
H534 H 0.0413 0.3701 0.1369 0.273 Uiso 1 1 calc R U . . .
C535 C 0.1121(9) 0.3377(9) 0.1282(6) 0.227(11) Uani 1 1 d D U . . .
H535 H 0.1022 0.3226 0.1157 0.272 Uiso 1 1 calc R U . . .
C536 C 0.0031(11) 0.7728(5) -0.0029(5) 0.212(11) Uani 1 1 d D U . . .
H536 H -0.0082 0.7997 0.0001 0.254 Uiso 1 1 calc R U . . .
C537 C 0.0242(12) 0.7663(7) -0.0289(4) 0.230(13) Uani 1 1 d D U . . .
H537 H 0.0304 0.7880 -0.0428 0.276 Uiso 1 1 calc R U . . .
C538 C 0.0359(12) 0.7275(8) -0.0340(4) 0.239(13) Uani 1 1 d D U . . .
H538 H 0.0457 0.7221 -0.0523 0.287 Uiso 1 1 calc R U . . .
C539 C 0.0332(12) 0.6963(6) -0.0123(5) 0.244(13) Uani 1 1 d D U . . .
H539 H 0.0453 0.6692 -0.0149 0.293 Uiso 1 1 calc R U . . .
C540 C 0.0124(12) 0.7052(6) 0.0134(4) 0.208(11) Uani 1 1 d D U . . .
C541 C 0.0085(9) 0.6733(7) 0.0376(4) 0.192(10) Uani 1 1 d D U . . .
H541 H 0.0167 0.6459 0.0355 0.230 Uiso 1 1 calc R U . . .
C542 C -0.0075(8) 0.6486(5) 0.0829(3) 0.187(10) Uani 1 1 d DG U . . .
C543 C -0.0547(7) 0.6372(6) 0.0907(4) 0.214(11) Uani 1 1 d DG U . . .
H543 H -0.0843 0.6493 0.0803 0.256 Uiso 1 1 calc R U . . .
C544 C -0.0585(7) 0.6079(6) 0.1139(4) 0.213(11) Uani 1 1 d DG U . . .
H544 H -0.0908 0.6000 0.1192 0.256 Uiso 1 1 calc R U . . .
C545 C -0.0152(8) 0.5901(5) 0.1291(3) 0.200(11) Uani 1 1 d DG U . . .
C546 C 0.0320(7) 0.6015(5) 0.1213(4) 0.189(10) Uani 1 1 d DG U . . .
H546 H 0.0616 0.5893 0.1317 0.227 Uiso 1 1 calc R U . . .
C547 C 0.0359(6) 0.6308(6) 0.0981(4) 0.198(11) Uani 1 1 d DG U . . .
H547 H 0.0681 0.6386 0.0928 0.238 Uiso 1 1 calc R U . . .
C548 C -0.1026(9) 0.5506(6) 0.2468(4) 0.161(8) Uani 1 1 d D U . . .
C549 C -0.0918(10) 0.5118(6) 0.2598(5) 0.170(9) Uani 1 1 d D U . . .
C550 C -0.1038(9) 0.4977(6) 0.2891(5) 0.177(9) Uani 1 1 d D U . . .
H550 H -0.1229 0.5141 0.3016 0.213 Uiso 1 1 calc R U . . .
C551 C -0.0842(9) 0.4582(6) 0.2960(4) 0.181(9) Uani 1 1 d D U . . .
H551 H -0.0895 0.4418 0.3133 0.218 Uiso 1 1 calc R U . . .
C552 C -0.0529(9) 0.4452(7) 0.2718(5) 0.176(9) Uani 1 1 d D U . . .
C553 C -0.0231(9) 0.4066(6) 0.2710(4) 0.168(9) Uani 1 1 d D U . . .
C554 C 0.0032(9) 0.3971(7) 0.2469(5) 0.157(8) Uani 1 1 d D U . . .
C555 C 0.0334(9) 0.3575(6) 0.2438(5) 0.173(9) Uani 1 1 d D U . . .
H555 H 0.0378 0.3343 0.2578 0.208 Uiso 1 1 calc R U . . .
C556 C 0.0534(9) 0.3596(6) 0.2178(5) 0.169(9) Uani 1 1 d D U . . .
H556 H 0.0729 0.3377 0.2098 0.203 Uiso 1 1 calc R U . . .
C557 C 0.0405(10) 0.4009(7) 0.2037(4) 0.175(9) Uani 1 1 d D U . . .
C558 C 0.0519(9) 0.4138(6) 0.1759(4) 0.173(9) Uani 1 1 d D U . . .
C559 C 0.0369(11) 0.4519(7) 0.1612(5) 0.194(10) Uani 1 1 d D U . . .
C560 C 0.0469(12) 0.4641(8) 0.1318(5) 0.211(11) Uani 1 1 d D U . . .
H560 H 0.0642 0.4473 0.1192 0.254 Uiso 1 1 calc R U . . .
C561 C 0.0264(12) 0.5053(7) 0.1254(5) 0.216(11) Uani 1 1 d D U . . .
H561 H 0.0267 0.5211 0.1074 0.259 Uiso 1 1 calc R U . . .
C562 C 0.0043(12) 0.5198(6) 0.1514(5) 0.193(10) Uani 1 1 d D U . . .
C563 C -0.0234(10) 0.5584(6) 0.1534(4) 0.195(10) Uani 1 1 d D U . . .
C564 C -0.0512(10) 0.5668(7) 0.1783(5) 0.176(9) Uani 1 1 d D U . . .
C565 C -0.0784(10) 0.6066(6) 0.1821(5) 0.178(9) Uani 1 1 d D U . . .
H565 H -0.0798 0.6299 0.1684 0.214 Uiso 1 1 calc R U . . .
C566 C -0.1015(9) 0.6059(6) 0.2078(5) 0.173(9) Uani 1 1 d D U . . .
H566 H -0.1220 0.6274 0.2158 0.207 Uiso 1 1 calc R U . . .
C567 C -0.0873(9) 0.5647(6) 0.2201(4) 0.155(8) Uani 1 1 d D U . . .
N600 N -0.2504(7) 0.6458(4) 0.3970(3) 0.130(6) Uani 1 1 d D U . . .
N601 N -0.1667(6) 0.6565(5) 0.3662(4) 0.124(5) Uani 1 1 d D U . . .
N602 N -0.0991(8) 0.7441(8) 0.0521(4) 0.206(9) Uani 1 1 d D U . . .
N603 N -0.0555(9) 0.7408(7) 0.0997(4) 0.193(8) Uani 1 1 d D U . . .
N604 N 0.5133(3) 0.65035(12) 0.11521(13) 0.254(11) Uani 1 1 d D U . . .
N605 N 0.4288(7) 0.6637(7) 0.1437(4) 0.233(10) Uani 1 1 d D U . . .
N606 N 0.3633(6) 0.5261(6) 0.4567(4) 0.157(7) Uani 1 1 d D U . . .
N607 N 0.3140(8) 0.5690(5) 0.4120(3) 0.147(7) Uani 1 1 d D U . . .
N608 N 0.0488(6) 0.6941(6) 0.2499(4) 0.160(7) Uani 1 1 d D U . Q 1
H60A H 0.0818 0.6906 0.2532 0.192 Uiso 0.5 1 calc R U P Q 1
N610 N 0.2076(6) 0.6675(6) 0.2650(4) 0.158(6) Uani 1 1 d D U . R 1
H61A H 0.1745 0.6765 0.2622 0.189 Uiso 0.5 1 calc R U P R 1
N609 N 0.1469(7) 0.6935(7) 0.2144(4) 0.186(8) Uani 1 1 d D U . S 2
H60B H 0.1400 0.6848 0.2320 0.223 Uiso 0.5 1 calc R U P S 2
N611 N 0.1128(7) 0.6674(6) 0.2993(3) 0.154(6) Uani 1 1 d D U . T 2
H61B H 0.1200 0.6724 0.2813 0.185 Uiso 0.5 1 calc R U P T 2
C600 C -0.2936(8) 0.6439(7) 0.4123(5) 0.150(8) Uani 1 1 d D U . . .
H600 H -0.3247 0.6453 0.4034 0.180 Uiso 1 1 calc R U . . .
C601 C -0.2950(9) 0.6400(7) 0.4412(5) 0.155(8) Uani 1 1 d D U . . .
H601 H -0.3267 0.6388 0.4516 0.186 Uiso 1 1 calc R U . . .
C602 C -0.2512(9) 0.6378(8) 0.4545(4) 0.171(9) Uani 1 1 d D U . . .
H602 H -0.2512 0.6331 0.4742 0.206 Uiso 1 1 calc R U . . .
C603 C -0.2072(8) 0.6426(7) 0.4390(4) 0.157(8) Uani 1 1 d D U . . .
H603 H -0.1764 0.6432 0.4475 0.188 Uiso 1 1 calc R U . . .
C604 C -0.2085(8) 0.6465(6) 0.4102(4) 0.129(6) Uani 1 1 d D U . . .
C605 C -0.1651(8) 0.6524(6) 0.3917(4) 0.139(7) Uani 1 1 d D U . . .
H605 H -0.1336 0.6533 0.3994 0.167 Uiso 1 1 calc R U . . .
C606 C -0.1190(8) 0.6621(7) 0.3500(4) 0.128(7) Uani 1 1 d D U . . .
C607 C -0.1136(8) 0.7001(7) 0.3363(5) 0.172(9) Uani 1 1 d D U . . .
H607 H -0.1400 0.7227 0.3386 0.206 Uiso 1 1 calc R U . . .
C608 C -0.0704(9) 0.7053(7) 0.3193(5) 0.171(9) Uani 1 1 d D U . . .
H608 H -0.0676 0.7313 0.3099 0.205 Uiso 1 1 calc R U . . .
C609 C -0.0319(8) 0.6736(7) 0.3160(4) 0.151(8) Uani 1 1 d D U . . .
C610 C -0.0373(8) 0.6365(6) 0.3281(5) 0.154(8) Uani 1 1 d D U . . .
H610 H -0.0116 0.6141 0.3245 0.185 Uiso 1 1 calc R U . . .
C611 C -0.0804(8) 0.6301(6) 0.3462(4) 0.150(8) Uani 1 1 d D U . . .
H611 H -0.0826 0.6040 0.3555 0.181 Uiso 1 1 calc R U . . .
C612 C -0.1234(10) 0.7476(9) 0.0289(5) 0.202(10) Uani 1 1 d D U . . .
H612 H -0.1038 0.7525 0.0119 0.242 Uiso 1 1 calc R U . . .
C613 C -0.1746(11) 0.7449(10) 0.0267(5) 0.212(11) Uani 1 1 d D U . . .
H613 H -0.1887 0.7453 0.0094 0.254 Uiso 1 1 calc R U . . .
C614 C -0.2034(9) 0.7416(10) 0.0513(6) 0.233(12) Uani 1 1 d D U . . .
H614 H -0.2397 0.7431 0.0512 0.280 Uiso 1 1 calc R U . . .
C615 C -0.1794(9) 0.7359(9) 0.0766(5) 0.212(11) Uani 1 1 d D U . . .
H615 H -0.1979 0.7294 0.0937 0.255 Uiso 1 1 calc R U . . .
C616 C -0.1279(9) 0.7398(9) 0.0763(5) 0.196(10) Uani 1 1 d D U . . .
C617 C -0.1019(10) 0.7343(8) 0.1010(5) 0.192(10) Uani 1 1 d D U . . .
H617 H -0.1183 0.7259 0.1185 0.231 Uiso 1 1 calc R U . . .
C618 C -0.0295(11) 0.7333(8) 0.1250(5) 0.189(9) Uani 1 1 d D U . . .
C619 C -0.0045(10) 0.7623(7) 0.1314(5) 0.201(10) Uani 1 1 d D U . . .
H619 H -0.0062 0.7870 0.1191 0.242 Uiso 1 1 calc R U . . .
C620 C 0.0232(10) 0.7552(8) 0.1560(5) 0.197(10) Uani 1 1 d D U . . .
H620 H 0.0383 0.7757 0.1606 0.237 Uiso 1 1 calc R U . . .
C621 C 0.0285(9) 0.7175(8) 0.1738(5) 0.173(9) Uani 1 1 d D U . . .
C622 C -0.0002(11) 0.6923(8) 0.1689(5) 0.198(10) Uani 1 1 d D U . . .
H622 H -0.0040 0.6700 0.1828 0.237 Uiso 1 1 calc R U . . .
C623 C -0.0253(11) 0.6978(8) 0.1438(5) 0.207(11) Uani 1 1 d D U . . .
H623 H -0.0398 0.6766 0.1396 0.249 Uiso 1 1 calc R U . . .
C624 C 0.5584(3) 0.64687(10) 0.10009(11) 0.300(14) Uani 1 1 d D U . . .
H624 H 0.5878 0.6291 0.1081 0.360 Uiso 1 1 calc R U . . .
C625 C 0.5646(4) 0.66772(16) 0.07346(17) 0.362(19) Uani 1 1 d D U . . .
H625 H 0.5974 0.6640 0.0638 0.434 Uiso 1 1 calc R U . . .
C626 C 0.5231(7) 0.6938(3) 0.0610(3) 0.365(19) Uani 1 1 d D U . . .
H626 H 0.5265 0.7083 0.0428 0.438 Uiso 1 1 calc R U . . .
C627 C 0.4756(7) 0.6981(4) 0.0762(3) 0.355(18) Uani 1 1 d D U . . .
H627 H 0.4458 0.7158 0.0685 0.426 Uiso 1 1 calc R U . . .
C628 C 0.4733(6) 0.6761(3) 0.1026(3) 0.313(16) Uani 1 1 d D U . . .
C629 C 0.4226(7) 0.6805(4) 0.1190(4) 0.273(14) Uani 1 1 d D U . . .
H629 H 0.3903 0.6942 0.1117 0.327 Uiso 1 1 calc R U . . .
C630 C 0.3770(9) 0.6711(9) 0.1617(5) 0.205(10) Uani 1 1 d D U . . .
C631 C 0.3447(9) 0.6459(8) 0.1619(5) 0.186(9) Uani 1 1 d D U . . .
H631 H 0.3524 0.6250 0.1510 0.223 Uiso 1 1 calc R U . . .
C632 C 0.2991(9) 0.6514(8) 0.1787(5) 0.173(9) Uani 1 1 d D U . . .
H632 H 0.2738 0.6360 0.1774 0.207 Uiso 1 1 calc R U . . .
C633 C 0.2899(8) 0.6777(9) 0.1966(5) 0.199(10) Uani 1 1 d D U . . .
C634 C 0.3264(10) 0.7020(8) 0.1967(5) 0.208(10) Uani 1 1 d D U . . .
H634 H 0.3184 0.7231 0.2074 0.249 Uiso 1 1 calc R U . . .
C635 C 0.3736(9) 0.6965(9) 0.1819(6) 0.218(11) Uani 1 1 d D U . . .
H635 H 0.4013 0.7086 0.1851 0.261 Uiso 1 1 calc R U . . .
C636 C 0.3881(8) 0.5062(7) 0.4791(4) 0.164(9) Uani 1 1 d D U . . .
H636 H 0.3679 0.5010 0.4959 0.197 Uiso 1 1 calc R U . . .
C637 C 0.4409(9) 0.4925(7) 0.4799(5) 0.166(9) Uani 1 1 d D U . . .
H637 H 0.4571 0.4812 0.4970 0.199 Uiso 1 1 calc R U . . .
C638 C 0.4691(8) 0.4958(7) 0.4550(6) 0.182(10) Uani 1 1 d D U . . .
H638 H 0.5045 0.4832 0.4540 0.218 Uiso 1 1 calc R U . . .
C639 C 0.4453(7) 0.5179(7) 0.4312(5) 0.177(9) Uani 1 1 d D U . . .
H639 H 0.4648 0.5225 0.4142 0.213 Uiso 1 1 calc R U . . .
C640 C 0.3918(8) 0.5331(6) 0.4328(4) 0.160(8) Uani 1 1 d D U . . .
C641 C 0.3617(8) 0.5561(7) 0.4087(4) 0.152(8) Uani 1 1 d D U . . .
H641 H 0.3785 0.5610 0.3908 0.183 Uiso 1 1 calc R U . . .
C642 C 0.2884(8) 0.5900(7) 0.3876(4) 0.150(8) Uani 1 1 d D U . . .
C643 C 0.2889(8) 0.5728(6) 0.3644(4) 0.152(8) Uani 1 1 d D U . . .
H643 H 0.3105 0.5473 0.3637 0.182 Uiso 1 1 calc R U . . .
C644 C 0.2596(8) 0.5910(6) 0.3421(4) 0.143(8) Uani 1 1 d D U . . .
H644 H 0.2583 0.5768 0.3273 0.172 Uiso 1 1 calc R U . . .
C645 C 0.2320(7) 0.6294(7) 0.3410(4) 0.146(8) Uani 1 1 d D U . . .
C646 C 0.2336(8) 0.6484(6) 0.3633(5) 0.168(9) Uani 1 1 d D U . . .
H646 H 0.2147 0.6750 0.3631 0.202 Uiso 1 1 calc R U . . .
C647 C 0.2620(9) 0.6294(6) 0.3860(4) 0.156(8) Uani 1 1 d D U . . .
H647 H 0.2637 0.6436 0.4007 0.187 Uiso 1 1 calc R U . . .
C648 C 0.0183(7) 0.6788(7) 0.2986(4) 0.157(8) Uani 1 1 d D U . . .
C649 C 0.0108(8) 0.6894(8) 0.2707(4) 0.160(8) Uani 1 1 d D U . . .
C650 C -0.0366(7) 0.6990(7) 0.2556(4) 0.153(8) Uani 1 1 d D U . . .
H650 H -0.0704 0.6996 0.2640 0.184 Uiso 1 1 calc R U . . .
C651 C -0.0259(8) 0.7072(8) 0.2275(5) 0.173(9) Uani 1 1 d D U . . .
H651 H -0.0503 0.7133 0.2134 0.207 Uiso 1 1 calc R U . . .
C652 C 0.0300(8) 0.7047(8) 0.2232(5) 0.162(8) Uani 1 1 d D U . . .
C653 C 0.0585(8) 0.7092(8) 0.1976(4) 0.179(9) Uani 1 1 d D U . . .
C654 C 0.1111(8) 0.7067(9) 0.1951(5) 0.182(9) Uani 1 1 d D U . . .
C655 C 0.1388(9) 0.7175(10) 0.1686(5) 0.222(11) Uani 1 1 d D U . . .
H655 H 0.1234 0.7289 0.1514 0.266 Uiso 1 1 calc R U . . .
C656 C 0.1897(9) 0.7086(11) 0.1729(5) 0.245(13) Uani 1 1 d D U . . .
H656 H 0.2169 0.7105 0.1591 0.294 Uiso 1 1 calc R U . . .
C657 C 0.1958(8) 0.6953(9) 0.2028(4) 0.195(10) Uani 1 1 d D U . . .
C658 C 0.2424(8) 0.6798(8) 0.2154(4) 0.195(10) Uani 1 1 d D U . . .
C659 C 0.2484(8) 0.6682(8) 0.2437(4) 0.180(9) Uani 1 1 d D U . . .
C660 C 0.2960(7) 0.6558(8) 0.2579(5) 0.180(9) Uani 1 1 d D U . . .
H660 H 0.3298 0.6551 0.2495 0.216 Uiso 1 1 calc R U . . .
C661 C 0.2843(7) 0.6449(8) 0.2862(4) 0.175(9) Uani 1 1 d D U . . .
H661 H 0.3087 0.6356 0.3004 0.210 Uiso 1 1 calc R U . . .
C662 C 0.2277(8) 0.6505(7) 0.2904(4) 0.153(8) Uani 1 1 d D U . . .
C663 C 0.2011(7) 0.6470(6) 0.3163(4) 0.149(7) Uani 1 1 d D U . . .
C664 C 0.1468(8) 0.6563(8) 0.3188(5) 0.163(8) Uani 1 1 d D U . . .
C665 C 0.1192(8) 0.6524(8) 0.3455(4) 0.178(9) Uani 1 1 d D U . . .
H665 H 0.1347 0.6453 0.3631 0.214 Uiso 1 1 calc R U . . .
C666 C 0.0681(8) 0.6606(7) 0.3417(4) 0.162(8) Uani 1 1 d D U . . .
H666 H 0.0407 0.6604 0.3555 0.194 Uiso 1 1 calc R U . . .
C667 C 0.0642(8) 0.6698(8) 0.3118(4) 0.156(8) Uani 1 1 d D U . . .
N700 N 0.2562(7) 0.5223(6) 0.4905(3) 0.162(7) Uani 1 1 d D U . . .
N701 N 0.2683(6) 0.4979(5) 0.4406(4) 0.128(6) Uani 1 1 d D U . . .
N702 N 0.5142(9) 0.6777(6) 0.1729(4) 0.216(10) Uani 1 1 d D U . . .
N703 N 0.4807(9) 0.6147(6) 0.1994(4) 0.202(9) Uani 1 1 d D U . . .
N704 N 0.2815(8) 0.3328(8) 0.0439(4) 0.242(10) Uani 1 1 d D U . . .
N705 N 0.2952(8) 0.3482(6) 0.0919(4) 0.176(7) Uani 1 1 d D U . . .
N706 N 0.0057(7) 0.2054(6) 0.3557(4) 0.187(8) Uani 1 1 d D U . . .
N707 N 0.0823(6) 0.2429(4) 0.3375(4) 0.144(6) Uani 1 1 d D U . . .
N708 N 0.3252(7) 0.4609(5) 0.2850(4) 0.141(6) Uani 1 1 d D U . U 1
H70A H 0.3100 0.4447 0.2780 0.169 Uiso 0.5 1 calc R U P U 1
N710 N 0.2693(6) 0.3766(5) 0.2519(4) 0.150(6) Uani 1 1 d D U . V 1
H71A H 0.2829 0.3939 0.2587 0.179 Uiso 0.5 1 calc R U P V 1
N709 N 0.3303(7) 0.4358(6) 0.2287(4) 0.159(6) Uani 1 1 d D U . W 2
H70B H 0.3135 0.4293 0.2446 0.191 Uiso 0.5 1 calc R U P W 2
N711 N 0.2633(6) 0.4018(5) 0.3060(3) 0.144(6) Uani 1 1 d D U . X 2
H71B H 0.2760 0.4107 0.2894 0.172 Uiso 0.5 1 calc R U P X 2
C700 C 0.2515(9) 0.5334(6) 0.5151(5) 0.157(8) Uani 1 1 d D U . . .
H700 H 0.2640 0.5565 0.5173 0.189 Uiso 1 1 calc R U . . .
C701 C 0.2290(11) 0.5124(8) 0.5377(5) 0.183(10) Uani 1 1 d D U . . .
H701 H 0.2207 0.5234 0.5544 0.220 Uiso 1 1 calc R U . . .
C702 C 0.2190(10) 0.4763(8) 0.5362(5) 0.184(10) Uani 1 1 d D U . . .
H702 H 0.2112 0.4588 0.5526 0.221 Uiso 1 1 calc R U . . .
C703 C 0.2202(11) 0.4652(7) 0.5107(5) 0.199(11) Uani 1 1 d D U . . .
H703 H 0.2067 0.4426 0.5084 0.239 Uiso 1 1 calc R U . . .
C704 C 0.2416(10) 0.4878(7) 0.4883(4) 0.160(9) Uani 1 1 d D U . . .
C705 C 0.2448(8) 0.4819(7) 0.4602(4) 0.152(9) Uani 1 1 d D U . . .
H705 H 0.2262 0.4630 0.4562 0.182 Uiso 1 1 calc R U . . .
C706 C 0.2725(8) 0.4875(6) 0.4130(4) 0.129(7) Uani 1 1 d D U . . .
C707 C 0.3206(7) 0.4699(7) 0.4023(4) 0.141(7) Uani 1 1 d D U . . .
H707 H 0.3500 0.4660 0.4132 0.169 Uiso 1 1 calc R U . . .
C708 C 0.3271(7) 0.4582(7) 0.3769(4) 0.142(7) Uani 1 1 d D U . . .
H708 H 0.3609 0.4481 0.3699 0.170 Uiso 1 1 calc R U . . .
C709 C 0.2858(8) 0.4608(6) 0.3615(4) 0.130(7) Uani 1 1 d D U . . .
C710 C 0.2386(8) 0.4780(7) 0.3715(4) 0.143(7) Uani 1 1 d D U . . .
H710 H 0.2098 0.4820 0.3602 0.172 Uiso 1 1 calc R U . . .
C711 C 0.2302(7) 0.4901(6) 0.3978(4) 0.139(7) Uani 1 1 d D U . . .
H711 H 0.1963 0.4998 0.4048 0.167 Uiso 1 1 calc R U . . .
C712 C 0.5327(13) 0.7099(8) 0.1600(4) 0.263(14) Uani 1 1 d D U . . .
H712 H 0.5432 0.7112 0.1409 0.315 Uiso 1 1 calc R U . . .
C713 C 0.5372(14) 0.7414(7) 0.1730(6) 0.279(16) Uani 1 1 d D U . . .
H713 H 0.5455 0.7654 0.1627 0.335 Uiso 1 1 calc R U . . .
C714 C 0.5294(13) 0.7366(7) 0.2015(6) 0.278(15) Uani 1 1 d D U . . .
H714 H 0.5365 0.7560 0.2115 0.334 Uiso 1 1 calc R U . . .
C715 C 0.5113(11) 0.7034(8) 0.2155(4) 0.248(13) Uani 1 1 d D U . . .
H715 H 0.5042 0.7003 0.2350 0.298 Uiso 1 1 calc R U . . .
C716 C 0.5035(12) 0.6746(6) 0.2005(4) 0.230(12) Uani 1 1 d D U . . .
C717 C 0.4825(11) 0.6416(7) 0.2138(5) 0.198(11) Uani 1 1 d D U . . .
H717 H 0.4702 0.6395 0.2327 0.238 Uiso 1 1 calc R U . . .
C718 C 0.4562(10) 0.5819(7) 0.2111(6) 0.200(10) Uani 1 1 d D U . . .
C719 C 0.4039(10) 0.5908(7) 0.2197(6) 0.202(10) Uani 1 1 d D U . . .
H719 H 0.3865 0.6179 0.2193 0.242 Uiso 1 1 calc R U . . .
C720 C 0.3770(9) 0.5590(7) 0.2289(5) 0.183(9) Uani 1 1 d D U . . .
H720 H 0.3412 0.5655 0.2341 0.220 Uiso 1 1 calc R U . . .
C721 C 0.4006(9) 0.5181(7) 0.2307(5) 0.177(9) Uani 1 1 d D U . . .
C722 C 0.4516(9) 0.5101(7) 0.2228(5) 0.191(10) Uani 1 1 d D U . . .
H722 H 0.4695 0.4831 0.2246 0.229 Uiso 1 1 calc R U . . .
C723 C 0.4786(9) 0.5415(7) 0.2119(5) 0.188(10) Uani 1 1 d D U . . .
H723 H 0.5133 0.5346 0.2049 0.226 Uiso 1 1 calc R U . . .
C724 C 0.2749(9) 0.3262(11) 0.0182(4) 0.275(13) Uani 1 1 d D U . . .
H724 H 0.2438 0.3184 0.0150 0.329 Uiso 1 1 calc R U . . .
C725 C 0.3110(11) 0.3302(11) -0.0037(4) 0.289(15) Uani 1 1 d D U . . .
H725 H 0.3048 0.3256 -0.0216 0.346 Uiso 1 1 calc R U . . .
C726 C 0.3562(9) 0.3411(10) 0.0014(4) 0.290(14) Uani 1 1 d D U . . .
H726 H 0.3847 0.3391 -0.0118 0.348 Uiso 1 1 calc R U . . .
C727 C 0.3596(9) 0.3548(10) 0.0259(5) 0.298(15) Uani 1 1 d D U . . .
H727 H 0.3863 0.3686 0.0281 0.358 Uiso 1 1 calc R U . . .
C728 C 0.3229(10) 0.3481(10) 0.0474(4) 0.232(11) Uani 1 1 d D U . . .
C729 C 0.3256(11) 0.3614(9) 0.0746(5) 0.207(11) Uani 1 1 d D U . . .
H729 H 0.3482 0.3780 0.0780 0.248 Uiso 1 1 calc R U . . .
C730 C 0.2975(11) 0.3590(8) 0.1216(5) 0.186(9) Uani 1 1 d D U . . .
C731 C 0.3181(10) 0.3313(7) 0.1426(5) 0.174(9) Uani 1 1 d D U . . .
H731 H 0.3305 0.3043 0.1400 0.209 Uiso 1 1 calc R U . . .
C732 C 0.3211(9) 0.3430(7) 0.1686(5) 0.175(9) Uani 1 1 d D U . . .
H732 H 0.3367 0.3234 0.1833 0.210 Uiso 1 1 calc R U . . .
C733 C 0.3029(10) 0.3809(7) 0.1736(4) 0.170(9) Uani 1 1 d D U . . .
C734 C 0.2790(10) 0.4087(7) 0.1517(5) 0.192(10) Uani 1 1 d D U . . .
H734 H 0.2630 0.4348 0.1552 0.231 Uiso 1 1 calc R U . . .
C735 C 0.2777(9) 0.3998(7) 0.1248(5) 0.174(9) Uani 1 1 d D U . . .
H735 H 0.2645 0.4197 0.1097 0.209 Uiso 1 1 calc R U . . .
C736 C -0.0330(8) 0.1863(7) 0.3658(3) 0.195(9) Uani 1 1 d D U . . .
H736 H -0.0428 0.1850 0.3850 0.233 Uiso 1 1 calc R U . . .
C737 C -0.0593(7) 0.1686(7) 0.3497(4) 0.182(9) Uani 1 1 d D U . . .
H737 H -0.0839 0.1530 0.3579 0.218 Uiso 1 1 calc R U . . .
C738 C -0.0485(9) 0.1742(8) 0.3215(4) 0.225(11) Uani 1 1 d D U . . .
H738 H -0.0703 0.1674 0.3093 0.270 Uiso 1 1 calc R U . . .
C739 C -0.0055(9) 0.1900(9) 0.3109(3) 0.234(11) Uani 1 1 d D U . . .
H739 H 0.0068 0.1893 0.2922 0.281 Uiso 1 1 calc R U . . .
C740 C 0.0194(8) 0.2071(8) 0.3284(4) 0.193(10) Uani 1 1 d D U . . .
C741 C 0.0629(8) 0.2289(7) 0.3194(4) 0.162(8) Uani 1 1 d D U . . .
H741 H 0.0756 0.2322 0.3005 0.195 Uiso 1 1 calc R U . . .
C742 C 0.1194(8) 0.2676(7) 0.3266(5) 0.153(8) Uani 1 1 d D U . . .
C743 C 0.1682(8) 0.2624(6) 0.3363(4) 0.154(8) Uani 1 1 d D U . . .
H743 H 0.1791 0.2404 0.3506 0.184 Uiso 1 1 calc R U . . .
C744 C 0.2022(8) 0.2878(7) 0.3263(5) 0.163(8) Uani 1 1 d D U . . .
H744 H 0.2357 0.2827 0.3335 0.196 Uiso 1 1 calc R U . . .
C745 C 0.1876(8) 0.3204(7) 0.3061(4) 0.146(7) Uani 1 1 d D U . . .
C746 C 0.1390(8) 0.3248(6) 0.2962(5) 0.171(8) Uani 1 1 d D U . . .
H746 H 0.1278 0.3472 0.2824 0.205 Uiso 1 1 calc R U . . .
C747 C 0.1056(8) 0.2987(7) 0.3051(5) 0.158(8) Uani 1 1 d D U . . .
H747 H 0.0736 0.3022 0.2965 0.189 Uiso 1 1 calc R U . . .
C748 C 0.2911(8) 0.4468(6) 0.3331(4) 0.142(7) Uani 1 1 d D U . . .
C749 C 0.3184(8) 0.4664(6) 0.3125(4) 0.141(7) Uani 1 1 d D U . . .
C750 C 0.3471(8) 0.4977(7) 0.3143(4) 0.165(8) Uani 1 1 d D U . . .
H750 H 0.3496 0.5085 0.3306 0.199 Uiso 1 1 calc R U . . .
C751 C 0.3695(8) 0.5089(7) 0.2889(5) 0.176(9) Uani 1 1 d D U . . .
H751 H 0.3889 0.5296 0.2843 0.212 Uiso 1 1 calc R U . . .
C752 C 0.3587(9) 0.4835(7) 0.2697(4) 0.162(8) Uani 1 1 d D U . . .
C753 C 0.3715(9) 0.4877(7) 0.2408(4) 0.154(8) Uani 1 1 d D U . . .
C754 C 0.3611(10) 0.4631(8) 0.2238(5) 0.178(8) Uani 1 1 d D U . . .
C755 C 0.3823(11) 0.4636(9) 0.1951(5) 0.217(11) Uani 1 1 d D U . . .
H755 H 0.4061 0.4796 0.1861 0.260 Uiso 1 1 calc R U . . .
C756 C 0.3627(10) 0.4378(9) 0.1835(5) 0.199(10) Uani 1 1 d D U . . .
H756 H 0.3693 0.4324 0.1650 0.239 Uiso 1 1 calc R U . . .
C757 C 0.3291(9) 0.4198(7) 0.2050(5) 0.164(8) Uani 1 1 d D U . . .
C758 C 0.3029(9) 0.3901(6) 0.2021(4) 0.157(8) Uani 1 1 d D U . . .
C759 C 0.2749(9) 0.3707(7) 0.2233(4) 0.155(8) Uani 1 1 d D U . . .
C760 C 0.2486(10) 0.3387(8) 0.2213(4) 0.190(10) Uani 1 1 d D U . . .
H760 H 0.2473 0.3273 0.2052 0.228 Uiso 1 1 calc R U . . .
C761 C 0.2254(9) 0.3278(7) 0.2471(5) 0.177(9) Uani 1 1 d D U . . .
H761 H 0.2039 0.3084 0.2514 0.213 Uiso 1 1 calc R U . . .
C762 C 0.2396(9) 0.3511(7) 0.2670(4) 0.161(8) Uani 1 1 d D U . . .
C763 C 0.2242(8) 0.3477(7) 0.2952(4) 0.157(8) Uani 1 1 d D U . . .
C764 C 0.2376(9) 0.3723(7) 0.3120(4) 0.153(8) Uani 1 1 d D U . . .
C765 C 0.2238(9) 0.3670(7) 0.3413(5) 0.176(9) Uani 1 1 d D U . . .
H765 H 0.2042 0.3481 0.3508 0.212 Uiso 1 1 calc R U . . .
C766 C 0.2430(8) 0.3936(7) 0.3534(4) 0.156(8) Uani 1 1 d D U . . .
H766 H 0.2413 0.3964 0.3725 0.187 Uiso 1 1 calc R U . . .
C767 C 0.2667(8) 0.4162(7) 0.3299(5) 0.158(8) Uani 1 1 d D U . . .
N800 N 0.5796(6) 0.5984(7) 0.1635(6) 0.257(12) Uani 1 1 d D U . . .
N801 N 0.5040(9) 0.5732(8) 0.1407(5) 0.229(10) Uani 1 1 d D U . . .
N802 N -0.0372(10) 0.8117(6) 0.0552(5) 0.203(9) Uani 1 1 d D U . . .
N803 N 0.0509(8) 0.7569(7) 0.0647(5) 0.202(10) Uani 1 1 d D U . . .
N804 N 0.1826(9) 0.2963(7) 0.0629(5) 0.224(10) Uani 1 1 d D U . . .
N805 N 0.1833(10) 0.3758(6) 0.0644(5) 0.232(10) Uani 1 1 d D U . . .
N806 N 0.3459(8) 0.5228(7) 0.0961(5) 0.196(8) Uani 1 1 d D U . . .
N807 N 0.2348(7) 0.6460(6) 0.0857(5) 0.189(8) Uani 1 1 d D U . . .
N808 N 0.1819(8) 0.5359(6) 0.0658(5) 0.213(9) Uani 1 1 d D U . . .
N809 N 0.2926(8) 0.5842(7) 0.0912(5) 0.202(9) Uani 1 1 d D U . . .
N810 N 0.2069(8) 0.5918(6) 0.0754(5) 0.199(9) Uani 1 1 d D U . . .
N811 N 0.2640(8) 0.5274(6) 0.0814(5) 0.205(9) Uani 1 1 d D U . . .
C800 C 0.6172(10) 0.6094(7) 0.1756(6) 0.277(14) Uani 1 1 d D U . . .
H800 H 0.6106 0.6352 0.1809 0.332 Uiso 1 1 calc R U . . .
C801 C 0.6651(9) 0.5849(10) 0.1808(7) 0.316(17) Uani 1 1 d D U . . .
H801 H 0.6880 0.5910 0.1927 0.380 Uiso 1 1 calc R U . . .
C802 C 0.6783(7) 0.5515(9) 0.1680(8) 0.335(17) Uani 1 1 d D U . . .
H802 H 0.7134 0.5381 0.1665 0.401 Uiso 1 1 calc R U . . .
C803 C 0.6394(10) 0.5378(7) 0.1574(8) 0.351(17) Uani 1 1 d D U . . .
H803 H 0.6450 0.5114 0.1533 0.422 Uiso 1 1 calc R U . . .
C804 C 0.5919(9) 0.5639(9) 0.1531(8) 0.282(14) Uani 1 1 d D U . . .
C805 C 0.5510(10) 0.5514(10) 0.1393(7) 0.261(14) Uani 1 1 d D U . . .
H805 H 0.5585 0.5289 0.1299 0.313 Uiso 1 1 calc R U . . .
C806 C 0.4624(8) 0.5617(7) 0.1289(5) 0.251(12) Uani 1 1 d DG U . . .
C807 C 0.4185(9) 0.5548(7) 0.1451(3) 0.251(12) Uani 1 1 d DG U . . .
H807 H 0.4151 0.5588 0.1639 0.301 Uiso 1 1 calc R U . . .
C808 C 0.3795(7) 0.5421(7) 0.1337(4) 0.253(13) Uani 1 1 d DG U . . .
H808 H 0.3494 0.5374 0.1448 0.304 Uiso 1 1 calc R U . . .
C809 C 0.3844(7) 0.5362(7) 0.1062(5) 0.201(10) Uani 1 1 d DG U . . .
C810 C 0.4283(9) 0.5431(7) 0.0900(4) 0.284(14) Uani 1 1 d DG U . . .
H810 H 0.4317 0.5391 0.0711 0.340 Uiso 1 1 calc R U . . .
C811 C 0.4674(7) 0.5558(7) 0.1013(5) 0.276(13) Uani 1 1 d DG U . . .
H811 H 0.4974 0.5605 0.0903 0.331 Uiso 1 1 calc R U . . .
C812 C -0.0803(10) 0.8379(9) 0.0520(7) 0.233(13) Uani 1 1 d D U . . .
H812 H -0.1112 0.8282 0.0515 0.280 Uiso 1 1 calc R U . . .
C813 C -0.0841(13) 0.8781(9) 0.0493(10) 0.287(17) Uani 1 1 d D U . . .
H813 H -0.1159 0.8964 0.0454 0.344 Uiso 1 1 calc R U . . .
C814 C -0.0397(14) 0.8909(8) 0.0525(10) 0.286(16) Uani 1 1 d D U . . .
H814 H -0.0411 0.9185 0.0529 0.343 Uiso 1 1 calc R U . . .
C815 C 0.0045(12) 0.8659(9) 0.0549(8) 0.286(16) Uani 1 1 d D U . . .
H815 H 0.0355 0.8757 0.0550 0.343 Uiso 1 1 calc R U . . .
C816 C 0.0068(11) 0.8249(8) 0.0572(8) 0.238(14) Uani 1 1 d D U . . .
C817 C 0.0514(10) 0.7927(8) 0.0629(7) 0.220(13) Uani 1 1 d D U . . .
H817 H 0.0833 0.7999 0.0655 0.264 Uiso 1 1 calc R U . . .
C818 C 0.0935(7) 0.7251(6) 0.0706(5) 0.223(12) Uani 1 1 d DG U . . .
C819 C 0.1050(8) 0.7072(7) 0.0977(4) 0.271(14) Uani 1 1 d DG U . . .
H819 H 0.0810 0.7133 0.1126 0.325 Uiso 1 1 calc R U . . .
C820 C 0.1515(9) 0.6804(7) 0.1030(4) 0.273(15) Uani 1 1 d DG U . . .
H820 H 0.1593 0.6682 0.1216 0.327 Uiso 1 1 calc R U . . .
C821 C 0.1866(7) 0.6715(6) 0.0812(5) 0.216(11) Uani 1 1 d DG U . . .
C822 C 0.1751(8) 0.6894(7) 0.0540(4) 0.320(17) Uani 1 1 d DG U . . .
H822 H 0.1991 0.6833 0.0391 0.384 Uiso 1 1 calc R U . . .
C823 C 0.1286(9) 0.7162(7) 0.0487(4) 0.333(17) Uani 1 1 d DG U . . .
H823 H 0.1208 0.7284 0.0302 0.399 Uiso 1 1 calc R U . . .
C824 C 0.1821(12) 0.2570(8) 0.0636(8) 0.262(14) Uani 1 1 d D U . . .
H824 H 0.2116 0.2377 0.0700 0.314 Uiso 1 1 calc R U . . .
C825 C 0.1401(13) 0.2435(8) 0.0553(8) 0.258(14) Uani 1 1 d D U . . .
H825 H 0.1400 0.2158 0.0559 0.310 Uiso 1 1 calc R U . . .
C826 C 0.0994(12) 0.2731(10) 0.0461(8) 0.271(14) Uani 1 1 d D U . . .
H826 H 0.0688 0.2657 0.0416 0.326 Uiso 1 1 calc R U . . .
C827 C 0.1008(10) 0.3137(9) 0.0431(7) 0.266(13) Uani 1 1 d D U . . .
H827 H 0.0750 0.3335 0.0335 0.319 Uiso 1 1 calc R U . . .
C828 C 0.1411(11) 0.3243(7) 0.0546(7) 0.234(12) Uani 1 1 d D U . . .
C829 C 0.1448(11) 0.3661(8) 0.0529(6) 0.242(13) Uani 1 1 d D U . . .
H829 H 0.1195 0.3867 0.0434 0.291 Uiso 1 1 calc R U . . .
C830 C 0.1896(9) 0.4139(5) 0.0671(5) 0.240(12) Uani 1 1 d DG U . . .
C831 C 0.1507(9) 0.4360(7) 0.0822(5) 0.302(15) Uani 1 1 d DG U . . .
H831 H 0.1250 0.4235 0.0927 0.362 Uiso 1 1 calc R U . . .
C832 C 0.1496(8) 0.4765(7) 0.0819(5) 0.291(15) Uani 1 1 d DG U . . .
H832 H 0.1230 0.4916 0.0921 0.349 Uiso 1 1 calc R U . . .
C833 C 0.1872(8) 0.4949(5) 0.0665(5) 0.220(11) Uani 1 1 d DG U . . .
C834 C 0.2261(8) 0.4728(7) 0.0514(4) 0.244(12) Uani 1 1 d DG U . . .
H834 H 0.2519 0.4854 0.0409 0.292 Uiso 1 1 calc R U . . .
C835 C 0.2273(8) 0.4323(7) 0.0518(4) 0.252(13) Uani 1 1 d DG U . . .
H835 H 0.2539 0.4172 0.0415 0.303 Uiso 1 1 calc R U . . .
C836 C 0.3573(11) 0.4803(7) 0.0926(6) 0.240(14) Uani 1 1 d D U . . .
H83A H 0.3381 0.4770 0.0771 0.359 Uiso 1 1 calc R U . . .
H83B H 0.3468 0.4639 0.1097 0.359 Uiso 1 1 calc R U . . .
H83C H 0.3945 0.4719 0.0886 0.359 Uiso 1 1 calc R U . . .
C837 C 0.2735(11) 0.6635(8) 0.0966(7) 0.262(16) Uani 1 1 d D U . . .
H83D H 0.2843 0.6476 0.1146 0.393 Uiso 1 1 calc R U . . .
H83E H 0.2585 0.6911 0.0990 0.393 Uiso 1 1 calc R U . . .
H83F H 0.3036 0.6633 0.0836 0.393 Uiso 1 1 calc R U . . .
C838 C 0.1290(10) 0.5611(8) 0.0621(6) 0.240(13) Uani 1 1 d D U . . .
H83G H 0.1281 0.5785 0.0440 0.359 Uiso 1 1 calc R U . . .
H83H H 0.1206 0.5776 0.0769 0.359 Uiso 1 1 calc R U . . .
H83I H 0.1037 0.5437 0.0631 0.359 Uiso 1 1 calc R U . . .
C839 C 0.2975(9) 0.5464(7) 0.0906(6) 0.183(10) Uani 1 1 d D U . . .
C840 C 0.2460(9) 0.6072(7) 0.0838(6) 0.182(10) Uani 1 1 d D U . . .
C841 C 0.2198(10) 0.5524(7) 0.0752(7) 0.208(11) Uani 1 1 d D U . . .
N850 N 0.2900(7) 0.6064(5) 0.4661(4) 0.161(7) Uani 1 1 d D U . . .
N851 N 0.2059(6) 0.5871(5) 0.4482(4) 0.158(7) Uani 1 1 d D U . . .
N852 N 0.1079(8) 0.1820(6) 0.3894(4) 0.171(7) Uani 1 1 d D U . . .
N853 N 0.1038(6) 0.2564(5) 0.4001(4) 0.151(7) Uani 1 1 d D U . . .
N854 N -0.3194(5) 0.6503(5) 0.3456(4) 0.176(8) Uani 1 1 d D U . . .
N855 N -0.2365(6) 0.5889(5) 0.3571(3) 0.143(6) Uani 1 1 d D U . . .
N856 N 0.0289(7) 0.5466(6) 0.4149(4) 0.153(6) Uani 1 1 d D U . . .
N857 N 0.0940(6) 0.4126(5) 0.4195(4) 0.127(5) Uani 1 1 d D U . . .
N858 N -0.0688(7) 0.4656(5) 0.3865(4) 0.141(6) Uani 1 1 d D U . . .
N859 N 0.0630(6) 0.4800(5) 0.4173(3) 0.125(5) Uani 1 1 d D U . . .
N860 N 0.0139(7) 0.4381(5) 0.4013(3) 0.128(5) Uani 1 1 d D U . . .
N861 N -0.0214(6) 0.5077(5) 0.3995(4) 0.135(6) Uani 1 1 d D U . . .
C850 C 0.3325(7) 0.6170(7) 0.4745(5) 0.169(9) Uani 1 1 d D U . . .
H850 H 0.3645 0.5983 0.4751 0.202 Uiso 1 1 calc R U . . .
C851 C 0.3306(9) 0.6536(7) 0.4822(6) 0.195(10) Uani 1 1 d D U . . .
H851 H 0.3599 0.6593 0.4897 0.234 Uiso 1 1 calc R U . . .
C852 C 0.2866(10) 0.6814(7) 0.4790(7) 0.208(10) Uani 1 1 d D U . . .
H852 H 0.2861 0.7075 0.4828 0.250 Uiso 1 1 calc R U . . .
C853 C 0.2417(8) 0.6727(6) 0.4703(6) 0.185(9) Uani 1 1 d D U . . .
H853 H 0.2105 0.6921 0.4683 0.222 Uiso 1 1 calc R U . . .
C854 C 0.2451(8) 0.6342(7) 0.4648(6) 0.172(8) Uani 1 1 d D U . . .
C855 C 0.1979(8) 0.6237(7) 0.4551(5) 0.176(9) Uani 1 1 d D U . . .
H855 H 0.1652 0.6414 0.4540 0.212 Uiso 1 1 calc R U . . .
C856 C 0.1631(6) 0.5751(5) 0.4381(4) 0.175(9) Uani 1 1 d DG U . . .
C857 C 0.1507(7) 0.5833(5) 0.4103(4) 0.215(11) Uani 1 1 d DG U . . .
H857 H 0.1725 0.5959 0.3967 0.257 Uiso 1 1 calc R U . . .
C858 C 0.1065(7) 0.5731(6) 0.4024(3) 0.220(11) Uani 1 1 d DG U . . .
H858 H 0.0981 0.5787 0.3834 0.263 Uiso 1 1 calc R U . . .
C859 C 0.0746(5) 0.5546(5) 0.4223(4) 0.155(8) Uani 1 1 d DG U . . .
C860 C 0.0870(7) 0.5464(5) 0.4501(4) 0.193(10) Uani 1 1 d DG U . . .
H860 H 0.0652 0.5338 0.4637 0.231 Uiso 1 1 calc R U . . .
C861 C 0.1312(7) 0.5567(6) 0.4580(3) 0.186(9) Uani 1 1 d DG U . . .
H861 H 0.1396 0.5511 0.4770 0.223 Uiso 1 1 calc R U . . .
C862 C 0.1115(10) 0.1457(8) 0.3839(5) 0.172(9) Uani 1 1 d D U . . .
H862 H 0.0832 0.1407 0.3753 0.206 Uiso 1 1 calc R U . . .
C863 C 0.1518(11) 0.1149(7) 0.3894(6) 0.185(10) Uani 1 1 d D U . . .
H863 H 0.1535 0.0901 0.3832 0.222 Uiso 1 1 calc R U . . .
C864 C 0.1899(10) 0.1211(8) 0.4043(6) 0.185(10) Uani 1 1 d D U . . .
H864 H 0.2177 0.0998 0.4103 0.222 Uiso 1 1 calc R U . . .
C865 C 0.1874(9) 0.1567(8) 0.4101(5) 0.162(8) Uani 1 1 d D U . . .
H865 H 0.2143 0.1610 0.4202 0.194 Uiso 1 1 calc R U . . .
C866 C 0.1477(10) 0.1884(7) 0.4024(5) 0.153(8) Uani 1 1 d D U . . .
C867 C 0.1383(9) 0.2282(6) 0.4096(5) 0.153(8) Uani 1 1 d D U . . .
H867 H 0.1601 0.2331 0.4226 0.184 Uiso 1 1 calc R U . . .
C868 C 0.1002(7) 0.2953(4) 0.4065(3) 0.145(7) Uani 1 1 d DG U . . .
C869 C 0.0538(5) 0.3178(5) 0.4153(3) 0.149(8) Uani 1 1 d DG U . . .
H869 H 0.0234 0.3066 0.4180 0.179 Uiso 1 1 calc R U . . .
C870 C 0.0518(5) 0.3566(5) 0.4200(3) 0.146(7) Uani 1 1 d DG U . . .
H870 H 0.0201 0.3719 0.4260 0.176 Uiso 1 1 calc R U . . .
C871 C 0.0962(7) 0.3729(4) 0.4160(3) 0.144(7) Uani 1 1 d DG U . . .
C872 C 0.1427(5) 0.3504(5) 0.4072(3) 0.159(8) Uani 1 1 d DG U . . .
H872 H 0.1730 0.3616 0.4044 0.190 Uiso 1 1 calc R U . . .
C873 C 0.1447(5) 0.3116(5) 0.4024(3) 0.154(7) Uani 1 1 d DG U . . .
H873 H 0.1764 0.2963 0.3964 0.185 Uiso 1 1 calc R U . . .
C874 C -0.3607(7) 0.6797(4) 0.3390(6) 0.221(11) Uani 1 1 d D U . . .
H874 H -0.3562 0.7067 0.3368 0.265 Uiso 1 1 calc R U . . .
C875 C -0.4092(6) 0.6728(5) 0.3354(6) 0.245(13) Uani 1 1 d D U . . .
H875 H -0.4364 0.6943 0.3289 0.294 Uiso 1 1 calc R U . . .
C876 C -0.4167(5) 0.6339(6) 0.3415(6) 0.265(14) Uani 1 1 d D U . . .
H876 H -0.4506 0.6284 0.3421 0.318 Uiso 1 1 calc R U . . .
C877 C -0.3745(7) 0.6029(4) 0.3466(6) 0.220(11) Uani 1 1 d D U . . .
H877 H -0.3784 0.5758 0.3489 0.264 Uiso 1 1 calc R U . . .
C878 C -0.3262(5) 0.6122(4) 0.3484(5) 0.158(8) Uani 1 1 d D U . . .
C879 C -0.2826(8) 0.5799(6) 0.3557(5) 0.165(8) Uani 1 1 d D U . . .
H879 H -0.2869 0.5528 0.3595 0.198 Uiso 1 1 calc R U . . .
C880 C -0.1952(6) 0.5577(5) 0.3648(4) 0.137(7) Uani 1 1 d DG U . . .
C881 C -0.1476(7) 0.5580(5) 0.3505(3) 0.187(9) Uani 1 1 d DG U . . .
H881 H -0.1439 0.5791 0.3356 0.225 Uiso 1 1 calc R U . . .
C882 C -0.1055(5) 0.5274(6) 0.3579(4) 0.172(9) Uani 1 1 d DG U . . .
H882 H -0.0730 0.5276 0.3482 0.206 Uiso 1 1 calc R U . . .
C883 C -0.1110(6) 0.4965(5) 0.3797(4) 0.140(8) Uani 1 1 d DG U . . .
C884 C -0.1586(7) 0.4962(5) 0.3940(3) 0.188(10) Uani 1 1 d DG U . . .
H884 H -0.1624 0.4751 0.4089 0.226 Uiso 1 1 calc R U . . .
C885 C -0.2007(5) 0.5268(6) 0.3866(4) 0.187(10) Uani 1 1 d DG U . . .
H885 H -0.2332 0.5267 0.3963 0.224 Uiso 1 1 calc R U . . .
C886 C -0.0142(8) 0.5816(7) 0.4075(5) 0.183(10) Uani 1 1 d D U . . .
H88A H -0.0093 0.6041 0.4160 0.274 Uiso 1 1 calc R U . . .
H88B H -0.0473 0.5742 0.4143 0.274 Uiso 1 1 calc R U . . .
H88C H -0.0142 0.5896 0.3872 0.274 Uiso 1 1 calc R U . . .
C887 C 0.1423(7) 0.4213(6) 0.4284(5) 0.157(8) Uani 1 1 d D U . . .
H88D H 0.1648 0.3962 0.4362 0.235 Uiso 1 1 calc R U . . .
H88E H 0.1337 0.4389 0.4425 0.235 Uiso 1 1 calc R U . . .
H88F H 0.1603 0.4347 0.4123 0.235 Uiso 1 1 calc R U . . .
C888 C -0.0730(7) 0.4237(6) 0.3837(5) 0.174(9) Uani 1 1 d D U . . .
H88G H -0.1042 0.4246 0.3739 0.261 Uiso 1 1 calc R U . . .
H88H H -0.0752 0.4076 0.4023 0.261 Uiso 1 1 calc R U . . .
H88I H -0.0425 0.4115 0.3733 0.261 Uiso 1 1 calc R U . . .
C889 C 0.0239(8) 0.5087(6) 0.4107(5) 0.137(7) Uani 1 1 d D U . . .
C890 C 0.0558(8) 0.4439(6) 0.4135(4) 0.128(7) Uani 1 1 d D U . . .
C891 C -0.0232(8) 0.4709(6) 0.3968(4) 0.130(7) Uani 1 1 d D U . . .
N1 N 0.8859(8) -0.2710(4) 0.4047(4) 0.220(9) Uani 1 1 d D U . . .
S1 S 0.8688(5) -0.2227(3) 0.3954(2) 0.246(5) Uani 1 1 d D U . . .
S2 S 0.9226(4) -0.2913(3) 0.4303(2) 0.227(4) Uani 1 1 d D U . . .
O1 O 0.8545(8) -0.2145(5) 0.3664(3) 0.234(9) Uani 1 1 d D U . . .
O2 O 0.9048(7) -0.2014(6) 0.4036(4) 0.249(10) Uani 1 1 d D U . . .
O3 O 0.9145(7) -0.3317(5) 0.4378(4) 0.214(8) Uani 1 1 d D U . . .
O4 O 0.9208(7) -0.2690(7) 0.4524(4) 0.253(10) Uani 1 1 d D U . . .
C1 C 0.8073(7) -0.2083(7) 0.4145(5) 0.224(12) Uani 1 1 d D U . . .
C2 C 0.9904(6) -0.2988(7) 0.4178(5) 0.246(13) Uani 1 1 d D U . . .
F1 F 0.8155(8) -0.2148(6) 0.4411(4) 0.272(9) Uani 1 1 d D U . . .
F2 F 0.7855(9) -0.1715(6) 0.4042(4) 0.280(10) Uani 1 1 d D U . . .
F3 F 0.7772(8) -0.2337(7) 0.4124(4) 0.305(10) Uani 1 1 d D U . . .
F4 F 1.0203(8) -0.3203(8) 0.4370(5) 0.322(12) Uani 1 1 d D U . . .
F5 F 0.9958(10) -0.3177(7) 0.3966(4) 0.333(13) Uani 1 1 d D U . . .
F6 F 1.0018(8) -0.2641(7) 0.4079(5) 0.322(12) Uani 1 1 d D U . . .
N11 N -0.1933(11) 0.8368(9) -0.0283(7) 0.433(18) Uani 1 1 d D U . . .
S11 S -0.1853(5) 0.8698(4) -0.0097(3) 0.262(5) Uani 1 1 d D U . . .
S12 S -0.2493(10) 0.8202(7) -0.0256(5) 0.619(15) Uani 1 1 d D U . . .
O11 O -0.2193(8) 0.9067(6) -0.0144(6) 0.290(13) Uani 1 1 d D U . . .
O12 O -0.1733(10) 0.8483(8) 0.0173(4) 0.321(15) Uani 1 1 d D U . . .
O13 O -0.238(2) 0.7871(11) -0.0404(12) 0.89(4) Uani 1 1 d D U . . .
O14 O -0.263(2) 0.821(2) 0.0034(6) 0.89(5) Uani 1 1 d D U . . .
C11 C -0.1214(7) 0.8782(8) -0.0239(6) 0.313(18) Uani 1 1 d D U . . .
F11 F -0.1029(11) 0.9018(9) -0.0117(7) 0.411(17) Uani 1 1 d D U . . .
F12 F -0.1284(11) 0.8966(9) -0.0495(5) 0.383(14) Uani 1 1 d D U . . .
F13 F -0.0947(11) 0.8423(7) -0.0252(6) 0.375(15) Uani 1 1 d D U . . .
C12 C -0.2843(9) 0.8636(9) -0.0482(6) 0.47(2) Uani 0.78(2) 1 d D U P Y 1
F14 F -0.3141(15) 0.8562(14) -0.0656(8) 0.49(2) Uani 0.78(2) 1 d D U P Y 1
F15 F -0.2402(6) 0.8748(6) -0.0604(3) 0.203(9) Uani 0.78(2) 1 d D U P Y 1
F16 F -0.3133(9) 0.8786(8) -0.0280(6) 0.301(13) Uani 0.78(2) 1 d D U P Y 1
C12A C -0.3149(16) 0.844(2) -0.0366(14) 0.49(2) Uani 0.22(2) 1 d D U P Y 2
F14A F -0.342(3) 0.816(3) -0.036(3) 0.45(4) Uani 0.22(2) 1 d D U P Y 2
F15A F -0.337(3) 0.865(4) -0.017(2) 0.42(4) Uani 0.22(2) 1 d D U P Y 2
F16A F -0.317(4) 0.868(3) -0.0604(18) 0.39(3) Uani 0.22(2) 1 d D U P Y 2
N21 N 0.4205(8) 0.2201(8) 0.5668(5) 0.315(12) Uani 1 1 d D U . . .
S21 S 0.3717(4) 0.1995(3) 0.5639(3) 0.230(4) Uani 1 1 d D U . . .
S22 S 0.4192(6) 0.2430(5) 0.5942(3) 0.338(7) Uani 1 1 d D U . . .
O21 O 0.3440(9) 0.1885(6) 0.5891(4) 0.248(10) Uani 1 1 d D U . . .
O22 O 0.3929(9) 0.1679(7) 0.5483(5) 0.308(14) Uani 1 1 d D U . . .
O23 O 0.4471(11) 0.2172(8) 0.6163(5) 0.352(18) Uani 1 1 d D U . . .
O24 O 0.3699(9) 0.2686(10) 0.5960(7) 0.45(3) Uani 1 1 d D U . . .
C21 C 0.3275(8) 0.2355(6) 0.5405(5) 0.240(14) Uani 1 1 d D U . . .
C22 C 0.4610(10) 0.2772(7) 0.5768(5) 0.40(2) Uani 1 1 d D U . . .
F21 F 0.3040(10) 0.2657(6) 0.5522(5) 0.332(13) Uani 1 1 d D U . . .
F22 F 0.2936(8) 0.2178(7) 0.5331(4) 0.285(10) Uani 1 1 d D U . . .
F23 F 0.3551(8) 0.2503(7) 0.5189(5) 0.299(11) Uani 1 1 d D U . . .
F24 F 0.4345(11) 0.2998(8) 0.5560(6) 0.389(16) Uani 1 1 d D U . . .
F25 F 0.4675(11) 0.2954(8) 0.5965(7) 0.430(18) Uani 1 1 d D U . . .
F26 F 0.4987(10) 0.2495(9) 0.5679(7) 0.455(19) Uani 1 1 d D U . . .
N31 N 0.6979(12) 0.7545(8) 0.1014(7) 0.435(17) Uani 1 1 d D U . . .
S31 S 0.6651(8) 0.7212(6) 0.0959(4) 0.425(10) Uani 1 1 d D U . . .
S32 S 0.6804(10) 0.7935(7) 0.1176(4) 0.520(14) Uani 1 1 d D U . . .
O31 O 0.6699(14) 0.7151(12) 0.0672(5) 0.45(2) Uani 1 1 d D U . . .
O32 O 0.6178(10) 0.7328(11) 0.1108(8) 0.49(3) Uani 1 1 d D U . . .
O33 O 0.7210(16) 0.8165(12) 0.1100(9) 0.59(3) Uani 1 1 d D U . . .
O34 O 0.6255(12) 0.8098(16) 0.1190(9) 0.58(3) Uani 1 1 d D U . . .
C31 C 0.6999(11) 0.6728(7) 0.1134(6) 0.44(2) Uani 1 1 d D U . . .
C32 C 0.6922(13) 0.7766(10) 0.1547(4) 0.53(3) Uani 1 1 d D U . . .
F31 F 0.6946(16) 0.6736(12) 0.1400(6) 0.49(2) Uani 1 1 d D U . . .
F32 F 0.6824(13) 0.6446(8) 0.1047(7) 0.436(18) Uani 1 1 d D U . . .
F33 F 0.7504(10) 0.6660(9) 0.1073(7) 0.408(17) Uani 1 1 d D U . . .
F34 F 0.6653(17) 0.7483(14) 0.1630(8) 0.53(3) Uani 1 1 d D U . . .
F35 F 0.6744(19) 0.8077(11) 0.1673(7) 0.51(2) Uani 1 1 d D U . . .
F36 F 0.7432(13) 0.7640(17) 0.1559(9) 0.67(3) Uani 1 1 d D U . . .
N41 N -0.3736(11) 0.5034(5) 0.4476(5) 0.379(14) Uani 1 1 d D U . . .
S41 S -0.3652(5) 0.5489(4) 0.4397(4) 0.339(9) Uani 1 1 d D U . . .
S42 S -0.3659(8) 0.4717(6) 0.4265(4) 0.442(11) Uani 1 1 d D U . . .
O41 O -0.3355(9) 0.5565(8) 0.4144(4) 0.312(14) Uani 1 1 d D U . . .
O42 O -0.3545(12) 0.5602(10) 0.4656(5) 0.361(19) Uani 1 1 d D U . . .
O43 O -0.4156(9) 0.4696(9) 0.4171(6) 0.343(14) Uani 1 1 d D U . . .
O44 O -0.3322(12) 0.4380(9) 0.4426(7) 0.45(2) Uani 1 1 d D U . . .
C41 C -0.4279(7) 0.5818(7) 0.4326(6) 0.358(19) Uani 1 1 d D U . . .
C42 C -0.3271(9) 0.4665(9) 0.3943(5) 0.43(2) Uani 1 1 d D U . . .
F41 F -0.4462(14) 0.5719(10) 0.4113(7) 0.52(2) Uani 1 1 d D U . . .
F42 F -0.4187(8) 0.6174(6) 0.4292(6) 0.375(15) Uani 1 1 d D U . . .
F43 F -0.4571(8) 0.5746(9) 0.4549(6) 0.392(16) Uani 1 1 d D U . . .
F44 F -0.3562(14) 0.4922(10) 0.3764(6) 0.47(2) Uani 1 1 d D U . . .
F45 F -0.3289(11) 0.4281(9) 0.3929(6) 0.401(16) Uani 1 1 d D U . . .
F46 F -0.2809(9) 0.4679(8) 0.4006(7) 0.455(19) Uani 1 1 d D U . . .
N51 N 0.1221(13) 0.6664(9) 0.5484(8) 0.55(2) Uani 1 1 d D U . . .
S51 S 0.0759(9) 0.6500(7) 0.5356(5) 0.571(15) Uani 1 1 d D U . . .
S52 S 0.1675(7) 0.6386(7) 0.5685(5) 0.440(12) Uani 1 1 d D U . . .
O51 O 0.0442(9) 0.6859(7) 0.5219(5) 0.272(11) Uani 1 1 d D U . . .
O52 O 0.072(2) 0.6098(10) 0.5471(10) 0.60(3) Uani 1 1 d D U . . .
O53 O 0.1676(14) 0.5995(8) 0.5628(9) 0.55(3) Uani 1 1 d D U . . .
O54 O 0.1559(16) 0.6512(12) 0.5952(6) 0.46(3) Uani 1 1 d D U . . .
C51 C 0.1099(10) 0.6379(8) 0.5027(5) 0.56(2) Uani 1 1 d D U . . .
C52 C 0.2314(9) 0.6511(10) 0.5608(7) 0.51(2) Uani 1 1 d D U . . .
F51 F 0.0709(14) 0.6335(11) 0.4891(7) 0.55(2) Uani 1 1 d D U . . .
F52 F 0.1163(13) 0.6754(7) 0.4978(6) 0.396(16) Uani 1 1 d D U . . .
F53 F 0.1530(9) 0.6148(9) 0.5120(7) 0.442(18) Uani 1 1 d D U . . .
F54 F 0.2238(18) 0.6889(10) 0.5485(11) 0.65(3) Uani 1 1 d D U . . .
F55 F 0.2572(13) 0.6441(15) 0.5840(7) 0.55(2) Uani 1 1 d D U . . .
F56 F 0.2525(14) 0.6281(12) 0.5429(8) 0.50(2) Uani 1 1 d D U . . .
N61 N 0.3440(5) 0.3499(7) 0.4500(3) 0.223(9) Uani 1 1 d D U . . .
S61 S 0.2811(3) 0.3600(2) 0.4521(2) 0.172(3) Uani 1 1 d D U . . .
S62 S 0.3781(3) 0.3482(3) 0.4765(2) 0.199(3) Uani 1 1 d D U . . .
O61 O 0.2586(6) 0.3831(5) 0.4727(3) 0.188(6) Uani 1 1 d D U . . .
O62 O 0.2667(6) 0.3707(5) 0.4238(3) 0.183(6) Uani 1 1 d D U . . .
O63 O 0.3563(8) 0.3444(7) 0.5042(3) 0.256(11) Uani 1 1 d D U . . .
O64 O 0.4283(7) 0.3230(7) 0.4718(5) 0.344(16) Uani 1 1 d D U . . .
C61 C 0.2605(9) 0.3121(5) 0.4644(5) 0.241(14) Uani 1 1 d D U . . .
C62 C 0.3929(9) 0.3982(4) 0.4737(6) 0.274(16) Uani 1 1 d D U . . .
F61 F 0.2711(8) 0.2995(6) 0.4908(5) 0.286(10) Uani 1 1 d D U . . .
F62 F 0.2092(8) 0.3187(6) 0.4628(5) 0.327(13) Uani 1 1 d D U . . .
F63 F 0.2841(11) 0.2874(7) 0.4480(6) 0.399(17) Uani 1 1 d D U . . .
F64 F 0.3503(6) 0.4245(6) 0.4719(4) 0.250(8) Uani 1 1 d D U . . .
F65 F 0.4225(15) 0.4056(11) 0.4520(7) 0.58(3) Uani 1 1 d D U . . .
F66 F 0.4222(10) 0.3976(7) 0.4937(6) 0.362(16) Uani 1 1 d D U . . .
N71 N -0.519(2) 0.8716(11) 0.0395(5) 0.81(3) Uani 1 1 d D U . . .
S71 S -0.5288(9) 0.8635(6) 0.0084(4) 0.572(15) Uani 1 1 d D U . . .
S72 S -0.4904(15) 0.8385(11) 0.0652(6) 1.05(3) Uani 1 1 d D U . . .
O71 O -0.5811(10) 0.8826(12) 0.0035(8) 0.56(3) Uani 1 1 d D U . . .
O72 O -0.5222(18) 0.8202(7) 0.0125(8) 0.60(3) Uani 1 1 d D U . . .
O73 O -0.464(3) 0.858(2) 0.0817(13) 1.15(5) Uani 1 1 d D U . . .
O74 O -0.462(3) 0.8057(16) 0.0522(13) 1.15(6) Uani 1 1 d D U . . .
C72 C -0.5299(18) 0.8142(13) 0.0928(8) 1.06(3) Uani 1 1 d D U . . .
C71 C -0.4892(10) 0.8717(8) -0.0236(5) 0.42(2) Uani 0.637(12) 1 d D U P Z 1
F71 F -0.4852(7) 0.9064(5) -0.0174(4) 0.143(5) Uani 0.637(12) 1 d D U P Z 1
F72 F -0.5092(13) 0.8681(9) -0.0481(5) 0.292(12) Uani 0.637(12) 1 d D U P Z 1
F73 F -0.4416(9) 0.8486(8) -0.0291(6) 0.268(11) Uani 0.637(12) 1 d D U P Z 1
C71A C -0.4922(12) 0.8928(9) -0.0177(6) 0.354(19) Uani 0.363(12) 1 d D U P Z 2
F71A F -0.4683(12) 0.8832(10) -0.0423(5) 0.143(5) Uani 0.363(12) 1 d D U P Z 2
F73A F -0.5220(16) 0.9302(10) -0.0240(9) 0.268(11) Uani 0.363(12) 1 d D U P Z 2
F72A F -0.4520(15) 0.9026(13) -0.0075(8) 0.292(12) Uani 0.363(12) 1 d D U P Z 2
F74 F -0.5771(18) 0.819(2) 0.0844(14) 1.04(5) Uani 1 1 d D U . . .
F75 F -0.510(3) 0.7756(15) 0.1013(17) 0.97(5) Uani 1 1 d D U . . .
F76 F -0.527(4) 0.830(3) 0.1153(10) 1.08(5) Uani 1 1 d D U . . .

loop_
_atom_site_aniso_label
_atom_site_aniso_U_11
_atom_site_aniso_U_22
_atom_site_aniso_U_33
_atom_site_aniso_U_23
_atom_site_aniso_U_13
_atom_site_aniso_U_12
Co1 0.174(4) 0.243(5) 0.215(4) -0.101(3) -0.057(3) -0.025(3)
Co2 0.126(3) 0.244(5) 0.272(5) -0.068(4) 0.007(3) -0.040(3)
Co3 0.168(3) 0.234(4) 0.198(4) -0.010(3) -0.002(3) -0.052(3)
Co4 0.135(3) 0.147(3) 0.195(3) -0.038(2) -0.039(2) -0.053(2)
Co5 0.131(3) 0.194(4) 0.300(6) -0.008(4) -0.050(3) -0.083(3)
Co6 0.161(3) 0.141(3) 0.190(3) -0.053(2) 0.001(2) -0.036(2)
Co7 0.201(4) 0.279(5) 0.205(4) -0.125(4) 0.002(3) -0.045(4)
Co8 0.179(4) 0.253(5) 0.171(4) -0.005(3) -0.025(3) -0.050(3)
Co9 0.149(3) 0.273(5) 0.229(4) -0.038(4) 0.031(3) -0.090(3)
Co10 0.145(3) 0.140(3) 0.209(3) -0.055(2) -0.009(2) -0.068(2)
Co11 0.105(2) 0.176(3) 0.170(3) -0.062(2) -0.0038(19) -0.037(2)
Co12 0.122(2) 0.147(3) 0.188(3) -0.053(2) -0.022(2) -0.062(2)
N100 0.117(15) 0.20(2) 0.33(3) -0.02(2) -0.029(19) -0.091(15)
N101 0.156(15) 0.114(16) 0.30(2) -0.060(16) -0.071(16) -0.052(14)
N102 0.179(16) 0.25(2) 0.194(19) -0.114(17) -0.054(14) -0.005(17)
N103 0.20(2) 0.21(2) 0.17(2) -0.035(17) -0.011(17) -0.023(17)
N104 0.22(2) 0.22(2) 0.21(2) 0.025(19) -0.015(19) -0.125(16)
N105 0.182(18) 0.19(2) 0.18(2) -0.010(16) -0.051(16) -0.006(15)
N106 0.22(2) 0.22(2) 0.170(19) -0.086(17) 0.010(17) 0.039(18)
N107 0.189(18) 0.135(15) 0.171(19) -0.048(14) -0.015(15) -0.046(13)
N108 0.25(2) 0.179(19) 0.179(19) -0.039(16) -0.076(17) -0.067(16)
N110 0.170(16) 0.180(18) 0.19(2) -0.047(15) -0.014(15) -0.069(14)
N109 0.210(18) 0.188(19) 0.186(19) -0.042(16) -0.019(15) -0.077(16)
N111 0.229(19) 0.165(18) 0.173(18) -0.032(14) -0.039(15) -0.088(15)
C100 0.16(2) 0.22(3) 0.35(3) -0.04(3) -0.04(2) -0.10(2)
C101 0.18(2) 0.23(3) 0.36(4) -0.04(3) -0.09(3) -0.08(2)
C102 0.20(2) 0.23(3) 0.42(4) -0.03(3) -0.10(3) -0.10(2)
C103 0.23(2) 0.15(2) 0.44(4) -0.01(2) -0.08(3) -0.10(2)
C104 0.16(2) 0.18(2) 0.39(3) -0.01(2) -0.05(2) -0.11(2)
C105 0.144(19) 0.17(2) 0.35(3) -0.03(2) -0.07(2) -0.08(2)
C106 0.15(2) 0.19(2) 0.27(2) -0.05(2) -0.08(2) -0.08(2)
C107 0.15(2) 0.19(2) 0.30(3) -0.02(2) -0.06(2) -0.089(19)
C108 0.17(2) 0.16(2) 0.28(3) 0.00(2) -0.07(2) -0.066(19)
C109 0.17(2) 0.18(2) 0.22(2) -0.055(18) -0.05(2) -0.05(2)
C110 0.17(2) 0.18(2) 0.27(3) -0.05(2) -0.07(2) -0.08(2)
C111 0.18(2) 0.18(2) 0.27(3) -0.03(2) -0.06(2) -0.07(2)
C112 0.18(2) 0.23(2) 0.19(2) -0.10(2) -0.026(19) 0.003(19)
C113 0.196(13) 0.201(14) 0.198(14) -0.054(10) -0.017(9) -0.031(10)
C114 0.18(2) 0.26(3) 0.21(2) -0.08(2) -0.01(2) 0.01(2)
C115 0.21(3) 0.26(3) 0.25(3) -0.12(2) -0.04(2) -0.01(2)
C116 0.19(2) 0.22(2) 0.19(2) -0.09(2) -0.03(2) -0.03(2)
C117 0.16(2) 0.23(3) 0.22(3) -0.07(2) -0.05(2) -0.070(18)
C118 0.20(2) 0.23(2) 0.17(2) -0.097(17) -0.03(2) -0.02(2)
C119 0.21(3) 0.27(3) 0.17(2) -0.108(19) -0.04(2) -0.03(2)
C120 0.21(2) 0.23(3) 0.20(3) -0.07(2) 0.00(2) -0.01(2)
C121 0.27(3) 0.20(2) 0.17(2) -0.093(17) -0.01(2) -0.06(2)
C122 0.22(3) 0.19(2) 0.21(3) -0.074(19) -0.01(2) -0.09(2)
C123 0.21(2) 0.21(2) 0.19(2) -0.090(18) 0.00(2) -0.071(19)
C124 0.22(3) 0.30(3) 0.28(3) -0.01(3) -0.05(2) -0.11(2)
C125 0.24(3) 0.26(3) 0.34(4) -0.01(3) -0.04(3) -0.18(2)
C126 0.22(3) 0.27(3) 0.29(3) -0.02(3) -0.05(3) -0.12(2)
C127 0.21(3) 0.28(3) 0.30(3) 0.01(3) -0.01(2) -0.14(2)
C128 0.22(2) 0.28(3) 0.20(2) 0.00(2) -0.02(2) -0.12(2)
C129 0.22(2) 0.21(3) 0.18(2) 0.00(2) -0.03(2) -0.095(19)
C130 0.20(2) 0.22(2) 0.18(2) 0.00(2) -0.04(2) 0.01(2)
C131 0.18(3) 0.24(3) 0.20(2) -0.01(2) -0.05(2) -0.01(2)
C132 0.17(2) 0.19(3) 0.20(3) -0.03(2) 0.006(19) -0.043(19)
C133 0.18(2) 0.19(2) 0.22(2) -0.045(19) -0.004(19) -0.05(2)
C134 0.20(3) 0.16(2) 0.22(2) -0.035(18) 0.01(2) -0.055(19)
C135 0.17(2) 0.20(2) 0.19(2) -0.043(19) 0.001(18) -0.068(18)
C136 0.21(2) 0.16(2) 0.19(2) -0.09(2) 0.03(2) -0.022(17)
C137 0.22(3) 0.19(3) 0.16(2) -0.086(19) -0.001(18) -0.036(19)
C138 0.23(3) 0.32(3) 0.18(2) -0.07(2) 0.00(2) -0.03(3)
C139 0.23(2) 0.29(3) 0.14(2) -0.08(2) 0.00(2) -0.10(2)
C140 0.24(2) 0.21(2) 0.16(2) -0.10(2) -0.004(19) -0.05(2)
C141 0.16(2) 0.17(2) 0.19(2) -0.030(19) -0.018(18) -0.074(16)
C142 0.19(2) 0.134(18) 0.146(19) -0.063(16) -0.009(16) -0.035(15)
C143 0.18(2) 0.141(19) 0.16(2) -0.043(16) -0.023(17) -0.060(16)
C144 0.17(2) 0.128(18) 0.21(2) -0.054(18) -0.004(18) -0.060(15)
C145 0.16(2) 0.124(19) 0.19(2) -0.027(17) -0.027(17) -0.061(15)
C146 0.17(2) 0.132(19) 0.22(2) -0.042(18) -0.01(2) -0.031(16)
C147 0.16(2) 0.17(2) 0.19(2) -0.053(19) -0.030(19) -0.048(16)
C148 0.21(2) 0.150(19) 0.18(2) -0.041(18) -0.011(19) -0.086(16)
C149 0.25(2) 0.129(19) 0.20(2) -0.030(18) -0.05(2) -0.091(17)
C150 0.25(2) 0.19(2) 0.20(2) -0.03(2) -0.05(2) -0.09(2)
C151 0.26(3) 0.21(3) 0.20(2) 0.00(2) -0.01(2) -0.07(2)
C152 0.24(2) 0.18(2) 0.16(2) -0.055(19) -0.05(2) -0.049(19)
C153 0.25(2) 0.18(2) 0.20(2) -0.05(2) 0.00(2) -0.08(2)
C154 0.25(2) 0.19(2) 0.15(2) -0.088(18) -0.031(18) -0.043(19)
C155 0.29(3) 0.15(2) 0.20(2) -0.05(2) 0.00(2) -0.05(2)
C156 0.25(2) 0.15(2) 0.17(2) -0.036(18) 0.00(2) -0.056(19)
C157 0.23(2) 0.16(2) 0.162(19) -0.058(18) -0.013(17) -0.090(17)
C158 0.22(2) 0.148(19) 0.155(19) -0.043(17) 0.041(18) -0.051(17)
C159 0.180(19) 0.16(2) 0.18(2) -0.044(19) -0.034(18) -0.037(16)
C160 0.163(19) 0.130(18) 0.20(2) -0.058(18) -0.021(18) -0.036(15)
C161 0.154(18) 0.121(17) 0.19(2) -0.042(16) -0.028(17) -0.062(14)
C162 0.160(18) 0.17(2) 0.155(19) -0.059(18) -0.014(16) -0.047(16)
C163 0.20(2) 0.16(2) 0.15(2) -0.029(17) -0.009(17) -0.053(17)
C164 0.22(2) 0.19(2) 0.15(2) -0.033(18) -0.030(18) -0.084(18)
C165 0.23(2) 0.19(2) 0.17(2) -0.067(19) -0.002(18) -0.06(2)
C166 0.23(2) 0.20(2) 0.18(2) -0.05(2) -0.035(19) -0.108(19)
C167 0.20(2) 0.19(2) 0.17(2) -0.05(2) -0.032(18) -0.082(18)
N200 0.19(2) 0.21(2) 0.23(2) -0.042(16) 0.078(16) -0.068(16)
N201 0.132(16) 0.24(2) 0.26(3) -0.105(19) 0.055(17) -0.035(15)
N202 0.22(2) 0.26(2) 0.18(2) -0.05(2) -0.071(17) -0.011(18)
N203 0.20(2) 0.224(19) 0.183(19) -0.046(15) -0.088(17) -0.047(19)
N204 0.099(14) 0.136(14) 0.35(3) -0.054(16) -0.001(16) -0.063(12)
N205 0.076(12) 0.155(15) 0.32(3) -0.025(18) -0.064(15) -0.062(11)
N206 0.140(16) 0.213(18) 0.21(2) -0.025(18) -0.054(15) -0.083(14)
N207 0.189(18) 0.087(11) 0.24(2) -0.054(12) -0.088(16) -0.051(11)
N208 0.160(18) 0.28(2) 0.171(18) -0.055(16) 0.002(14) -0.091(17)
N210 0.164(17) 0.135(14) 0.203(18) -0.032(12) -0.066(14) -0.047(13)
N209 0.176(19) 0.192(17) 0.19(2) -0.018(16) -0.058(16) -0.084(15)
N211 0.127(16) 0.171(15) 0.23(2) -0.039(16) -0.053(15) -0.070(13)
C200 0.18(2) 0.20(2) 0.28(3) -0.07(2) 0.03(2) -0.033(19)
C201 0.18(2) 0.30(3) 0.26(3) -0.04(3) 0.08(2) -0.09(2)
C202 0.22(3) 0.37(3) 0.30(3) -0.04(3) 0.05(2) -0.13(3)
C203 0.21(3) 0.34(3) 0.26(3) -0.04(3) 0.06(2) -0.14(2)
C204 0.18(2) 0.25(2) 0.21(2) -0.07(2) 0.03(2) -0.103(18)
C205 0.18(2) 0.25(3) 0.23(3) -0.09(2) 0.05(2) -0.03(2)
C206 0.15(2) 0.25(3) 0.22(3) -0.05(2) 0.01(2) -0.04(2)
C207 0.16(2) 0.24(2) 0.17(2) -0.051(19) -0.007(18) -0.062(19)
C208 0.134(19) 0.29(3) 0.16(2) -0.06(2) 0.027(16) -0.06(2)
C209 0.17(2) 0.23(3) 0.19(2) -0.05(2) -0.02(2) -0.06(2)
C210 0.16(2) 0.22(2) 0.26(3) -0.05(2) -0.01(2) -0.07(2)
C211 0.16(2) 0.22(3) 0.23(3) -0.06(2) -0.02(2) -0.04(2)
C212 0.23(3) 0.23(2) 0.20(2) -0.05(2) -0.07(2) -0.03(2)
C213 0.18(2) 0.29(3) 0.23(3) -0.05(3) -0.03(2) -0.08(2)
C214 0.22(3) 0.32(3) 0.21(3) -0.05(3) -0.04(2) -0.07(2)
C215 0.23(3) 0.31(3) 0.19(2) -0.04(2) -0.08(2) -0.09(3)
C216 0.23(3) 0.25(2) 0.20(2) -0.06(2) -0.05(2) -0.06(2)
C217 0.20(3) 0.26(2) 0.21(2) -0.06(2) -0.12(2) -0.04(3)
C218 0.19(2) 0.19(2) 0.21(2) -0.052(19) -0.048(19) -0.086(18)
C219 0.17(2) 0.19(2) 0.24(3) -0.06(2) -0.059(19) -0.038(18)
C220 0.17(2) 0.23(3) 0.23(3) -0.06(2) -0.04(2) -0.04(2)
C221 0.16(2) 0.20(2) 0.20(2) -0.056(19) -0.059(18) -0.043(18)
C222 0.22(3) 0.22(2) 0.20(2) -0.07(2) -0.073(19) -0.10(2)
C223 0.25(3) 0.23(3) 0.20(3) -0.03(2) -0.07(2) -0.08(2)
C224 0.13(2) 0.23(3) 0.33(3) -0.04(3) 0.00(2) -0.090(19)
C225 0.18(3) 0.30(3) 0.33(4) -0.03(3) 0.10(3) -0.05(3)
C226 0.16(3) 0.29(3) 0.29(3) -0.01(3) 0.04(2) 0.00(3)
C227 0.16(2) 0.27(3) 0.28(3) -0.01(3) -0.01(2) -0.02(2)
C228 0.127(19) 0.21(2) 0.31(3) -0.04(2) -0.05(2) -0.049(19)
C229 0.13(2) 0.21(2) 0.29(3) -0.05(2) -0.07(2) -0.057(19)
C230 0.083(17) 0.20(2) 0.25(2) -0.02(2) -0.029(16) -0.016(18)
C231 0.111(18) 0.16(2) 0.24(2) -0.025(18) -0.027(16) -0.070(16)
C232 0.16(2) 0.18(2) 0.25(3) 0.00(2) -0.072(19) -0.10(2)
C233 0.15(2) 0.16(2) 0.22(2) -0.035(17) -0.046(17) -0.075(18)
C234 0.14(2) 0.20(2) 0.21(2) -0.035(19) -0.043(17) -0.037(18)
C235 0.094(17) 0.19(2) 0.22(2) -0.036(18) -0.031(16) -0.041(17)
C236 0.16(2) 0.23(2) 0.29(3) -0.06(2) -0.09(2) -0.071(19)
C237 0.15(2) 0.25(2) 0.28(3) -0.06(3) -0.06(2) -0.09(2)
C238 0.16(2) 0.26(3) 0.30(3) -0.04(3) -0.06(2) -0.06(2)
C239 0.16(2) 0.23(2) 0.23(2) -0.07(2) -0.063(19) -0.061(18)
C240 0.15(2) 0.20(2) 0.23(2) -0.03(2) -0.05(2) -0.067(17)
C241 0.21(2) 0.17(2) 0.18(2) -0.031(16) -0.078(18) -0.086(18)
C242 0.133(17) 0.129(18) 0.22(2) -0.028(18) -0.038(16) -0.057(15)
C243 0.137(18) 0.133(18) 0.24(3) -0.035(18) -0.041(17) -0.068(16)
C244 0.18(2) 0.134(18) 0.25(2) -0.029(18) -0.075(18) -0.050(17)
C245 0.145(18) 0.16(2) 0.22(2) -0.017(19) -0.066(16) -0.038(17)
C246 0.16(2) 0.122(17) 0.24(3) -0.042(17) -0.054(18) -0.046(16)
C247 0.159(19) 0.150(19) 0.22(2) -0.031(17) -0.091(16) -0.047(16)
C248 0.142(18) 0.22(2) 0.20(2) -0.055(19) -0.038(17) -0.093(16)
C249 0.18(2) 0.28(2) 0.16(2) -0.06(2) 0.026(19) -0.07(2)
C250 0.19(2) 0.33(3) 0.20(2) -0.06(2) 0.01(2) -0.06(3)
C251 0.16(2) 0.32(3) 0.20(2) -0.06(2) -0.02(2) -0.11(2)
C252 0.19(2) 0.30(2) 0.16(2) -0.05(2) -0.04(2) -0.07(2)
C253 0.16(2) 0.24(2) 0.21(2) -0.06(2) -0.05(2) -0.072(19)
C254 0.16(2) 0.204(19) 0.19(2) -0.018(19) -0.063(19) -0.097(17)
C255 0.22(2) 0.26(2) 0.19(2) -0.04(2) -0.09(2) -0.06(2)
C256 0.18(2) 0.22(2) 0.18(2) -0.01(2) -0.07(2) -0.062(18)
C257 0.136(18) 0.166(17) 0.19(2) -0.012(18) -0.054(17) -0.075(15)
C258 0.132(17) 0.131(15) 0.19(2) -0.046(15) -0.063(16) -0.040(14)
C259 0.139(18) 0.124(15) 0.21(2) -0.033(16) -0.043(18) -0.053(15)
C260 0.137(17) 0.112(15) 0.20(2) -0.021(15) -0.045(17) -0.055(13)
C261 0.138(18) 0.122(16) 0.23(2) -0.039(17) -0.041(18) -0.044(14)
C262 0.152(19) 0.144(17) 0.20(2) -0.034(17) -0.068(18) -0.046(16)
C263 0.128(18) 0.164(17) 0.22(2) -0.020(18) -0.050(17) -0.083(15)
C264 0.113(17) 0.170(18) 0.22(2) -0.033(19) -0.020(18) -0.074(15)
C265 0.15(2) 0.22(2) 0.22(2) -0.02(2) -0.05(2) -0.074(17)
C266 0.16(2) 0.26(2) 0.20(2) 0.00(2) -0.02(2) -0.07(2)
C267 0.130(19) 0.210(19) 0.17(2) -0.026(19) -0.034(17) -0.071(16)
N300 0.177(19) 0.172(17) 0.187(19) -0.069(16) 0.021(16) -0.025(16)
N301 0.163(18) 0.119(15) 0.213(19) -0.079(13) -0.041(15) 0.014(13)
N302 0.26(3) 0.36(3) 0.152(19) 0.00(2) 0.02(2) -0.03(2)
N303 0.19(2) 0.25(2) 0.156(19) -0.007(17) 0.007(15) -0.065(18)
N304 0.133(18) 0.19(2) 0.29(3) -0.03(2) -0.03(2) -0.036(15)
N305 0.138(17) 0.20(2) 0.22(2) -0.015(16) -0.064(15) -0.056(15)
N306 0.217(19) 0.123(16) 0.20(2) -0.018(14) -0.062(17) -0.096(15)
N307 0.147(17) 0.166(18) 0.19(2) -0.061(15) -0.029(15) -0.033(14)
N308 0.131(15) 0.160(17) 0.182(18) -0.050(14) 0.002(14) -0.035(13)
N310 0.138(15) 0.170(17) 0.161(17) -0.043(13) -0.014(13) -0.049(13)
N309 0.126(15) 0.20(2) 0.22(2) -0.053(16) 0.000(15) -0.035(15)
N311 0.119(14) 0.144(17) 0.197(18) -0.048(14) -0.013(13) -0.058(13)
C300 0.14(2) 0.17(2) 0.23(2) -0.067(18) 0.032(19) -0.024(18)
C301 0.125(19) 0.22(3) 0.23(3) 0.00(2) 0.00(2) -0.007(18)
C302 0.15(2) 0.20(2) 0.21(3) -0.02(2) -0.03(2) 0.001(19)
C303 0.13(2) 0.23(3) 0.23(3) -0.03(2) -0.019(19) 0.00(2)
C304 0.144(19) 0.15(2) 0.20(2) -0.044(18) 0.023(19) -0.025(17)
C305 0.15(2) 0.16(2) 0.24(2) -0.032(19) 0.038(19) -0.030(18)
C306 0.17(2) 0.087(14) 0.23(2) -0.064(14) -0.040(19) -0.003(15)
C307 0.20(2) 0.118(17) 0.22(2) -0.081(15) -0.01(2) -0.015(18)
C308 0.15(2) 0.139(19) 0.22(2) -0.067(16) 0.013(18) -0.002(16)
C309 0.129(18) 0.17(2) 0.18(2) -0.047(16) 0.022(17) -0.027(17)
C310 0.125(18) 0.138(17) 0.20(2) -0.091(14) 0.016(16) -0.024(15)
C311 0.18(2) 0.134(18) 0.18(2) -0.052(15) -0.028(18) -0.031(16)
C312 0.27(3) 0.39(4) 0.17(3) -0.05(3) 0.04(2) -0.05(3)
C313 0.33(4) 0.46(4) 0.27(3) 0.03(3) 0.05(3) 0.00(3)
C314 0.33(3) 0.46(4) 0.31(3) 0.02(3) 0.02(3) 0.03(3)
C315 0.32(3) 0.49(4) 0.25(3) 0.07(3) 0.04(3) 0.02(3)
C316 0.24(3) 0.42(3) 0.19(3) 0.00(3) 0.07(2) -0.01(3)
C317 0.20(3) 0.36(3) 0.23(3) 0.01(3) 0.05(2) -0.02(3)
C318 0.155(19) 0.22(3) 0.20(2) -0.02(2) -0.016(18) -0.05(2)
C319 0.153(19) 0.26(3) 0.20(2) -0.08(2) -0.01(2) 0.00(2)
C320 0.17(2) 0.23(3) 0.18(2) -0.04(2) -0.03(2) 0.012(19)
C321 0.142(18) 0.20(2) 0.21(2) -0.04(2) -0.010(18) -0.045(19)
C322 0.119(17) 0.23(3) 0.20(2) -0.02(2) -0.017(17) -0.05(2)
C323 0.132(18) 0.24(3) 0.19(2) -0.03(2) -0.030(19) -0.035(18)
C324 0.15(3) 0.22(3) 0.32(3) -0.01(3) -0.03(2) -0.04(2)
C325 0.17(2) 0.20(3) 0.34(4) -0.03(3) -0.03(3) -0.05(2)
C326 0.18(3) 0.23(3) 0.34(4) -0.04(3) 0.00(3) -0.08(2)
C327 0.19(3) 0.21(3) 0.29(3) -0.08(2) 0.02(2) -0.04(2)
C328 0.15(2) 0.21(3) 0.26(3) -0.06(2) -0.01(2) -0.052(19)
C329 0.11(2) 0.21(3) 0.29(3) -0.03(2) 0.01(2) -0.017(19)
C330 0.16(2) 0.17(2) 0.23(2) -0.069(19) 0.010(18) -0.023(19)
C331 0.14(2) 0.20(3) 0.25(2) -0.08(2) 0.004(17) -0.061(19)
C332 0.14(2) 0.18(2) 0.28(3) -0.062(19) -0.02(2) -0.031(18)
C333 0.129(19) 0.18(2) 0.25(2) -0.025(19) -0.020(18) -0.049(18)
C334 0.15(2) 0.17(2) 0.26(2) -0.06(2) 0.014(18) -0.054(19)
C335 0.14(2) 0.18(2) 0.24(2) -0.060(18) 0.028(18) -0.038(18)
C336 0.20(2) 0.114(18) 0.23(3) -0.058(19) 0.00(2) -0.034(18)
C337 0.19(3) 0.16(2) 0.23(3) -0.05(2) 0.02(2) -0.082(19)
C338 0.21(2) 0.15(2) 0.23(3) -0.05(2) -0.01(2) -0.03(2)
C339 0.18(2) 0.15(2) 0.24(3) -0.05(2) -0.03(2) -0.071(18)
C340 0.18(2) 0.114(18) 0.22(2) -0.045(19) -0.048(19) -0.060(17)
C341 0.133(19) 0.132(19) 0.21(2) -0.052(17) -0.068(18) -0.040(15)
C342 0.136(19) 0.20(2) 0.17(2) -0.030(17) -0.028(18) -0.046(18)
C343 0.149(19) 0.17(2) 0.17(2) -0.007(16) -0.024(17) -0.061(17)
C344 0.159(19) 0.15(2) 0.18(2) -0.030(16) -0.014(17) -0.070(16)
C345 0.134(17) 0.151(18) 0.183(19) -0.052(15) -0.018(16) -0.075(15)
C346 0.120(17) 0.16(2) 0.21(2) -0.060(17) -0.024(17) -0.061(16)
C347 0.121(17) 0.20(2) 0.18(2) -0.015(17) -0.008(17) -0.058(17)
C348 0.127(17) 0.158(19) 0.18(2) -0.054(17) 0.000(16) -0.059(15)
C349 0.131(18) 0.160(19) 0.16(2) -0.037(17) -0.026(16) -0.042(15)
C350 0.141(19) 0.21(2) 0.16(2) -0.07(2) -0.001(17) -0.019(17)
C351 0.16(2) 0.19(2) 0.19(2) -0.04(2) -0.025(19) -0.034(18)
C352 0.126(18) 0.18(2) 0.22(2) -0.06(2) -0.002(19) -0.024(16)
C353 0.15(2) 0.17(2) 0.19(2) -0.022(18) 0.006(18) -0.049(17)
C354 0.14(2) 0.20(2) 0.24(3) -0.02(2) 0.01(2) -0.015(19)
C355 0.16(2) 0.18(2) 0.25(3) -0.01(2) 0.02(2) 0.020(19)
C356 0.14(2) 0.21(3) 0.23(3) -0.07(2) 0.03(2) -0.017(18)
C357 0.14(2) 0.20(2) 0.20(2) -0.05(2) 0.001(19) -0.019(18)
C358 0.144(19) 0.16(2) 0.20(2) -0.028(18) -0.012(18) -0.036(16)
C359 0.137(19) 0.17(2) 0.18(2) -0.035(18) -0.051(17) -0.034(17)
C360 0.14(2) 0.20(2) 0.20(2) -0.05(2) -0.014(18) -0.061(17)
C361 0.128(19) 0.155(19) 0.26(3) -0.06(2) -0.051(19) -0.070(15)
C362 0.116(17) 0.130(18) 0.24(2) -0.052(19) -0.041(18) -0.040(15)
C363 0.131(18) 0.147(18) 0.17(2) -0.045(16) -0.006(15) -0.076(15)
C364 0.127(19) 0.135(19) 0.19(2) -0.064(17) -0.017(17) -0.055(16)
C365 0.139(19) 0.107(16) 0.21(2) -0.029(17) -0.030(17) -0.031(14)
C366 0.142(18) 0.112(17) 0.21(2) -0.050(18) 0.003(18) -0.034(14)
C367 0.140(19) 0.099(16) 0.19(2) -0.036(16) -0.015(17) -0.042(14)
N400 0.165(19) 0.18(2) 0.22(2) -0.008(18) -0.025(16) -0.018(16)
N401 0.19(2) 0.26(2) 0.173(18) -0.030(18) -0.004(16) -0.07(2)
N402 0.16(2) 0.21(2) 0.32(2) -0.089(19) -0.06(2) -0.039(17)
N403 0.19(2) 0.22(2) 0.23(2) -0.102(18) -0.027(15) -0.055(17)
N404 0.166(19) 0.24(2) 0.26(2) -0.02(2) -0.023(17) -0.076(19)
N405 0.144(18) 0.21(2) 0.25(2) -0.046(16) -0.006(17) -0.018(16)
N406 0.143(19) 0.24(2) 0.28(2) -0.07(2) -0.025(17) -0.026(18)
N407 0.22(2) 0.25(2) 0.191(18) -0.04(2) -0.035(17) -0.08(2)
N408 0.17(2) 0.26(2) 0.24(2) -0.096(19) -0.035(17) -0.025(19)
N409 0.146(17) 0.27(3) 0.184(17) -0.07(2) -0.004(14) -0.042(18)
N410 0.18(2) 0.22(2) 0.23(2) -0.05(2) -0.005(16) -0.050(18)
N411 0.17(2) 0.25(2) 0.23(2) -0.080(18) -0.018(18) -0.062(17)
C400 0.19(3) 0.22(3) 0.26(3) 0.04(3) -0.03(2) -0.04(2)
C401 0.19(3) 0.20(3) 0.27(3) 0.05(2) -0.02(2) -0.02(2)
C402 0.18(3) 0.22(3) 0.25(3) -0.01(3) -0.05(2) -0.02(2)
C403 0.18(2) 0.24(3) 0.23(2) -0.04(2) -0.05(2) 0.02(2)
C404 0.15(2) 0.22(2) 0.18(2) -0.05(2) -0.016(17) -0.02(2)
C405 0.18(2) 0.24(3) 0.21(2) -0.01(2) 0.00(2) 0.01(2)
C406 0.18(2) 0.20(2) 0.27(3) -0.03(2) 0.02(2) -0.03(2)
C407 0.24(3) 0.29(3) 0.32(3) -0.04(3) 0.05(3) 0.00(3)
C408 0.22(3) 0.29(3) 0.35(3) -0.04(3) 0.03(3) -0.01(3)
C409 0.16(2) 0.23(3) 0.32(3) -0.04(2) 0.02(2) -0.05(2)
C410 0.324(19) 0.313(19) 0.325(18) -0.047(10) 0.002(10) -0.057(10)
C411 0.35(3) 0.28(3) 0.33(3) 0.00(3) 0.09(3) -0.08(3)
C412 0.19(3) 0.26(3) 0.28(3) -0.10(3) -0.04(2) 0.01(3)
C413 0.18(3) 0.25(3) 0.32(3) -0.12(3) -0.04(3) 0.02(3)
C414 0.20(3) 0.27(3) 0.36(3) -0.12(3) -0.08(3) 0.00(3)
C415 0.20(3) 0.23(3) 0.37(3) -0.13(3) -0.06(2) -0.08(2)
C416 0.18(2) 0.22(3) 0.30(2) -0.14(2) -0.01(2) -0.04(2)
C417 0.21(2) 0.21(3) 0.23(2) -0.12(2) -0.005(19) -0.07(2)
C418 0.21(2) 0.24(2) 0.23(3) -0.08(2) -0.06(2) -0.06(2)
C419 0.19(3) 0.32(3) 0.26(3) -0.07(3) -0.03(2) -0.10(2)
C420 0.23(3) 0.36(3) 0.24(3) -0.09(2) -0.03(2) -0.14(2)
C421 0.21(2) 0.29(3) 0.20(2) -0.06(2) 0.00(2) -0.144(19)
C422 0.25(3) 0.31(3) 0.21(2) -0.09(2) -0.05(2) -0.11(2)
C423 0.24(3) 0.28(3) 0.18(2) -0.08(2) -0.01(2) -0.11(2)
C424 0.16(2) 0.29(3) 0.35(3) 0.00(3) -0.08(2) -0.06(2)
C425 0.16(2) 0.31(3) 0.42(3) 0.03(3) -0.11(2) -0.11(2)
C426 0.16(2) 0.33(4) 0.44(3) 0.02(3) -0.12(2) -0.10(3)
C427 0.15(2) 0.27(3) 0.34(3) -0.02(2) -0.05(2) -0.08(2)
C428 0.14(2) 0.26(3) 0.24(2) -0.01(2) 0.011(19) -0.06(2)
C429 0.12(2) 0.26(3) 0.25(2) 0.00(2) 0.00(2) -0.04(2)
C430 0.13(2) 0.24(2) 0.25(3) -0.10(2) -0.013(19) 0.002(19)
C431 0.14(2) 0.32(3) 0.29(3) -0.10(2) -0.07(2) -0.01(2)
C432 0.15(2) 0.33(3) 0.31(3) -0.12(3) -0.05(2) 0.00(2)
C433 0.114(19) 0.29(3) 0.23(2) -0.11(2) -0.039(18) -0.033(19)
C434 0.111(19) 0.30(3) 0.24(3) -0.07(2) -0.004(19) -0.02(2)
C435 0.14(2) 0.26(3) 0.22(3) -0.09(2) 0.004(19) 0.00(2)
C436 0.20(3) 0.21(3) 0.29(3) -0.08(2) -0.09(3) 0.01(2)
C437 0.13(2) 0.30(4) 0.25(3) -0.05(3) -0.04(2) 0.00(2)
C438 0.18(3) 0.25(3) 0.32(4) -0.10(3) 0.01(3) -0.03(3)
C439 0.15(2) 0.27(3) 0.23(2) -0.10(2) -0.002(19) -0.03(2)
C440 0.18(2) 0.23(3) 0.21(2) -0.04(2) -0.02(2) -0.05(2)
C441 0.16(2) 0.25(3) 0.23(2) -0.07(2) -0.01(2) -0.04(2)
N450 0.19(2) 0.170(18) 0.210(19) -0.062(17) -0.018(15) -0.069(16)
N451 0.158(16) 0.141(16) 0.185(17) -0.055(13) 0.019(13) -0.008(13)
N452 0.113(14) 0.182(18) 0.173(15) -0.046(13) -0.011(13) -0.032(14)
N453 0.106(13) 0.135(15) 0.214(17) -0.050(14) -0.043(12) -0.037(13)
N454 0.18(2) 0.21(2) 0.44(3) 0.00(3) -0.08(2) -0.107(18)
N455 0.110(15) 0.23(2) 0.34(3) 0.005(19) -0.053(17) -0.053(16)
N456 0.127(15) 0.132(15) 0.243(18) -0.034(14) -0.029(13) -0.045(14)
N457 0.100(13) 0.119(14) 0.266(19) -0.022(14) -0.017(13) -0.044(13)
N458 0.167(19) 0.153(17) 0.29(2) -0.059(17) -0.034(17) -0.031(16)
N459 0.138(15) 0.105(14) 0.253(19) -0.036(14) -0.049(13) -0.021(12)
N460 0.123(15) 0.124(14) 0.250(19) -0.047(14) -0.041(13) -0.021(13)
N461 0.136(16) 0.127(16) 0.235(19) -0.035(13) -0.018(14) -0.027(13)
C450 0.22(2) 0.19(2) 0.26(3) -0.10(2) -0.05(2) -0.06(2)
C451 0.21(3) 0.21(2) 0.27(3) -0.08(2) -0.04(2) -0.07(2)
C452 0.27(3) 0.16(2) 0.26(3) -0.09(2) -0.02(2) -0.09(2)
C453 0.25(3) 0.18(2) 0.19(2) -0.07(2) -0.014(19) -0.06(2)
C454 0.19(2) 0.16(2) 0.19(2) -0.080(17) 0.014(17) -0.067(18)
C455 0.20(2) 0.118(18) 0.21(2) -0.056(17) -0.004(18) -0.048(16)
C456 0.181(19) 0.116(19) 0.23(2) -0.039(18) 0.00(2) -0.012(16)
C457 0.159(19) 0.14(2) 0.26(3) -0.05(2) -0.018(19) -0.021(18)
C458 0.16(2) 0.132(19) 0.27(3) -0.046(19) -0.002(19) -0.026(17)
C459 0.157(18) 0.14(2) 0.24(2) -0.069(19) -0.029(19) -0.045(17)
C460 0.19(2) 0.14(2) 0.22(2) -0.062(19) -0.045(19) -0.004(18)
C461 0.19(2) 0.122(18) 0.21(2) -0.054(17) -0.018(18) -0.039(17)
C462 0.14(2) 0.19(2) 0.164(19) -0.043(18) -0.009(17) -0.053(19)
C463 0.14(2) 0.15(2) 0.179(19) -0.041(18) -0.056(15) -0.011(17)
C464 0.18(2) 0.132(19) 0.19(2) -0.053(16) -0.044(19) -0.034(18)
C465 0.17(2) 0.118(17) 0.172(18) -0.048(15) -0.038(17) -0.026(17)
C466 0.129(18) 0.133(18) 0.202(19) -0.068(16) -0.015(15) -0.051(17)
C467 0.120(18) 0.15(2) 0.20(2) -0.053(18) -0.017(16) -0.044(17)
C468 0.145(19) 0.157(19) 0.18(2) -0.034(16) -0.028(18) -0.053(17)
C469 0.15(2) 0.170(19) 0.20(2) -0.013(17) -0.050(18) -0.055(18)
C470 0.119(18) 0.20(2) 0.23(2) -0.018(19) -0.059(18) -0.036(17)
C471 0.094(16) 0.157(19) 0.22(2) -0.052(16) -0.026(17) -0.035(15)
C472 0.098(16) 0.171(19) 0.22(2) -0.041(16) -0.019(16) -0.048(16)
C473 0.140(19) 0.18(2) 0.19(2) -0.043(17) -0.011(17) -0.071(17)
C474 0.17(2) 0.28(3) 0.53(4) -0.01(3) -0.09(3) -0.11(2)
C475 0.17(3) 0.30(4) 0.60(4) 0.00(4) -0.14(3) -0.10(3)
C476 0.17(3) 0.39(4) 0.64(4) -0.04(4) -0.14(3) -0.09(3)
C477 0.13(2) 0.36(4) 0.62(4) -0.07(3) -0.12(3) -0.10(2)
C478 0.12(2) 0.31(3) 0.49(3) -0.01(3) -0.08(2) -0.10(2)
C479 0.15(2) 0.25(3) 0.43(3) 0.02(3) -0.04(3) -0.08(2)
C480 0.128(18) 0.19(2) 0.27(3) -0.05(2) -0.046(19) -0.086(15)
C481 0.20(2) 0.21(2) 0.21(2) -0.05(2) -0.02(2) -0.083(19)
C482 0.19(2) 0.25(3) 0.23(3) -0.07(2) -0.04(2) -0.07(2)
C483 0.128(18) 0.19(2) 0.24(3) -0.05(2) -0.037(19) -0.070(15)
C484 0.14(2) 0.19(2) 0.28(3) -0.03(2) -0.01(2) -0.083(17)
C485 0.16(2) 0.20(2) 0.28(3) -0.05(2) -0.03(2) -0.062(18)
C486 0.17(2) 0.19(2) 0.23(3) -0.03(2) -0.01(2) -0.03(2)
C487 0.096(15) 0.138(18) 0.26(3) -0.038(17) -0.014(16) -0.041(14)
C488 0.20(3) 0.20(3) 0.32(4) -0.07(3) -0.10(3) -0.03(2)
C489 0.14(2) 0.124(19) 0.25(2) -0.038(18) -0.024(18) -0.044(18)
C490 0.124(19) 0.117(18) 0.26(2) -0.043(18) -0.036(17) -0.029(17)
C491 0.133(19) 0.16(2) 0.24(2) -0.046(19) -0.044(17) -0.02(2)
N500 0.108(13) 0.172(17) 0.170(17) -0.072(14) -0.004(12) -0.031(12)
N501 0.137(13) 0.079(12) 0.234(19) -0.072(13) -0.038(13) -0.032(12)
N502 0.21(2) 0.141(18) 0.160(17) -0.029(13) -0.015(17) -0.067(15)
N503 0.141(16) 0.153(16) 0.177(18) -0.025(13) 0.008(13) -0.074(14)
N504 0.15(2) 0.29(3) 0.27(3) -0.16(2) 0.015(19) -0.026(19)
N505 0.19(2) 0.31(3) 0.164(19) -0.114(19) 0.004(16) -0.11(2)
N506 0.22(2) 0.22(2) 0.17(2) 0.026(17) -0.031(16) -0.05(2)
N507 0.142(15) 0.29(2) 0.113(16) -0.037(15) 0.001(13) -0.031(16)
N508 0.166(16) 0.154(17) 0.164(17) -0.046(13) 0.002(13) -0.048(14)
N510 0.22(2) 0.20(2) 0.149(17) -0.056(15) 0.018(15) -0.038(18)
N509 0.168(17) 0.173(18) 0.186(19) -0.067(15) 0.006(16) -0.025(15)
N511 0.181(17) 0.149(17) 0.161(18) -0.036(13) -0.001(15) -0.036(14)
C500 0.15(2) 0.18(2) 0.22(2) -0.08(2) -0.020(17) -0.04(2)
C501 0.16(2) 0.19(2) 0.24(3) -0.09(2) -0.02(2) -0.02(2)
C502 0.17(2) 0.18(2) 0.26(3) -0.05(2) 0.01(2) -0.072(18)
C503 0.17(2) 0.17(2) 0.21(2) -0.104(19) 0.009(17) -0.03(2)
C504 0.154(18) 0.16(2) 0.16(2) -0.076(19) 0.015(16) -0.033(18)
C505 0.133(17) 0.16(2) 0.20(2) -0.060(19) 0.012(15) -0.040(19)
C506 0.127(17) 0.130(18) 0.207(19) -0.054(15) -0.019(15) -0.057(15)
C507 0.115(18) 0.135(18) 0.23(2) -0.053(15) -0.006(16) -0.058(15)
C508 0.124(19) 0.19(2) 0.18(2) -0.047(17) -0.004(15) -0.030(17)
C509 0.139(19) 0.17(2) 0.177(19) -0.045(16) 0.004(16) -0.031(17)
C510 0.16(2) 0.146(19) 0.19(2) -0.069(16) -0.025(18) -0.041(18)
C511 0.17(2) 0.17(2) 0.18(2) -0.079(16) 0.000(16) -0.066(17)
C512 0.18(2) 0.17(2) 0.16(2) -0.019(19) -0.015(18) -0.057(18)
C513 0.20(3) 0.16(2) 0.20(2) -0.048(19) -0.02(2) -0.04(2)
C514 0.19(2) 0.17(2) 0.20(2) -0.050(19) -0.02(2) -0.03(2)
C515 0.19(2) 0.19(2) 0.20(3) -0.07(2) -0.01(2) -0.03(2)
C516 0.16(2) 0.16(2) 0.19(2) -0.054(18) -0.003(19) -0.062(19)
C517 0.15(2) 0.16(2) 0.22(3) -0.041(19) -0.050(19) -0.049(19)
C518 0.149(18) 0.16(2) 0.19(2) -0.062(17) -0.012(17) -0.057(16)
C519 0.18(2) 0.17(2) 0.24(3) -0.014(19) -0.05(2) -0.087(18)
C520 0.20(2) 0.23(3) 0.23(3) -0.03(2) -0.06(2) -0.09(2)
C521 0.164(19) 0.18(2) 0.17(2) -0.080(17) 0.000(18) -0.055(17)
C522 0.158(19) 0.17(2) 0.21(2) -0.048(18) 0.006(18) -0.106(17)
C523 0.18(2) 0.16(2) 0.18(2) -0.030(17) 0.007(18) -0.061(18)
C524 0.20(3) 0.31(4) 0.29(3) -0.15(3) -0.04(2) -0.04(3)
C525 0.17(3) 0.31(4) 0.30(3) -0.16(3) -0.03(3) 0.01(3)
C526 0.21(3) 0.34(3) 0.31(4) -0.12(3) -0.04(3) -0.02(3)
C527 0.17(3) 0.31(4) 0.28(3) -0.14(3) 0.01(2) -0.01(2)
C528 0.16(2) 0.33(3) 0.24(3) -0.13(3) 0.00(2) -0.06(2)
C529 0.18(2) 0.34(4) 0.20(3) -0.11(2) 0.00(2) -0.07(3)
C530 0.17(2) 0.30(2) 0.18(2) -0.158(18) 0.034(18) -0.06(2)
C531 0.16(2) 0.29(3) 0.21(2) -0.15(2) 0.004(18) -0.03(2)
C532 0.17(2) 0.28(3) 0.25(2) -0.17(2) 0.01(2) -0.06(2)
C533 0.15(2) 0.27(2) 0.19(2) -0.108(18) 0.012(18) -0.04(2)
C534 0.17(2) 0.32(3) 0.21(3) -0.12(2) -0.014(19) -0.04(2)
C535 0.18(2) 0.32(3) 0.22(2) -0.18(2) 0.01(2) -0.04(2)
C536 0.20(2) 0.23(3) 0.21(3) -0.04(2) -0.01(2) -0.05(2)
C537 0.21(3) 0.25(3) 0.24(3) -0.03(3) 0.00(2) -0.08(3)
C538 0.22(2) 0.26(3) 0.22(3) 0.01(2) 0.00(2) -0.05(3)
C539 0.23(3) 0.28(3) 0.19(3) -0.01(2) -0.01(2) -0.02(3)
C540 0.18(2) 0.28(3) 0.16(2) -0.01(2) -0.025(19) -0.04(2)
C541 0.136(18) 0.28(3) 0.16(2) 0.00(2) -0.029(19) -0.058(19)
C542 0.18(2) 0.24(2) 0.14(2) -0.005(17) 0.008(18) -0.06(2)
C543 0.22(2) 0.26(3) 0.17(2) 0.001(19) -0.02(2) -0.09(2)
C544 0.22(2) 0.25(3) 0.17(2) -0.01(2) 0.00(2) -0.08(2)
C545 0.21(2) 0.19(2) 0.17(2) -0.015(17) 0.01(2) 0.01(2)
C546 0.16(2) 0.20(2) 0.18(2) -0.020(18) 0.010(19) 0.002(19)
C547 0.15(2) 0.25(3) 0.18(2) -0.02(2) -0.001(18) 0.00(2)
C548 0.167(19) 0.16(2) 0.151(19) -0.033(17) -0.011(16) -0.024(17)
C549 0.21(2) 0.15(2) 0.158(19) -0.065(18) 0.007(18) -0.009(18)
C550 0.19(2) 0.131(18) 0.22(2) -0.09(2) 0.000(19) -0.012(17)
C551 0.18(2) 0.15(2) 0.22(2) -0.079(19) 0.002(18) -0.027(18)
C552 0.16(2) 0.20(2) 0.19(2) -0.070(19) 0.017(17) -0.047(19)
C553 0.16(2) 0.17(2) 0.19(2) -0.082(18) 0.006(18) -0.031(17)
C554 0.152(19) 0.15(2) 0.19(2) -0.062(18) -0.012(18) -0.043(16)
C555 0.17(2) 0.17(2) 0.20(2) -0.087(19) -0.016(19) -0.030(17)
C556 0.18(2) 0.150(19) 0.21(2) -0.09(2) 0.009(19) -0.037(17)
C557 0.17(2) 0.18(2) 0.18(2) -0.068(19) 0.021(18) -0.013(18)
C558 0.18(2) 0.18(2) 0.16(2) -0.043(18) 0.029(18) -0.028(18)
C559 0.19(2) 0.20(2) 0.18(2) -0.05(2) 0.020(19) -0.01(2)
C560 0.22(2) 0.25(3) 0.16(2) -0.05(2) 0.02(2) -0.03(2)
C561 0.22(3) 0.23(3) 0.18(2) -0.03(2) 0.04(2) -0.04(2)
C562 0.25(2) 0.18(2) 0.15(2) -0.028(18) 0.022(19) -0.05(2)
C563 0.20(2) 0.19(2) 0.18(2) -0.035(19) -0.010(19) -0.007(19)
C564 0.19(2) 0.16(2) 0.18(2) -0.031(19) 0.001(19) -0.040(18)
C565 0.20(2) 0.16(2) 0.18(2) -0.027(19) 0.002(18) -0.049(18)
C566 0.20(2) 0.150(19) 0.18(2) -0.061(19) 0.043(18) -0.059(18)
C567 0.18(2) 0.143(18) 0.15(2) -0.057(17) 0.022(16) -0.046(17)
N600 0.114(14) 0.097(11) 0.205(18) -0.055(11) -0.016(13) -0.049(11)
N601 0.109(12) 0.153(13) 0.130(14) -0.065(13) 0.004(12) -0.036(10)
N602 0.23(2) 0.27(2) 0.116(16) -0.007(18) -0.026(15) -0.055(18)
N603 0.22(2) 0.226(19) 0.166(17) -0.047(14) -0.079(17) -0.083(18)
N604 0.20(2) 0.34(3) 0.23(2) -0.07(2) 0.070(18) -0.08(2)
N605 0.21(2) 0.28(2) 0.22(2) 0.018(19) 0.030(19) -0.121(19)
N606 0.122(15) 0.190(18) 0.167(18) -0.019(15) -0.015(13) -0.056(13)
N607 0.153(16) 0.142(15) 0.157(16) -0.062(12) -0.060(14) -0.001(14)
N608 0.120(14) 0.167(15) 0.203(19) -0.033(15) 0.008(14) -0.054(12)
N610 0.116(14) 0.206(17) 0.167(17) -0.030(14) 0.005(12) -0.073(13)
N609 0.119(16) 0.25(2) 0.192(19) -0.034(16) 0.008(14) -0.046(16)
N611 0.121(15) 0.177(15) 0.170(17) -0.020(13) -0.033(13) -0.040(13)
C600 0.143(19) 0.146(17) 0.19(2) -0.057(18) -0.029(18) -0.065(16)
C601 0.153(19) 0.163(18) 0.19(2) -0.088(18) 0.008(18) -0.078(16)
C602 0.16(2) 0.22(2) 0.141(19) -0.054(17) 0.004(17) -0.04(2)
C603 0.141(18) 0.21(2) 0.15(2) -0.066(18) 0.025(16) -0.081(16)
C604 0.115(17) 0.146(15) 0.144(18) -0.061(15) 0.014(16) -0.045(14)
C605 0.132(18) 0.132(16) 0.16(2) -0.059(17) 0.010(17) -0.024(13)
C606 0.128(18) 0.135(18) 0.151(17) -0.051(15) -0.025(15) -0.062(16)
C607 0.15(2) 0.21(2) 0.19(2) -0.084(19) -0.018(16) -0.047(19)
C608 0.14(2) 0.22(2) 0.18(2) -0.067(19) 0.016(17) -0.088(19)
C609 0.120(18) 0.19(2) 0.166(18) -0.059(18) 0.003(15) -0.059(17)
C610 0.127(17) 0.142(18) 0.20(2) -0.044(17) 0.023(15) -0.042(16)
C611 0.14(2) 0.148(19) 0.175(19) -0.040(16) 0.008(16) -0.058(17)
C612 0.20(2) 0.27(3) 0.15(2) -0.05(2) -0.02(2) -0.07(2)
C613 0.22(3) 0.24(2) 0.19(2) -0.04(2) -0.01(2) -0.08(2)
C614 0.21(3) 0.25(2) 0.26(3) -0.02(3) -0.09(2) -0.10(2)
C615 0.24(3) 0.23(2) 0.20(2) -0.03(2) -0.07(2) -0.10(2)
C616 0.21(2) 0.23(2) 0.18(2) -0.03(2) -0.08(2) -0.09(2)
C617 0.22(3) 0.21(2) 0.18(2) -0.032(18) -0.06(2) -0.09(2)
C618 0.21(2) 0.20(2) 0.18(2) -0.024(19) -0.045(18) -0.090(19)
C619 0.21(2) 0.23(3) 0.17(2) -0.02(2) -0.016(19) -0.07(2)
C620 0.20(2) 0.24(3) 0.16(2) -0.02(2) -0.025(18) -0.08(2)
C621 0.18(2) 0.19(2) 0.14(2) -0.008(18) -0.034(17) -0.046(18)
C622 0.21(3) 0.23(3) 0.17(2) -0.04(2) -0.033(19) -0.07(2)
C623 0.22(2) 0.21(2) 0.20(3) -0.02(2) -0.01(2) -0.07(2)
C624 0.300(14) 0.300(14) 0.300(14) -0.049(2) -0.0137(12) -0.059(3)
C625 0.31(3) 0.44(4) 0.30(3) -0.04(3) 0.04(3) -0.01(3)
C626 0.31(3) 0.46(3) 0.27(3) -0.01(3) 0.03(3) 0.00(3)
C627 0.29(3) 0.45(3) 0.26(3) -0.01(3) 0.04(3) 0.01(3)
C628 0.24(3) 0.41(3) 0.23(3) 0.05(3) 0.07(2) -0.02(3)
C629 0.22(3) 0.38(3) 0.20(3) 0.06(3) 0.01(2) -0.10(3)
C630 0.15(2) 0.27(3) 0.20(2) -0.03(2) 0.050(19) -0.08(2)
C631 0.15(2) 0.24(2) 0.19(2) -0.056(19) 0.017(17) -0.094(19)
C632 0.139(19) 0.24(2) 0.17(2) -0.058(17) 0.023(16) -0.088(19)
C633 0.133(19) 0.29(3) 0.19(2) -0.03(2) 0.017(18) -0.08(2)
C634 0.19(2) 0.28(3) 0.18(2) -0.060(19) 0.059(19) -0.11(2)
C635 0.15(2) 0.29(3) 0.22(3) -0.05(2) 0.05(2) -0.09(2)
C636 0.126(18) 0.21(2) 0.18(2) -0.029(18) -0.008(17) -0.088(18)
C637 0.132(19) 0.173(19) 0.21(2) -0.029(18) -0.014(18) -0.061(18)
C638 0.13(2) 0.19(2) 0.24(3) 0.00(2) -0.032(19) -0.081(17)
C639 0.116(18) 0.20(2) 0.23(2) 0.001(19) -0.044(17) -0.079(17)
C640 0.122(18) 0.177(19) 0.22(2) -0.074(18) -0.032(18) -0.076(16)
C641 0.144(19) 0.17(2) 0.158(19) -0.049(16) -0.042(17) -0.040(18)
C642 0.144(19) 0.18(2) 0.163(19) -0.070(18) 0.011(16) -0.083(17)
C643 0.157(19) 0.18(2) 0.16(2) -0.057(17) -0.008(15) -0.093(16)
C644 0.17(2) 0.151(19) 0.146(18) -0.032(16) -0.017(15) -0.100(17)
C645 0.129(17) 0.162(19) 0.18(2) -0.034(18) -0.014(15) -0.097(16)
C646 0.138(18) 0.20(2) 0.20(2) -0.028(19) -0.022(17) -0.096(16)
C647 0.15(2) 0.19(2) 0.16(2) -0.054(19) -0.011(15) -0.091(18)
C648 0.128(17) 0.209(19) 0.141(18) -0.009(17) -0.015(16) -0.066(16)
C649 0.125(18) 0.200(19) 0.16(2) -0.031(18) 0.002(17) -0.051(16)
C650 0.118(16) 0.185(19) 0.16(2) -0.033(18) -0.015(17) -0.040(15)
C651 0.139(19) 0.19(2) 0.20(2) -0.04(2) -0.036(19) -0.029(17)
C652 0.151(19) 0.178(18) 0.16(2) -0.025(18) -0.019(18) -0.033(17)
C653 0.16(2) 0.22(2) 0.142(19) -0.011(18) -0.013(17) -0.007(19)
C654 0.115(18) 0.29(2) 0.141(19) -0.032(18) -0.006(16) -0.034(19)
C655 0.117(18) 0.35(3) 0.18(2) 0.00(2) -0.009(18) -0.03(2)
C656 0.18(2) 0.34(3) 0.18(2) 0.02(2) 0.02(2) -0.04(3)
C657 0.131(18) 0.29(2) 0.157(19) -0.002(19) 0.004(18) -0.05(2)
C658 0.130(18) 0.25(2) 0.21(2) 0.00(2) -0.008(18) -0.079(18)
C659 0.122(18) 0.21(2) 0.20(2) -0.01(2) -0.016(18) -0.052(17)
C660 0.106(17) 0.23(2) 0.20(2) -0.04(2) -0.020(17) -0.005(16)
C661 0.121(17) 0.24(2) 0.155(19) -0.004(19) 0.004(16) -0.041(17)
C662 0.119(17) 0.198(19) 0.16(2) -0.047(18) -0.016(16) -0.060(16)
C663 0.124(17) 0.190(18) 0.160(19) -0.038(16) -0.010(15) -0.083(16)
C664 0.118(18) 0.22(2) 0.16(2) -0.040(18) -0.003(17) -0.060(17)
C665 0.15(2) 0.22(2) 0.19(2) -0.039(19) -0.019(19) -0.076(19)
C666 0.124(17) 0.20(2) 0.17(2) -0.038(18) -0.007(18) -0.046(17)
C667 0.112(16) 0.202(19) 0.160(19) -0.014(17) -0.034(17) -0.050(16)
N700 0.167(15) 0.22(2) 0.096(13) -0.057(13) -0.016(11) -0.009(15)
N701 0.104(13) 0.116(13) 0.194(18) -0.062(13) 0.009(12) -0.065(10)
N702 0.163(18) 0.26(2) 0.22(2) 0.01(2) 0.049(17) -0.093(16)
N703 0.187(18) 0.23(2) 0.22(2) -0.022(17) 0.006(16) -0.117(17)
N704 0.26(2) 0.37(3) 0.139(17) -0.116(18) 0.010(18) -0.09(2)
N705 0.144(16) 0.208(18) 0.19(2) -0.056(16) 0.040(14) -0.072(14)
N706 0.187(17) 0.209(17) 0.23(2) -0.066(17) -0.052(16) -0.145(14)
N707 0.152(15) 0.090(11) 0.227(19) -0.067(11) -0.045(14) -0.055(10)
N708 0.128(13) 0.147(14) 0.177(17) -0.049(13) 0.009(13) -0.081(11)
N710 0.126(13) 0.198(17) 0.152(16) -0.051(14) -0.002(12) -0.078(12)
N709 0.146(15) 0.167(16) 0.187(17) -0.056(13) 0.038(13) -0.079(12)
N711 0.122(13) 0.172(16) 0.173(16) -0.085(13) 0.004(12) -0.069(11)
C700 0.162(19) 0.18(2) 0.16(2) -0.078(18) -0.015(17) -0.045(15)
C701 0.18(2) 0.25(3) 0.14(2) -0.07(2) 0.023(16) -0.04(2)
C702 0.19(2) 0.23(3) 0.16(2) -0.06(2) 0.024(18) -0.10(2)
C703 0.19(2) 0.24(3) 0.18(2) -0.06(2) 0.04(2) -0.087(19)
C704 0.178(19) 0.19(2) 0.16(2) -0.110(18) -0.008(16) -0.082(16)
C705 0.115(17) 0.154(19) 0.23(3) -0.075(19) 0.000(17) -0.085(14)
C706 0.111(16) 0.139(16) 0.166(19) -0.045(14) -0.016(16) -0.074(14)
C707 0.099(15) 0.184(19) 0.17(2) -0.070(16) -0.023(15) -0.062(15)
C708 0.099(15) 0.192(19) 0.158(19) -0.058(16) -0.011(15) -0.055(14)
C709 0.108(16) 0.139(15) 0.167(18) -0.069(13) 0.004(15) -0.048(14)
C710 0.126(17) 0.177(19) 0.155(19) -0.044(15) -0.015(16) -0.077(16)
C711 0.111(16) 0.164(18) 0.157(19) -0.032(15) 0.012(15) -0.063(14)
C712 0.21(2) 0.30(3) 0.30(3) -0.01(3) 0.00(2) -0.15(2)
C713 0.23(2) 0.30(3) 0.33(4) 0.03(3) 0.00(3) -0.17(2)
C714 0.22(3) 0.31(3) 0.35(4) -0.04(3) -0.01(3) -0.18(2)
C715 0.21(2) 0.24(3) 0.34(3) -0.02(2) -0.01(2) -0.18(2)
C716 0.15(2) 0.26(3) 0.29(3) -0.01(3) 0.01(2) -0.10(2)
C717 0.18(2) 0.19(3) 0.26(3) -0.03(2) 0.01(2) -0.131(19)
C718 0.19(2) 0.21(2) 0.22(2) -0.07(2) 0.043(19) -0.10(2)
C719 0.20(2) 0.21(2) 0.24(2) -0.098(19) 0.04(2) -0.11(2)
C720 0.18(2) 0.21(2) 0.20(2) -0.06(2) 0.016(17) -0.10(2)
C721 0.15(2) 0.22(2) 0.180(19) -0.06(2) 0.009(17) -0.07(2)
C722 0.16(2) 0.24(2) 0.21(2) -0.059(18) 0.033(18) -0.145(19)
C723 0.16(2) 0.23(3) 0.20(2) -0.05(2) 0.015(17) -0.08(2)
C724 0.27(3) 0.43(3) 0.15(2) -0.10(3) 0.02(2) -0.11(3)
C725 0.29(3) 0.46(4) 0.16(2) -0.12(3) 0.01(2) -0.13(3)
C726 0.29(3) 0.48(4) 0.15(2) -0.13(2) 0.00(2) -0.13(3)
C727 0.26(3) 0.47(4) 0.17(3) -0.09(3) 0.02(2) -0.07(3)
C728 0.22(3) 0.35(3) 0.17(2) -0.08(2) 0.01(2) -0.14(2)
C729 0.21(3) 0.26(3) 0.17(2) -0.10(2) 0.048(19) -0.06(2)
C730 0.19(2) 0.20(2) 0.19(2) -0.07(2) 0.002(19) -0.05(2)
C731 0.18(2) 0.17(2) 0.17(2) -0.067(18) 0.001(18) -0.007(17)
C732 0.19(2) 0.18(2) 0.18(2) -0.086(18) 0.006(17) -0.051(18)
C733 0.19(2) 0.21(2) 0.15(2) -0.072(18) 0.013(17) -0.075(19)
C734 0.20(2) 0.23(3) 0.16(2) -0.06(2) 0.03(2) -0.06(2)
C735 0.19(2) 0.17(2) 0.18(2) -0.046(19) 0.004(18) -0.077(18)
C736 0.22(2) 0.20(2) 0.21(2) -0.035(17) -0.049(19) -0.124(18)
C737 0.185(12) 0.181(12) 0.202(13) -0.033(9) -0.017(9) -0.081(9)
C738 0.24(2) 0.27(2) 0.24(3) -0.05(2) -0.01(2) -0.214(19)
C739 0.26(3) 0.29(3) 0.22(2) -0.08(2) -0.04(2) -0.15(2)
C740 0.23(2) 0.20(2) 0.19(2) -0.06(2) -0.06(2) -0.105(18)
C741 0.164(19) 0.169(19) 0.19(2) -0.025(16) -0.018(16) -0.104(16)
C742 0.151(19) 0.148(19) 0.19(2) -0.056(15) -0.035(17) -0.058(17)
C743 0.122(18) 0.155(19) 0.20(2) -0.048(16) -0.006(16) -0.046(15)
C744 0.131(18) 0.16(2) 0.21(2) -0.027(17) -0.026(17) -0.052(16)
C745 0.111(16) 0.18(2) 0.17(2) -0.051(15) -0.011(15) -0.067(16)
C746 0.15(2) 0.17(2) 0.20(2) -0.044(17) 0.013(18) -0.045(17)
C747 0.135(18) 0.15(2) 0.22(2) -0.050(17) -0.011(16) -0.085(16)
C748 0.121(16) 0.161(18) 0.168(19) -0.044(15) 0.008(14) -0.074(14)
C749 0.110(15) 0.145(17) 0.20(2) -0.050(17) 0.004(16) -0.085(13)
C750 0.120(17) 0.20(2) 0.20(2) -0.049(18) 0.024(15) -0.071(16)
C751 0.123(17) 0.22(2) 0.21(2) -0.02(2) 0.027(16) -0.111(16)
C752 0.149(18) 0.177(19) 0.20(2) -0.068(18) -0.007(17) -0.090(15)
C753 0.156(17) 0.182(18) 0.171(19) -0.060(16) 0.030(16) -0.130(14)
C754 0.163(19) 0.23(2) 0.16(2) -0.042(19) 0.033(16) -0.098(17)
C755 0.19(2) 0.26(3) 0.22(3) -0.05(2) 0.04(2) -0.10(2)
C756 0.16(2) 0.27(3) 0.20(2) -0.08(2) 0.033(18) -0.087(19)
C757 0.162(18) 0.20(2) 0.16(2) -0.070(17) 0.022(16) -0.099(16)
C758 0.170(19) 0.168(19) 0.164(19) -0.073(16) 0.015(16) -0.073(15)
C759 0.130(17) 0.19(2) 0.18(2) -0.067(18) 0.001(16) -0.073(14)
C760 0.20(2) 0.25(3) 0.14(2) -0.09(2) 0.001(17) -0.06(2)
C761 0.18(2) 0.20(2) 0.19(2) -0.058(19) 0.001(18) -0.098(17)
C762 0.141(18) 0.18(2) 0.18(2) -0.053(18) -0.015(17) -0.057(15)
C763 0.145(17) 0.195(19) 0.163(19) -0.066(17) 0.007(16) -0.079(15)
C764 0.150(17) 0.20(2) 0.145(18) -0.069(17) 0.017(15) -0.098(15)
C765 0.152(18) 0.17(2) 0.23(2) -0.023(19) 0.019(18) -0.101(16)
C766 0.127(16) 0.163(19) 0.22(2) -0.070(17) 0.012(15) -0.098(14)
C767 0.115(16) 0.163(19) 0.23(2) -0.051(18) 0.007(16) -0.087(14)
N800 0.136(19) 0.37(3) 0.29(3) -0.06(2) 0.046(17) -0.14(2)
N801 0.20(2) 0.27(2) 0.25(2) -0.061(19) 0.05(2) -0.14(2)
N802 0.20(2) 0.20(2) 0.173(17) -0.010(16) -0.02(2) 0.015(18)
N803 0.19(2) 0.24(3) 0.188(18) -0.02(2) 0.002(15) -0.070(19)
N804 0.20(2) 0.28(3) 0.21(2) -0.08(2) -0.023(17) -0.055(19)
N805 0.23(2) 0.28(3) 0.20(2) -0.098(19) -0.005(17) -0.05(2)
N806 0.20(2) 0.20(2) 0.211(19) -0.074(18) 0.013(18) -0.069(19)
N807 0.176(19) 0.21(2) 0.196(18) -0.071(18) -0.005(15) -0.047(18)
N808 0.168(19) 0.23(2) 0.25(2) -0.09(2) 0.019(18) -0.026(19)
N809 0.185(19) 0.25(2) 0.209(19) -0.07(2) 0.021(17) -0.112(19)
N810 0.155(18) 0.24(2) 0.214(19) -0.078(19) 0.027(15) -0.035(18)
N811 0.19(2) 0.21(2) 0.23(2) -0.091(17) 0.027(19) -0.023(17)
C800 0.14(2) 0.40(4) 0.31(3) -0.07(3) 0.03(3) -0.12(3)
C801 0.15(2) 0.44(4) 0.38(4) -0.12(3) 0.01(3) -0.08(3)
C802 0.13(2) 0.44(4) 0.48(4) -0.15(3) -0.03(3) -0.10(3)
C803 0.17(3) 0.45(4) 0.46(4) -0.13(3) 0.00(3) -0.10(3)
C804 0.15(2) 0.39(4) 0.35(3) -0.09(3) 0.01(2) -0.15(2)
C805 0.16(3) 0.35(3) 0.30(3) -0.10(3) 0.01(3) -0.10(3)
C806 0.22(3) 0.32(3) 0.25(3) -0.09(2) 0.05(2) -0.15(2)
C807 0.23(3) 0.34(3) 0.22(3) -0.04(2) 0.04(2) -0.16(2)
C808 0.20(3) 0.34(3) 0.25(3) -0.06(3) 0.02(2) -0.11(2)
C809 0.18(2) 0.29(2) 0.17(2) -0.09(2) 0.036(18) -0.12(2)
C810 0.24(3) 0.38(3) 0.26(3) -0.12(3) 0.02(2) -0.09(3)
C811 0.26(3) 0.35(3) 0.28(3) -0.16(3) 0.02(3) -0.13(3)
C812 0.22(3) 0.21(3) 0.25(2) -0.03(3) -0.09(2) 0.03(2)
C813 0.26(3) 0.23(3) 0.33(3) -0.02(3) -0.06(3) 0.03(3)
C814 0.27(4) 0.20(3) 0.36(3) -0.04(3) -0.04(4) 0.02(3)
C815 0.27(3) 0.24(3) 0.30(3) -0.03(3) 0.02(3) 0.04(3)
C816 0.23(3) 0.24(3) 0.20(2) 0.01(3) 0.03(2) 0.00(3)
C817 0.23(3) 0.22(3) 0.19(2) -0.01(3) 0.01(2) -0.01(2)
C818 0.19(3) 0.26(3) 0.21(2) -0.06(2) 0.01(2) -0.02(2)
C819 0.29(3) 0.28(3) 0.23(3) -0.04(3) -0.07(3) 0.00(3)
C820 0.25(3) 0.28(3) 0.26(3) -0.05(3) -0.01(3) 0.03(3)
C821 0.17(2) 0.24(3) 0.22(3) -0.02(2) 0.00(2) -0.03(2)
C822 0.23(3) 0.32(3) 0.37(4) -0.05(3) -0.01(3) 0.05(3)
C823 0.24(3) 0.35(4) 0.34(3) -0.04(3) -0.05(3) 0.07(3)
C824 0.260(16) 0.266(17) 0.265(16) -0.059(10) -0.011(10) -0.052(10)
C825 0.23(3) 0.29(3) 0.31(3) -0.16(3) -0.02(3) -0.07(2)
C826 0.23(3) 0.30(3) 0.35(3) -0.17(3) -0.03(3) -0.07(3)
C827 0.25(3) 0.29(3) 0.32(3) -0.18(3) -0.01(2) -0.09(3)
C828 0.23(3) 0.26(3) 0.24(2) -0.14(2) -0.01(2) -0.05(2)
C829 0.24(3) 0.30(3) 0.23(3) -0.15(2) -0.01(2) -0.04(3)
C830 0.28(3) 0.24(3) 0.23(2) -0.14(2) 0.07(2) -0.06(2)
C831 0.28(3) 0.25(3) 0.37(3) -0.13(3) 0.13(3) -0.05(3)
C832 0.25(3) 0.28(3) 0.37(3) -0.13(3) 0.09(3) -0.08(3)
C833 0.16(2) 0.27(3) 0.27(3) -0.15(2) 0.044(18) -0.08(2)
C834 0.20(2) 0.27(3) 0.29(3) -0.14(3) 0.06(2) -0.07(2)
C835 0.27(3) 0.24(3) 0.29(3) -0.14(3) 0.09(2) -0.09(2)
C836 0.27(4) 0.25(3) 0.22(3) -0.03(3) 0.03(2) -0.11(3)
C837 0.29(4) 0.18(3) 0.32(4) -0.07(3) -0.11(3) -0.01(3)
C838 0.22(3) 0.24(3) 0.27(3) -0.09(3) -0.01(3) -0.02(3)
C839 0.18(2) 0.20(2) 0.20(2) -0.08(2) 0.019(19) -0.08(2)
C840 0.13(2) 0.23(2) 0.20(2) -0.07(2) 0.029(19) -0.06(2)
C841 0.18(2) 0.22(3) 0.24(2) -0.10(2) 0.03(2) -0.03(2)
N850 0.133(15) 0.114(14) 0.261(19) -0.069(13) -0.011(15) -0.046(12)
N851 0.165(15) 0.128(14) 0.204(17) -0.030(13) -0.078(13) -0.052(13)
N852 0.199(19) 0.118(15) 0.216(19) -0.047(14) -0.002(15) -0.061(15)
N853 0.119(14) 0.120(15) 0.235(18) -0.018(14) -0.028(13) -0.075(12)
N854 0.163(17) 0.21(2) 0.177(16) -0.096(17) -0.040(14) -0.029(16)
N855 0.074(12) 0.222(18) 0.152(13) -0.073(12) -0.008(11) -0.036(12)
N856 0.128(15) 0.158(17) 0.187(16) -0.040(14) -0.020(12) -0.049(14)
N857 0.089(12) 0.130(15) 0.185(15) -0.059(12) -0.018(11) -0.040(11)
N858 0.145(16) 0.127(15) 0.173(15) -0.054(12) -0.013(13) -0.052(12)
N859 0.114(13) 0.120(15) 0.155(13) -0.034(12) -0.010(11) -0.042(12)
N860 0.089(13) 0.147(15) 0.157(14) -0.033(12) -0.015(11) -0.033(11)
N861 0.113(13) 0.108(12) 0.216(16) -0.074(11) -0.026(11) -0.050(11)
C850 0.123(17) 0.18(2) 0.24(2) -0.043(18) -0.054(15) -0.081(16)
C851 0.17(2) 0.14(2) 0.31(3) -0.05(2) -0.09(2) -0.062(18)
C852 0.18(2) 0.15(2) 0.34(3) -0.11(2) -0.04(2) -0.059(19)
C853 0.139(19) 0.15(2) 0.29(3) -0.093(18) -0.052(18) -0.024(16)
C854 0.144(19) 0.146(19) 0.27(2) -0.071(18) -0.046(18) -0.070(17)
C855 0.18(2) 0.15(2) 0.23(2) -0.043(18) -0.059(17) -0.070(18)
C856 0.19(2) 0.19(2) 0.17(2) -0.048(18) -0.015(18) -0.079(17)
C857 0.19(2) 0.26(2) 0.23(2) 0.05(2) -0.075(19) -0.153(19)
C858 0.17(2) 0.25(2) 0.27(3) 0.00(2) -0.06(2) -0.140(19)
C859 0.121(17) 0.187(19) 0.19(2) -0.031(17) -0.025(16) -0.093(14)
C860 0.141(19) 0.29(3) 0.18(2) -0.05(2) -0.012(17) -0.110(18)
C861 0.18(2) 0.28(3) 0.133(18) -0.059(18) -0.006(17) -0.089(19)
C862 0.19(2) 0.12(2) 0.21(2) -0.046(19) -0.014(18) -0.040(19)
C863 0.21(3) 0.12(2) 0.24(3) -0.066(19) 0.01(2) -0.062(19)
C864 0.19(2) 0.15(2) 0.23(3) -0.055(19) 0.037(19) -0.08(2)
C865 0.15(2) 0.16(2) 0.20(2) -0.06(2) 0.011(16) -0.082(18)
C866 0.16(2) 0.121(19) 0.21(2) -0.047(16) -0.023(17) -0.067(16)
C867 0.15(2) 0.12(2) 0.20(2) -0.027(17) 0.004(17) -0.063(16)
C868 0.127(16) 0.121(17) 0.221(19) -0.040(14) -0.024(15) -0.088(15)
C869 0.105(16) 0.129(18) 0.23(2) -0.055(16) -0.015(15) -0.049(15)
C870 0.093(14) 0.135(18) 0.23(2) -0.054(16) 0.005(14) -0.051(14)
C871 0.141(18) 0.114(17) 0.196(18) -0.063(14) 0.012(15) -0.047(16)
C872 0.157(19) 0.104(16) 0.26(2) -0.072(15) 0.007(17) -0.087(15)
C873 0.121(16) 0.126(17) 0.24(2) -0.047(16) -0.002(15) -0.058(14)
C874 0.15(2) 0.26(3) 0.25(3) -0.08(2) -0.01(2) -0.02(2)
C875 0.111(18) 0.31(3) 0.33(3) -0.08(3) -0.01(2) -0.07(2)
C876 0.13(2) 0.32(4) 0.37(3) -0.12(3) -0.03(2) -0.05(2)
C877 0.12(2) 0.29(3) 0.28(3) -0.10(2) -0.05(2) -0.04(2)
C878 0.114(17) 0.21(2) 0.182(18) -0.082(18) -0.009(15) -0.052(17)
C879 0.123(19) 0.18(2) 0.185(19) -0.077(16) -0.003(17) 0.019(16)
C880 0.072(14) 0.158(19) 0.19(2) -0.054(15) 0.000(14) -0.021(14)
C881 0.132(19) 0.23(2) 0.21(2) -0.058(19) 0.022(18) -0.047(19)
C882 0.103(17) 0.19(2) 0.23(2) -0.087(19) -0.033(17) 0.008(16)
C883 0.107(16) 0.139(18) 0.18(2) -0.042(15) 0.002(15) -0.026(16)
C884 0.15(2) 0.18(2) 0.22(2) -0.023(19) -0.027(19) -0.011(19)
C885 0.13(2) 0.20(3) 0.23(3) -0.05(2) 0.026(18) -0.042(18)
C886 0.17(2) 0.19(3) 0.22(3) -0.07(2) -0.04(2) -0.08(2)
C887 0.15(2) 0.116(17) 0.22(2) -0.050(15) -0.023(17) -0.042(15)
C888 0.095(15) 0.20(2) 0.26(3) -0.09(2) 0.002(16) -0.053(16)
C889 0.127(18) 0.114(18) 0.196(18) -0.056(15) -0.019(16) -0.052(16)
C890 0.106(17) 0.132(19) 0.150(16) -0.023(15) -0.006(14) -0.035(16)
C891 0.103(17) 0.145(19) 0.162(16) -0.049(15) -0.028(13) -0.042(16)
N1 0.35(3) 0.177(18) 0.177(18) -0.032(15) -0.063(18) -0.133(18)
S1 0.336(14) 0.235(10) 0.223(10) -0.094(9) 0.001(9) -0.141(10)
S2 0.235(10) 0.259(11) 0.242(10) -0.087(9) -0.003(8) -0.141(9)
O1 0.33(2) 0.133(13) 0.28(2) -0.069(15) -0.09(2) -0.072(14)
O2 0.29(2) 0.27(2) 0.25(2) -0.117(18) 0.074(17) -0.16(2)
O3 0.196(16) 0.25(2) 0.246(19) -0.072(16) -0.011(13) -0.139(16)
O4 0.211(18) 0.39(3) 0.24(2) -0.20(2) 0.023(14) -0.147(19)
C1 0.27(3) 0.27(3) 0.21(3) -0.10(3) 0.03(3) -0.19(2)
C2 0.29(3) 0.25(3) 0.27(3) -0.12(3) 0.08(3) -0.20(2)
F1 0.30(2) 0.33(2) 0.243(19) -0.047(17) -0.041(17) -0.190(18)
F2 0.35(3) 0.25(2) 0.26(2) -0.048(17) -0.026(17) -0.09(2)
F3 0.33(3) 0.35(3) 0.29(2) -0.104(19) -0.064(18) -0.15(2)
F4 0.24(2) 0.41(3) 0.34(3) -0.08(2) -0.050(19) -0.08(2)
F5 0.48(4) 0.30(2) 0.28(2) -0.132(19) 0.06(2) -0.18(2)
F6 0.34(3) 0.33(3) 0.39(3) -0.19(2) 0.09(2) -0.22(2)
N11 0.44(4) 0.47(4) 0.42(3) -0.15(3) 0.10(3) -0.13(3)
S11 0.241(12) 0.277(14) 0.270(13) -0.016(11) -0.050(10) -0.063(10)
S12 0.68(3) 0.64(3) 0.54(3) -0.19(3) 0.15(3) -0.11(3)
O11 0.21(2) 0.21(2) 0.45(4) 0.02(2) -0.06(2) -0.085(18)
O12 0.30(3) 0.39(4) 0.22(2) 0.04(2) -0.07(2) -0.01(2)
O13 0.89(4) 0.89(4) 0.89(4) -0.146(6) -0.041(3) -0.174(7)
O14 0.97(9) 0.94(9) 0.67(8) -0.15(8) 0.28(7) -0.05(9)
C11 0.29(3) 0.35(4) 0.26(3) 0.01(3) -0.05(3) -0.02(3)
F11 0.33(3) 0.46(4) 0.48(4) -0.05(3) -0.04(3) -0.18(3)
F12 0.37(2) 0.42(2) 0.33(2) -0.036(17) -0.001(17) -0.015(17)
F13 0.42(4) 0.25(2) 0.41(3) -0.06(2) -0.05(3) 0.04(2)
C12 0.52(4) 0.49(4) 0.46(4) -0.21(3) 0.04(3) -0.11(3)
F14 0.55(5) 0.45(5) 0.57(5) -0.28(4) 0.01(4) -0.18(4)
F15 0.154(13) 0.303(18) 0.151(13) -0.044(12) -0.027(10) -0.026(12)
F16 0.24(2) 0.36(3) 0.37(3) -0.14(2) 0.05(2) -0.16(2)
C12A 0.53(4) 0.50(4) 0.48(4) -0.20(4) 0.07(4) -0.13(3)
F14A 0.45(4) 0.45(4) 0.45(4) -0.073(6) -0.021(3) -0.088(8)
F15A 0.43(6) 0.40(6) 0.44(6) -0.13(6) 0.03(6) -0.09(6)
F16A 0.46(5) 0.38(5) 0.46(5) -0.31(4) 0.05(5) -0.17(5)
N21 0.28(3) 0.32(3) 0.37(3) -0.09(2) -0.03(3) -0.09(2)
S21 0.201(10) 0.212(10) 0.292(13) -0.032(9) -0.050(9) -0.066(8)
S22 0.285(16) 0.38(2) 0.40(2) -0.105(16) -0.065(15) -0.117(14)
O21 0.29(3) 0.24(2) 0.21(2) -0.069(17) 0.033(18) -0.030(19)
O22 0.26(3) 0.27(3) 0.40(4) -0.12(2) 0.09(2) -0.05(2)
O23 0.30(3) 0.36(3) 0.40(4) 0.10(3) -0.18(3) -0.14(3)
O24 0.22(3) 0.50(5) 0.52(5) 0.02(4) 0.02(3) 0.08(3)
C21 0.20(3) 0.26(3) 0.24(3) 0.00(3) -0.03(3) -0.02(3)
C22 0.33(4) 0.43(4) 0.48(4) -0.10(4) -0.04(4) -0.10(4)
F21 0.36(3) 0.24(2) 0.38(3) -0.09(2) -0.05(2) 0.02(2)
F22 0.26(2) 0.36(3) 0.27(2) -0.051(17) -0.058(16) -0.107(19)
F23 0.27(2) 0.30(2) 0.31(2) -0.029(19) 0.037(18) -0.046(18)
F24 0.32(3) 0.38(3) 0.43(4) -0.04(3) -0.12(3) 0.02(3)
F25 0.41(4) 0.35(3) 0.59(5) -0.27(3) -0.13(3) -0.01(3)
F26 0.33(3) 0.56(5) 0.53(4) -0.13(4) 0.09(3) -0.23(3)
N31 0.44(3) 0.55(3) 0.39(3) -0.17(3) 0.05(3) -0.20(3)
S31 0.44(2) 0.55(3) 0.35(2) -0.12(2) 0.076(19) -0.26(2)
S32 0.50(3) 0.73(4) 0.36(2) -0.15(2) 0.05(3) -0.15(3)
O31 0.53(5) 0.75(6) 0.19(2) -0.21(3) 0.08(3) -0.31(4)
O32 0.38(4) 0.70(6) 0.47(5) -0.12(5) 0.16(4) -0.33(4)
O33 0.58(6) 0.52(6) 0.65(7) -0.19(5) 0.35(5) -0.19(5)
O34 0.34(5) 1.00(9) 0.42(5) -0.18(6) 0.06(4) -0.11(6)
C31 0.47(4) 0.51(4) 0.35(4) -0.03(4) 0.06(4) -0.21(4)
C32 0.52(5) 0.70(5) 0.36(4) -0.08(4) 0.00(4) -0.12(4)
F31 0.56(5) 0.60(5) 0.38(4) -0.10(4) -0.05(4) -0.22(5)
F32 0.50(5) 0.44(4) 0.39(4) -0.07(3) 0.02(3) -0.14(4)
F33 0.34(3) 0.44(4) 0.45(4) -0.02(3) 0.09(3) -0.17(3)
F34 0.41(4) 0.73(7) 0.49(5) -0.01(5) -0.03(4) -0.26(5)
F35 0.54(5) 0.50(5) 0.45(5) -0.09(4) 0.07(4) 0.00(4)
F36 0.68(7) 0.72(7) 0.51(6) -0.07(5) -0.01(6) 0.05(6)
N41 0.35(3) 0.28(3) 0.60(4) -0.20(3) -0.05(3) -0.16(2)
S41 0.229(12) 0.257(13) 0.53(3) -0.072(18) 0.084(16) -0.087(10)
S42 0.36(2) 0.41(2) 0.66(3) -0.24(2) 0.05(2) -0.201(19)
O41 0.32(3) 0.32(3) 0.27(3) -0.08(2) -0.06(2) 0.04(3)
O42 0.35(3) 0.47(4) 0.35(3) -0.23(3) 0.00(3) -0.16(3)
O43 0.33(2) 0.34(2) 0.36(2) -0.103(17) -0.045(17) -0.025(17)
O44 0.27(3) 0.37(4) 0.73(6) -0.08(4) -0.17(4) -0.07(3)
C41 0.27(3) 0.29(3) 0.55(4) -0.09(4) 0.04(4) -0.13(3)
C42 0.38(4) 0.43(4) 0.58(4) -0.19(4) 0.01(4) -0.25(4)
F41 0.52(5) 0.43(4) 0.69(6) -0.08(4) 0.00(5) -0.30(4)
F42 0.224(19) 0.25(2) 0.68(5) -0.05(3) -0.02(2) -0.127(18)
F43 0.23(2) 0.56(4) 0.42(3) -0.06(3) 0.08(2) -0.21(3)
F44 0.50(4) 0.45(4) 0.47(4) 0.04(3) -0.23(3) -0.17(3)
F45 0.37(3) 0.46(4) 0.46(4) -0.25(3) 0.07(3) -0.17(3)
F46 0.35(3) 0.45(4) 0.67(5) -0.11(3) -0.06(3) -0.29(3)
N51 0.47(4) 0.54(4) 0.67(4) -0.12(4) -0.12(4) -0.11(4)
S51 0.54(3) 0.55(4) 0.67(4) -0.14(3) -0.06(3) -0.17(3)
S52 0.33(2) 0.40(3) 0.62(3) -0.14(2) -0.09(2) -0.061(19)
O51 0.290(18) 0.281(18) 0.249(16) 0.038(14) -0.070(14) -0.113(15)
O52 0.63(7) 0.43(6) 0.72(7) -0.01(6) 0.01(6) -0.17(6)
O53 0.52(5) 0.45(5) 0.65(6) -0.28(5) 0.38(5) -0.02(4)
O54 0.53(6) 0.45(5) 0.51(6) -0.16(4) 0.04(4) -0.28(4)
C51 0.54(5) 0.54(4) 0.63(5) -0.10(4) -0.08(4) -0.17(4)
C52 0.43(4) 0.45(4) 0.63(5) -0.08(4) -0.06(4) -0.04(4)
F51 0.59(5) 0.54(5) 0.55(5) -0.06(4) -0.28(4) -0.13(4)
F52 0.48(4) 0.27(2) 0.53(4) -0.18(3) 0.03(3) -0.20(3)
F53 0.31(3) 0.48(4) 0.56(4) -0.02(3) -0.19(3) -0.12(3)
F54 0.67(7) 0.46(5) 0.72(7) 0.03(5) -0.13(6) 0.03(5)
F55 0.39(4) 0.67(6) 0.55(6) -0.03(5) -0.09(4) -0.05(4)
F56 0.53(5) 0.44(4) 0.57(5) -0.13(4) -0.17(4) -0.09(4)
N61 0.187(19) 0.30(2) 0.191(18) -0.076(16) -0.069(16) -0.013(17)
S61 0.143(6) 0.176(7) 0.216(8) -0.060(6) -0.026(6) -0.046(5)
S62 0.174(7) 0.232(9) 0.204(8) -0.060(7) -0.039(6) -0.039(7)
O61 0.179(15) 0.195(16) 0.206(16) -0.089(14) -0.013(12) -0.025(12)
O62 0.162(14) 0.234(18) 0.182(15) -0.031(13) -0.050(12) -0.087(12)
O63 0.31(3) 0.35(3) 0.088(12) -0.061(14) -0.004(13) -0.02(2)
O64 0.22(2) 0.33(3) 0.39(3) -0.02(2) -0.06(2) 0.13(2)
C61 0.18(3) 0.18(3) 0.37(3) -0.02(3) -0.07(3) -0.06(2)
C62 0.30(3) 0.18(3) 0.33(4) -0.08(3) -0.03(3) 0.03(3)
F61 0.28(2) 0.203(17) 0.38(3) 0.030(18) -0.11(2) -0.084(15)
F62 0.31(2) 0.223(19) 0.48(3) 0.011(19) -0.17(2) -0.136(19)
F63 0.37(3) 0.26(3) 0.58(5) -0.20(3) 0.00(3) 0.00(2)
F64 0.145(12) 0.28(2) 0.37(2) -0.130(18) -0.036(14) -0.060(13)
F65 0.66(7) 0.49(5) 0.52(6) -0.09(5) 0.00(5) 0.01(5)
F66 0.37(3) 0.29(2) 0.48(4) -0.12(2) -0.24(3) -0.06(2)
N71 1.03(5) 0.58(5) 0.66(5) -0.10(4) 0.06(4) 0.17(4)
S71 0.70(3) 0.42(3) 0.48(3) -0.06(2) -0.07(3) 0.14(3)
S72 1.28(6) 0.78(5) 0.86(5) -0.09(4) 0.23(5) 0.18(5)
O71 0.45(5) 0.44(5) 0.68(6) -0.14(4) 0.08(4) 0.15(4)
O72 0.60(6) 0.57(7) 0.60(6) 0.02(6) -0.24(5) -0.04(6)
O73 1.37(11) 0.91(10) 1.00(10) -0.24(8) 0.18(9) 0.16(9)
O74 1.51(11) 0.62(8) 1.04(10) -0.22(8) 0.41(9) 0.34(8)
C72 1.29(7) 0.84(6) 0.81(6) -0.09(5) 0.27(5) 0.17(6)
C71 0.47(3) 0.34(3) 0.34(3) 0.03(3) -0.02(3) 0.05(3)
F71 0.144(6) 0.144(6) 0.143(6) -0.0246(17) -0.0079(15) -0.0285(18)
F72 0.41(3) 0.25(2) 0.22(2) -0.105(17) -0.09(2) -0.01(2)
F73 0.27(2) 0.24(2) 0.29(2) -0.036(19) -0.12(2) 0.010(19)
C71A 0.45(3) 0.29(3) 0.29(3) -0.06(3) -0.04(3) 0.05(3)
F71A 0.144(6) 0.144(6) 0.143(6) -0.0246(17) -0.0079(15) -0.0285(18)
F73A 0.27(2) 0.24(2) 0.29(2) -0.036(19) -0.12(2) 0.010(19)
F72A 0.41(3) 0.25(2) 0.22(2) -0.105(17) -0.09(2) -0.01(2)
F74 1.24(10) 0.78(9) 0.89(9) -0.13(8) 0.36(8) 0.13(8)
F75 1.07(8) 0.91(8) 0.77(7) -0.07(6) 0.05(7) 0.11(7)
F76 1.48(11) 0.98(10) 0.55(8) -0.11(7) 0.14(8) 0.18(9)

loop_
_atom_type_symbol
_atom_type_description
_atom_type_scat_dispersion_real
_atom_type_scat_dispersion_imag
_atom_type_scat_source
C C 0.0032 0.0016 'International Tables Vol C Tables 4.2.6.8 and 6.1.1.4'
H H 0.0000 0.0000 'International Tables Vol C Tables 4.2.6.8 and 6.1.1.4'
N N 0.0061 0.0032 'International Tables Vol C Tables 4.2.6.8 and 6.1.1.4'
Co Co 0.3483 0.9277 'International Tables Vol C Tables 4.2.6.8 and 6.1.1.4'
S S 0.1203 0.1179 'International Tables Vol C Tables 4.2.6.8 and 6.1.1.4'
F F 0.0168 0.0099 'International Tables Vol C Tables 4.2.6.8 and 6.1.1.4'
O O 0.0106 0.0058 'International Tables Vol C Tables 4.2.6.8 and 6.1.1.4'

loop_
_geom_angle_atom_site_label_1
_geom_angle_atom_site_label_2
_geom_angle_atom_site_label_3
_geom_angle
_geom_angle_site_symmetry_1
_geom_angle_site_symmetry_3
_geom_angle_publ_flag
N203 Co1 N102 171.8(9) . . ?
N203 Co1 N402 93.4(11) . . ?
N102 Co1 N402 94.8(10) . . ?
N203 Co1 N103 92.0(9) . . ?
N102 Co1 N103 79.9(8) . . ?
N402 Co1 N103 173.6(10) . . ?
N203 Co1 N202 78.3(8) . . ?
N102 Co1 N202 100.6(9) . . ?
N402 Co1 N202 93.1(10) . . ?
N103 Co1 N202 91.4(10) . . ?
N203 Co1 N403 98.9(9) . . ?
N102 Co1 N403 83.4(9) . . ?
N402 Co1 N403 78.6(8) . . ?
N103 Co1 N403 97.1(9) . . ?
N202 Co1 N403 171.2(10) . . ?
N304 Co2 N404 89.1(8) . . ?
N304 Co2 N305 72.5(8) . . ?
N404 Co2 N305 90.1(5) . . ?
N304 Co2 N405 169.3(9) . . ?
N404 Co2 N405 82.4(7) . . ?
N305 Co2 N405 100.9(9) . . ?
N304 Co2 N201 90.5(9) . . ?
N404 Co2 N201 173.6(6) . . ?
N305 Co2 N201 95.9(8) . . ?
N405 Co2 N201 98.7(8) . . ?
N304 Co2 N200 100.3(7) . . ?
N404 Co2 N200 100.5(4) . . ?
N305 Co2 N200 167.2(6) . . ?
N405 Co2 N200 87.7(7) . . ?
N201 Co2 N200 73.3(6) . . ?
N104 Co3 N302 94.3(11) . . ?
N104 Co3 N400 96.3(10) . . ?
N302 Co3 N400 97.8(10) . . ?
N104 Co3 N105 74.7(8) . . ?
N302 Co3 N105 165.9(10) . . ?
N400 Co3 N105 92.3(9) . . ?
N104 Co3 N303 87.2(10) . . ?
N302 Co3 N303 77.8(8) . . ?
N400 Co3 N303 174.6(9) . . ?
N105 Co3 N303 92.6(8) . . ?
N104 Co3 N401 171.9(9) . . ?
N302 Co3 N401 90.9(11) . . ?
N400 Co3 N401 76.8(8) . . ?
N105 Co3 N401 101.0(8) . . ?
N303 Co3 N401 99.9(9) . . ?
N207 Co4 N306 171.3(8) . . ?
N207 Co4 N307 90.9(7) . . ?
N306 Co4 N307 80.4(8) . . ?
N207 Co4 N206 80.9(7) . . ?
N306 Co4 N206 100.1(8) . . ?
N307 Co4 N206 92.0(8) . . ?
N207 Co4 N453 98.2(7) . . ?
N306 Co4 N453 82.6(7) . . ?
N307 Co4 N453 99.5(7) . . ?
N206 Co4 N453 168.5(8) . . ?
N207 Co4 N452 92.5(7) . . ?
N306 Co4 N452 96.1(8) . . ?
N307 Co4 N452 175.3(8) . . ?
N206 Co4 N452 91.8(8) . . ?
N453 Co4 N452 76.8(7) . . ?
N101 Co5 N204 171.9(8) . . ?
N101 Co5 N454 86.9(10) . . ?
N204 Co5 N454 101.3(10) . . ?
N101 Co5 N100 76.4(8) . . ?
N204 Co5 N100 102.8(8) . . ?
N454 Co5 N100 92.0(9) . . ?
N101 Co5 N455 98.0(8) . . ?
N204 Co5 N455 83.8(8) . . ?
N454 Co5 N455 80.3(8) . . ?
N100 Co5 N455 170.8(8) . . ?
N101 Co5 N205 100.3(8) . . ?
N204 Co5 N205 71.7(7) . . ?
N454 Co5 N205 170.9(10) . . ?
N100 Co5 N205 95.1(8) . . ?
N455 Co5 N205 93.0(7) . . ?
N450 Co6 N301 98.4(8) . . ?
N450 Co6 N300 90.3(8) . . ?
N301 Co6 N300 76.6(7) . . ?
N450 Co6 N106 94.9(9) . . ?
N301 Co6 N106 165.7(8) . . ?
N300 Co6 N106 98.3(8) . . ?
N450 Co6 N451 78.5(7) . . ?
N301 Co6 N451 100.9(7) . . ?
N300 Co6 N451 168.1(8) . . ?
N106 Co6 N451 86.7(8) . . ?
N450 Co6 N107 171.7(8) . . ?
N301 Co6 N107 89.8(7) . . ?
N300 Co6 N107 91.5(8) . . ?
N106 Co6 N107 76.8(8) . . ?
N451 Co6 N107 100.2(7) . . ?
N504 Co7 N704 101.4(11) . . ?
N504 Co7 N705 90.2(10) . . ?
N704 Co7 N705 77.0(8) . . ?
N504 Co7 N804 95.4(10) . . ?
N704 Co7 N804 96.1(9) . . ?
N705 Co7 N804 171.9(9) . . ?
N504 Co7 N505 72.7(9) . . ?
N704 Co7 N505 172.0(9) . . ?
N705 Co7 N505 97.4(8) . . ?
N804 Co7 N505 89.9(9) . . ?
N504 Co7 N805 170.9(10) . . ?
N704 Co7 N805 85.3(10) . . ?
N705 Co7 N805 97.4(9) . . ?
N804 Co7 N805 77.7(9) . . ?
N505 Co7 N805 101.2(9) . . ?
N506 Co8 N602 91.3(10) . . ?
N506 Co8 N603 167.7(9) . . ?
N602 Co8 N603 79.9(8) . . ?
N506 Co8 N507 79.8(8) . . ?
N602 Co8 N507 87.4(9) . . ?
N603 Co8 N507 91.1(8) . . ?
N506 Co8 N803 88.2(10) . . ?
N602 Co8 N803 173.4(10) . . ?
N603 Co8 N803 101.5(9) . . ?
N507 Co8 N803 98.9(8) . . ?
N506 Co8 N802 97.3(9) . . ?
N602 Co8 N802 96.2(10) . . ?
N603 Co8 N802 92.3(9) . . ?
N507 Co8 N802 175.4(9) . . ?
N803 Co8 N802 77.3(9) . . ?
N604 Co9 N702 100.5(6) . . ?
N604 Co9 N800 99.0(8) . . ?
N702 Co9 N800 92.3(10) . . ?
N604 Co9 N605 75.3(5) . . ?
N702 Co9 N605 87.8(10) . . ?
N800 Co9 N605 174.2(9) . . ?
N604 Co9 N703 170.0(7) . . ?
N702 Co9 N703 75.9(8) . . ?
N800 Co9 N703 90.5(10) . . ?
N605 Co9 N703 95.1(8) . . ?
N604 Co9 N801 83.2(7) . . ?
N702 Co9 N801 170.7(10) . . ?
N800 Co9 N801 78.6(9) . . ?
N605 Co9 N801 101.4(9) . . ?
N703 Co9 N801 101.8(9) . . ?
N707 Co10 N502 165.8(8) . . ?
N707 Co10 N503 92.8(7) . . ?
N502 Co10 N503 76.7(7) . . ?
N707 Co10 N852 89.9(7) . . ?
N502 Co10 N852 100.7(8) . . ?
N503 Co10 N852 177.3(8) . . ?
N707 Co10 N853 100.1(7) . . ?
N502 Co10 N853 91.6(8) . . ?
N503 Co10 N853 102.1(7) . . ?
N852 Co10 N853 76.9(7) . . ?
N707 Co10 N706 75.6(6) . . ?
N502 Co10 N706 94.0(7) . . ?
N503 Co10 N706 87.2(8) . . ?
N852 Co10 N706 93.9(8) . . ?
N853 Co10 N706 170.0(8) . . ?
N600 Co11 N501 170.0(6) . . ?
N600 Co11 N500 99.2(7) . . ?
N501 Co11 N500 76.9(7) . . ?
N600 Co11 N601 76.6(6) . . ?
N501 Co11 N601 94.0(6) . . ?
N500 Co11 N601 87.4(6) . . ?
N600 Co11 N854 97.5(7) . . ?
N501 Co11 N854 91.9(7) . . ?
N500 Co11 N854 93.4(7) . . ?
N601 Co11 N854 174.1(7) . . ?
N600 Co11 N855 87.4(6) . . ?
N501 Co11 N855 97.8(6) . . ?
N500 Co11 N855 169.9(6) . . ?
N601 Co11 N855 101.7(6) . . ?
N854 Co11 N855 78.1(6) . . ?
N607 Co12 N606 80.3(7) . . ?
N607 Co12 N850 95.8(7) . . ?
N606 Co12 N850 94.5(8) . . ?
N607 Co12 N700 167.4(7) . . ?
N606 Co12 N700 95.9(7) . . ?
N850 Co12 N700 96.5(8) . . ?
N607 Co12 N851 100.3(7) . . ?
N606 Co12 N851 171.9(7) . . ?
N850 Co12 N851 77.4(7) . . ?
N700 Co12 N851 85.2(7) . . ?
N607 Co12 N701 91.5(7) . . ?
N606 Co12 N701 91.6(7) . . ?
N850 Co12 N701 171.2(7) . . ?
N700 Co12 N701 76.5(7) . . ?
N851 Co12 N701 96.5(6) . . ?
C100 N100 C104 117.3(5) . . ?
C100 N100 Co5 129.2(13) . . ?
C104 N100 Co5 113.0(12) . . ?
C105 N101 C106 117(2) . . ?
C105 N101 Co5 114.0(15) . . ?
C106 N101 Co5 127.7(15) . . ?
C112 N102 C116 117.3(4) . . ?
C112 N102 Co1 130.6(12) . . ?
C116 N102 Co1 111.5(12) . . ?
C117 N103 C118 116(2) . . ?
C117 N103 Co1 110.5(15) . . ?
C118 N103 Co1 133.6(18) . . ?
C128 N104 C124 117.1(4) . . ?
C128 N104 Co3 115.7(12) . . ?
C124 N104 Co3 126.8(12) . . ?
C129 N105 C130 111.9(19) . . ?
C129 N105 Co3 122.3(16) . . ?
C130 N105 Co3 124.8(17) . . ?
C136 N106 C140 117.5(17) . . ?
C136 N106 Co6 126.5(18) . . ?
C140 N106 Co6 114.0(14) . . ?
C141 N107 C142 116.7(18) . . ?
C141 N107 Co6 114.2(14) . . ?
C142 N107 Co6 128.1(15) . . ?
C149 N108 C152 113.9(16) . . ?
C149 N108 H10A 123.1 . . ?
C152 N108 H10A 123.1 . . ?
C162 N110 C159 109.7(15) . . ?
C162 N110 H11A 125.2 . . ?
C159 N110 H11A 125.2 . . ?
C154 N109 C157 111.9(16) . . ?
C154 N109 H10B 124.0 . . ?
C157 N109 H10B 124.0 . . ?
C164 N111 C167 108.2(16) . . ?
C164 N111 H11B 125.9 . . ?
C167 N111 H11B 125.9 . . ?
N100 C100 C101 123.5(4) . . ?
N100 C100 H100 118.3 . . ?
C101 C100 H100 118.3 . . ?
C102 C101 C100 118.1(4) . . ?
C102 C101 H101 121.0 . . ?
C100 C101 H101 121.0 . . ?
C101 C102 C103 119.6(4) . . ?
C101 C102 H102 120.2 . . ?
C103 C102 H102 120.2 . . ?
C102 C103 C104 118.8(4) . . ?
C102 C103 H103 120.6 . . ?
C104 C103 H103 120.6 . . ?
N100 C104 C103 121.9(5) . . ?
N100 C104 C105 113.2(16) . . ?
C103 C104 C105 124.0(16) . . ?
N101 C105 C104 123(2) . . ?
N101 C105 H105 118.6 . . ?
C104 C105 H105 118.6 . . ?
C111 C106 C107 116.1(18) . . ?
C111 C106 N101 121.7(19) . . ?
C107 C106 N101 122.2(19) . . ?
C108 C107 C106 123.2(19) . . ?
C108 C107 H107 118.4 . . ?
C106 C107 H107 118.4 . . ?
C109 C108 C107 119.4(19) . . ?
C109 C108 H108 120.3 . . ?
C107 C108 H108 120.3 . . ?
C110 C109 C108 118.1(18) . . ?
C110 C109 C148 116.1(19) . . ?
C108 C109 C148 124.8(19) . . ?
C109 C110 C111 122.0(19) . . ?
C109 C110 H110 119.0 . . ?
C111 C110 H110 119.0 . . ?
C106 C111 C110 119.5(19) . . ?
C106 C111 H111 120.3 . . ?
C110 C111 H111 120.3 . . ?
N102 C112 C113 123.8(4) . . ?
N102 C112 H112 118.1 . . ?
C113 C112 H112 118.1 . . ?
C114 C113 C112 118.2(4) . . ?
C114 C113 H113 120.9 . . ?
C112 C113 H113 120.9 . . ?
C113 C114 C115 119.0(5) . . ?
C113 C114 H114 120.5 . . ?
C115 C114 H114 120.5 . . ?
C114 C115 C116 118.5(5) . . ?
C114 C115 H115 120.8 . . ?
C116 C115 H115 120.8 . . ?
N102 C116 C115 121.8(5) . . ?
N102 C116 C117 117.0(16) . . ?
C115 C116 C117 120.3(16) . . ?
N103 C117 C116 120(2) . . ?
N103 C117 H117 119.8 . . ?
C116 C117 H117 119.8 . . ?
C119 C118 C123 118.8(18) . . ?
C119 C118 N103 118(2) . . ?
C123 C118 N103 123(2) . . ?
C118 C119 C120 121.1(19) . . ?
C118 C119 H119 119.4 . . ?
C120 C119 H119 119.4 . . ?
C121 C120 C119 119.7(19) . . ?
C121 C120 H120 120.2 . . ?
C119 C120 H120 120.2 . . ?
C122 C121 C120 116.7(18) . . ?
C122 C121 C153 120(2) . . ?
C120 C121 C153 123(2) . . ?
C121 C122 C123 125.8(19) . . ?
C121 C122 H122 117.1 . . ?
C123 C122 H122 117.1 . . ?
C122 C123 C118 117.5(18) . . ?
C122 C123 H123 121.3 . . ?
C118 C123 H123 121.3 . . ?
N104 C124 C125 123.2(5) . . ?
N104 C124 H124 118.4 . . ?
C125 C124 H124 118.4 . . ?
C126 C125 C124 117.8(5) . . ?
C126 C125 H125 121.1 . . ?
C124 C125 H125 121.1 . . ?
C125 C126 C127 119.3(4) . . ?
C125 C126 H126 120.3 . . ?
C127 C126 H126 120.3 . . ?
C126 C127 C128 119.0(4) . . ?
C126 C127 H127 120.5 . . ?
C128 C127 H127 120.5 . . ?
N104 C128 C127 122.2(4) . . ?
N104 C128 C129 116.3(15) . . ?
C127 C128 C129 121.4(15) . . ?
N105 C129 C128 110.6(19) . . ?
N105 C129 H129 124.7 . . ?
C128 C129 H129 124.7 . . ?
C131 C130 C135 123.4(19) . . ?
C131 C130 N105 121(2) . . ?
C135 C130 N105 115.9(18) . . ?
C130 C131 C132 118(2) . . ?
C130 C131 H131 121.1 . . ?
C132 C131 H131 121.1 . . ?
C133 C132 C131 123(2) . . ?
C133 C132 H132 118.6 . . ?
C131 C132 H132 118.6 . . ?
C132 C133 C134 118.0(19) . . ?
C132 C133 C158 122(2) . . ?
C134 C133 C158 120(2) . . ?
C133 C134 C135 122.5(19) . . ?
C133 C134 H134 118.7 . . ?
C135 C134 H134 118.7 . . ?
C134 C135 C130 115.1(18) . . ?
C134 C135 H135 122.4 . . ?
C130 C135 H135 122.4 . . ?
N106 C136 C137 124.1(18) . . ?
N106 C136 H136 118.0 . . ?
C137 C136 H136 118.0 . . ?
C136 C137 C138 117.2(17) . . ?
C136 C137 H137 121.4 . . ?
C138 C137 H137 121.4 . . ?
C137 C138 C139 120.2(18) . . ?
C137 C138 H138 119.9 . . ?
C139 C138 H138 119.9 . . ?
C140 C139 C138 118.0(17) . . ?
C140 C139 H139 121.0 . . ?
C138 C139 H139 121.0 . . ?
N106 C140 C139 121.9(16) . . ?
N106 C140 C141 115.4(17) . . ?
C139 C140 C141 122.6(19) . . ?
N107 C141 C140 118.6(18) . . ?
N107 C141 H141 120.7 . . ?
C140 C141 H141 120.7 . . ?
C147 C142 C143 118.6(15) . . ?
C147 C142 N107 123.4(18) . . ?
C143 C142 N107 118.0(18) . . ?
C144 C143 C142 119.8(16) . . ?
C144 C143 H143 120.1 . . ?
C142 C143 H143 120.1 . . ?
C145 C144 C143 122.7(17) . . ?
C145 C144 H144 118.7 . . ?
C143 C144 H144 118.7 . . ?
C144 C145 C146 116.5(16) . . ?
C144 C145 C163 116.6(18) . . ?
C146 C145 C163 126.7(19) . . ?
C147 C146 C145 121.9(17) . . ?
C147 C146 H146 119.1 . . ?
C145 C146 H146 119.1 . . ?
C142 C147 C146 120.2(18) . . ?
C142 C147 H147 119.9 . . ?
C146 C147 H147 119.9 . . ?
C149 C148 C167 128.1(18) . . ?
C149 C148 C109 113.1(17) . . ?
C167 C148 C109 118.8(17) . . ?
C148 C149 N108 127.3(18) . . ?
C148 C149 C150 127.1(19) . . ?
N108 C149 C150 104.7(16) . . ?
C151 C150 C149 108.2(17) . . ?
C151 C150 H150 125.9 . . ?
C149 C150 H150 125.9 . . ?
C150 C151 C152 108.8(18) . . ?
C150 C151 H151 125.6 . . ?
C152 C151 H151 125.6 . . ?
N108 C152 C153 128.6(19) . . ?
N108 C152 C151 103.1(16) . . ?
C153 C152 C151 127.5(19) . . ?
C154 C153 C152 122.4(19) . . ?
C154 C153 C121 119.2(18) . . ?
C152 C153 C121 118.2(19) . . ?
N109 C154 C153 130(2) . . ?
N109 C154 C155 107.1(16) . . ?
C153 C154 C155 123.0(19) . . ?
C156 C155 C154 106.7(18) . . ?
C156 C155 H155 126.7 . . ?
C154 C155 H155 126.7 . . ?
C155 C156 C157 109.8(17) . . ?
C155 C156 H156 125.1 . . ?
C157 C156 H156 125.1 . . ?
N109 C157 C158 130.0(19) . . ?
N109 C157 C156 104.3(15) . . ?
C158 C157 C156 125.7(19) . . ?
C157 C158 C159 126.6(18) . . ?
C157 C158 C133 118.1(17) . . ?
C159 C158 C133 113.6(17) . . ?
C158 C159 C160 127.7(19) . . ?
C158 C159 N110 124.1(18) . . ?
C160 C159 N110 106.4(15) . . ?
C161 C160 C159 108.6(16) . . ?
C161 C160 H160 125.7 . . ?
C159 C160 H160 125.7 . . ?
C160 C161 C162 108.5(16) . . ?
C160 C161 H161 125.7 . . ?
C162 C161 H161 125.7 . . ?
C163 C162 N110 126.7(17) . . ?
C163 C162 C161 127.0(18) . . ?
N110 C162 C161 106.1(15) . . ?
C162 C163 C164 121.9(17) . . ?
C162 C163 C145 116.6(17) . . ?
C164 C163 C145 121.2(17) . . ?
N111 C164 C163 129.2(19) . . ?
N111 C164 C165 107.5(16) . . ?
C163 C164 C165 123.4(19) . . ?
C166 C165 C164 112.0(17) . . ?
C166 C165 H165 124.0 . . ?
C164 C165 H165 124.0 . . ?
C165 C166 C167 100.5(16) . . ?
C165 C166 H166 129.8 . . ?
C167 C166 H166 129.8 . . ?
C148 C167 N111 126.4(19) . . ?
C148 C167 C166 121.5(19) . . ?
N111 C167 C166 111.8(15) . . ?
C200 N200 C204 116.2(14) . . ?
C200 N200 Co2 127.6(10) . . ?
C204 N200 Co2 115.9(11) . . ?
C205 N201 C206 119(2) . . ?
C205 N201 Co2 114.6(14) . . ?
C206 N201 Co2 126.7(17) . . ?
C212 N202 C216 115.7(17) . . ?
C212 N202 Co1 131.7(18) . . ?
C216 N202 Co1 111.5(14) . . ?
C217 N203 C218 115(2) . . ?
C217 N203 Co1 114.7(15) . . ?
C218 N203 Co1 129.8(17) . . ?
C228 N204 C224 117.2(4) . . ?
C228 N204 Co5 117.8(10) . . ?
C224 N204 Co5 124.9(11) . . ?
C229 N205 C230 113.2(16) . . ?
C229 N205 Co5 123.3(15) . . ?
C230 N205 Co5 123.2(14) . . ?
C240 N206 C236 118.2(16) . . ?
C240 N206 Co4 111.4(13) . . ?
C236 N206 Co4 129.9(16) . . ?
C241 N207 C242 112.5(17) . . ?
C241 N207 Co4 113.1(13) . . ?
C242 N207 Co4 133.7(15) . . ?
C249 N208 C252 113.8(16) . . ?
C249 N208 H20A 123.1 . . ?
C252 N208 H20A 123.1 . . ?
C262 N210 C259 109.2(15) . . ?
C262 N210 H21A 125.4 . . ?
C259 N210 H21A 125.4 . . ?
C254 N209 C257 112.3(16) . . ?
C254 N209 H20B 123.8 . . ?
C257 N209 H20B 123.8 . . ?
C264 N211 C267 108.9(15) . . ?
C264 N211 H21B 125.6 . . ?
C267 N211 H21B 125.6 . . ?
N200 C200 C201 123.7(11) . . ?
N200 C200 H200 118.2 . . ?
C201 C200 H200 118.2 . . ?
C202 C201 C200 119.1(14) . . ?
C202 C201 H201 120.4 . . ?
C200 C201 H201 120.4 . . ?
C203 C202 C201 118.9(18) . . ?
C203 C202 H202 120.6 . . ?
C201 C202 H202 120.6 . . ?
C202 C203 C204 118.9(18) . . ?
C202 C203 H203 120.5 . . ?
C204 C203 H203 120.5 . . ?
N200 C204 C203 123.2(16) . . ?
N200 C204 C205 112.7(16) . . ?
C203 C204 C205 124.1(17) . . ?
N201 C205 C204 123(2) . . ?
N201 C205 H205 118.4 . . ?
C204 C205 H205 118.4 . . ?
C211 C206 C207 116.5(18) . . ?
C211 C206 N201 123(2) . . ?
C207 C206 N201 120.0(19) . . ?
C208 C207 C206 120.2(18) . . ?
C208 C207 H207 119.9 . . ?
C206 C207 H207 119.9 . . ?
C209 C208 C207 120.4(19) . . ?
C209 C208 H208 119.8 . . ?
C207 C208 H208 119.8 . . ?
C210 C209 C208 118.9(18) . . ?
C210 C209 C248 117.8(19) . . ?
C208 C209 C248 123.2(19) . . ?
C209 C210 C211 119.6(19) . . ?
C209 C210 H210 120.2 . . ?
C211 C210 H210 120.2 . . ?
C206 C211 C210 121(2) . . ?
C206 C211 H211 119.4 . . ?
C210 C211 H211 119.4 . . ?
N202 C212 C213 126.5(19) . . ?
N202 C212 H212 116.7 . . ?
C213 C212 H212 116.7 . . ?
C214 C213 C212 116.6(18) . . ?
C214 C213 H213 121.7 . . ?
C212 C213 H213 121.7 . . ?
C213 C214 C215 118.9(19) . . ?
C213 C214 H214 120.5 . . ?
C215 C214 H214 120.5 . . ?
C214 C215 C216 120.6(18) . . ?
C214 C215 H215 119.7 . . ?
C216 C215 H215 119.7 . . ?
N202 C216 C215 120.1(17) . . ?
N202 C216 C217 115.0(19) . . ?
C215 C216 C217 124(2) . . ?
N203 C217 C216 120(2) . . ?
N203 C217 H217 120.1 . . ?
C216 C217 H217 120.1 . . ?
C219 C218 C223 117.6(19) . . ?
C219 C218 N203 120(2) . . ?
C223 C218 N203 122(2) . . ?
C218 C219 C220 119.7(19) . . ?
C218 C219 H219 120.2 . . ?
C220 C219 H219 120.2 . . ?
C221 C220 C219 121.6(19) . . ?
C221 C220 H220 119.2 . . ?
C219 C220 H220 119.2 . . ?
C222 C221 C220 115.6(18) . . ?
C222 C221 C253 122(2) . . ?
C220 C221 C253 122(2) . . ?
C221 C222 C223 124.5(19) . . ?
C221 C222 H222 117.7 . . ?
C223 C222 H222 117.7 . . ?
C218 C223 C222 119.1(19) . . ?
C218 C223 H223 120.5 . . ?
C222 C223 H223 120.5 . . ?
N204 C224 C225 123.6(5) . . ?
N204 C224 H224 118.2 . . ?
C225 C224 H224 118.2 . . ?
C226 C225 C224 118.0(4) . . ?
C226 C225 H225 121.0 . . ?
C224 C225 H225 121.0 . . ?
C225 C226 C227 119.4(4) . . ?
C225 C226 H226 120.3 . . ?
C227 C226 H226 120.3 . . ?
C226 C227 C228 118.8(4) . . ?
C226 C227 H227 120.6 . . ?
C228 C227 H227 120.6 . . ?
N204 C228 C227 122.1(4) . . ?
N204 C228 C229 117.0(14) . . ?
C227 C228 C229 119.9(15) . . ?
N205 C229 C228 108.7(18) . . ?
N205 C229 H229 125.7 . . ?
C228 C229 H229 125.7 . . ?
C231 C230 C235 125.1(18) . . ?
C231 C230 N205 119.3(19) . . ?
C235 C230 N205 115.6(19) . . ?
C230 C231 C232 114.9(18) . . ?
C230 C231 H231 122.5 . . ?
C232 C231 H231 122.5 . . ?
C233 C232 C231 126.2(19) . . ?
C233 C232 H232 116.9 . . ?
C231 C232 H232 116.9 . . ?
C232 C233 C234 115.8(18) . . ?
C232 C233 C258 120.5(19) . . ?
C234 C233 C258 123.7(19) . . ?
C233 C234 C235 124.0(19) . . ?
C233 C234 H234 118.0 . . ?
C235 C234 H234 118.0 . . ?
C234 C235 C230 114.0(18) . . ?
C234 C235 H235 123.0 . . ?
C230 C235 H235 123.0 . . ?
N206 C236 C237 122.0(17) . . ?
N206 C236 H236 119.0 . . ?
C237 C236 H236 119.0 . . ?
C238 C237 C236 117.7(18) . . ?
C238 C237 H237 121.2 . . ?
C236 C237 H237 121.2 . . ?
C237 C238 C239 121.0(19) . . ?
C237 C238 H238 119.5 . . ?
C239 C238 H238 119.5 . . ?
C238 C239 C240 117.4(17) . . ?
C238 C239 H239 121.3 . . ?
C240 C239 H239 121.3 . . ?
N206 C240 C239 122.0(16) . . ?
N206 C240 C241 113.7(17) . . ?
C239 C240 C241 123.7(19) . . ?
N207 C241 C240 120.5(18) . . ?
N207 C241 H241 119.7 . . ?
C240 C241 H241 119.7 . . ?
C243 C242 C247 116.7(15) . . ?
C243 C242 N207 123.1(17) . . ?
C247 C242 N207 119.1(17) . . ?
C242 C243 C244 124.7(16) . . ?
C242 C243 H243 117.6 . . ?
C244 C243 H243 117.6 . . ?
C243 C244 C245 118.0(16) . . ?
C243 C244 H244 121.0 . . ?
C245 C244 H244 121.0 . . ?
C246 C245 C244 117.7(15) . . ?
C246 C245 C263 126.2(18) . . ?
C244 C245 C263 116.0(17) . . ?
C245 C246 C247 123.2(16) . . ?
C245 C246 H246 118.4 . . ?
C247 C246 H246 118.4 . . ?
C246 C247 C242 119.2(15) . . ?
C246 C247 H247 120.4 . . ?
C242 C247 H247 120.4 . . ?
C249 C248 C267 123.6(18) . . ?
C249 C248 C209 114.7(17) . . ?
C267 C248 C209 118.5(17) . . ?
C248 C249 N208 128.4(19) . . ?
C248 C249 C250 126.3(19) . . ?
N208 C249 C250 102.4(16) . . ?
C251 C250 C249 111.3(17) . . ?
C251 C250 H250 124.3 . . ?
C249 C250 H250 124.3 . . ?
C250 C251 C252 106.0(17) . . ?
C250 C251 H251 127.0 . . ?
C252 C251 H251 127.0 . . ?
N208 C252 C253 128.7(19) . . ?
N208 C252 C251 105.1(16) . . ?
C253 C252 C251 125.5(19) . . ?
C254 C253 C252 123.3(18) . . ?
C254 C253 C221 122.2(19) . . ?
C252 C253 C221 113.8(18) . . ?
N209 C254 C253 132(2) . . ?
N209 C254 C255 105.0(16) . . ?
C253 C254 C255 122.6(19) . . ?
C256 C255 C254 109.4(17) . . ?
C256 C255 H255 125.3 . . ?
C254 C255 H255 125.3 . . ?
C255 C256 C257 107.2(17) . . ?
C255 C256 H256 126.4 . . ?
C257 C256 H256 126.4 . . ?
N209 C257 C258 129.1(18) . . ?
N209 C257 C256 106.1(15) . . ?
C258 C257 C256 124.8(18) . . ?
C257 C258 C259 123.7(17) . . ?
C257 C258 C233 118.6(16) . . ?
C259 C258 C233 117.7(17) . . ?
C258 C259 C260 127.1(18) . . ?
C258 C259 N210 125.3(18) . . ?
C260 C259 N210 107.6(14) . . ?
C261 C260 C259 107.5(16) . . ?
C261 C260 H260 126.2 . . ?
C259 C260 H260 126.2 . . ?
C260 C261 C262 108.8(16) . . ?
C260 C261 H261 125.6 . . ?
C262 C261 H261 125.6 . . ?
N210 C262 C263 127.3(18) . . ?
N210 C262 C261 106.5(15) . . ?
C263 C262 C261 126.0(18) . . ?
C264 C263 C262 123.7(17) . . ?
C264 C263 C245 121.0(17) . . ?
C262 C263 C245 115.1(17) . . ?
N211 C264 C263 130.6(18) . . ?
N211 C264 C265 107.4(15) . . ?
C263 C264 C265 122.0(19) . . ?
C266 C265 C264 110.0(16) . . ?
C266 C265 H265 125.0 . . ?
C264 C265 H265 125.0 . . ?
C265 C266 C267 102.8(16) . . ?
C265 C266 H266 128.6 . . ?
C267 C266 H266 128.6 . . ?
N211 C267 C248 126.2(18) . . ?
N211 C267 C266 110.8(15) . . ?
C248 C267 C266 123.0(19) . . ?
C300 N300 C304 118.5(17) . . ?
C300 N300 Co6 125.9(16) . . ?
C304 N300 Co6 114.4(13) . . ?
C305 N301 C306 117.1(18) . . ?
C305 N301 Co6 112.7(14) . . ?
C306 N301 Co6 130.2(14) . . ?
C312 N302 C316 117.3(4) . . ?
C312 N302 Co3 128.0(15) . . ?
C316 N302 Co3 113.6(14) . . ?
C317 N303 C318 118(2) . . ?
C317 N303 Co3 112.3(15) . . ?
C318 N303 Co3 129.4(17) . . ?
C324 N304 C328 114.8(17) . . ?
C324 N304 Co2 127.2(18) . . ?
C328 N304 Co2 118.0(15) . . ?
C329 N305 C330 108.3(18) . . ?
C329 N305 Co2 125.2(16) . . ?
C330 N305 Co2 126.0(15) . . ?
C336 N306 C340 114.3(16) . . ?
C336 N306 Co4 132.9(16) . . ?
C340 N306 Co4 112.3(13) . . ?
C341 N307 C342 113.9(19) . . ?
C341 N307 Co4 112.2(14) . . ?
C342 N307 Co4 133.9(16) . . ?
C349 N308 C352 111.4(15) . . ?
C349 N308 H30A 124.3 . . ?
C352 N308 H30A 124.3 . . ?
C362 N310 C359 110.2(15) . . ?
C362 N310 H31A 124.9 . . ?
C359 N310 H31A 124.9 . . ?
C354 N309 C357 109.1(16) . . ?
C354 N309 H30B 125.4 . . ?
C357 N309 H30B 125.4 . . ?
C364 N311 C367 108.1(16) . . ?
C364 N311 H31B 126.0 . . ?
C367 N311 H31B 126.0 . . ?
N300 C300 C301 120.8(18) . . ?
N300 C300 H300 119.6 . . ?
C301 C300 H300 119.6 . . ?
C302 C301 C300 118.7(18) . . ?
C302 C301 H301 120.7 . . ?
C300 C301 H301 120.7 . . ?
C301 C302 C303 121.1(19) . . ?
C301 C302 H302 119.4 . . ?
C303 C302 H302 119.4 . . ?
C302 C303 C304 116.6(18) . . ?
C302 C303 H303 121.7 . . ?
C304 C303 H303 121.7 . . ?
N300 C304 C303 122.8(16) . . ?
N300 C304 C305 112.2(18) . . ?
C303 C304 C305 125(2) . . ?
N301 C305 C304 122(2) . . ?
N301 C305 H305 118.9 . . ?
C304 C305 H305 118.9 . . ?
C311 C306 C307 116.7(17) . . ?
C311 C306 N301 120.2(18) . . ?
C307 C306 N301 123.0(18) . . ?
C308 C307 C306 122.3(17) . . ?
C308 C307 H307 118.8 . . ?
C306 C307 H307 118.8 . . ?
C309 C308 C307 118.8(18) . . ?
C309 C308 H308 120.6 . . ?
C307 C308 H308 120.6 . . ?
C310 C309 C308 118.5(17) . . ?
C310 C309 C348 118.0(18) . . ?
C308 C309 C348 121.6(18) . . ?
C309 C310 C311 121.8(17) . . ?
C309 C310 H310 119.1 . . ?
C311 C310 H310 119.1 . . ?
C306 C311 C310 118.7(17) . . ?
C306 C311 H311 120.7 . . ?
C310 C311 H311 120.7 . . ?
N302 C312 C313 123.6(5) . . ?
N302 C312 H312 118.2 . . ?
C313 C312 H312 118.2 . . ?
C314 C313 C312 117.9(5) . . ?
C314 C313 H313 121.0 . . ?
C312 C313 H313 121.0 . . ?
C313 C314 C315 119.3(4) . . ?
C313 C314 H314 120.3 . . ?
C315 C314 H314 120.3 . . ?
C314 C315 C316 118.6(5) . . ?
C314 C315 H315 120.7 . . ?
C316 C315 H315 120.7 . . ?
N302 C316 C315 121.6(6) . . ?
N302 C316 C317 116.0(17) . . ?
C315 C316 C317 121.6(18) . . ?
N303 C317 C316 120(2) . . ?
N303 C317 H317 120.2 . . ?
C316 C317 H317 120.2 . . ?
C323 C318 C319 116.1(19) . . ?
C323 C318 N303 125(2) . . ?
C319 C318 N303 119(2) . . ?
C318 C319 C320 122(2) . . ?
C318 C319 H319 118.8 . . ?
C320 C319 H319 118.8 . . ?
C319 C320 C321 121(2) . . ?
C319 C320 H320 119.6 . . ?
C321 C320 H320 119.6 . . ?
C322 C321 C320 115.2(19) . . ?
C322 C321 C353 123(2) . . ?
C320 C321 C353 121(2) . . ?
C321 C322 C323 125(2) . . ?
C321 C322 H322 117.5 . . ?
C323 C322 H322 117.5 . . ?
C318 C323 C322 120(2) . . ?
C318 C323 H323 119.9 . . ?
C322 C323 H323 119.9 . . ?
N304 C324 C325 125.5(19) . . ?
N304 C324 H324 117.3 . . ?
C325 C324 H324 117.3 . . ?
C326 C325 C324 117.8(19) . . ?
C326 C325 H325 121.1 . . ?
C324 C325 H325 121.1 . . ?
C325 C326 C327 118.0(19) . . ?
C325 C326 H326 121.0 . . ?
C327 C326 H326 121.0 . . ?
C328 C327 C326 119.7(18) . . ?
C328 C327 H327 120.1 . . ?
C326 C327 H327 120.1 . . ?
N304 C328 C327 124.1(17) . . ?
N304 C328 C329 116.5(18) . . ?
C327 C328 C329 119(2) . . ?
N305 C329 C328 108(2) . . ?
N305 C329 H329 126.2 . . ?
C328 C329 H329 126.2 . . ?
C331 C330 C335 124.4(18) . . ?
C331 C330 N305 120.2(19) . . ?
C335 C330 N305 115.4(18) . . ?
C330 C331 C332 117.7(19) . . ?
C330 C331 H331 121.2 . . ?
C332 C331 H331 121.2 . . ?
C333 C332 C331 122.9(19) . . ?
C333 C332 H332 118.6 . . ?
C331 C332 H332 118.6 . . ?
C332 C333 C334 117.2(18) . . ?
C332 C333 C358 122(2) . . ?
C334 C333 C358 120.9(19) . . ?
C335 C334 C333 124.1(19) . . ?
C335 C334 H334 118.0 . . ?
C333 C334 H334 118.0 . . ?
C334 C335 C330 113.8(18) . . ?
C334 C335 H335 123.1 . . ?
C330 C335 H335 123.1 . . ?
N306 C336 C337 126.3(18) . . ?
N306 C336 H336 116.8 . . ?
C337 C336 H336 116.8 . . ?
C338 C337 C336 118.6(18) . . ?
C338 C337 H337 120.7 . . ?
C336 C337 H337 120.7 . . ?
C337 C338 C339 117.7(18) . . ?
C337 C338 H338 121.1 . . ?
C339 C338 H338 121.1 . . ?
C340 C339 C338 119.5(18) . . ?
C340 C339 H339 120.2 . . ?
C338 C339 H339 120.2 . . ?
N306 C340 C339 123.4(16) . . ?
N306 C340 C341 113.6(17) . . ?
C339 C340 C341 122.3(19) . . ?
N307 C341 C340 121.4(19) . . ?
N307 C341 H341 119.3 . . ?
C340 C341 H341 119.3 . . ?
C347 C342 C343 118.4(15) . . ?
C347 C342 N307 119.7(18) . . ?
C343 C342 N307 121.8(17) . . ?
C344 C343 C342 120.0(16) . . ?
C344 C343 H343 120.0 . . ?
C342 C343 H343 120.0 . . ?
C343 C344 C345 121.0(16) . . ?
C343 C344 H344 119.5 . . ?
C345 C344 H344 119.5 . . ?
C346 C345 C344 116.4(15) . . ?
C346 C345 C363 125.6(17) . . ?
C344 C345 C363 117.4(16) . . ?
C345 C346 C347 122.4(17) . . ?
C345 C346 H346 118.8 . . ?
C347 C346 H346 118.8 . . ?
C342 C347 C346 120.6(17) . . ?
C342 C347 H347 119.7 . . ?
C346 C347 H347 119.7 . . ?
C349 C348 C367 125.1(17) . . ?
C349 C348 C309 116.4(17) . . ?
C367 C348 C309 118.4(17) . . ?
C348 C349 N308 128.7(18) . . ?
C348 C349 C350 125.9(19) . . ?
N308 C349 C350 105.3(15) . . ?
C351 C350 C349 110.3(17) . . ?
C351 C350 H350 124.9 . . ?
C349 C350 H350 124.9 . . ?
C350 C351 C352 107.2(17) . . ?
C350 C351 H351 126.4 . . ?
C352 C351 H351 126.4 . . ?
N308 C352 C353 129.7(19) . . ?
N308 C352 C351 105.8(16) . . ?
C353 C352 C351 124.3(19) . . ?
C354 C353 C352 121.1(18) . . ?
C354 C353 C321 121.6(19) . . ?
C352 C353 C321 117.2(19) . . ?
N309 C354 C353 129(2) . . ?
N309 C354 C355 108.0(17) . . ?
C353 C354 C355 123(2) . . ?
C356 C355 C354 107.5(18) . . ?
C356 C355 H355 126.3 . . ?
C354 C355 H355 126.3 . . ?
C355 C356 C357 108.3(17) . . ?
C355 C356 H356 125.9 . . ?
C357 C356 H356 125.9 . . ?
C358 C357 N309 127(2) . . ?
C358 C357 C356 124.6(19) . . ?
N309 C357 C356 106.8(16) . . ?
C357 C358 C359 125.1(18) . . ?
C357 C358 C333 119.3(18) . . ?
C359 C358 C333 115.4(17) . . ?
C358 C359 N310 126.3(18) . . ?
C358 C359 C360 126.1(19) . . ?
N310 C359 C360 107.4(16) . . ?
C361 C360 C359 107.3(17) . . ?
C361 C360 H360 126.4 . . ?
C359 C360 H360 126.4 . . ?
C360 C361 C362 108.8(17) . . ?
C360 C361 H361 125.6 . . ?
C362 C361 H361 125.6 . . ?
N310 C362 C363 129.5(18) . . ?
N310 C362 C361 105.6(15) . . ?
C363 C362 C361 124.3(19) . . ?
C362 C363 C364 120.3(17) . . ?
C362 C363 C345 119.5(17) . . ?
C364 C363 C345 119.3(17) . . ?
N311 C364 C363 128.2(19) . . ?
N311 C364 C365 109.1(16) . . ?
C363 C364 C365 122.2(19) . . ?
C366 C365 C364 109.0(16) . . ?
C366 C365 H365 125.5 . . ?
C364 C365 H365 125.5 . . ?
C365 C366 C367 103.4(16) . . ?
C365 C366 H366 128.3 . . ?
C367 C366 H366 128.3 . . ?
C348 C367 N311 126.4(19) . . ?
C348 C367 C366 123.2(18) . . ?
N311 C367 C366 110.3(15) . . ?
C404 N400 C400 116.0(17) . . ?
C404 N400 Co3 116.3(15) . . ?
C400 N400 Co3 126.9(18) . . ?
C405 N401 C406 115(2) . . ?
C405 N401 Co3 112.2(16) . . ?
C406 N401 Co3 132.4(16) . . ?
C412 N402 C416 115(2) . . ?
C412 N402 Co1 130(2) . . ?
C416 N402 Co1 113.1(17) . . ?
C417 N403 C418 117(2) . . ?
C417 N403 Co1 109.1(16) . . ?
C418 N403 Co1 133.1(16) . . ?
C428 N404 C424 119.9(15) . . ?
C428 N404 Co2 110.5(12) . . ?
C424 N404 Co2 129.6(13) . . ?
C429 N405 C430 120(2) . . ?
C429 N405 Co2 106.9(15) . . ?
C430 N405 Co2 132.7(15) . . ?
C409 N406 C439 123.7(19) . . ?
C409 N406 C436 116.7(17) . . ?
C439 N406 C436 115.1(17) . . ?
C440 N407 C421 123.5(18) . . ?
C440 N407 C437 119.1(17) . . ?
C421 N407 C437 116.0(18) . . ?
C433 N408 C441 123.9(17) . . ?
C433 N408 C438 114.2(18) . . ?
C441 N408 C438 121.9(17) . . ?
C439 N409 C440 113(2) . . ?
C441 N410 C440 113(2) . . ?
C441 N411 C439 112(2) . . ?
N400 C400 C401 125(2) . . ?
N400 C400 H400 117.5 . . ?
C401 C400 H400 117.5 . . ?
C402 C401 C400 116.9(19) . . ?
C402 C401 H401 121.5 . . ?
C400 C401 H401 121.5 . . ?
C401 C402 C403 119.6(19) . . ?
C401 C402 H402 120.2 . . ?
C403 C402 H402 120.2 . . ?
C404 C403 C402 120.0(19) . . ?
C404 C403 H403 120.0 . . ?
C402 C403 H403 120.0 . . ?
N400 C404 C403 121.9(16) . . ?
N400 C404 C405 118.6(19) . . ?
C403 C404 C405 119(2) . . ?
N401 C405 C404 116(2) . . ?
N401 C405 H405 122.0 . . ?
C404 C405 H405 122.0 . . ?
C407 C406 C411 120.0 . . ?
C407 C406 N401 123.9(16) . . ?
C411 C406 N401 115.3(17) . . ?
C408 C407 C406 120.0 . . ?
C408 C407 H407 120.0 . . ?
C406 C407 H407 120.0 . . ?
C407 C408 C409 120.0 . . ?
C407 C408 H408 120.0 . . ?
C409 C408 H408 120.0 . . ?
N406 C409 C410 121.3(17) . . ?
N406 C409 C408 118.0(17) . . ?
C410 C409 C408 120.0 . . ?
C409 C410 C411 120.0 . . ?
C409 C410 H410 120.0 . . ?
C411 C410 H410 120.0 . . ?
C410 C411 C406 120.0 . . ?
C410 C411 H411 120.0 . . ?
C406 C411 H411 120.0 . . ?
N402 C412 C413 126(2) . . ?
N402 C412 H412 117.0 . . ?
C413 C412 H412 117.0 . . ?
C412 C413 C414 116(2) . . ?
C412 C413 H413 122.1 . . ?
C414 C413 H413 122.1 . . ?
C415 C414 C413 118(2) . . ?
C415 C414 H414 120.8 . . ?
C413 C414 H414 120.8 . . ?
C414 C415 C416 122(2) . . ?
C414 C415 H415 118.8 . . ?
C416 C415 H415 118.8 . . ?
N402 C416 C415 120(2) . . ?
N402 C416 C417 113(2) . . ?
C415 C416 C417 127(2) . . ?
N403 C417 C416 125(2) . . ?
N403 C417 H417 117.5 . . ?
C416 C417 H417 117.5 . . ?
C419 C418 C423 120.0 . . ?
C419 C418 N403 123.2(15) . . ?
C423 C418 N403 116.7(15) . . ?
C420 C419 C418 120.0 . . ?
C420 C419 H419 120.0 . . ?
C418 C419 H419 120.0 . . ?
C421 C420 C419 120.0 . . ?
C421 C420 H420 120.0 . . ?
C419 C420 H420 120.0 . . ?
C420 C421 C422 120.0 . . ?
C420 C421 N407 121.4(16) . . ?
C422 C421 N407 118.4(16) . . ?
C423 C422 C421 120.0 . . ?
C423 C422 H422 120.0 . . ?
C421 C422 H422 120.0 . . ?
C422 C423 C418 120.0 . . ?
C422 C423 H423 120.0 . . ?
C418 C423 H423 120.0 . . ?
N404 C424 C425 121.1(14) . . ?
N404 C424 H424 119.5 . . ?
C425 C424 H424 119.5 . . ?
C426 C425 C424 117.2(16) . . ?
C426 C425 H425 121.4 . . ?
C424 C425 H425 121.4 . . ?
C425 C426 C427 123.4(18) . . ?
C425 C426 H426 118.3 . . ?
C427 C426 H426 118.3 . . ?
C426 C427 C428 115.9(17) . . ?
C426 C427 H427 122.0 . . ?
C428 C427 H427 122.0 . . ?
N404 C428 C427 122.4(16) . . ?
N404 C428 C429 116.8(17) . . ?
C427 C428 C429 120.8(18) . . ?
N405 C429 C428 123(2) . . ?
N405 C429 H429 118.3 . . ?
C428 C429 H429 118.3 . . ?
C431 C430 C435 120.0 . . ?
C431 C430 N405 118.8(16) . . ?
C435 C430 N405 121.2(16) . . ?
C432 C431 C430 120.0 . . ?
C432 C431 H431 120.0 . . ?
C430 C431 H431 120.0 . . ?
C431 C432 C433 120.0 . . ?
C431 C432 H432 120.0 . . ?
C433 C432 H432 120.0 . . ?
N408 C433 C434 124.4(15) . . ?
N408 C433 C432 115.6(15) . . ?
C434 C433 C432 120.0 . . ?
C435 C434 C433 120.0 . . ?
C435 C434 H434 120.0 . . ?
C433 C434 H434 120.0 . . ?
C434 C435 C430 120.0 . . ?
C434 C435 H435 120.0 . . ?
C430 C435 H435 120.0 . . ?
N406 C436 H43A 109.5 . . ?
N406 C436 H43B 109.5 . . ?
H43A C436 H43B 109.5 . . ?
N406 C436 H43C 109.5 . . ?
H43A C436 H43C 109.5 . . ?
H43B C436 H43C 109.5 . . ?
N407 C437 H43D 109.5 . . ?
N407 C437 H43E 109.5 . . ?
H43D C437 H43E 109.5 . . ?
N407 C437 H43F 109.5 . . ?
H43D C437 H43F 109.5 . . ?
H43E C437 H43F 109.5 . . ?
N408 C438 H43G 109.5 . . ?
N408 C438 H43H 109.5 . . ?
H43G C438 H43H 109.5 . . ?
N408 C438 H43I 109.5 . . ?
H43G C438 H43I 109.5 . . ?
H43H C438 H43I 109.5 . . ?
N409 C439 N411 129(2) . . ?
N409 C439 N406 118.1(19) . . ?
N411 C439 N406 112.3(19) . . ?
N407 C440 N409 117.7(19) . . ?
N407 C440 N410 117.2(19) . . ?
N409 C440 N410 125(2) . . ?
N410 C441 N411 128(2) . . ?
N410 C441 N408 115(2) . . ?
N411 C441 N408 116.7(19) . . ?
C454 N450 C450 117.5(4) . . ?
C454 N450 Co6 113.5(12) . . ?
C450 N450 Co6 128.9(12) . . ?
C455 N451 C456 117.0(16) . . ?
C455 N451 Co6 113.3(13) . . ?
C456 N451 Co6 128.5(14) . . ?
C462 N452 C466 118.0(19) . . ?
C462 N452 Co4 128.6(17) . . ?
C466 N452 Co4 113.4(14) . . ?
C467 N453 C468 122.0(18) . . ?
C467 N453 Co4 110.7(14) . . ?
C468 N453 Co4 124.8(12) . . ?
C474 N454 C478 117.6(4) . . ?
C474 N454 Co5 130.5(13) . . ?
C478 N454 Co5 111.5(13) . . ?
C479 N455 C480 121(2) . . ?
C479 N455 Co5 109.1(15) . . ?
C480 N455 Co5 129.7(14) . . ?
C459 N456 C489 125.2(15) . . ?
C459 N456 C486 116.9(15) . . ?
C489 N456 C486 117.9(15) . . ?
C490 N457 C471 124.2(14) . . ?
C490 N457 C487 119.4(14) . . ?
C471 N457 C487 115.9(14) . . ?
C491 N458 C483 122.5(16) . . ?
C491 N458 C488 118.5(16) . . ?
C483 N458 C488 117.0(17) . . ?
C489 N459 C490 116.0(17) . . ?
C491 N460 C490 112.1(17) . . ?
C491 N461 C489 111.6(18) . . ?
N450 C450 C451 123.7(4) . . ?
N450 C450 H450 118.2 . . ?
C451 C450 H450 118.2 . . ?
C452 C451 C450 118.1(4) . . ?
C452 C451 H451 121.0 . . ?
C450 C451 H451 121.0 . . ?
C451 C452 C453 119.6(4) . . ?
C451 C452 H452 120.2 . . ?
C453 C452 H452 120.2 . . ?
C452 C453 C454 118.9(4) . . ?
C452 C453 H453 120.6 . . ?
C454 C453 H453 120.6 . . ?
N450 C454 C453 122.1(4) . . ?
N450 C454 C455 119.1(15) . . ?
C453 C454 C455 118.5(16) . . ?
N451 C455 C454 115.5(18) . . ?
N451 C455 H455 122.3 . . ?
C454 C455 H455 122.3 . . ?
C457 C456 C461 120.0 . . ?
C457 C456 N451 121.1(14) . . ?
C461 C456 N451 118.8(14) . . ?
C456 C457 C458 120.0 . . ?
C456 C457 H457 120.0 . . ?
C458 C457 H457 120.0 . . ?
C459 C458 C457 120.0 . . ?
C459 C458 H458 120.0 . . ?
C457 C458 H458 120.0 . . ?
N456 C459 C458 117.9(15) . . ?
N456 C459 C460 122.1(15) . . ?
C458 C459 C460 120.0 . . ?
C461 C460 C459 120.0 . . ?
C461 C460 H460 120.0 . . ?
C459 C460 H460 120.0 . . ?
C460 C461 C456 120.0 . . ?
C460 C461 H461 120.0 . . ?
C456 C461 H461 120.0 . . ?
N452 C462 C463 125(2) . . ?
N452 C462 H462 117.3 . . ?
C463 C462 H462 117.3 . . ?
C462 C463 C464 116(2) . . ?
C462 C463 H463 122.2 . . ?
C464 C463 H463 122.2 . . ?
C465 C464 C463 121(2) . . ?
C465 C464 H464 119.4 . . ?
C463 C464 H464 119.4 . . ?
C464 C465 C466 121(2) . . ?
C464 C465 H465 119.7 . . ?
C466 C465 H465 119.7 . . ?
N452 C466 C465 118.3(18) . . ?
N452 C466 C467 112.9(19) . . ?
C465 C466 C467 128(2) . . ?
N453 C467 C466 126(2) . . ?
N453 C467 H467 117.1 . . ?
C466 C467 H467 117.1 . . ?
C469 C468 C473 120.0 . . ?
C469 C468 N453 122.4(14) . . ?
C473 C468 N453 117.6(14) . . ?
C468 C469 C470 120.0 . . ?
C468 C469 H469 120.0 . . ?
C470 C469 H469 120.0 . . ?
C471 C470 C469 120.0 . . ?
C471 C470 H470 120.0 . . ?
C469 C470 H470 120.0 . . ?
C470 C471 C472 120.0 . . ?
C470 C471 N457 121.6(14) . . ?
C472 C471 N457 118.4(14) . . ?
C473 C472 C471 120.0 . . ?
C473 C472 H472 120.0 . . ?
C471 C472 H472 120.0 . . ?
C472 C473 C468 120.0 . . ?
C472 C473 H473 120.0 . . ?
C468 C473 H473 120.0 . . ?
N454 C474 C475 123.2(5) . . ?
N454 C474 H474 118.4 . . ?
C475 C474 H474 118.4 . . ?
C476 C475 C474 117.5(6) . . ?
C476 C475 H475 121.3 . . ?
C474 C475 H475 121.3 . . ?
C475 C476 C477 119.1(6) . . ?
C475 C476 H476 120.4 . . ?
C477 C476 H476 120.4 . . ?
C476 C477 C478 118.6(4) . . ?
C476 C477 H477 120.7 . . ?
C478 C477 H477 120.7 . . ?
N454 C478 C477 122.2(4) . . ?
N454 C478 C479 117.9(18) . . ?
C477 C478 C479 118.1(18) . . ?
N455 C479 C478 121(2) . . ?
N455 C479 H479 119.6 . . ?
C478 C479 H479 119.6 . . ?
N455 C480 C481 119.3(16) . . ?
N455 C480 C485 120.6(16) . . ?
C481 C480 C485 120.0 . . ?
C482 C481 C480 120.0 . . ?
C482 C481 H481 120.0 . . ?
C480 C481 H481 120.0 . . ?
C481 C482 C483 120.0 . . ?
C481 C482 H482 120.0 . . ?
C483 C482 H482 120.0 . . ?
N458 C483 C482 121.5(16) . . ?
N458 C483 C484 118.0(16) . . ?
C482 C483 C484 120.0 . . ?
C485 C484 C483 120.0 . . ?
C485 C484 H484 120.0 . . ?
C483 C484 H484 120.0 . . ?
C484 C485 C480 120.0 . . ?
C484 C485 H485 120.0 . . ?
C480 C485 H485 120.0 . . ?
N456 C486 H48A 109.5 . . ?
N456 C486 H48B 109.5 . . ?
H48A C486 H48B 109.5 . . ?
N456 C486 H48C 109.5 . . ?
H48A C486 H48C 109.5 . . ?
H48B C486 H48C 109.5 . . ?
N457 C487 H48D 109.5 . . ?
N457 C487 H48E 109.5 . . ?
H48D C487 H48E 109.5 . . ?
N457 C487 H48F 109.5 . . ?
H48D C487 H48F 109.5 . . ?
H48E C487 H48F 109.5 . . ?
N458 C488 H48G 109.5 . . ?
N458 C488 H48H 109.5 . . ?
H48G C488 H48H 109.5 . . ?
N458 C488 H48I 109.5 . . ?
H48G C488 H48I 109.5 . . ?
H48H C488 H48I 109.5 . . ?
N459 C489 N461 126.6(18) . . ?
N459 C489 N456 119.4(18) . . ?
N461 C489 N456 114.0(17) . . ?
N457 C490 N459 118.5(17) . . ?
N457 C490 N460 117.6(17) . . ?
N459 C490 N460 123.8(18) . . ?
N461 C491 N460 129.6(19) . . ?
N461 C491 N458 113.7(18) . . ?
N460 C491 N458 115.0(18) . . ?
C500 N500 C504 117.8(16) . . ?
C500 N500 Co11 128.0(16) . . ?
C504 N500 Co11 114.2(13) . . ?
C505 N501 C506 116.9(18) . . ?
C505 N501 Co11 112.4(13) . . ?
C506 N501 Co11 127.9(14) . . ?
C512 N502 C516 117.2(17) . . ?
C512 N502 Co10 130.7(17) . . ?
C516 N502 Co10 112.0(14) . . ?
C517 N503 C518 117.3(19) . . ?
C517 N503 Co10 112.1(14) . . ?
C518 N503 Co10 128.9(15) . . ?
C528 N504 C524 115.9(18) . . ?
C528 N504 Co7 118.2(15) . . ?
C524 N504 Co7 125.3(19) . . ?
C529 N505 C530 115(2) . . ?
C529 N505 Co7 123.6(17) . . ?
C530 N505 Co7 120.6(17) . . ?
C536 N506 C540 117.4(4) . . ?
C536 N506 Co8 129.0(13) . . ?
C540 N506 Co8 113.4(12) . . ?
C541 N507 C542 112.6(18) . . ?
C541 N507 Co8 111.8(14) . . ?
C542 N507 Co8 135.6(14) . . ?
C549 N508 C552 113.6(16) . . ?
C549 N508 H50A 123.2 . . ?
C552 N508 H50A 123.2 . . ?
C562 N510 C559 109.5(15) . . ?
C562 N510 H51A 125.3 . . ?
C559 N510 H51A 125.3 . . ?
C554 N509 C557 111.0(16) . . ?
C554 N509 H50B 124.5 . . ?
C557 N509 H50B 124.5 . . ?
C564 N511 C567 109.2(16) . . ?
C564 N511 H51B 125.4 . . ?
C567 N511 H51B 125.4 . . ?
N500 C500 C501 121.6(18) . . ?
N500 C500 H500 119.2 . . ?
C501 C500 H500 119.2 . . ?
C502 C501 C500 119.4(19) . . ?
C502 C501 H501 120.3 . . ?
C500 C501 H501 120.3 . . ?
C501 C502 C503 119.8(19) . . ?
C501 C502 H502 120.1 . . ?
C503 C502 H502 120.1 . . ?
C502 C503 C504 118.0(18) . . ?
C502 C503 H503 121.0 . . ?
C504 C503 H503 121.0 . . ?
N500 C504 C503 123.1(16) . . ?
N500 C504 C505 111.5(17) . . ?
C503 C504 C505 125.2(19) . . ?
N501 C505 C504 124.5(19) . . ?
N501 C505 H505 117.8 . . ?
C504 C505 H505 117.8 . . ?
C511 C506 C507 119.9(16) . . ?
C511 C506 N501 119.2(16) . . ?
C507 C506 N501 120.3(16) . . ?
C508 C507 C506 120.7(16) . . ?
C508 C507 H507 119.6 . . ?
C506 C507 H507 119.6 . . ?
C509 C508 C507 119.8(17) . . ?
C509 C508 H508 120.1 . . ?
C507 C508 H508 120.1 . . ?
C510 C509 C508 119.6(17) . . ?
C510 C509 C548 118.5(18) . . ?
C508 C509 C548 121.8(18) . . ?
C509 C510 C511 122.5(17) . . ?
C509 C510 H510 118.8 . . ?
C511 C510 H510 118.8 . . ?
C506 C511 C510 117.3(17) . . ?
C506 C511 H511 121.4 . . ?
C510 C511 H511 121.4 . . ?
N502 C512 C513 125.4(19) . . ?
N502 C512 H512 117.3 . . ?
C513 C512 H512 117.3 . . ?
C514 C513 C512 117.3(18) . . ?
C514 C513 H513 121.4 . . ?
C512 C513 H513 121.4 . . ?
C513 C514 C515 118.2(18) . . ?
C513 C514 H514 120.9 . . ?
C515 C514 H514 120.9 . . ?
C516 C515 C514 120.3(18) . . ?
C516 C515 H515 119.9 . . ?
C514 C515 H515 119.9 . . ?
N502 C516 C515 120.7(16) . . ?
N502 C516 C517 116.7(18) . . ?
C515 C516 C517 123(2) . . ?
N503 C517 C516 120(2) . . ?
N503 C517 H517 120.0 . . ?
C516 C517 H517 120.0 . . ?
C519 C518 C523 116.2(18) . . ?
C519 C518 N503 122.3(19) . . ?
C523 C518 N503 121.4(19) . . ?
C518 C519 C520 122.3(19) . . ?
C518 C519 H519 118.9 . . ?
C520 C519 H519 118.9 . . ?
C519 C520 C521 121.2(19) . . ?
C519 C520 H520 119.4 . . ?
C521 C520 H520 119.4 . . ?
C522 C521 C553 121(2) . . ?
C522 C521 C520 114.1(17) . . ?
C553 C521 C520 124(2) . . ?
C521 C522 C523 126.6(18) . . ?
C521 C522 H522 116.7 . . ?
C523 C522 H522 116.7 . . ?
C518 C523 C522 119.5(19) . . ?
C518 C523 H523 120.3 . . ?
C522 C523 H523 120.3 . . ?
N504 C524 C525 124.1(19) . . ?
N504 C524 H524 118.0 . . ?
C525 C524 H524 118.0 . . ?
C526 C525 C524 118.5(19) . . ?
C526 C525 H525 120.7 . . ?
C524 C525 H525 120.7 . . ?
C525 C526 C527 118.7(19) . . ?
C525 C526 H526 120.6 . . ?
C527 C526 H526 120.6 . . ?
C528 C527 C526 118.9(18) . . ?
C528 C527 H527 120.5 . . ?
C526 C527 H527 120.5 . . ?
N504 C528 C527 123.5(17) . . ?
N504 C528 C529 116.9(18) . . ?
C527 C528 C529 119(2) . . ?
N505 C529 C528 108(2) . . ?
N505 C529 H529 126.2 . . ?
C528 C529 H529 126.2 . . ?
C531 C530 C535 123.2(18) . . ?
C531 C530 N505 117.3(19) . . ?
C535 C530 N505 117.7(18) . . ?
C530 C531 C532 118.0(18) . . ?
C530 C531 H531 121.0 . . ?
C532 C531 H531 121.0 . . ?
C533 C532 C531 122.5(19) . . ?
C533 C532 H532 118.7 . . ?
C531 C532 H532 118.7 . . ?
C532 C533 C534 117.0(18) . . ?
C532 C533 C558 119(2) . . ?
C534 C533 C558 124(2) . . ?
C533 C534 C535 123.9(19) . . ?
C533 C534 H534 118.0 . . ?
C535 C534 H534 118.0 . . ?
C534 C535 C530 113.7(18) . . ?
C534 C535 H535 123.2 . . ?
C530 C535 H535 123.2 . . ?
N506 C536 C537 123.7(4) . . ?
N506 C536 H536 118.1 . . ?
C537 C536 H536 118.1 . . ?
C538 C537 C536 117.9(4) . . ?
C538 C537 H537 121.0 . . ?
C536 C537 H537 121.0 . . ?
C537 C538 C539 119.3(5) . . ?
C537 C538 H538 120.4 . . ?
C539 C538 H538 120.4 . . ?
C538 C539 C540 118.9(4) . . ?
C538 C539 H539 120.6 . . ?
C540 C539 H539 120.6 . . ?
N506 C540 C539 122.2(4) . . ?
N506 C540 C541 116.0(15) . . ?
C539 C540 C541 121.7(16) . . ?
N507 C541 C540 119.1(19) . . ?
N507 C541 H541 120.5 . . ?
C540 C541 H541 120.5 . . ?
C543 C542 C547 120.0 . . ?
C543 C542 N507 118.8(14) . . ?
C547 C542 N507 120.6(14) . . ?
C544 C543 C542 120.0 . . ?
C544 C543 H543 120.0 . . ?
C542 C543 H543 120.0 . . ?
C543 C544 C545 120.0 . . ?
C543 C544 H544 120.0 . . ?
C545 C544 H544 120.0 . . ?
C544 C545 C546 120.0 . . ?
C544 C545 C563 115.7(15) . . ?
C546 C545 C563 124.3(15) . . ?
C547 C546 C545 120.0 . . ?
C547 C546 H546 120.0 . . ?
C545 C546 H546 120.0 . . ?
C546 C547 C542 120.0 . . ?
C546 C547 H547 120.0 . . ?
C542 C547 H547 120.0 . . ?
C549 C548 C567 125.8(18) . . ?
C549 C548 C509 116.8(16) . . ?
C567 C548 C509 117.4(16) . . ?
C548 C549 N508 130.2(19) . . ?
C548 C549 C550 125.4(18) . . ?
N508 C549 C550 103.4(15) . . ?
C551 C550 C549 110.7(16) . . ?
C551 C550 H550 124.6 . . ?
C549 C550 H550 124.6 . . ?
C550 C551 C552 107.4(17) . . ?
C550 C551 H551 126.3 . . ?
C552 C551 H551 126.3 . . ?
N508 C552 C553 130.0(19) . . ?
N508 C552 C551 104.6(16) . . ?
C553 C552 C551 125.4(19) . . ?
C554 C553 C552 120.7(18) . . ?
C554 C553 C521 123.0(18) . . ?
C552 C553 C521 116.3(18) . . ?
N509 C554 C553 129.2(19) . . ?
N509 C554 C555 106.3(16) . . ?
C553 C554 C555 124.5(19) . . ?
C556 C555 C554 107.6(17) . . ?
C556 C555 H555 126.2 . . ?
C554 C555 H555 126.2 . . ?
C555 C556 C557 109.0(17) . . ?
C555 C556 H556 125.5 . . ?
C557 C556 H556 125.5 . . ?
N509 C557 C558 128.4(19) . . ?
N509 C557 C556 105.0(15) . . ?
C558 C557 C556 125.0(19) . . ?
C559 C558 C557 126.8(18) . . ?
C559 C558 C533 115.6(18) . . ?
C557 C558 C533 117.1(18) . . ?
C558 C559 N510 126.7(19) . . ?
C558 C559 C560 126(2) . . ?
N510 C559 C560 107.3(16) . . ?
C561 C560 C559 107.7(17) . . ?
C561 C560 H560 126.2 . . ?
C559 C560 H560 126.2 . . ?
C560 C561 C562 108.3(17) . . ?
C560 C561 H561 125.8 . . ?
C562 C561 H561 125.8 . . ?
N510 C562 C563 126.6(19) . . ?
N510 C562 C561 106.0(16) . . ?
C563 C562 C561 125.9(19) . . ?
C562 C563 C564 120.8(17) . . ?
C562 C563 C545 115.1(16) . . ?
C564 C563 C545 123.6(17) . . ?
N511 C564 C563 130.4(19) . . ?
N511 C564 C565 106.0(16) . . ?
C563 C564 C565 123.4(19) . . ?
C566 C565 C564 110.7(17) . . ?
C566 C565 H565 124.6 . . ?
C564 C565 H565 124.6 . . ?
C565 C566 C567 102.8(16) . . ?
C565 C566 H566 128.6 . . ?
C567 C566 H566 128.6 . . ?
N511 C567 C548 126.9(19) . . ?
N511 C567 C566 110.8(15) . . ?
C548 C567 C566 122.1(18) . . ?
C600 N600 C604 117.1(15) . . ?
C600 N600 Co11 127.0(15) . . ?
C604 N600 Co11 115.6(12) . . ?
C605 N601 C606 116.8(16) . . ?
C605 N601 Co11 111.8(13) . . ?
C606 N601 Co11 131.5(12) . . ?
C612 N602 C616 116.8(17) . . ?
C612 N602 Co8 131.8(16) . . ?
C616 N602 Co8 111.3(14) . . ?
C617 N603 C618 117(2) . . ?
C617 N603 Co8 111.8(14) . . ?
C618 N603 Co8 128.9(18) . . ?
C624 N604 C628 115.0(8) . . ?
C624 N604 Co9 126.4(5) . . ?
C628 N604 Co9 117.6(8) . . ?
C629 N605 C630 111.0(19) . . ?
C629 N605 Co9 119.6(14) . . ?
C630 N605 Co9 129.3(15) . . ?
C636 N606 C640 117.6(16) . . ?
C636 N606 Co12 131.2(16) . . ?
C640 N606 Co12 111.1(13) . . ?
C641 N607 C642 115.5(18) . . ?
C641 N607 Co12 114.1(13) . . ?
C642 N607 Co12 130.2(14) . . ?
C649 N608 C652 113.8(15) . . ?
C649 N608 H60A 123.1 . . ?
C652 N608 H60A 123.1 . . ?
C662 N610 C659 110.2(15) . . ?
C662 N610 H61A 124.9 . . ?
C659 N610 H61A 124.9 . . ?
C654 N609 C657 110.9(16) . . ?
C654 N609 H60B 124.5 . . ?
C657 N609 H60B 124.5 . . ?
C664 N611 C667 108.5(15) . . ?
C664 N611 H61B 125.8 . . ?
C667 N611 H61B 125.8 . . ?
N600 C600 C601 121.9(17) . . ?
N600 C600 H600 119.1 . . ?
C601 C600 H600 119.1 . . ?
C602 C601 C600 120.3(17) . . ?
C602 C601 H601 119.9 . . ?
C600 C601 H601 119.9 . . ?
C601 C602 C603 118.5(17) . . ?
C601 C602 H602 120.7 . . ?
C603 C602 H602 120.7 . . ?
C602 C603 C604 118.1(16) . . ?
C602 C603 H603 120.9 . . ?
C604 C603 H603 120.9 . . ?
N600 C604 C603 123.8(15) . . ?
N600 C604 C605 112.9(16) . . ?
C603 C604 C605 123.4(18) . . ?
N601 C605 C604 123.2(18) . . ?
N601 C605 H605 118.4 . . ?
C604 C605 H605 118.4 . . ?
C611 C606 C607 118.3(17) . . ?
C611 C606 N601 121.1(17) . . ?
C607 C606 N601 120.4(18) . . ?
C608 C607 C606 120.8(18) . . ?
C608 C607 H607 119.6 . . ?
C606 C607 H607 119.6 . . ?
C609 C608 C607 120.6(19) . . ?
C609 C608 H608 119.7 . . ?
C607 C608 H608 119.7 . . ?
C610 C609 C608 119.5(17) . . ?
C610 C609 C648 118.7(18) . . ?
C608 C609 C648 121.8(18) . . ?
C609 C610 C611 121.2(17) . . ?
C609 C610 H610 119.4 . . ?
C611 C610 H610 119.4 . . ?
C606 C611 C610 119.3(17) . . ?
C606 C611 H611 120.3 . . ?
C610 C611 H611 120.3 . . ?
N602 C612 C613 126.8(18) . . ?
N602 C612 H612 116.6 . . ?
C613 C612 H612 116.6 . . ?
C614 C613 C612 115.4(18) . . ?
C614 C613 H613 122.3 . . ?
C612 C613 H613 122.3 . . ?
C613 C614 C615 120.1(18) . . ?
C613 C614 H614 119.9 . . ?
C615 C614 H614 119.9 . . ?
C616 C615 C614 119.0(17) . . ?
C616 C615 H615 120.5 . . ?
C614 C615 H615 120.5 . . ?
N602 C616 C615 121.0(16) . . ?
N602 C616 C617 117.1(18) . . ?
C615 C616 C617 121.4(19) . . ?
N603 C617 C616 119(2) . . ?
N603 C617 H617 120.6 . . ?
C616 C617 H617 120.6 . . ?
C623 C618 C619 116.6(18) . . ?
C623 C618 N603 124(2) . . ?
C619 C618 N603 119(2) . . ?
C618 C619 C620 120.8(19) . . ?
C618 C619 H619 119.6 . . ?
C620 C619 H619 119.6 . . ?
C619 C620 C621 120.4(19) . . ?
C619 C620 H620 119.8 . . ?
C621 C620 H620 119.8 . . ?
C622 C621 C653 121(2) . . ?
C622 C621 C620 117.2(18) . . ?
C653 C621 C620 121(2) . . ?
C621 C622 C623 122(2) . . ?
C621 C622 H622 119.0 . . ?
C623 C622 H622 119.0 . . ?
C618 C623 C622 122(2) . . ?
C618 C623 H623 119.2 . . ?
C622 C623 H623 119.2 . . ?
N604 C624 C625 123.9(6) . . ?
N604 C624 H624 118.1 . . ?
C625 C624 H624 118.1 . . ?
C626 C625 C624 120.0(11) . . ?
C626 C625 H625 120.0 . . ?
C624 C625 H625 120.0 . . ?
C625 C626 C627 117.6(14) . . ?
C625 C626 H626 121.2 . . ?
C627 C626 H626 121.2 . . ?
C628 C627 C626 118.2(14) . . ?
C628 C627 H627 120.9 . . ?
C626 C627 H627 120.9 . . ?
N604 C628 C627 125.2(13) . . ?
N604 C628 C629 116.1(12) . . ?
C627 C628 C629 118.7(13) . . ?
N605 C629 C628 110.5(16) . . ?
N605 C629 H629 124.8 . . ?
C628 C629 H629 124.8 . . ?
C631 C630 C635 123.1(18) . . ?
C631 C630 N605 117(2) . . ?
C635 C630 N605 117.6(19) . . ?
C630 C631 C632 117.6(18) . . ?
C630 C631 H631 121.2 . . ?
C632 C631 H631 121.2 . . ?
C633 C632 C631 122.5(18) . . ?
C633 C632 H632 118.7 . . ?
C631 C632 H632 118.7 . . ?
C632 C633 C634 117.5(18) . . ?
C632 C633 C658 120(2) . . ?
C634 C633 C658 123(2) . . ?
C635 C634 C633 122.7(19) . . ?
C635 C634 H634 118.7 . . ?
C633 C634 H634 118.7 . . ?
C634 C635 C630 114.2(19) . . ?
C634 C635 H635 122.9 . . ?
C630 C635 H635 122.9 . . ?
N606 C636 C637 125.0(17) . . ?
N606 C636 H636 117.5 . . ?
C637 C636 H636 117.5 . . ?
C638 C637 C636 117.1(17) . . ?
C638 C637 H637 121.5 . . ?
C636 C637 H637 121.5 . . ?
C637 C638 C639 119.6(18) . . ?
C637 C638 H638 120.2 . . ?
C639 C638 H638 120.2 . . ?
C638 C639 C640 118.6(16) . . ?
C638 C639 H639 120.7 . . ?
C640 C639 H639 120.7 . . ?
N606 C640 C639 121.5(15) . . ?
N606 C640 C641 114.8(16) . . ?
C639 C640 C641 123.7(18) . . ?
N607 C641 C640 119.6(18) . . ?
N607 C641 H641 120.2 . . ?
C640 C641 H641 120.2 . . ?
C643 C642 C647 116.3(16) . . ?
C643 C642 N607 122.3(17) . . ?
C647 C642 N607 121.5(17) . . ?
C642 C643 C644 122.4(17) . . ?
C642 C643 H643 118.8 . . ?
C644 C643 H643 118.8 . . ?
C643 C644 C645 120.8(16) . . ?
C643 C644 H644 119.6 . . ?
C645 C644 H644 119.6 . . ?
C644 C645 C646 117.6(15) . . ?
C644 C645 C663 117.6(17) . . ?
C646 C645 C663 124.8(18) . . ?
C647 C646 C645 121.2(17) . . ?
C647 C646 H646 119.4 . . ?
C645 C646 H646 119.4 . . ?
C646 C647 C642 121.2(17) . . ?
C646 C647 H647 119.4 . . ?
C642 C647 H647 119.4 . . ?
C649 C648 C667 128.0(17) . . ?
C649 C648 C609 112.9(16) . . ?
C667 C648 C609 118.9(16) . . ?
C648 C649 N608 126.2(18) . . ?
C648 C649 C650 130.6(18) . . ?
N608 C649 C650 103.2(15) . . ?
C651 C650 C649 110.7(16) . . ?
C651 C650 H650 124.6 . . ?
C649 C650 H650 124.6 . . ?
C650 C651 C652 107.6(16) . . ?
C650 C651 H651 126.2 . . ?
C652 C651 H651 126.2 . . ?
N608 C652 C653 128.0(18) . . ?
N608 C652 C651 104.6(15) . . ?
C653 C652 C651 127.2(19) . . ?
C654 C653 C652 124.3(18) . . ?
C654 C653 C621 120.8(18) . . ?
C652 C653 C621 114.9(18) . . ?
N609 C654 C653 129.7(19) . . ?
N609 C654 C655 107.0(16) . . ?
C653 C654 C655 123.3(19) . . ?
C656 C655 C654 108.0(17) . . ?
C656 C655 H655 126.0 . . ?
C654 C655 H655 126.0 . . ?
C655 C656 C657 107.6(17) . . ?
C655 C656 H656 126.2 . . ?
C657 C656 H656 126.2 . . ?
N609 C657 C658 127.3(18) . . ?
N609 C657 C656 106.1(15) . . ?
C658 C657 C656 125.2(19) . . ?
C657 C658 C659 125.4(18) . . ?
C657 C658 C633 116.3(17) . . ?
C659 C658 C633 118.2(18) . . ?
C658 C659 C660 127.5(19) . . ?
C658 C659 N610 126.4(17) . . ?
C660 C659 N610 106.1(15) . . ?
C661 C660 C659 108.5(16) . . ?
C661 C660 H660 125.8 . . ?
C659 C660 H660 125.8 . . ?
C660 C661 C662 108.1(16) . . ?
C660 C661 H661 125.9 . . ?
C662 C661 H661 125.9 . . ?
N610 C662 C663 127.4(18) . . ?
N610 C662 C661 106.5(15) . . ?
C663 C662 C661 124.9(17) . . ?
C662 C663 C664 121.9(16) . . ?
C662 C663 C645 117.2(16) . . ?
C664 C663 C645 120.6(16) . . ?
N611 C664 C663 129.5(18) . . ?
N611 C664 C665 108.5(15) . . ?
C663 C664 C665 121.9(18) . . ?
C666 C665 C664 109.2(16) . . ?
C666 C665 H665 125.4 . . ?
C664 C665 H665 125.4 . . ?
C665 C666 C667 104.5(16) . . ?
C665 C666 H666 127.8 . . ?
C667 C666 H666 127.8 . . ?
N611 C667 C648 126.7(18) . . ?
N611 C667 C666 109.4(14) . . ?
C648 C667 C666 123.9(18) . . ?
C700 N700 C704 117.9(15) . . ?
C700 N700 Co12 128.5(16) . . ?
C704 N700 Co12 113.6(12) . . ?
C705 N701 C706 124.1(16) . . ?
C705 N701 Co12 108.1(14) . . ?
C706 N701 Co12 126.0(13) . . ?
C712 N702 C716 117.5(4) . . ?
C712 N702 Co9 127.7(12) . . ?
C716 N702 Co9 114.7(12) . . ?
C717 N703 C718 120(2) . . ?
C717 N703 Co9 114.4(15) . . ?
C718 N703 Co9 125.1(17) . . ?
C724 N704 C728 117.4(3) . . ?
C724 N704 Co7 130.2(12) . . ?
C728 N704 Co7 112.3(11) . . ?
C729 N705 C730 114.3(18) . . ?
C729 N705 Co7 120.7(16) . . ?
C730 N705 Co7 124.5(14) . . ?
C736 N706 C740 117.9(4) . . ?
C736 N706 Co10 126.9(10) . . ?
C740 N706 Co10 115.3(10) . . ?
C741 N707 C742 114.9(16) . . ?
C741 N707 Co10 117.3(12) . . ?
C742 N707 Co10 127.1(12) . . ?
C749 N708 C752 112.8(14) . . ?
C749 N708 H70A 123.6 . . ?
C752 N708 H70A 123.6 . . ?
C762 N710 C759 109.9(14) . . ?
C762 N710 H71A 125.0 . . ?
C759 N710 H71A 125.0 . . ?
C754 N709 C757 109.3(15) . . ?
C754 N709 H70B 125.3 . . ?
C757 N709 H70B 125.3 . . ?
C764 N711 C767 107.9(15) . . ?
C764 N711 H71B 126.0 . . ?
C767 N711 H71B 126.0 . . ?
N700 C700 C701 121.8(17) . . ?
N700 C700 H700 119.1 . . ?
C701 C700 H700 119.1 . . ?
C702 C701 C700 119.7(18) . . ?
C702 C701 H701 120.1 . . ?
C700 C701 H701 120.1 . . ?
C701 C702 C703 118.8(19) . . ?
C701 C702 H702 120.6 . . ?
C703 C702 H702 120.6 . . ?
C702 C703 C704 118.1(18) . . ?
C702 C703 H703 121.0 . . ?
C704 C703 H703 121.0 . . ?
N700 C704 C703 122.1(16) . . ?
N700 C704 C705 110.8(17) . . ?
C703 C704 C705 126.5(19) . . ?
N701 C705 C704 128.4(18) . . ?
N701 C705 H705 115.8 . . ?
C704 C705 H705 115.8 . . ?
C711 C706 C707 117.5(16) . . ?
C711 C706 N701 122.8(17) . . ?
C707 C706 N701 119.3(17) . . ?
C708 C707 C706 122.5(16) . . ?
C708 C707 H707 118.8 . . ?
C706 C707 H707 118.8 . . ?
C709 C708 C707 120.5(16) . . ?
C709 C708 H708 119.7 . . ?
C707 C708 H708 119.7 . . ?
C708 C709 C710 117.7(16) . . ?
C708 C709 C748 122.3(17) . . ?
C710 C709 C748 120.0(17) . . ?
C709 C710 C711 123.3(16) . . ?
C709 C710 H710 118.3 . . ?
C711 C710 H710 118.3 . . ?
C706 C711 C710 118.1(16) . . ?
C706 C711 H711 120.9 . . ?
C710 C711 H711 120.9 . . ?
N702 C712 C713 123.6(5) . . ?
N702 C712 H712 118.2 . . ?
C713 C712 H712 118.2 . . ?
C714 C713 C712 117.8(5) . . ?
C714 C713 H713 121.1 . . ?
C712 C713 H713 121.1 . . ?
C713 C714 C715 119.4(4) . . ?
C713 C714 H714 120.3 . . ?
C715 C714 H714 120.3 . . ?
C714 C715 C716 119.0(4) . . ?
C714 C715 H715 120.5 . . ?
C716 C715 H715 120.5 . . ?
N702 C716 C715 122.0(4) . . ?
N702 C716 C717 117.5(15) . . ?
C715 C716 C717 120.5(15) . . ?
N703 C717 C716 117(2) . . ?
N703 C717 H717 121.5 . . ?
C716 C717 H717 121.5 . . ?
C723 C718 C719 116.8(18) . . ?
C723 C718 N703 125(2) . . ?
C719 C718 N703 117.7(19) . . ?
C718 C719 C720 119.2(19) . . ?
C718 C719 H719 120.4 . . ?
C720 C719 H719 120.4 . . ?
C721 C720 C719 123.5(19) . . ?
C721 C720 H720 118.3 . . ?
C719 C720 H720 118.3 . . ?
C722 C721 C720 116.4(18) . . ?
C722 C721 C753 123(2) . . ?
C720 C721 C753 120.4(19) . . ?
C721 C722 C723 121.3(19) . . ?
C721 C722 H722 119.3 . . ?
C723 C722 H722 119.3 . . ?
C718 C723 C722 122.6(19) . . ?
C718 C723 H723 118.7 . . ?
C722 C723 H723 118.7 . . ?
N704 C724 C725 123.6(3) . . ?
N704 C724 H724 118.2 . . ?
C725 C724 H724 118.2 . . ?
C726 C725 C724 117.7(3) . . ?
C726 C725 H725 121.1 . . ?
C724 C725 H725 121.1 . . ?
C725 C726 C727 118.9(4) . . ?
C725 C726 H726 120.5 . . ?
C727 C726 H726 120.5 . . ?
C726 C727 C728 118.5(4) . . ?
C726 C727 H727 120.8 . . ?
C728 C727 H727 120.8 . . ?
N704 C728 C727 121.9(3) . . ?
N704 C728 C729 117.2(14) . . ?
C727 C728 C729 120.6(14) . . ?
N705 C729 C728 111.1(19) . . ?
N705 C729 H729 124.5 . . ?
C728 C729 H729 124.5 . . ?
C731 C730 C735 122.3(18) . . ?
C731 C730 N705 121(2) . . ?
C735 C730 N705 116.7(18) . . ?
C730 C731 C732 118.7(19) . . ?
C730 C731 H731 120.6 . . ?
C732 C731 H731 120.6 . . ?
C733 C732 C731 123.1(18) . . ?
C733 C732 H732 118.5 . . ?
C731 C732 H732 118.5 . . ?
C732 C733 C734 116.8(18) . . ?
C732 C733 C758 120.2(19) . . ?
C734 C733 C758 123(2) . . ?
C733 C734 C735 123.0(19) . . ?
C733 C734 H734 118.5 . . ?
C735 C734 H734 118.5 . . ?
C734 C735 C730 115.8(18) . . ?
C734 C735 H735 122.1 . . ?
C730 C735 H735 122.1 . . ?
N706 C736 C737 123.5(4) . . ?
N706 C736 H736 118.3 . . ?
C737 C736 H736 118.3 . . ?
C738 C737 C736 117.8(4) . . ?
C738 C737 H737 121.1 . . ?
C736 C737 H737 121.1 . . ?
C737 C738 C739 119.2(5) . . ?
C737 C738 H738 120.4 . . ?
C739 C738 H738 120.4 . . ?
C738 C739 C740 118.5(4) . . ?
C738 C739 H739 120.7 . . ?
C740 C739 H739 120.7 . . ?
N706 C740 C739 121.9(4) . . ?
N706 C740 C741 113.3(13) . . ?
C739 C740 C741 124.8(14) . . ?
N707 C741 C740 118.4(16) . . ?
N707 C741 H741 120.8 . . ?
C740 C741 H741 120.8 . . ?
C747 C742 C743 117.1(15) . . ?
C747 C742 N707 118.4(16) . . ?
C743 C742 N707 124.5(18) . . ?
C742 C743 C744 123.2(16) . . ?
C742 C743 H743 118.4 . . ?
C744 C743 H743 118.4 . . ?
C745 C744 C743 120.1(16) . . ?
C745 C744 H744 120.0 . . ?
C743 C744 H744 120.0 . . ?
C744 C745 C746 116.0(15) . . ?
C744 C745 C763 120.3(17) . . ?
C746 C745 C763 123.6(17) . . ?
C745 C746 C747 124.6(16) . . ?
C745 C746 H746 117.7 . . ?
C747 C746 H746 117.7 . . ?
C742 C747 C746 118.7(16) . . ?
C742 C747 H747 120.6 . . ?
C746 C747 H747 120.6 . . ?
C749 C748 C767 124.3(16) . . ?
C749 C748 C709 117.0(16) . . ?
C767 C748 C709 118.7(15) . . ?
C748 C749 N708 127.1(16) . . ?
C748 C749 C750 128.0(18) . . ?
N708 C749 C750 104.9(14) . . ?
C751 C750 C749 109.0(16) . . ?
C751 C750 H750 125.5 . . ?
C749 C750 H750 125.5 . . ?
C750 C751 C752 108.7(16) . . ?
C750 C751 H751 125.7 . . ?
C752 C751 H751 125.7 . . ?
N708 C752 C753 128.3(17) . . ?
N708 C752 C751 104.3(15) . . ?
C753 C752 C751 126.3(18) . . ?
C754 C753 C752 124.2(17) . . ?
C754 C753 C721 121.4(18) . . ?
C752 C753 C721 114.2(17) . . ?
N709 C754 C753 129.7(18) . . ?
N709 C754 C755 107.1(16) . . ?
C753 C754 C755 123.2(19) . . ?
C756 C755 C754 108.9(17) . . ?
C756 C755 H755 125.5 . . ?
C754 C755 H755 125.5 . . ?
C755 C756 C757 106.2(17) . . ?
C755 C756 H756 126.9 . . ?
C757 C756 H756 126.9 . . ?
N709 C757 C758 126.2(17) . . ?
N709 C757 C756 108.5(15) . . ?
C758 C757 C756 125.3(18) . . ?
C759 C758 C757 124.9(17) . . ?
C759 C758 C733 118.8(17) . . ?
C757 C758 C733 116.2(16) . . ?
C758 C759 C760 126.5(18) . . ?
C758 C759 N710 126.5(17) . . ?
C760 C759 N710 107.0(15) . . ?
C761 C760 C759 107.9(16) . . ?
C761 C760 H760 126.0 . . ?
C759 C760 H760 126.0 . . ?
C760 C761 C762 109.0(15) . . ?
C760 C761 H761 125.5 . . ?
C762 C761 H761 125.5 . . ?
N710 C762 C763 128.4(17) . . ?
N710 C762 C761 106.1(15) . . ?
C763 C762 C761 125.5(18) . . ?
C764 C763 C762 121.3(16) . . ?
C764 C763 C745 120.4(16) . . ?
C762 C763 C745 117.9(16) . . ?
N711 C764 C763 130.6(18) . . ?
N711 C764 C765 108.7(15) . . ?
C763 C764 C765 120.7(18) . . ?
C766 C765 C764 109.5(15) . . ?
C766 C765 H765 125.2 . . ?
C764 C765 H765 125.2 . . ?
C765 C766 C767 102.6(15) . . ?
C765 C766 H766 128.7 . . ?
C767 C766 H766 128.7 . . ?
N711 C767 C748 127.4(18) . . ?
N711 C767 C766 111.1(14) . . ?
C748 C767 C766 121.4(18) . . ?
C804 N800 C800 117.4(4) . . ?
C804 N800 Co9 113.1(14) . . ?
C800 N800 Co9 129.3(14) . . ?
C805 N801 C806 119(2) . . ?
C805 N801 Co9 111.8(16) . . ?
C806 N801 Co9 127.9(18) . . ?
C812 N802 C816 118(2) . . ?
C812 N802 Co8 129(2) . . ?
C816 N802 Co8 112.6(17) . . ?
C817 N803 C818 126(2) . . ?
C817 N803 Co8 112.1(18) . . ?
C818 N803 Co8 122.1(17) . . ?
C828 N804 C824 119.9(18) . . ?
C828 N804 Co7 112.9(16) . . ?
C824 N804 Co7 126.3(19) . . ?
C829 N805 C830 128(2) . . ?
C829 N805 Co7 110.0(16) . . ?
C830 N805 Co7 122.3(17) . . ?
C809 N806 C839 123.3(18) . . ?
C809 N806 C836 116.1(19) . . ?
C839 N806 C836 120.5(18) . . ?
C840 N807 C821 125.6(18) . . ?
C840 N807 C837 118.8(17) . . ?
C821 N807 C837 115.3(18) . . ?
C833 N808 C841 122.2(18) . . ?
C833 N808 C838 117.6(18) . . ?
C841 N808 C838 118.3(17) . . ?
C839 N809 C840 116(2) . . ?
C841 N810 C840 113(2) . . ?
C841 N811 C839 110.8(19) . . ?
N800 C800 C801 123.3(5) . . ?
N800 C800 H800 118.3 . . ?
C801 C800 H800 118.3 . . ?
C802 C801 C800 117.5(5) . . ?
C802 C801 H801 121.3 . . ?
C800 C801 H801 121.3 . . ?
C801 C802 C803 118.7(6) . . ?
C801 C802 H802 120.7 . . ?
C803 C802 H802 120.7 . . ?
C802 C803 C804 118.2(5) . . ?
C802 C803 H803 120.9 . . ?
C804 C803 H803 120.9 . . ?
N800 C804 C803 121.9(5) . . ?
N800 C804 C805 118.3(17) . . ?
C803 C804 C805 119.4(18) . . ?
N801 C805 C804 117(2) . . ?
N801 C805 H805 121.6 . . ?
C804 C805 H805 121.6 . . ?
C807 C806 C811 120.0 . . ?
C807 C806 N801 120.5(16) . . ?
C811 C806 N801 119.4(16) . . ?
C806 C807 C808 120.0 . . ?
C806 C807 H807 120.0 . . ?
C808 C807 H807 120.0 . . ?
C809 C808 C807 120.0 . . ?
C809 C808 H808 120.0 . . ?
C807 C808 H808 120.0 . . ?
N806 C809 C808 118.1(16) . . ?
N806 C809 C810 121.9(16) . . ?
C808 C809 C810 120.0 . . ?
C811 C810 C809 120.0 . . ?
C811 C810 H810 120.0 . . ?
C809 C810 H810 120.0 . . ?
C810 C811 C806 120.0 . . ?
C810 C811 H811 120.0 . . ?
C806 C811 H811 120.0 . . ?
N802 C812 C813 125(2) . . ?
N802 C812 H812 117.7 . . ?
C813 C812 H812 117.7 . . ?
C812 C813 C814 116(2) . . ?
C812 C813 H813 121.9 . . ?
C814 C813 H813 121.9 . . ?
C815 C814 C813 121(3) . . ?
C815 C814 H814 119.5 . . ?
C813 C814 H814 119.5 . . ?
C814 C815 C816 121(2) . . ?
C814 C815 H815 119.7 . . ?
C816 C815 H815 119.7 . . ?
N802 C816 C815 119(2) . . ?
N802 C816 C817 113(2) . . ?
C815 C816 C817 128(3) . . ?
N803 C817 C816 125(3) . . ?
N803 C817 H817 117.6 . . ?
C816 C817 H817 117.6 . . ?
C819 C818 C823 120.0 . . ?
C819 C818 N803 121.7(17) . . ?
C823 C818 N803 117.6(17) . . ?
C820 C819 C818 120.0 . . ?
C820 C819 H819 120.0 . . ?
C818 C819 H819 120.0 . . ?
C819 C820 C821 120.0 . . ?
C819 C820 H820 120.0 . . ?
C821 C820 H820 120.0 . . ?
C822 C821 C820 120.0 . . ?
C822 C821 N807 118.2(17) . . ?
C820 C821 N807 121.8(17) . . ?
C821 C822 C823 120.0 . . ?
C821 C822 H822 120.0 . . ?
C823 C822 H822 120.0 . . ?
C822 C823 C818 120.0 . . ?
C822 C823 H823 120.0 . . ?
C818 C823 H823 120.0 . . ?
N804 C824 C825 123.3(19) . . ?
N804 C824 H824 118.4 . . ?
C825 C824 H824 118.4 . . ?
C826 C825 C824 114.7(19) . . ?
C826 C825 H825 122.6 . . ?
C824 C825 H825 122.6 . . ?
C825 C826 C827 123(2) . . ?
C825 C826 H826 118.6 . . ?
C827 C826 H826 118.6 . . ?
C828 C827 C826 118.0(19) . . ?
C828 C827 H827 121.0 . . ?
C826 C827 H827 121.0 . . ?
N804 C828 C827 119.9(17) . . ?
N804 C828 C829 118(2) . . ?
C827 C828 C829 121(2) . . ?
N805 C829 C828 120(2) . . ?
N805 C829 H829 119.8 . . ?
C828 C829 H829 119.8 . . ?
C831 C830 C835 120.0 . . ?
C831 C830 N805 116.6(16) . . ?
C835 C830 N805 122.4(16) . . ?
C830 C831 C832 120.0 . . ?
C830 C831 H831 120.0 . . ?
C832 C831 H831 120.0 . . ?
C833 C832 C831 120.0 . . ?
C833 C832 H832 120.0 . . ?
C831 C832 H832 120.0 . . ?
N808 C833 C832 116.8(16) . . ?
N808 C833 C834 123.1(16) . . ?
C832 C833 C834 120.0 . . ?
C835 C834 C833 120.0 . . ?
C835 C834 H834 120.0 . . ?
C833 C834 H834 120.0 . . ?
C834 C835 C830 120.0 . . ?
C834 C835 H835 120.0 . . ?
C830 C835 H835 120.0 . . ?
N806 C836 H83A 109.5 . . ?
N806 C836 H83B 109.5 . . ?
H83A C836 H83B 109.5 . . ?
N806 C836 H83C 109.5 . . ?
H83A C836 H83C 109.5 . . ?
H83B C836 H83C 109.5 . . ?
N807 C837 H83D 109.5 . . ?
N807 C837 H83E 109.5 . . ?
H83D C837 H83E 109.5 . . ?
N807 C837 H83F 109.5 . . ?
H83D C837 H83F 109.5 . . ?
H83E C837 H83F 109.5 . . ?
N808 C838 H83G 109.5 . . ?
N808 C838 H83H 109.5 . . ?
H83G C838 H83H 109.5 . . ?
N808 C838 H83I 109.5 . . ?
H83G C838 H83I 109.5 . . ?
H83H C838 H83I 109.5 . . ?
N809 C839 N811 128(2) . . ?
N809 C839 N806 116.5(19) . . ?
N811 C839 N806 114.6(19) . . ?
N807 C840 N809 120.9(19) . . ?
N807 C840 N810 116.2(19) . . ?
N809 C840 N810 123(2) . . ?
N811 C841 N810 129(2) . . ?
N811 C841 N808 115.8(19) . . ?
N810 C841 N808 114.8(19) . . ?
C854 N850 C850 117.3(14) . . ?
C854 N850 Co12 113.7(13) . . ?
C850 N850 Co12 128.8(15) . . ?
C855 N851 C856 117.6(16) . . ?
C855 N851 Co12 116.2(12) . . ?
C856 N851 Co12 126.1(13) . . ?
C862 N852 C866 116.4(19) . . ?
C862 N852 Co10 129.6(17) . . ?
C866 N852 Co10 113.9(15) . . ?
C867 N853 C868 121.0(17) . . ?
C867 N853 Co10 110.6(14) . . ?
C868 N853 Co10 128.0(12) . . ?
C874 N854 C878 117.55(18) . . ?
C874 N854 Co11 130.1(10) . . ?
C878 N854 Co11 112.4(10) . . ?
C879 N855 C880 118.1(16) . . ?
C879 N855 Co11 111.5(13) . . ?
C880 N855 Co11 129.5(11) . . ?
C859 N856 C889 122.9(15) . . ?
C859 N856 C886 117.2(15) . . ?
C889 N856 C886 119.4(15) . . ?
C890 N857 C871 127.8(14) . . ?
C890 N857 C887 116.1(14) . . ?
C871 N857 C887 115.8(14) . . ?
C883 N858 C891 124.0(14) . . ?
C883 N858 C888 118.3(14) . . ?
C891 N858 C888 117.7(14) . . ?
C889 N859 C890 113.6(17) . . ?
C891 N860 C890 113.4(17) . . ?
C891 N861 C889 110.6(16) . . ?
N850 C850 C851 122.3(16) . . ?
N850 C850 H850 118.8 . . ?
C851 C850 H850 118.8 . . ?
C852 C851 C850 118.8(17) . . ?
C852 C851 H851 120.6 . . ?
C850 C851 H851 120.6 . . ?
C851 C852 C853 121.7(17) . . ?
C851 C852 H852 119.2 . . ?
C853 C852 H852 119.2 . . ?
C854 C853 C852 116.5(15) . . ?
C854 C853 H853 121.8 . . ?
C852 C853 H853 121.8 . . ?
N850 C854 C853 123.1(14) . . ?
N850 C854 C855 118.5(17) . . ?
C853 C854 C855 118.3(18) . . ?
N851 C855 C854 114.1(18) . . ?
N851 C855 H855 123.0 . . ?
C854 C855 H855 123.0 . . ?
C857 C856 C861 120.0 . . ?
C857 C856 N851 123.5(14) . . ?
C861 C856 N851 116.3(14) . . ?
C856 C857 C858 120.0 . . ?
C856 C857 H857 120.0 . . ?
C858 C857 H857 120.0 . . ?
C857 C858 C859 120.0 . . ?
C857 C858 H858 120.0 . . ?
C859 C858 H858 120.0 . . ?
N856 C859 C860 119.5(14) . . ?
N856 C859 C858 120.4(14) . . ?
C860 C859 C858 120.0 . . ?
C859 C860 C861 120.0 . . ?
C859 C860 H860 120.0 . . ?
C861 C860 H860 120.0 . . ?
C860 C861 C856 120.0 . . ?
C860 C861 H861 120.0 . . ?
C856 C861 H861 120.0 . . ?
N852 C862 C863 126(2) . . ?
N852 C862 H862 117.0 . . ?
C863 C862 H862 117.0 . . ?
C862 C863 C864 117(2) . . ?
C862 C863 H863 121.7 . . ?
C864 C863 H863 121.7 . . ?
C865 C864 C863 118(2) . . ?
C865 C864 H864 120.8 . . ?
C863 C864 H864 120.8 . . ?
C864 C865 C866 123(2) . . ?
C864 C865 H865 118.3 . . ?
C866 C865 H865 118.3 . . ?
N852 C866 C865 118.6(19) . . ?
N852 C866 C867 112(2) . . ?
C865 C866 C867 128(2) . . ?
N853 C867 C866 125(2) . . ?
N853 C867 H867 117.6 . . ?
C866 C867 H867 117.6 . . ?
C869 C868 C873 120.0 . . ?
C869 C868 N853 122.3(12) . . ?
C873 C868 N853 117.7(12) . . ?
C870 C869 C868 120.0 . . ?
C870 C869 H869 120.0 . . ?
C868 C869 H869 120.0 . . ?
C871 C870 C869 120.0 . . ?
C871 C870 H870 120.0 . . ?
C869 C870 H870 120.0 . . ?
C870 C871 C872 120.0 . . ?
C870 C871 N857 120.3(12) . . ?
C872 C871 N857 119.6(12) . . ?
C871 C872 C873 120.0 . . ?
C871 C872 H872 120.0 . . ?
C873 C872 H872 120.0 . . ?
C872 C873 C868 120.0 . . ?
C872 C873 H873 120.0 . . ?
C868 C873 H873 120.0 . . ?
N854 C874 C875 123.5(2) . . ?
N854 C874 H874 118.2 . . ?
C875 C874 H874 118.2 . . ?
C876 C875 C874 117.9(2) . . ?
C876 C875 H875 121.1 . . ?
C874 C875 H875 121.1 . . ?
C875 C876 C877 119.4(2) . . ?
C875 C876 H876 120.3 . . ?
C877 C876 H876 120.3 . . ?
C876 C877 C878 118.80(19) . . ?
C876 C877 H877 120.6 . . ?
C878 C877 H877 120.6 . . ?
N854 C878 C877 122.09(18) . . ?
N854 C878 C879 118.7(14) . . ?
C877 C878 C879 119.0(14) . . ?
N855 C879 C878 118.7(18) . . ?
N855 C879 H879 120.6 . . ?
C878 C879 H879 120.6 . . ?
N855 C880 C881 118.9(14) . . ?
N855 C880 C885 121.1(14) . . ?
C881 C880 C885 120.0 . . ?
C882 C881 C880 120.0 . . ?
C882 C881 H881 120.0 . . ?
C880 C881 H881 120.0 . . ?
C881 C882 C883 120.0 . . ?
C881 C882 H882 120.0 . . ?
C883 C882 H882 120.0 . . ?
C884 C883 C882 120.0 . . ?
C884 C883 N858 120.8(14) . . ?
C882 C883 N858 119.2(14) . . ?
C885 C884 C883 120.0 . . ?
C885 C884 H884 120.0 . . ?
C883 C884 H884 120.0 . . ?
C884 C885 C880 120.0 . . ?
C884 C885 H885 120.0 . . ?
C880 C885 H885 120.0 . . ?
N856 C886 H88A 109.5 . . ?
N856 C886 H88B 109.5 . . ?
H88A C886 H88B 109.5 . . ?
N856 C886 H88C 109.5 . . ?
H88A C886 H88C 109.5 . . ?
H88B C886 H88C 109.5 . . ?
N857 C887 H88D 109.5 . . ?
N857 C887 H88E 109.5 . . ?
H88D C887 H88E 109.5 . . ?
N857 C887 H88F 109.5 . . ?
H88D C887 H88F 109.5 . . ?
H88E C887 H88F 109.5 . . ?
N858 C888 H88G 109.5 . . ?
N858 C888 H88H 109.5 . . ?
H88G C888 H88H 109.5 . . ?
N858 C888 H88I 109.5 . . ?
H88G C888 H88I 109.5 . . ?
H88H C888 H88I 109.5 . . ?
N859 C889 N861 129.3(18) . . ?
N859 C889 N856 115.9(17) . . ?
N861 C889 N856 114.7(16) . . ?
N857 C890 N859 117.9(17) . . ?
N857 C890 N860 117.7(17) . . ?
N859 C890 N860 124.1(17) . . ?
N861 C891 N860 128.3(17) . . ?
N861 C891 N858 116.0(16) . . ?
N860 C891 N858 115.6(16) . . ?
S2 N1 S1 122.9(12) . . ?
O2 S1 O1 118.7(13) . . ?
O2 S1 N1 112.3(13) . . ?
O1 S1 N1 108.5(10) . . ?
O2 S1 C1 107.3(11) . . ?
O1 S1 C1 103.5(13) . . ?
N1 S1 C1 105.5(12) . . ?
O4 S2 O3 116.9(14) . . ?
O4 S2 N1 117.1(13) . . ?
O3 S2 N1 105.8(10) . . ?
O4 S2 C2 104.0(11) . . ?
O3 S2 C2 102.2(11) . . ?
N1 S2 C2 109.7(12) . . ?
F1 C1 F2 115(2) . . ?
F1 C1 F3 103.3(17) . . ?
F2 C1 F3 111(2) . . ?
F1 C1 S1 108.7(16) . . ?
F2 C1 S1 109.4(16) . . ?
F3 C1 S1 108.7(15) . . ?
F6 C2 F4 115(2) . . ?
F6 C2 F5 104.9(19) . . ?
F4 C2 F5 108(2) . . ?
F6 C2 S2 108.7(15) . . ?
F4 C2 S2 111.0(16) . . ?
F5 C2 S2 108.8(16) . . ?
S11 N11 S12 120.4(18) . . ?
O11 S11 O12 123.4(18) . . ?
O11 S11 N11 115.6(17) . . ?
O12 S11 N11 106.4(17) . . ?
O11 S11 C11 107.0(14) . . ?
O12 S11 C11 101.5(14) . . ?
N11 S11 C11 99.3(13) . . ?
O13 S12 O14 129(3) . . ?
O13 S12 N11 104(2) . . ?
O14 S12 N11 100(2) . . ?
O13 S12 C12 108(2) . . ?
O14 S12 C12 113(2) . . ?
N11 S12 C12 95.3(15) . . ?
O13 S12 C12A 101(2) . . ?
O14 S12 C12A 94.1(19) . . ?
N11 S12 C12A 133(3) . . ?
F11 C11 F13 119(2) . . ?
F11 C11 F12 106(2) . . ?
F13 C11 F12 107(2) . . ?
F11 C11 S11 113.7(19) . . ?
F13 C11 S11 104.3(17) . . ?
F12 C11 S11 105.8(18) . . ?
F14 C12 F16 109(2) . . ?
F14 C12 F15 114(3) . . ?
F16 C12 F15 127(3) . . ?
F14 C12 S12 116(3) . . ?
F16 C12 S12 95.0(18) . . ?
F15 C12 S12 93.5(14) . . ?
F16A C12A F14A 112(3) . . ?
F16A C12A F15A 109(3) . . ?
F14A C12A F15A 107(3) . . ?
F16A C12A S12 115(3) . . ?
F14A C12A S12 108(3) . . ?
F15A C12A S12 107(3) . . ?
S21 N21 S22 117.4(13) . . ?
O21 S21 O22 116.3(16) . . ?
O21 S21 N21 115.3(14) . . ?
O22 S21 N21 104.0(14) . . ?
O21 S21 C21 108.7(13) . . ?
O22 S21 C21 104.5(14) . . ?
N21 S21 C21 107.1(13) . . ?
O23 S22 O24 128(2) . . ?
O23 S22 N21 111.3(18) . . ?
O24 S22 N21 107.8(18) . . ?
O23 S22 C22 107.3(14) . . ?
O24 S22 C22 103.3(17) . . ?
N21 S22 C22 94.1(12) . . ?
F22 C21 F21 109(2) . . ?
F22 C21 F23 112(2) . . ?
F21 C21 F23 107(2) . . ?
F22 C21 S21 109.3(16) . . ?
F21 C21 S21 111.7(17) . . ?
F23 C21 S21 108.2(16) . . ?
F25 C22 F24 115(2) . . ?
F25 C22 F26 122(3) . . ?
F24 C22 F26 111(2) . . ?
F25 C22 S22 101.9(18) . . ?
F24 C22 S22 105.5(18) . . ?
F26 C22 S22 97.2(15) . . ?
S31 N31 S32 130.5(19) . . ?
O32 S31 O31 125(2) . . ?
O32 S31 N31 101.5(18) . . ?
O31 S31 N31 112.4(18) . . ?
O32 S31 C31 109.9(18) . . ?
O31 S31 C31 101.3(17) . . ?
N31 S31 C31 105.4(16) . . ?
O34 S32 O33 126(3) . . ?
O34 S32 N31 116(2) . . ?
O33 S32 N31 104.8(19) . . ?
O34 S32 C32 100.5(18) . . ?
O33 S32 C32 99.5(19) . . ?
N31 S32 C32 108.3(18) . . ?
F31 C31 F32 116(3) . . ?
F31 C31 F33 106(2) . . ?
F32 C31 F33 106(2) . . ?
F31 C31 S31 107(2) . . ?
F32 C31 S31 108(2) . . ?
F33 C31 S31 114(2) . . ?
F34 C32 F35 111(3) . . ?
F34 C32 F36 114(3) . . ?
F35 C32 F36 113(3) . . ?
F34 C32 S32 106(2) . . ?
F35 C32 S32 107(2) . . ?
F36 C32 S32 105(2) . . ?
S42 N41 S41 125.6(17) . . ?
O41 S41 O42 123(2) . . ?
O41 S41 N41 113.7(17) . . ?
O42 S41 N41 105.8(17) . . ?
O41 S41 C41 103.4(15) . . ?
O42 S41 C41 100.3(16) . . ?
N41 S41 C41 108.6(14) . . ?
O43 S42 O44 124(2) . . ?
O43 S42 N41 109.9(17) . . ?
O44 S42 N41 99.9(19) . . ?
O43 S42 C42 98.8(16) . . ?
O44 S42 C42 93.0(17) . . ?
N41 S42 C42 133.4(15) . . ?
F42 C41 F43 111(2) . . ?
F42 C41 F41 116(2) . . ?
F43 C41 F41 111(2) . . ?
F42 C41 S41 104.8(16) . . ?
F43 C41 S41 105.4(17) . . ?
F41 C41 S41 108(2) . . ?
F46 C42 F44 127(3) . . ?
F46 C42 F45 109(2) . . ?
F44 C42 F45 113(2) . . ?
F46 C42 S42 103.9(18) . . ?
F44 C42 S42 101.0(19) . . ?
F45 C42 S42 99.0(16) . . ?
S52 N51 S51 125.4(19) . . ?
O52 S51 O51 139(3) . . ?
O52 S51 N51 114(2) . . ?
O51 S51 N51 103.7(16) . . ?
O52 S51 C51 96(2) . . ?
O51 S51 C51 92.9(15) . . ?
N51 S51 C51 98.8(17) . . ?
O53 S52 O54 125(2) . . ?
O53 S52 N51 102(2) . . ?
O54 S52 N51 105(2) . . ?
O53 S52 C52 110.7(18) . . ?
O54 S52 C52 99.6(17) . . ?
N51 S52 C52 114.7(18) . . ?
F53 C51 F52 109(2) . . ?
F53 C51 F51 136(3) . . ?
F52 C51 F51 111(2) . . ?
F53 C51 S51 100.8(19) . . ?
F52 C51 S51 86.1(15) . . ?
F51 C51 S51 101(2) . . ?
F56 C52 F54 109(3) . . ?
F56 C52 F55 113(3) . . ?
F54 C52 F55 114(3) . . ?
F56 C52 S52 103(2) . . ?
F54 C52 S52 106(2) . . ?
F55 C52 S52 110(2) . . ?
S62 N61 S61 121.9(10) . . ?
O61 S61 O62 122.2(12) . . ?
O61 S61 N61 115.5(10) . . ?
O62 S61 N61 104.3(10) . . ?
O61 S61 C61 102.4(11) . . ?
O62 S61 C61 104.7(10) . . ?
N61 S61 C61 106.3(11) . . ?
O63 S62 O64 117.0(14) . . ?
O63 S62 N61 122.0(11) . . ?
O64 S62 N61 107.3(12) . . ?
O63 S62 C62 98.5(12) . . ?
O64 S62 C62 103.4(14) . . ?
N61 S62 C62 106.0(11) . . ?
F63 C61 F61 114(2) . . ?
F63 C61 F62 112(2) . . ?
F61 C61 F62 107.5(19) . . ?
F63 C61 S61 106.5(16) . . ?
F61 C61 S61 110.0(15) . . ?
F62 C61 S61 107.4(14) . . ?
F65 C62 F66 102(2) . . ?
F65 C62 F64 109(2) . . ?
F66 C62 F64 117(2) . . ?
F65 C62 S62 111(2) . . ?
F66 C62 S62 108.0(15) . . ?
F64 C62 S62 109.2(15) . . ?
S71 N71 S72 127(2) . . ?
O71 S71 O72 112(2) . . ?
O71 S71 N71 105(2) . . ?
O72 S71 N71 102.3(19) . . ?
O71 S71 C71 109.3(17) . . ?
O72 S71 C71 99.7(17) . . ?
N71 S71 C71 128.3(19) . . ?
O71 S71 C71A 103.1(17) . . ?
O72 S71 C71A 124.2(19) . . ?
N71 S71 C71A 109.3(17) . . ?
O74 S72 O73 120(3) . . ?
O74 S72 N71 105(2) . . ?
O73 S72 N71 110(2) . . ?
O74 S72 C72 103(2) . . ?
O73 S72 C72 99(2) . . ?
N71 S72 C72 120(2) . . ?
F74 C72 F76 115(3) . . ?
F74 C72 F75 111(3) . . ?
F76 C72 F75 102(3) . . ?
F74 C72 S72 110(2) . . ?
F76 C72 S72 106(2) . . ?
F75 C72 S72 113(3) . . ?
F71 C71 F73 112(2) . . ?
F71 C71 F72 123(3) . . ?
F73 C71 F72 93.8(18) . . ?
F71 C71 S71 88.4(14) . . ?
F73 C71 S71 125(2) . . ?
F72 C71 S71 118(2) . . ?
F72A C71A F73A 99(3) . . ?
F72A C71A F71A 98(2) . . ?
F73A C71A F71A 106(2) . . ?
F72A C71A S71 113(2) . . ?
F73A C71A S71 107(2) . . ?
F71A C71A S71 129(2) . . ?

loop_
_geom_bond_atom_site_label_1
_geom_bond_atom_site_label_2
_geom_bond_distance
_geom_bond_site_symmetry_2
_geom_bond_publ_flag
Co1 N203 2.03(2) . ?
Co1 N102 2.030(16) . ?
Co1 N402 2.08(2) . ?
Co1 N103 2.10(2) . ?
Co1 N202 2.12(2) . ?
Co1 N403 2.15(2) . ?
Co2 N304 2.06(2) . ?
Co2 N404 2.097(16) . ?
Co2 N305 2.12(2) . ?
Co2 N405 2.13(2) . ?
Co2 N201 2.20(2) . ?
Co2 N200 2.204(16) . ?
Co3 N104 2.070(16) . ?
Co3 N302 2.071(18) . ?
Co3 N400 2.096(19) . ?
Co3 N105 2.10(2) . ?
Co3 N303 2.14(2) . ?
Co3 N401 2.26(2) . ?
Co4 N207 2.021(19) . ?
Co4 N306 2.064(19) . ?
Co4 N307 2.082(18) . ?
Co4 N206 2.096(17) . ?
Co4 N453 2.164(16) . ?
Co4 N452 2.172(18) . ?
Co5 N101 2.10(2) . ?
Co5 N204 2.106(16) . ?
Co5 N454 2.129(16) . ?
Co5 N100 2.132(16) . ?
Co5 N455 2.17(2) . ?
Co5 N205 2.211(15) . ?
Co6 N450 2.091(14) . ?
Co6 N301 2.114(19) . ?
Co6 N300 2.119(19) . ?
Co6 N106 2.13(2) . ?
Co6 N451 2.170(18) . ?
Co6 N107 2.205(17) . ?
Co7 N504 2.05(2) . ?
Co7 N704 2.049(16) . ?
Co7 N705 2.069(18) . ?
Co7 N804 2.17(2) . ?
Co7 N505 2.17(2) . ?
Co7 N805 2.24(2) . ?
Co8 N506 2.050(15) . ?
Co8 N602 2.05(2) . ?
Co8 N603 2.08(2) . ?
Co8 N507 2.14(2) . ?
Co8 N803 2.14(2) . ?
Co8 N802 2.17(2) . ?
Co9 N604 2.001(8) . ?
Co9 N702 2.070(17) . ?
Co9 N800 2.104(17) . ?
Co9 N605 2.15(2) . ?
Co9 N703 2.17(2) . ?
Co9 N801 2.19(2) . ?
Co10 N707 2.124(17) . ?
Co10 N502 2.124(18) . ?
Co10 N503 2.155(19) . ?
Co10 N852 2.158(19) . ?
Co10 N853 2.165(16) . ?
Co10 N706 2.176(11) . ?
Co11 N600 2.091(16) . ?
Co11 N501 2.099(18) . ?
Co11 N500 2.113(17) . ?
Co11 N601 2.149(15) . ?
Co11 N854 2.151(12) . ?
Co11 N855 2.189(17) . ?
Co12 N607 2.050(18) . ?
Co12 N606 2.110(17) . ?
Co12 N850 2.142(15) . ?
Co12 N700 2.164(17) . ?
Co12 N851 2.175(17) . ?
Co12 N701 2.183(14) . ?
N100 C100 1.343(5) . ?
N100 C104 1.348(5) . ?
N101 C105 1.216(17) . ?
N101 C106 1.474(17) . ?
N102 C112 1.344(4) . ?
N102 C116 1.349(4) . ?
N103 C117 1.258(17) . ?
N103 C118 1.433(18) . ?
N104 C128 1.347(4) . ?
N104 C124 1.348(5) . ?
N105 C129 1.240(17) . ?
N105 C130 1.562(19) . ?
N106 C136 1.344(15) . ?
N106 C140 1.373(15) . ?
N107 C141 1.255(15) . ?
N107 C142 1.425(15) . ?
N108 C149 1.372(17) . ?
N108 C152 1.385(17) . ?
N108 H10A 0.8800 . ?
N110 C162 1.387(16) . ?
N110 C159 1.450(17) . ?
N110 H11A 0.8800 . ?
N109 C154 1.346(16) . ?
N109 C157 1.363(16) . ?
N109 H10B 0.8800 . ?
N111 C164 1.306(17) . ?
N111 C167 1.376(17) . ?
N111 H11B 0.8800 . ?
C100 C101 1.383(4) . ?
C100 H100 0.9500 . ?
C101 C102 1.374(4) . ?
C101 H101 0.9500 . ?
C102 C103 1.382(4) . ?
C102 H102 0.9500 . ?
C103 C104 1.391(5) . ?
C103 H103 0.9500 . ?
C104 C105 1.418(17) . ?
C105 H105 0.9500 . ?
C106 C111 1.356(18) . ?
C106 C107 1.393(18) . ?
C107 C108 1.359(17) . ?
C107 H107 0.9500 . ?
C108 C109 1.354(18) . ?
C108 H108 0.9500 . ?
C109 C110 1.342(17) . ?
C109 C148 1.541(18) . ?
C110 C111 1.400(17) . ?
C110 H110 0.9500 . ?
C111 H111 0.9500 . ?
C112 C113 1.381(4) . ?
C112 H112 0.9500 . ?
C113 C114 1.374(4) . ?
C113 H113 0.9500 . ?
C114 C115 1.387(5) . ?
C114 H114 0.9500 . ?
C115 C116 1.393(5) . ?
C115 H115 0.9500 . ?
C116 C117 1.401(17) . ?
C117 H117 0.9500 . ?
C118 C119 1.395(19) . ?
C118 C123 1.413(19) . ?
C119 C120 1.434(18) . ?
C119 H119 0.9500 . ?
C120 C121 1.416(19) . ?
C120 H120 0.9500 . ?
C121 C122 1.354(18) . ?
C121 C153 1.434(19) . ?
C122 C123 1.409(18) . ?
C122 H122 0.9500 . ?
C123 H123 0.9500 . ?
C124 C125 1.383(5) . ?
C124 H124 0.9500 . ?
C125 C126 1.377(5) . ?
C125 H125 0.9500 . ?
C126 C127 1.381(4) . ?
C126 H126 0.9500 . ?
C127 C128 1.391(4) . ?
C127 H127 0.9500 . ?
C128 C129 1.498(17) . ?
C129 H129 0.9500 . ?
C130 C131 1.347(18) . ?
C130 C135 1.425(19) . ?
C131 C132 1.397(18) . ?
C131 H131 0.9500 . ?
C132 C133 1.347(18) . ?
C132 H132 0.9500 . ?
C133 C134 1.398(19) . ?
C133 C158 1.475(19) . ?
C134 C135 1.398(18) . ?
C134 H134 0.9500 . ?
C135 H135 0.9500 . ?
C136 C137 1.386(15) . ?
C136 H136 0.9500 . ?
C137 C138 1.391(16) . ?
C137 H137 0.9500 . ?
C138 C139 1.416(15) . ?
C138 H138 0.9500 . ?
C139 C140 1.390(15) . ?
C139 H139 0.9500 . ?
C140 C141 1.489(17) . ?
C141 H141 0.9500 . ?
C142 C147 1.378(15) . ?
C142 C143 1.385(15) . ?
C143 C144 1.379(15) . ?
C143 H143 0.9500 . ?
C144 C145 1.376(15) . ?
C144 H144 0.9500 . ?
C145 C146 1.383(15) . ?
C145 C163 1.485(17) . ?
C146 C147 1.383(15) . ?
C146 H146 0.9500 . ?
C147 H147 0.9500 . ?
C148 C149 1.353(17) . ?
C148 C167 1.358(17) . ?
C149 C150 1.449(18) . ?
C150 C151 1.366(17) . ?
C150 H150 0.9500 . ?
C151 C152 1.471(19) . ?
C151 H151 0.9500 . ?
C152 C153 1.409(18) . ?
C153 C154 1.376(18) . ?
C154 C155 1.456(19) . ?
C155 C156 1.328(17) . ?
C155 H155 0.9500 . ?
C156 C157 1.466(18) . ?
C156 H156 0.9500 . ?
C157 C158 1.387(17) . ?
C158 C159 1.395(17) . ?
C159 C160 1.422(18) . ?
C160 C161 1.393(17) . ?
C160 H160 0.9500 . ?
C161 C162 1.473(17) . ?
C161 H161 0.9500 . ?
C162 C163 1.382(17) . ?
C163 C164 1.415(18) . ?
C164 C165 1.446(18) . ?
C165 C166 1.362(17) . ?
C165 H165 0.9500 . ?
C166 C167 1.459(18) . ?
C166 H166 0.9500 . ?
N200 C200 1.327(12) . ?
N200 C204 1.348(15) . ?
N201 C205 1.240(17) . ?
N201 C206 1.476(17) . ?
N202 C212 1.334(14) . ?
N202 C216 1.353(15) . ?
N203 C217 1.290(18) . ?
N203 C218 1.421(18) . ?
N204 C228 1.347(4) . ?
N204 C224 1.347(4) . ?
N205 C229 1.257(17) . ?
N205 C230 1.546(18) . ?
N206 C240 1.350(15) . ?
N206 C236 1.364(15) . ?
N207 C241 1.272(16) . ?
N207 C242 1.444(16) . ?
N208 C249 1.371(17) . ?
N208 C252 1.393(17) . ?
N208 H20A 0.8800 . ?
N210 C262 1.376(16) . ?
N210 C259 1.443(17) . ?
N210 H21A 0.8800 . ?
N209 C254 1.349(17) . ?
N209 C257 1.368(16) . ?
N209 H20B 0.8800 . ?
N211 C264 1.318(16) . ?
N211 C267 1.360(16) . ?
N211 H21B 0.8800 . ?
C200 C201 1.377(15) . ?
C200 H200 0.9500 . ?
C201 C202 1.367(16) . ?
C201 H201 0.9500 . ?
C202 C203 1.357(16) . ?
C202 H202 0.9500 . ?
C203 C204 1.384(16) . ?
C203 H203 0.9500 . ?
C204 C205 1.424(18) . ?
C205 H205 0.9500 . ?
C206 C211 1.367(18) . ?
C206 C207 1.415(18) . ?
C207 C208 1.380(17) . ?
C207 H207 0.9500 . ?
C208 C209 1.376(18) . ?
C208 H208 0.9500 . ?
C209 C210 1.354(18) . ?
C209 C248 1.543(18) . ?
C210 C211 1.413(18) . ?
C210 H210 0.9500 . ?
C211 H211 0.9500 . ?
C212 C213 1.384(15) . ?
C212 H212 0.9500 . ?
C213 C214 1.361(15) . ?
C213 H213 0.9500 . ?
C214 C215 1.382(15) . ?
C214 H214 0.9500 . ?
C215 C216 1.398(15) . ?
C215 H215 0.9500 . ?
C216 C217 1.401(18) . ?
C217 H217 0.9500 . ?
C218 C219 1.392(18) . ?
C218 C223 1.398(19) . ?
C219 C220 1.426(18) . ?
C219 H219 0.9500 . ?
C220 C221 1.418(19) . ?
C220 H220 0.9500 . ?
C221 C222 1.328(18) . ?
C221 C253 1.426(19) . ?
C222 C223 1.412(18) . ?
C222 H222 0.9500 . ?
C223 H223 0.9500 . ?
C224 C225 1.382(5) . ?
C224 H224 0.9500 . ?
C225 C226 1.376(4) . ?
C225 H225 0.9500 . ?
C226 C227 1.383(5) . ?
C226 H226 0.9500 . ?
C227 C228 1.391(4) . ?
C227 H227 0.9500 . ?
C228 C229 1.504(17) . ?
C229 H229 0.9500 . ?
C230 C231 1.363(18) . ?
C230 C235 1.415(18) . ?
C231 C232 1.387(18) . ?
C231 H231 0.9500 . ?
C232 C233 1.350(18) . ?
C232 H232 0.9500 . ?
C233 C234 1.390(18) . ?
C233 C258 1.482(18) . ?
C234 C235 1.406(18) . ?
C234 H234 0.9500 . ?
C235 H235 0.9500 . ?
C236 C237 1.396(15) . ?
C236 H236 0.9500 . ?
C237 C238 1.372(16) . ?
C237 H237 0.9500 . ?
C238 C239 1.398(15) . ?
C238 H238 0.9500 . ?
C239 C240 1.400(15) . ?
C239 H239 0.9500 . ?
C240 C241 1.475(17) . ?
C241 H241 0.9500 . ?
C242 C243 1.364(15) . ?
C242 C247 1.389(15) . ?
C243 C244 1.384(15) . ?
C243 H243 0.9500 . ?
C244 C245 1.386(15) . ?
C244 H244 0.9500 . ?
C245 C246 1.373(15) . ?
C245 C263 1.488(17) . ?
C246 C247 1.384(15) . ?
C246 H246 0.9500 . ?
C247 H247 0.9500 . ?
C248 C249 1.364(17) . ?
C248 C267 1.369(17) . ?
C249 C250 1.472(18) . ?
C250 C251 1.357(17) . ?
C250 H250 0.9500 . ?
C251 C252 1.466(19) . ?
C251 H251 0.9500 . ?
C252 C253 1.409(18) . ?
C253 C254 1.368(18) . ?
C254 C255 1.469(19) . ?
C255 C256 1.336(17) . ?
C255 H255 0.9500 . ?
C256 C257 1.462(18) . ?
C256 H256 0.9500 . ?
C257 C258 1.384(17) . ?
C258 C259 1.386(17) . ?
C259 C260 1.430(17) . ?
C260 C261 1.390(16) . ?
C260 H260 0.9500 . ?
C261 C262 1.478(18) . ?
C261 H261 0.9500 . ?
C262 C263 1.407(17) . ?
C263 C264 1.402(17) . ?
C264 C265 1.449(18) . ?
C265 C266 1.360(17) . ?
C265 H265 0.9500 . ?
C266 C267 1.447(18) . ?
C266 H266 0.9500 . ?
N300 C300 1.324(15) . ?
N300 C304 1.344(15) . ?
N301 C305 1.242(16) . ?
N301 C306 1.468(17) . ?
N302 C312 1.345(3) . ?
N302 C316 1.348(5) . ?
N303 C317 1.279(18) . ?
N303 C318 1.416(18) . ?
N304 C324 1.351(15) . ?
N304 C328 1.353(15) . ?
N305 C329 1.254(17) . ?
N305 C330 1.575(18) . ?
N306 C336 1.328(15) . ?
N306 C340 1.374(15) . ?
N307 C341 1.249(16) . ?
N307 C342 1.441(16) . ?
N308 C349 1.381(16) . ?
N308 C352 1.403(17) . ?
N308 H30A 0.8800 . ?
N310 C362 1.382(16) . ?
N310 C359 1.422(17) . ?
N310 H31A 0.8800 . ?
N309 C354 1.362(17) . ?
N309 C357 1.382(17) . ?
N309 H30B 0.8800 . ?
N311 C364 1.306(16) . ?
N311 C367 1.374(16) . ?
N311 H31B 0.8800 . ?
C300 C301 1.384(16) . ?
C300 H300 0.9500 . ?
C301 C302 1.353(16) . ?
C301 H301 0.9500 . ?
C302 C303 1.362(16) . ?
C302 H302 0.9500 . ?
C303 C304 1.374(16) . ?
C303 H303 0.9500 . ?
C304 C305 1.427(17) . ?
C305 H305 0.9500 . ?
C306 C311 1.360(17) . ?
C306 C307 1.407(17) . ?
C307 C308 1.378(17) . ?
C307 H307 0.9500 . ?
C308 C309 1.369(17) . ?
C308 H308 0.9500 . ?
C309 C310 1.343(17) . ?
C309 C348 1.540(18) . ?
C310 C311 1.408(17) . ?
C310 H310 0.9500 . ?
C311 H311 0.9500 . ?
C312 C313 1.381(5) . ?
C312 H312 0.9500 . ?
C313 C314 1.375(5) . ?
C313 H313 0.9500 . ?
C314 C315 1.383(5) . ?
C314 H314 0.9500 . ?
C315 C316 1.393(5) . ?
C315 H315 0.9500 . ?
C316 C317 1.412(18) . ?
C317 H317 0.9500 . ?
C318 C323 1.395(19) . ?
C318 C319 1.396(19) . ?
C319 C320 1.416(18) . ?
C319 H319 0.9500 . ?
C320 C321 1.418(19) . ?
C320 H320 0.9500 . ?
C321 C322 1.352(18) . ?
C321 C353 1.419(19) . ?
C322 C323 1.410(18) . ?
C322 H322 0.9500 . ?
C323 H323 0.9500 . ?
C324 C325 1.393(15) . ?
C324 H324 0.9500 . ?
C325 C326 1.388(15) . ?
C325 H325 0.9500 . ?
C326 C327 1.395(15) . ?
C326 H326 0.9500 . ?
C327 C328 1.377(15) . ?
C327 H327 0.9500 . ?
C328 C329 1.487(18) . ?
C329 H329 0.9500 . ?
C330 C331 1.344(18) . ?
C330 C335 1.429(18) . ?
C331 C332 1.408(18) . ?
C331 H331 0.9500 . ?
C332 C333 1.343(18) . ?
C332 H332 0.9500 . ?
C333 C334 1.412(18) . ?
C333 C358 1.482(19) . ?
C334 C335 1.391(17) . ?
C334 H334 0.9500 . ?
C335 H335 0.9500 . ?
C336 C337 1.383(15) . ?
C336 H336 0.9500 . ?
C337 C338 1.374(15) . ?
C337 H337 0.9500 . ?
C338 C339 1.392(15) . ?
C338 H338 0.9500 . ?
C339 C340 1.390(15) . ?
C339 H339 0.9500 . ?
C340 C341 1.469(17) . ?
C341 H341 0.9500 . ?
C342 C347 1.371(15) . ?
C342 C343 1.384(15) . ?
C343 C344 1.382(15) . ?
C343 H343 0.9500 . ?
C344 C345 1.397(15) . ?
C344 H344 0.9500 . ?
C345 C346 1.367(15) . ?
C345 C363 1.485(17) . ?
C346 C347 1.372(15) . ?
C346 H346 0.9500 . ?
C347 H347 0.9500 . ?
C348 C349 1.366(17) . ?
C348 C367 1.366(17) . ?
C349 C350 1.455(18) . ?
C350 C351 1.362(17) . ?
C350 H350 0.9500 . ?
C351 C352 1.469(18) . ?
C351 H351 0.9500 . ?
C352 C353 1.405(18) . ?
C353 C354 1.367(18) . ?
C354 C355 1.463(19) . ?
C355 C356 1.338(18) . ?
C355 H355 0.9500 . ?
C356 C357 1.465(18) . ?
C356 H356 0.9500 . ?
C357 C358 1.369(18) . ?
C358 C359 1.382(17) . ?
C359 C360 1.428(18) . ?
C360 C361 1.396(17) . ?
C360 H360 0.9500 . ?
C361 C362 1.476(18) . ?
C361 H361 0.9500 . ?
C362 C363 1.402(17) . ?
C363 C364 1.405(18) . ?
C364 C365 1.447(18) . ?
C365 C366 1.362(16) . ?
C365 H365 0.9500 . ?
C366 C367 1.451(17) . ?
C366 H366 0.9500 . ?
N400 C404 1.344(15) . ?
N400 C400 1.361(16) . ?
N401 C405 1.341(19) . ?
N401 C406 1.443(17) . ?
N402 C412 1.30(2) . ?
N402 C416 1.34(2) . ?
N403 C417 1.223(18) . ?
N403 C418 1.434(16) . ?
N404 C428 1.351(15) . ?
N404 C424 1.358(13) . ?
N405 C429 1.325(19) . ?
N405 C430 1.406(16) . ?
N406 C409 1.372(16) . ?
N406 C439 1.39(2) . ?
N406 C436 1.491(19) . ?
N407 C440 1.340(19) . ?
N407 C421 1.399(16) . ?
N407 C437 1.489(18) . ?
N408 C433 1.386(16) . ?
N408 C441 1.39(2) . ?
N408 C438 1.487(19) . ?
N409 C439 1.302(18) . ?
N409 C440 1.353(19) . ?
N410 C441 1.320(19) . ?
N410 C440 1.367(19) . ?
N411 C441 1.325(19) . ?
N411 C439 1.339(19) . ?
C400 C401 1.379(16) . ?
C400 H400 0.9500 . ?
C401 C402 1.365(16) . ?
C401 H401 0.9500 . ?
C402 C403 1.380(16) . ?
C402 H402 0.9500 . ?
C403 C404 1.379(15) . ?
C403 H403 0.9500 . ?
C404 C405 1.48(2) . ?
C405 H405 0.9500 . ?
C406 C407 1.3900 . ?
C406 C411 1.3900 . ?
C407 C408 1.3900 . ?
C407 H407 0.9500 . ?
C408 C409 1.3900 . ?
C408 H408 0.9500 . ?
C409 C410 1.3900 . ?
C410 C411 1.3900 . ?
C410 H410 0.9500 . ?
C411 H411 0.9500 . ?
C412 C413 1.36(2) . ?
C412 H412 0.9500 . ?
C413 C414 1.36(2) . ?
C413 H413 0.9500 . ?
C414 C415 1.31(2) . ?
C414 H414 0.9500 . ?
C415 C416 1.38(2) . ?
C415 H415 0.9500 . ?
C416 C417 1.44(2) . ?
C417 H417 0.9500 . ?
C418 C419 1.3900 . ?
C418 C423 1.3900 . ?
C419 C420 1.3900 . ?
C419 H419 0.9500 . ?
C420 C421 1.3900 . ?
C420 H420 0.9500 . ?
C421 C422 1.3900 . ?
C422 C423 1.3900 . ?
C422 H422 0.9500 . ?
C423 H423 0.9500 . ?
C424 C425 1.389(15) . ?
C424 H424 0.9500 . ?
C425 C426 1.374(16) . ?
C425 H425 0.9500 . ?
C426 C427 1.381(16) . ?
C426 H426 0.9500 . ?
C427 C428 1.388(15) . ?
C427 H427 0.9500 . ?
C428 C429 1.44(2) . ?
C429 H429 0.9500 . ?
C430 C431 1.3900 . ?
C430 C435 1.3900 . ?
C431 C432 1.3900 . ?
C431 H431 0.9500 . ?
C432 C433 1.3900 . ?
C432 H432 0.9500 . ?
C433 C434 1.3900 . ?
C434 C435 1.3900 . ?
C434 H434 0.9500 . ?
C435 H435 0.9500 . ?
C436 H43A 0.9800 . ?
C436 H43B 0.9800 . ?
C436 H43C 0.9800 . ?
C437 H43D 0.9800 . ?
C437 H43E 0.9800 . ?
C437 H43F 0.9800 . ?
C438 H43G 0.9800 . ?
C438 H43H 0.9800 . ?
C438 H43I 0.9800 . ?
N450 C454 1.346(4) . ?
N450 C450 1.346(4) . ?
N451 C455 1.334(18) . ?
N451 C456 1.441(15) . ?
N452 C462 1.306(18) . ?
N452 C466 1.342(18) . ?
N453 C467 1.235(17) . ?
N453 C468 1.409(15) . ?
N454 C474 1.346(4) . ?
N454 C478 1.346(4) . ?
N455 C479 1.33(2) . ?
N455 C480 1.390(16) . ?
N456 C459 1.380(15) . ?
N456 C489 1.392(18) . ?
N456 C486 1.494(18) . ?
N457 C490 1.336(18) . ?
N457 C471 1.407(14) . ?
N457 C487 1.492(16) . ?
N458 C491 1.382(19) . ?
N458 C483 1.387(16) . ?
N458 C488 1.493(18) . ?
N459 C489 1.292(17) . ?
N459 C490 1.356(17) . ?
N460 C491 1.327(18) . ?
N460 C490 1.369(17) . ?
N461 C491 1.323(18) . ?
N461 C489 1.358(18) . ?
C450 C451 1.381(4) . ?
C450 H450 0.9500 . ?
C451 C452 1.373(4) . ?
C451 H451 0.9500 . ?
C452 C453 1.383(4) . ?
C452 H452 0.9500 . ?
C453 C454 1.390(4) . ?
C453 H453 0.9500 . ?
C454 C455 1.470(18) . ?
C455 H455 0.9500 . ?
C456 C457 1.3900 . ?
C456 C461 1.3900 . ?
C457 C458 1.3900 . ?
C457 H457 0.9500 . ?
C458 C459 1.3900 . ?
C458 H458 0.9500 . ?
C459 C460 1.3900 . ?
C460 C461 1.3900 . ?
C460 H460 0.9500 . ?
C461 H461 0.9500 . ?
C462 C463 1.35(2) . ?
C462 H462 0.9500 . ?
C463 C464 1.35(2) . ?
C463 H463 0.9500 . ?
C464 C465 1.298(19) . ?
C464 H464 0.9500 . ?
C465 C466 1.38(2) . ?
C465 H465 0.9500 . ?
C466 C467 1.44(2) . ?
C467 H467 0.9500 . ?
C468 C469 1.3900 . ?
C468 C473 1.3900 . ?
C469 C470 1.3900 . ?
C469 H469 0.9500 . ?
C470 C471 1.3900 . ?
C470 H470 0.9500 . ?
C471 C472 1.3900 . ?
C472 C473 1.3900 . ?
C472 H472 0.9500 . ?
C473 H473 0.9500 . ?
C474 C475 1.385(5) . ?
C474 H474 0.9500 . ?
C475 C476 1.377(5) . ?
C475 H475 0.9500 . ?
C476 C477 1.385(5) . ?
C476 H476 0.9500 . ?
C477 C478 1.390(4) . ?
C477 H477 0.9500 . ?
C478 C479 1.46(2) . ?
C479 H479 0.9500 . ?
C480 C481 1.3900 . ?
C480 C485 1.3900 . ?
C481 C482 1.3900 . ?
C481 H481 0.9500 . ?
C482 C483 1.3900 . ?
C482 H482 0.9500 . ?
C483 C484 1.3900 . ?
C484 C485 1.3900 . ?
C484 H484 0.9500 . ?
C485 H485 0.9500 . ?
C486 H48A 0.9800 . ?
C486 H48B 0.9800 . ?
C486 H48C 0.9800 . ?
C487 H48D 0.9800 . ?
C487 H48E 0.9800 . ?
C487 H48F 0.9800 . ?
C488 H48G 0.9800 . ?
C488 H48H 0.9800 . ?
C488 H48I 0.9800 . ?
N500 C500 1.322(15) . ?
N500 C504 1.352(15) . ?
N501 C505 1.225(16) . ?
N501 C506 1.466(17) . ?
N502 C512 1.300(14) . ?
N502 C516 1.361(14) . ?
N503 C517 1.271(17) . ?
N503 C518 1.430(18) . ?
N504 C528 1.349(15) . ?
N504 C524 1.355(15) . ?
N505 C529 1.250(18) . ?
N505 C530 1.550(18) . ?
N506 C536 1.344(4) . ?
N506 C540 1.347(4) . ?
N507 C541 1.268(16) . ?
N507 C542 1.452(15) . ?
N508 C549 1.375(16) . ?
N508 C552 1.385(17) . ?
N508 H50A 0.8800 . ?
N510 C562 1.391(17) . ?
N510 C559 1.432(17) . ?
N510 H51A 0.8800 . ?
N509 C554 1.356(17) . ?
N509 C557 1.373(17) . ?
N509 H50B 0.8800 . ?
N511 C564 1.315(16) . ?
N511 C567 1.359(16) . ?
N511 H51B 0.8800 . ?
C500 C501 1.388(16) . ?
C500 H500 0.9500 . ?
C501 C502 1.360(16) . ?
C501 H501 0.9500 . ?
C502 C503 1.363(16) . ?
C502 H502 0.9500 . ?
C503 C504 1.372(16) . ?
C503 H503 0.9500 . ?
C504 C505 1.415(17) . ?
C505 H505 0.9500 . ?
C506 C511 1.359(16) . ?
C506 C507 1.404(16) . ?
C507 C508 1.372(16) . ?
C507 H507 0.9500 . ?
C508 C509 1.361(17) . ?
C508 H508 0.9500 . ?
C509 C510 1.347(17) . ?
C509 C548 1.535(18) . ?
C510 C511 1.421(17) . ?
C510 H510 0.9500 . ?
C511 H511 0.9500 . ?
C512 C513 1.379(15) . ?
C512 H512 0.9500 . ?
C513 C514 1.355(15) . ?
C513 H513 0.9500 . ?
C514 C515 1.386(15) . ?
C514 H514 0.9500 . ?
C515 C516 1.368(14) . ?
C515 H515 0.9500 . ?
C516 C517 1.403(18) . ?
C517 H517 0.9500 . ?
C518 C519 1.391(18) . ?
C518 C523 1.400(18) . ?
C519 C520 1.422(18) . ?
C519 H519 0.9500 . ?
C520 C521 1.423(19) . ?
C520 H520 0.9500 . ?
C521 C522 1.341(18) . ?
C521 C553 1.421(18) . ?
C522 C523 1.411(17) . ?
C522 H522 0.9500 . ?
C523 H523 0.9500 . ?
C524 C525 1.384(15) . ?
C524 H524 0.9500 . ?
C525 C526 1.381(16) . ?
C525 H525 0.9500 . ?
C526 C527 1.385(15) . ?
C526 H526 0.9500 . ?
C527 C528 1.383(15) . ?
C527 H527 0.9500 . ?
C528 C529 1.503(19) . ?
C529 H529 0.9500 . ?
C530 C531 1.345(18) . ?
C530 C535 1.416(18) . ?
C531 C532 1.397(18) . ?
C531 H531 0.9500 . ?
C532 C533 1.345(18) . ?
C532 H532 0.9500 . ?
C533 C534 1.398(18) . ?
C533 C558 1.482(19) . ?
C534 C535 1.400(18) . ?
C534 H534 0.9500 . ?
C535 H535 0.9500 . ?
C536 C537 1.382(4) . ?
C536 H536 0.9500 . ?
C537 C538 1.377(5) . ?
C537 H537 0.9500 . ?
C538 C539 1.383(5) . ?
C538 H538 0.9500 . ?
C539 C540 1.390(4) . ?
C539 H539 0.9500 . ?
C540 C541 1.479(16) . ?
C541 H541 0.9500 . ?
C542 C543 1.3900 . ?
C542 C547 1.3900 . ?
C543 C544 1.3900 . ?
C543 H543 0.9500 . ?
C544 C545 1.3900 . ?
C544 H544 0.9500 . ?
C545 C546 1.3900 . ?
C545 C563 1.501(16) . ?
C546 C547 1.3900 . ?
C546 H546 0.9500 . ?
C547 H547 0.9500 . ?
C548 C549 1.361(17) . ?
C548 C567 1.372(17) . ?
C549 C550 1.462(18) . ?
C550 C551 1.348(17) . ?
C550 H550 0.9500 . ?
C551 C552 1.471(18) . ?
C551 H551 0.9500 . ?
C552 C553 1.410(18) . ?
C553 C554 1.374(18) . ?
C554 C555 1.461(19) . ?
C555 C556 1.331(17) . ?
C555 H555 0.9500 . ?
C556 C557 1.455(18) . ?
C556 H556 0.9500 . ?
C557 C558 1.384(17) . ?
C558 C559 1.377(17) . ?
C559 C560 1.441(18) . ?
C560 C561 1.401(18) . ?
C560 H560 0.9500 . ?
C561 C562 1.483(18) . ?
C561 H561 0.9500 . ?
C562 C563 1.397(18) . ?
C563 C564 1.412(18) . ?
C564 C565 1.450(18) . ?
C565 C566 1.351(17) . ?
C565 H565 0.9500 . ?
C566 C567 1.428(17) . ?
C566 H566 0.9500 . ?
N600 C600 1.321(14) . ?
N600 C604 1.331(14) . ?
N601 C605 1.232(15) . ?
N601 C606 1.462(16) . ?
N602 C612 1.326(14) . ?
N602 C616 1.356(14) . ?
N603 C617 1.288(17) . ?
N603 C618 1.422(18) . ?
N604 C624 1.346(9) . ?
N604 C628 1.347(13) . ?
N605 C629 1.254(17) . ?
N605 C630 1.566(19) . ?
N606 C636 1.329(14) . ?
N606 C640 1.351(14) . ?
N607 C641 1.255(16) . ?
N607 C642 1.425(16) . ?
N608 C649 1.384(16) . ?
N608 C652 1.393(17) . ?
N608 H60A 0.8800 . ?
N610 C662 1.376(16) . ?
N610 C659 1.438(17) . ?
N610 H61A 0.8800 . ?
N609 C654 1.345(17) . ?
N609 C657 1.376(17) . ?
N609 H60B 0.8800 . ?
N611 C664 1.316(16) . ?
N611 C667 1.367(16) . ?
N611 H61B 0.8800 . ?
C600 C601 1.391(15) . ?
C600 H600 0.9500 . ?
C601 C602 1.356(15) . ?
C601 H601 0.9500 . ?
C602 C603 1.358(15) . ?
C602 H602 0.9500 . ?
C603 C604 1.391(15) . ?
C603 H603 0.9500 . ?
C604 C605 1.429(17) . ?
C605 H605 0.9500 . ?
C606 C611 1.369(17) . ?
C606 C607 1.393(17) . ?
C607 C608 1.380(17) . ?
C607 H607 0.9500 . ?
C608 C609 1.354(17) . ?
C608 H608 0.9500 . ?
C609 C610 1.346(17) . ?
C609 C648 1.543(18) . ?
C610 C611 1.413(17) . ?
C610 H610 0.9500 . ?
C611 H611 0.9500 . ?
C612 C613 1.387(15) . ?
C612 H612 0.9500 . ?
C613 C614 1.371(15) . ?
C613 H613 0.9500 . ?
C614 C615 1.400(15) . ?
C614 H614 0.9500 . ?
C615 C616 1.393(14) . ?
C615 H615 0.9500 . ?
C616 C617 1.402(18) . ?
C617 H617 0.9500 . ?
C618 C623 1.390(18) . ?
C618 C619 1.395(18) . ?
C619 C620 1.419(18) . ?
C619 H619 0.9500 . ?
C620 C621 1.420(19) . ?
C620 H620 0.9500 . ?
C621 C622 1.329(18) . ?
C621 C653 1.416(19) . ?
C622 C623 1.410(18) . ?
C622 H622 0.9500 . ?
C623 H623 0.9500 . ?
C624 C625 1.387(9) . ?
C624 H624 0.9500 . ?
C625 C626 1.374(13) . ?
C625 H625 0.9500 . ?
C626 C627 1.399(15) . ?
C626 H626 0.9500 . ?
C627 C628 1.382(14) . ?
C627 H627 0.9500 . ?
C628 C629 1.499(18) . ?
C629 H629 0.9500 . ?
C630 C631 1.339(18) . ?
C630 C635 1.420(19) . ?
C631 C632 1.400(18) . ?
C631 H631 0.9500 . ?
C632 C633 1.343(18) . ?
C632 H632 0.9500 . ?
C633 C634 1.406(18) . ?
C633 C658 1.491(19) . ?
C634 C635 1.386(18) . ?
C634 H634 0.9500 . ?
C635 H635 0.9500 . ?
C636 C637 1.378(15) . ?
C636 H636 0.9500 . ?
C637 C638 1.377(15) . ?
C637 H637 0.9500 . ?
C638 C639 1.392(15) . ?
C638 H638 0.9500 . ?
C639 C640 1.403(15) . ?
C639 H639 0.9500 . ?
C640 C641 1.491(17) . ?
C641 H641 0.9500 . ?
C642 C643 1.369(15) . ?
C642 C647 1.389(15) . ?
C643 C644 1.369(15) . ?
C643 H643 0.9500 . ?
C644 C645 1.370(15) . ?
C644 H644 0.9500 . ?
C645 C646 1.377(15) . ?
C645 C663 1.479(17) . ?
C646 C647 1.376(15) . ?
C646 H646 0.9500 . ?
C647 H647 0.9500 . ?
C648 C649 1.368(17) . ?
C648 C667 1.371(17) . ?
C649 C650 1.457(18) . ?
C650 C651 1.369(17) . ?
C650 H650 0.9500 . ?
C651 C652 1.461(18) . ?
C651 H651 0.9500 . ?
C652 C653 1.409(18) . ?
C653 C654 1.373(18) . ?
C654 C655 1.462(19) . ?
C655 C656 1.342(18) . ?
C655 H655 0.9500 . ?
C656 C657 1.464(18) . ?
C656 H656 0.9500 . ?
C657 C658 1.384(18) . ?
C658 C659 1.387(17) . ?
C659 C660 1.436(18) . ?
C660 C661 1.396(17) . ?
C660 H660 0.9500 . ?
C661 C662 1.470(17) . ?
C661 H661 0.9500 . ?
C662 C663 1.395(17) . ?
C663 C664 1.404(17) . ?
C664 C665 1.441(18) . ?
C665 C666 1.342(17) . ?
C665 H665 0.9500 . ?
C666 C667 1.450(17) . ?
C666 H666 0.9500 . ?
N700 C700 1.316(14) . ?
N700 C704 1.352(15) . ?
N701 C705 1.208(15) . ?
N701 C706 1.448(16) . ?
N702 C712 1.342(8) . ?
N702 C716 1.348(5) . ?
N703 C717 1.272(18) . ?
N703 C718 1.429(18) . ?
N704 C724 1.346(3) . ?
N704 C728 1.346(3) . ?
N705 C729 1.212(17) . ?
N705 C730 1.575(18) . ?
N706 C736 1.343(4) . ?
N706 C740 1.347(4) . ?
N707 C741 1.268(15) . ?
N707 C742 1.440(16) . ?
N708 C749 1.383(16) . ?
N708 C752 1.386(17) . ?
N708 H70A 0.8800 . ?
N710 C762 1.379(16) . ?
N710 C759 1.441(16) . ?
N710 H71A 0.8800 . ?
N709 C754 1.347(17) . ?
N709 C757 1.378(16) . ?
N709 H70B 0.8800 . ?
N711 C764 1.316(16) . ?
N711 C767 1.366(16) . ?
N711 H71B 0.8800 . ?
C700 C701 1.374(16) . ?
C700 H700 0.9500 . ?
C701 C702 1.345(16) . ?
C701 H701 0.9500 . ?
C702 C703 1.363(16) . ?
C702 H702 0.9500 . ?
C703 C704 1.379(15) . ?
C703 H703 0.9500 . ?
C704 C705 1.421(17) . ?
C705 H705 0.9500 . ?
C706 C711 1.369(16) . ?
C706 C707 1.395(17) . ?
C707 C708 1.364(16) . ?
C707 H707 0.9500 . ?
C708 C709 1.354(16) . ?
C708 H708 0.9500 . ?
C709 C710 1.358(16) . ?
C709 C748 1.537(17) . ?
C710 C711 1.408(16) . ?
C710 H710 0.9500 . ?
C711 H711 0.9500 . ?
C712 C713 1.383(5) . ?
C712 H712 0.9500 . ?
C713 C714 1.376(5) . ?
C713 H713 0.9500 . ?
C714 C715 1.383(4) . ?
C714 H714 0.9500 . ?
C715 C716 1.390(4) . ?
C715 H715 0.9500 . ?
C716 C717 1.404(17) . ?
C717 H717 0.9500 . ?
C718 C723 1.397(18) . ?
C718 C719 1.400(19) . ?
C719 C720 1.420(18) . ?
C719 H719 0.9500 . ?
C720 C721 1.410(18) . ?
C720 H720 0.9500 . ?
C721 C722 1.356(18) . ?
C721 C753 1.425(18) . ?
C722 C723 1.420(18) . ?
C722 H722 0.9500 . ?
C723 H723 0.9500 . ?
C724 C725 1.382(3) . ?
C724 H724 0.9500 . ?
C725 C726 1.377(3) . ?
C725 H725 0.9500 . ?
C726 C727 1.385(4) . ?
C726 H726 0.9500 . ?
C727 C728 1.392(3) . ?
C727 H727 0.9500 . ?
C728 C729 1.493(17) . ?
C729 H729 0.9500 . ?
C730 C731 1.339(18) . ?
C730 C735 1.429(18) . ?
C731 C732 1.416(17) . ?
C731 H731 0.9500 . ?
C732 C733 1.355(18) . ?
C732 H732 0.9500 . ?
C733 C734 1.402(18) . ?
C733 C758 1.484(18) . ?
C734 C735 1.410(17) . ?
C734 H734 0.9500 . ?
C735 H735 0.9500 . ?
C736 C737 1.382(4) . ?
C736 H736 0.9500 . ?
C737 C738 1.377(5) . ?
C737 H737 0.9500 . ?
C738 C739 1.386(5) . ?
C738 H738 0.9500 . ?
C739 C740 1.392(4) . ?
C739 H739 0.9500 . ?
C740 C741 1.498(15) . ?
C741 H741 0.9500 . ?
C742 C747 1.376(15) . ?
C742 C743 1.377(15) . ?
C743 C744 1.385(15) . ?
C743 H743 0.9500 . ?
C744 C745 1.372(15) . ?
C744 H744 0.9500 . ?
C745 C746 1.377(15) . ?
C745 C763 1.493(17) . ?
C746 C747 1.381(15) . ?
C746 H746 0.9500 . ?
C747 H747 0.9500 . ?
C748 C749 1.358(17) . ?
C748 C767 1.384(17) . ?
C749 C750 1.460(17) . ?
C750 C751 1.358(17) . ?
C750 H750 0.9500 . ?
C751 C752 1.473(18) . ?
C751 H751 0.9500 . ?
C752 C753 1.418(18) . ?
C753 C754 1.364(18) . ?
C754 C755 1.471(19) . ?
C755 C756 1.341(18) . ?
C755 H755 0.9500 . ?
C756 C757 1.457(18) . ?
C756 H756 0.9500 . ?
C757 C758 1.382(17) . ?
C758 C759 1.380(17) . ?
C759 C760 1.440(18) . ?
C760 C761 1.382(17) . ?
C760 H760 0.9500 . ?
C761 C762 1.484(18) . ?
C761 H761 0.9500 . ?
C762 C763 1.396(17) . ?
C763 C764 1.393(17) . ?
C764 C765 1.439(17) . ?
C765 C766 1.371(16) . ?
C765 H765 0.9500 . ?
C766 C767 1.446(17) . ?
C766 H766 0.9500 . ?
N800 C804 1.347(5) . ?
N800 C800 1.347(4) . ?
N801 C805 1.32(2) . ?
N801 C806 1.435(16) . ?
N802 C812 1.302(19) . ?
N802 C816 1.35(2) . ?
N803 C817 1.227(19) . ?
N803 C818 1.412(17) . ?
N804 C828 1.340(15) . ?
N804 C824 1.355(15) . ?
N805 C829 1.33(2) . ?
N805 C830 1.393(17) . ?
N806 C809 1.359(16) . ?
N806 C839 1.385(19) . ?
N806 C836 1.474(19) . ?
N807 C840 1.331(19) . ?
N807 C821 1.402(16) . ?
N807 C837 1.466(18) . ?
N808 C833 1.387(16) . ?
N808 C841 1.40(2) . ?
N808 C838 1.490(19) . ?
N809 C839 1.291(18) . ?
N809 C840 1.359(19) . ?
N810 C841 1.333(19) . ?
N810 C840 1.374(19) . ?
N811 C841 1.323(19) . ?
N811 C839 1.350(18) . ?
C800 C801 1.383(5) . ?
C800 H800 0.9500 . ?
C801 C802 1.378(5) . ?
C801 H801 0.9500 . ?
C802 C803 1.388(5) . ?
C802 H802 0.9500 . ?
C803 C804 1.393(5) . ?
C803 H803 0.9500 . ?
C804 C805 1.490(19) . ?
C805 H805 0.9500 . ?
C806 C807 1.3900 . ?
C806 C811 1.3900 . ?
C807 C808 1.3900 . ?
C807 H807 0.9500 . ?
C808 C809 1.3900 . ?
C808 H808 0.9500 . ?
C809 C810 1.3900 . ?
C810 C811 1.3900 . ?
C810 H810 0.9500 . ?
C811 H811 0.9500 . ?
C812 C813 1.36(2) . ?
C812 H812 0.9500 . ?
C813 C814 1.37(2) . ?
C813 H813 0.9500 . ?
C814 C815 1.30(2) . ?
C814 H814 0.9500 . ?
C815 C816 1.39(2) . ?
C815 H815 0.9500 . ?
C816 C817 1.45(2) . ?
C817 H817 0.9500 . ?
C818 C819 1.3900 . ?
C818 C823 1.3900 . ?
C819 C820 1.3900 . ?
C819 H819 0.9500 . ?
C820 C821 1.3900 . ?
C820 H820 0.9500 . ?
C821 C822 1.3900 . ?
C822 C823 1.3900 . ?
C822 H822 0.9500 . ?
C823 H823 0.9500 . ?
C824 C825 1.403(16) . ?
C824 H824 0.9500 . ?
C825 C826 1.368(16) . ?
C825 H825 0.9500 . ?
C826 C827 1.390(16) . ?
C826 H826 0.9500 . ?
C827 C828 1.385(16) . ?
C827 H827 0.9500 . ?
C828 C829 1.45(2) . ?
C829 H829 0.9500 . ?
C830 C831 1.3900 . ?
C830 C835 1.3900 . ?
C831 C832 1.3900 . ?
C831 H831 0.9500 . ?
C832 C833 1.3900 . ?
C832 H832 0.9500 . ?
C833 C834 1.3900 . ?
C834 C835 1.3900 . ?
C834 H834 0.9500 . ?
C835 H835 0.9500 . ?
C836 H83A 0.9800 . ?
C836 H83B 0.9800 . ?
C836 H83C 0.9800 . ?
C837 H83D 0.9800 . ?
C837 H83E 0.9800 . ?
C837 H83F 0.9800 . ?
C838 H83G 0.9800 . ?
C838 H83H 0.9800 . ?
C838 H83I 0.9800 . ?
N850 C854 1.361(14) . ?
N850 C850 1.364(14) . ?
N851 C855 1.334(18) . ?
N851 C856 1.435(15) . ?
N852 C862 1.311(18) . ?
N852 C866 1.343(19) . ?
N853 C867 1.238(17) . ?
N853 C868 1.416(15) . ?
N854 C874 1.3450(19) . ?
N854 C878 1.3462(19) . ?
N855 C879 1.329(18) . ?
N855 C880 1.388(15) . ?
N856 C859 1.384(15) . ?
N856 C889 1.394(18) . ?
N856 C886 1.493(18) . ?
N857 C890 1.329(17) . ?
N857 C871 1.400(14) . ?
N857 C887 1.484(16) . ?
N858 C883 1.392(15) . ?
N858 C891 1.400(18) . ?
N858 C888 1.507(17) . ?
N859 C889 1.295(17) . ?
N859 C890 1.344(17) . ?
N860 C891 1.335(17) . ?
N860 C890 1.365(17) . ?
N861 C891 1.312(17) . ?
N861 C889 1.365(17) . ?
C850 C851 1.373(15) . ?
C850 H850 0.9500 . ?
C851 C852 1.346(15) . ?
C851 H851 0.9500 . ?
C852 C853 1.398(15) . ?
C852 H852 0.9500 . ?
C853 C854 1.385(15) . ?
C853 H853 0.9500 . ?
C854 C855 1.504(19) . ?
C855 H855 0.9500 . ?
C856 C857 1.3900 . ?
C856 C861 1.3900 . ?
C857 C858 1.3900 . ?
C857 H857 0.9500 . ?
C858 C859 1.3900 . ?
C858 H858 0.9500 . ?
C859 C860 1.3900 . ?
C860 C861 1.3900 . ?
C860 H860 0.9500 . ?
C861 H861 0.9500 . ?
C862 C863 1.35(2) . ?
C862 H862 0.9500 . ?
C863 C864 1.36(2) . ?
C863 H863 0.9500 . ?
C864 C865 1.30(2) . ?
C864 H864 0.9500 . ?
C865 C866 1.37(2) . ?
C865 H865 0.9500 . ?
C866 C867 1.45(2) . ?
C867 H867 0.9500 . ?
C868 C869 1.3900 . ?
C868 C873 1.3900 . ?
C869 C870 1.3900 . ?
C869 H869 0.9500 . ?
C870 C871 1.3900 . ?
C870 H870 0.9500 . ?
C871 C872 1.3900 . ?
C872 C873 1.3900 . ?
C872 H872 0.9500 . ?
C873 H873 0.9500 . ?
C874 C875 1.382(2) . ?
C874 H874 0.9500 . ?
C875 C876 1.376(2) . ?
C875 H875 0.9500 . ?
C876 C877 1.383(2) . ?
C876 H876 0.9500 . ?
C877 C878 1.3911(19) . ?
C877 H877 0.9500 . ?
C878 C879 1.447(18) . ?
C879 H879 0.9500 . ?
C880 C881 1.3900 . ?
C880 C885 1.3900 . ?
C881 C882 1.3900 . ?
C881 H881 0.9500 . ?
C882 C883 1.3900 . ?
C882 H882 0.9500 . ?
C883 C884 1.3900 . ?
C884 C885 1.3900 . ?
C884 H884 0.9500 . ?
C885 H885 0.9500 . ?
C886 H88A 0.9800 . ?
C886 H88B 0.9800 . ?
C886 H88C 0.9800 . ?
C887 H88D 0.9800 . ?
C887 H88E 0.9800 . ?
C887 H88F 0.9800 . ?
C888 H88G 0.9800 . ?
C888 H88H 0.9800 . ?
C888 H88I 0.9800 . ?
N1 S2 1.616(11) . ?
N1 S1 1.629(11) . ?
S1 O2 1.439(11) . ?
S1 O1 1.463(11) . ?
S1 C1 1.828(10) . ?
S2 O4 1.425(10) . ?
S2 O3 1.434(11) . ?
S2 C2 1.828(10) . ?
C1 F1 1.311(17) . ?
C1 F2 1.313(17) . ?
C1 F3 1.320(17) . ?
C2 F6 1.299(17) . ?
C2 F4 1.299(18) . ?
C2 F5 1.302(17) . ?
N11 S11 1.636(13) . ?
N11 S12 1.680(13) . ?
S11 O11 1.395(11) . ?
S11 O12 1.419(11) . ?
S11 C11 1.831(10) . ?
S12 O13 1.428(13) . ?
S12 O14 1.437(13) . ?
S12 C12 1.826(10) . ?
S12 C12A 1.839(10) . ?
C11 F11 1.284(18) . ?
C11 F13 1.302(18) . ?
C11 F12 1.310(18) . ?
C12 F14 1.294(19) . ?
C12 F16 1.314(19) . ?
C12 F15 1.362(19) . ?
C12A F16A 1.30(2) . ?
C12A F14A 1.32(2) . ?
C12A F15A 1.33(2) . ?
N21 S21 1.623(12) . ?
N21 S22 1.664(12) . ?
S21 O21 1.413(11) . ?
S21 O22 1.436(12) . ?
S21 C21 1.826(10) . ?
S22 O23 1.420(12) . ?
S22 O24 1.422(12) . ?
S22 C22 1.836(10) . ?
C21 F22 1.289(18) . ?
C21 F21 1.299(18) . ?
C21 F23 1.321(18) . ?
C22 F25 1.279(18) . ?
C22 F24 1.321(19) . ?
C22 F26 1.336(19) . ?
N31 S31 1.644(12) . ?
N31 S32 1.649(13) . ?
S31 O32 1.415(12) . ?
S31 O31 1.448(12) . ?
S31 C31 1.831(10) . ?
S32 O34 1.445(13) . ?
S32 O33 1.449(13) . ?
S32 C32 1.836(10) . ?
C31 F31 1.302(19) . ?
C31 F32 1.306(19) . ?
C31 F33 1.325(19) . ?
C32 F34 1.315(19) . ?
C32 F35 1.317(19) . ?
C32 F36 1.330(19) . ?
N41 S42 1.603(12) . ?
N41 S41 1.609(12) . ?
S41 O41 1.422(12) . ?
S41 O42 1.457(12) . ?
S41 C41 1.826(10) . ?
S42 O43 1.445(12) . ?
S42 O44 1.458(13) . ?
S42 C42 1.827(10) . ?
C41 F42 1.283(18) . ?
C41 F43 1.303(19) . ?
C41 F41 1.310(19) . ?
C42 F46 1.297(18) . ?
C42 F44 1.302(18) . ?
C42 F45 1.351(19) . ?
N51 S52 1.647(13) . ?
N51 S51 1.653(13) . ?
S51 O52 1.422(13) . ?
S51 O51 1.435(13) . ?
S51 C51 1.849(11) . ?
S52 O53 1.427(13) . ?
S52 O54 1.440(13) . ?
S52 C52 1.822(10) . ?
C51 F53 1.312(19) . ?
C51 F52 1.32(2) . ?
C51 F51 1.317(19) . ?
C52 F56 1.300(19) . ?
C52 F54 1.322(19) . ?
C52 F55 1.332(19) . ?
N61 S62 1.621(11) . ?
N61 S61 1.623(11) . ?
S61 O61 1.413(10) . ?
S61 O62 1.429(10) . ?
S61 C61 1.837(10) . ?
S62 O63 1.424(10) . ?
S62 O64 1.454(11) . ?
S62 C62 1.828(10) . ?
C61 F63 1.304(18) . ?
C61 F61 1.320(17) . ?
C61 F62 1.334(17) . ?
C62 F65 1.287(19) . ?
C62 F66 1.291(18) . ?
C62 F64 1.292(17) . ?
N71 S71 1.644(13) . ?
N71 S72 1.656(13) . ?
S71 O71 1.423(13) . ?
S71 O72 1.448(13) . ?
S71 C71 1.824(10) . ?
S71 C71A 1.827(10) . ?
S72 O74 1.434(13) . ?
S72 O73 1.443(13) . ?
S72 C72 1.829(10) . ?
C72 F74 1.32(2) . ?
C72 F76 1.33(2) . ?
C72 F75 1.33(2) . ?
C71 F71 1.314(19) . ?
C71 F73 1.379(19) . ?
C71 F72 1.382(19) . ?
C71A F72A 1.34(2) . ?
C71A F73A 1.37(2) . ?
C71A F71A 1.374(19) . ?

loop_
_geom_torsion_atom_site_label_1
_geom_torsion_atom_site_label_2
_geom_torsion_atom_site_label_3
_geom_torsion_atom_site_label_4
_geom_torsion
_geom_torsion_site_symmetry_1
_geom_torsion_site_symmetry_2
_geom_torsion_site_symmetry_3
_geom_torsion_site_symmetry_4
_geom_torsion_publ_flag
C104 N100 C100 C101 -10(4) . . . . ?
Co5 N100 C100 C101 179(2) . . . . ?
N100 C100 C101 C102 5(5) . . . . ?
C100 C101 C102 C103 -2(6) . . . . ?
C101 C102 C103 C104 3(6) . . . . ?
C100 N100 C104 C103 11(5) . . . . ?
Co5 N100 C104 C103 -176(2) . . . . ?
C100 N100 C104 C105 -179(2) . . . . ?
Co5 N100 C104 C105 -6(3) . . . . ?
C102 C103 C104 N100 -7(5) . . . . ?
C102 C103 C104 C105 -176(3) . . . . ?
C106 N101 C105 C104 171(2) . . . . ?
Co5 N101 C105 C104 4(3) . . . . ?
N100 C104 C105 N101 2(4) . . . . ?
C103 C104 C105 N101 172(3) . . . . ?
C105 N101 C106 C111 -63(3) . . . . ?
Co5 N101 C106 C111 103(3) . . . . ?
C105 N101 C106 C107 118(3) . . . . ?
Co5 N101 C106 C107 -76(3) . . . . ?
C111 C106 C107 C108 -6(5) . . . . ?
N101 C106 C107 C108 173(3) . . . . ?
C106 C107 C108 C109 7(5) . . . . ?
C107 C108 C109 C110 -11(4) . . . . ?
C107 C108 C109 C148 -179(2) . . . . ?
C108 C109 C110 C111 15(4) . . . . ?
C148 C109 C110 C111 -176(2) . . . . ?
C107 C106 C111 C110 8(4) . . . . ?
N101 C106 C111 C110 -171(2) . . . . ?
C109 C110 C111 C106 -13(5) . . . . ?
C116 N102 C112 C113 0(4) . . . . ?
Co1 N102 C112 C113 -171(2) . . . . ?
N102 C112 C113 C114 -1(5) . . . . ?
C112 C113 C114 C115 8(4) . . . . ?
C113 C114 C115 C116 -14(4) . . . . ?
C112 N102 C116 C115 -7(4) . . . . ?
Co1 N102 C116 C115 166(2) . . . . ?
C112 N102 C116 C117 -176(2) . . . . ?
Co1 N102 C116 C117 -3(3) . . . . ?
C114 C115 C116 N102 14(4) . . . . ?
C114 C115 C116 C117 -178(3) . . . . ?
C118 N103 C117 C116 -176(2) . . . . ?
Co1 N103 C117 C116 9(4) . . . . ?
N102 C116 C117 N103 -4(4) . . . . ?
C115 C116 C117 N103 -173(3) . . . . ?
C117 N103 C118 C119 117(3) . . . . ?
Co1 N103 C118 C119 -68(4) . . . . ?
C117 N103 C118 C123 -67(4) . . . . ?
Co1 N103 C118 C123 107(3) . . . . ?
C123 C118 C119 C120 0(5) . . . . ?
N103 C118 C119 C120 176(3) . . . . ?
C118 C119 C120 C121 -6(5) . . . . ?
C119 C120 C121 C122 6(5) . . . . ?
C119 C120 C121 C153 -175(3) . . . . ?
C120 C121 C122 C123 -1(5) . . . . ?
C153 C121 C122 C123 180(3) . . . . ?
C121 C122 C123 C118 -4(5) . . . . ?
C119 C118 C123 C122 4(5) . . . . ?
N103 C118 C123 C122 -171(3) . . . . ?
C128 N104 C124 C125 -12(5) . . . . ?
Co3 N104 C124 C125 175(2) . . . . ?
N104 C124 C125 C126 14(5) . . . . ?
C124 C125 C126 C127 -10(5) . . . . ?
C125 C126 C127 C128 5(6) . . . . ?
C124 N104 C128 C127 7(5) . . . . ?
Co3 N104 C128 C127 -180(3) . . . . ?
C124 N104 C128 C129 -178(3) . . . . ?
Co3 N104 C128 C129 -4(4) . . . . ?
C126 C127 C128 N104 -3(6) . . . . ?
C126 C127 C128 C129 -178(3) . . . . ?
C130 N105 C129 C128 175(2) . . . . ?
Co3 N105 C129 C128 6(4) . . . . ?
N104 C128 C129 N105 -1(5) . . . . ?
C127 C128 C129 N105 175(3) . . . . ?
C129 N105 C130 C131 128(3) . . . . ?
Co3 N105 C130 C131 -63(4) . . . . ?
C129 N105 C130 C135 -54(4) . . . . ?
Co3 N105 C130 C135 115(2) . . . . ?
C135 C130 C131 C132 3(5) . . . . ?
N105 C130 C131 C132 -179(3) . . . . ?
C130 C131 C132 C133 -6(5) . . . . ?
C131 C132 C133 C134 7(5) . . . . ?
C131 C132 C133 C158 -178(3) . . . . ?
C132 C133 C134 C135 -6(5) . . . . ?
C158 C133 C134 C135 179(2) . . . . ?
C133 C134 C135 C130 3(4) . . . . ?
C131 C130 C135 C134 -2(5) . . . . ?
N105 C130 C135 C134 -180(2) . . . . ?
C140 N106 C136 C137 -12(4) . . . . ?
Co6 N106 C136 C137 -175(2) . . . . ?
N106 C136 C137 C138 10(5) . . . . ?
C136 C137 C138 C139 -5(5) . . . . ?
C137 C138 C139 C140 3(5) . . . . ?
C136 N106 C140 C139 9(5) . . . . ?
Co6 N106 C140 C139 175(3) . . . . ?
C136 N106 C140 C141 -174(2) . . . . ?
Co6 N106 C140 C141 -9(4) . . . . ?
C138 C139 C140 N106 -5(5) . . . . ?
C138 C139 C140 C141 178(3) . . . . ?
C142 N107 C141 C140 -178(2) . . . . ?
Co6 N107 C141 C140 -8(3) . . . . ?
N106 C140 C141 N107 12(4) . . . . ?
C139 C140 C141 N107 -171(3) . . . . ?
C141 N107 C142 C147 95(3) . . . . ?
Co6 N107 C142 C147 -72(3) . . . . ?
C141 N107 C142 C143 -85(3) . . . . ?
Co6 N107 C142 C143 107(2) . . . . ?
C147 C142 C143 C144 1(4) . . . . ?
N107 C142 C143 C144 -178(2) . . . . ?
C142 C143 C144 C145 1(4) . . . . ?
C143 C144 C145 C146 1(4) . . . . ?
C143 C144 C145 C163 -175(2) . . . . ?
C144 C145 C146 C147 -5(4) . . . . ?
C163 C145 C146 C147 171(2) . . . . ?
C143 C142 C147 C146 -5(4) . . . . ?
N107 C142 C147 C146 174(2) . . . . ?
C145 C146 C147 C142 7(4) . . . . ?
C110 C109 C148 C149 80(3) . . . . ?
C108 C109 C148 C149 -111(3) . . . . ?
C110 C109 C148 C167 -102(3) . . . . ?
C108 C109 C148 C167 66(4) . . . . ?
C167 C148 C149 N108 9(5) . . . . ?
C109 C148 C149 N108 -173(3) . . . . ?
C167 C148 C149 C150 177(3) . . . . ?
C109 C148 C149 C150 -6(4) . . . . ?
C152 N108 C149 C148 174(3) . . . . ?
C152 N108 C149 C150 4(3) . . . . ?
C148 C149 C150 C151 -180(3) . . . . ?
N108 C149 C150 C151 -10(4) . . . . ?
C149 C150 C151 C152 12(4) . . . . ?
C149 N108 C152 C153 173(3) . . . . ?
C149 N108 C152 C151 3(3) . . . . ?
C150 C151 C152 N108 -9(4) . . . . ?
C150 C151 C152 C153 -179(3) . . . . ?
N108 C152 C153 C154 5(5) . . . . ?
C151 C152 C153 C154 173(3) . . . . ?
N108 C152 C153 C121 -180(3) . . . . ?
C151 C152 C153 C121 -12(5) . . . . ?
C122 C121 C153 C154 59(4) . . . . ?
C120 C121 C153 C154 -120(3) . . . . ?
C122 C121 C153 C152 -116(3) . . . . ?
C120 C121 C153 C152 65(4) . . . . ?
C157 N109 C154 C153 174(3) . . . . ?
C157 N109 C154 C155 -1(4) . . . . ?
C152 C153 C154 N109 4(5) . . . . ?
C121 C153 C154 N109 -171(3) . . . . ?
C152 C153 C154 C155 179(3) . . . . ?
C121 C153 C154 C155 4(5) . . . . ?
N109 C154 C155 C156 3(4) . . . . ?
C153 C154 C155 C156 -173(3) . . . . ?
C154 C155 C156 C157 -4(4) . . . . ?
C154 N109 C157 C158 178(3) . . . . ?
C154 N109 C157 C156 -1(3) . . . . ?
C155 C156 C157 N109 3(4) . . . . ?
C155 C156 C157 C158 -176(3) . . . . ?
N109 C157 C158 C159 8(5) . . . . ?
C156 C157 C158 C159 -173(3) . . . . ?
N109 C157 C158 C133 172(3) . . . . ?
C156 C157 C158 C133 -9(4) . . . . ?
C132 C133 C158 C157 73(4) . . . . ?
C134 C133 C158 C157 -111(3) . . . . ?
C132 C133 C158 C159 -120(3) . . . . ?
C134 C133 C158 C159 55(4) . . . . ?
C157 C158 C159 C160 -177(3) . . . . ?
C133 C158 C159 C160 18(4) . . . . ?
C157 C158 C159 N110 -14(5) . . . . ?
C133 C158 C159 N110 -179(2) . . . . ?
C162 N110 C159 C158 -173(2) . . . . ?
C162 N110 C159 C160 -7(3) . . . . ?
C158 C159 C160 C161 173(3) . . . . ?
N110 C159 C160 C161 8(3) . . . . ?
C159 C160 C161 C162 -5(3) . . . . ?
C159 N110 C162 C163 179(2) . . . . ?
C159 N110 C162 C161 4(3) . . . . ?
C160 C161 C162 C163 -174(3) . . . . ?
C160 C161 C162 N110 1(3) . . . . ?
N110 C162 C163 C164 3(4) . . . . ?
C161 C162 C163 C164 177(2) . . . . ?
N110 C162 C163 C145 177(2) . . . . ?
C161 C162 C163 C145 -9(4) . . . . ?
C144 C145 C163 C162 -110(3) . . . . ?
C146 C145 C163 C162 74(3) . . . . ?
C144 C145 C163 C164 64(3) . . . . ?
C146 C145 C163 C164 -112(3) . . . . ?
C167 N111 C164 C163 178(3) . . . . ?
C167 N111 C164 C165 -1(3) . . . . ?
C162 C163 C164 N111 4(5) . . . . ?
C145 C163 C164 N111 -170(3) . . . . ?
C162 C163 C164 C165 -177(3) . . . . ?
C145 C163 C164 C165 9(4) . . . . ?
N111 C164 C165 C166 3(4) . . . . ?
C163 C164 C165 C166 -177(3) . . . . ?
C164 C165 C166 C167 -3(3) . . . . ?
C149 C148 C167 N111 -13(5) . . . . ?
C109 C148 C167 N111 170(2) . . . . ?
C149 C148 C167 C166 174(3) . . . . ?
C109 C148 C167 C166 -3(4) . . . . ?
C164 N111 C167 C148 -175(3) . . . . ?
C164 N111 C167 C166 -1(3) . . . . ?
C165 C166 C167 C148 177(3) . . . . ?
C165 C166 C167 N111 2(3) . . . . ?
C204 N200 C200 C201 0.00(3) . . . . ?
Co2 N200 C200 C201 173.6(6) . . . . ?
N200 C200 C201 C202 0.1(17) . . . . ?
C200 C201 C202 C203 0.00(8) . . . . ?
C201 C202 C203 C204 0.00(10) . . . . ?
C200 N200 C204 C203 0.00(8) . . . . ?
Co2 N200 C204 C203 -174.4(5) . . . . ?
C200 N200 C204 C205 -179.9(11) . . . . ?
Co2 N200 C204 C205 5.6(5) . . . . ?
C202 C203 C204 N200 0.00(11) . . . . ?
C202 C203 C204 C205 179.9(16) . . . . ?
C206 N201 C205 C204 -178.9(14) . . . . ?
Co2 N201 C205 C204 -2(2) . . . . ?
N200 C204 C205 N201 -2.2(17) . . . . ?
C203 C204 C205 N201 177.8(17) . . . . ?
C205 N201 C206 C211 94(4) . . . . ?
Co2 N201 C206 C211 -82(3) . . . . ?
C205 N201 C206 C207 -97(3) . . . . ?
Co2 N201 C206 C207 87(3) . . . . ?
C211 C206 C207 C208 -15(4) . . . . ?
N201 C206 C207 C208 176(2) . . . . ?
C206 C207 C208 C209 13(4) . . . . ?
C207 C208 C209 C210 3(5) . . . . ?
C207 C208 C209 C248 178(2) . . . . ?
C208 C209 C210 C211 -16(5) . . . . ?
C248 C209 C210 C211 168(2) . . . . ?
C207 C206 C211 C210 2(5) . . . . ?
N201 C206 C211 C210 170(3) . . . . ?
C209 C210 C211 C206 14(5) . . . . ?
C216 N202 C212 C213 11(5) . . . . ?
Co1 N202 C212 C213 177(3) . . . . ?
N202 C212 C213 C214 -3(6) . . . . ?
C212 C213 C214 C215 0(6) . . . . ?
C213 C214 C215 C216 -4(6) . . . . ?
C212 N202 C216 C215 -15(5) . . . . ?
Co1 N202 C216 C215 176(3) . . . . ?
C212 N202 C216 C217 178(3) . . . . ?
Co1 N202 C216 C217 9(4) . . . . ?
C214 C215 C216 N202 12(6) . . . . ?
C214 C215 C216 C217 178(3) . . . . ?
C218 N203 C217 C216 175(3) . . . . ?
Co1 N203 C217 C216 2(4) . . . . ?
N202 C216 C217 N203 -8(5) . . . . ?
C215 C216 C217 N203 -175(3) . . . . ?
C217 N203 C218 C219 117(3) . . . . ?
Co1 N203 C218 C219 -71(3) . . . . ?
C217 N203 C218 C223 -58(4) . . . . ?
Co1 N203 C218 C223 114(3) . . . . ?
C223 C218 C219 C220 -2(4) . . . . ?
N203 C218 C219 C220 -177(2) . . . . ?
C218 C219 C220 C221 -8(5) . . . . ?
C219 C220 C221 C222 7(5) . . . . ?
C219 C220 C221 C253 -179(2) . . . . ?
C220 C221 C222 C223 5(5) . . . . ?
C253 C221 C222 C223 -169(3) . . . . ?
C219 C218 C223 C222 13(4) . . . . ?
N203 C218 C223 C222 -172(2) . . . . ?
C221 C222 C223 C218 -15(5) . . . . ?
C228 N204 C224 C225 -7(5) . . . . ?
Co5 N204 C224 C225 175(3) . . . . ?
N204 C224 C225 C226 9(6) . . . . ?
C224 C225 C226 C227 -2(6) . . . . ?
C225 C226 C227 C228 -6(6) . . . . ?
C224 N204 C228 C227 -2(4) . . . . ?
Co5 N204 C228 C227 177(3) . . . . ?
C224 N204 C228 C229 167(3) . . . . ?
Co5 N204 C228 C229 -15(3) . . . . ?
C226 C227 C228 N204 8(5) . . . . ?
C226 C227 C228 C229 -160(3) . . . . ?
C230 N205 C229 C228 170(2) . . . . ?
Co5 N205 C229 C228 -4(4) . . . . ?
N204 C228 C229 N205 12(4) . . . . ?
C227 C228 C229 N205 -179(3) . . . . ?
C229 N205 C230 C231 -67(3) . . . . ?
Co5 N205 C230 C231 107(2) . . . . ?
C229 N205 C230 C235 113(3) . . . . ?
Co5 N205 C230 C235 -74(2) . . . . ?
C235 C230 C231 C232 2(4) . . . . ?
N205 C230 C231 C232 -178(2) . . . . ?
C230 C231 C232 C233 -1(4) . . . . ?
C231 C232 C233 C234 -1(4) . . . . ?
C231 C232 C233 C258 -178(2) . . . . ?
C232 C233 C234 C235 1(4) . . . . ?
C258 C233 C234 C235 178(2) . . . . ?
C233 C234 C235 C230 0(4) . . . . ?
C231 C230 C235 C234 -2(4) . . . . ?
N205 C230 C235 C234 178.7(19) . . . . ?
C240 N206 C236 C237 -14(4) . . . . ?
Co4 N206 C236 C237 175(2) . . . . ?
N206 C236 C237 C238 6(5) . . . . ?
C236 C237 C238 C239 6(6) . . . . ?
C237 C238 C239 C240 -9(5) . . . . ?
C236 N206 C240 C239 11(5) . . . . ?
Co4 N206 C240 C239 -176(2) . . . . ?
C236 N206 C240 C241 -177(2) . . . . ?
Co4 N206 C240 C241 -5(3) . . . . ?
C238 C239 C240 N206 0(5) . . . . ?
C238 C239 C240 C241 -171(3) . . . . ?
C242 N207 C241 C240 167(2) . . . . ?
Co4 N207 C241 C240 -5(3) . . . . ?
N206 C240 C241 N207 7(4) . . . . ?
C239 C240 C241 N207 178(3) . . . . ?
C241 N207 C242 C243 -63(3) . . . . ?
Co4 N207 C242 C243 107(2) . . . . ?
C241 N207 C242 C247 130(2) . . . . ?
Co4 N207 C242 C247 -60(3) . . . . ?
C247 C242 C243 C244 5(4) . . . . ?
N207 C242 C243 C244 -163(2) . . . . ?
C242 C243 C244 C245 -6(4) . . . . ?
C243 C244 C245 C246 7(4) . . . . ?
C243 C244 C245 C263 -175(2) . . . . ?
C244 C245 C246 C247 -7(4) . . . . ?
C263 C245 C246 C247 176(2) . . . . ?
C245 C246 C247 C242 5(4) . . . . ?
C243 C242 C247 C246 -4(4) . . . . ?
N207 C242 C247 C246 164(2) . . . . ?
C210 C209 C248 C249 -136(3) . . . . ?
C208 C209 C248 C249 49(4) . . . . ?
C210 C209 C248 C267 64(4) . . . . ?
C208 C209 C248 C267 -112(3) . . . . ?
C267 C248 C249 N208 -16(5) . . . . ?
C209 C248 C249 N208 -175(3) . . . . ?
C267 C248 C249 C250 -173(3) . . . . ?
C209 C248 C249 C250 27(4) . . . . ?
C252 N208 C249 C248 -164(3) . . . . ?
C252 N208 C249 C250 -3(4) . . . . ?
C248 C249 C250 C251 172(3) . . . . ?
N208 C249 C250 C251 10(4) . . . . ?
C249 C250 C251 C252 -13(4) . . . . ?
C249 N208 C252 C253 -175(3) . . . . ?
C249 N208 C252 C251 -4(4) . . . . ?
C250 C251 C252 N208 10(4) . . . . ?
C250 C251 C252 C253 -179(3) . . . . ?
N208 C252 C253 C254 -1(6) . . . . ?
C251 C252 C253 C254 -170(3) . . . . ?
N208 C252 C253 C221 170(3) . . . . ?
C251 C252 C253 C221 1(5) . . . . ?
C222 C221 C253 C254 61(4) . . . . ?
C220 C221 C253 C254 -113(3) . . . . ?
C222 C221 C253 C252 -110(3) . . . . ?
C220 C221 C253 C252 76(4) . . . . ?
C257 N209 C254 C253 -176(3) . . . . ?
C257 N209 C254 C255 -1(3) . . . . ?
C252 C253 C254 N209 -8(6) . . . . ?
C221 C253 C254 N209 -178(3) . . . . ?
C252 C253 C254 C255 177(3) . . . . ?
C221 C253 C254 C255 7(5) . . . . ?
N209 C254 C255 C256 0(4) . . . . ?
C253 C254 C255 C256 176(3) . . . . ?
C254 C255 C256 C257 1(4) . . . . ?
C254 N209 C257 C258 179(2) . . . . ?
C254 N209 C257 C256 1(3) . . . . ?
C255 C256 C257 N209 -1(3) . . . . ?
C255 C256 C257 C258 -179(3) . . . . ?
N209 C257 C258 C259 1(4) . . . . ?
C256 C257 C258 C259 178(2) . . . . ?
N209 C257 C258 C233 -175(3) . . . . ?
C256 C257 C258 C233 2(4) . . . . ?
C232 C233 C258 C257 -120(3) . . . . ?
C234 C233 C258 C257 63(3) . . . . ?
C232 C233 C258 C259 64(3) . . . . ?
C234 C233 C258 C259 -113(3) . . . . ?
C257 C258 C259 C260 -176(2) . . . . ?
C233 C258 C259 C260 0(3) . . . . ?
C257 C258 C259 N210 2(4) . . . . ?
C233 C258 C259 N210 178(2) . . . . ?
C262 N210 C259 C258 177(2) . . . . ?
C262 N210 C259 C260 -5(3) . . . . ?
C258 C259 C260 C261 -179(2) . . . . ?
N210 C259 C260 C261 2(2) . . . . ?
C259 C260 C261 C262 1(3) . . . . ?
C259 N210 C262 C263 -180(2) . . . . ?
C259 N210 C262 C261 5(3) . . . . ?
C260 C261 C262 N210 -4(3) . . . . ?
C260 C261 C262 C263 -179(2) . . . . ?
N210 C262 C263 C264 1(4) . . . . ?
C261 C262 C263 C264 175(2) . . . . ?
N210 C262 C263 C245 175(2) . . . . ?
C261 C262 C263 C245 -11(3) . . . . ?
C246 C245 C263 C264 -117(3) . . . . ?
C244 C245 C263 C264 66(3) . . . . ?
C246 C245 C263 C262 69(3) . . . . ?
C244 C245 C263 C262 -109(3) . . . . ?
C267 N211 C264 C263 178(3) . . . . ?
C267 N211 C264 C265 2(3) . . . . ?
C262 C263 C264 N211 1(5) . . . . ?
C245 C263 C264 N211 -174(2) . . . . ?
C262 C263 C264 C265 177(2) . . . . ?
C245 C263 C264 C265 3(4) . . . . ?
N211 C264 C265 C266 -3(4) . . . . ?
C263 C264 C265 C266 179(3) . . . . ?
C264 C265 C266 C267 4(4) . . . . ?
C264 N211 C267 C248 177(3) . . . . ?
C264 N211 C267 C266 1(3) . . . . ?
C249 C248 C267 N211 11(5) . . . . ?
C209 C248 C267 N211 170(3) . . . . ?
C249 C248 C267 C266 -173(3) . . . . ?
C209 C248 C267 C266 -14(4) . . . . ?
C265 C266 C267 N211 -3(4) . . . . ?
C265 C266 C267 C248 -179(3) . . . . ?
C304 N300 C300 C301 -12(4) . . . . ?
Co6 N300 C300 C301 -179(2) . . . . ?
N300 C300 C301 C302 9(5) . . . . ?
C300 C301 C302 C303 2(5) . . . . ?
C301 C302 C303 C304 -9(5) . . . . ?
C300 N300 C304 C303 5(4) . . . . ?
Co6 N300 C304 C303 173(2) . . . . ?
C300 N300 C304 C305 -177(2) . . . . ?
Co6 N300 C304 C305 -9(3) . . . . ?
C302 C303 C304 N300 5(5) . . . . ?
C302 C303 C304 C305 -172(3) . . . . ?
C306 N301 C305 C304 167(2) . . . . ?
Co6 N301 C305 C304 -14(3) . . . . ?
N300 C304 C305 N301 16(4) . . . . ?
C303 C304 C305 N301 -166(3) . . . . ?
C305 N301 C306 C311 -62(3) . . . . ?
Co6 N301 C306 C311 120(2) . . . . ?
C305 N301 C306 C307 118(3) . . . . ?
Co6 N301 C306 C307 -60(3) . . . . ?
C311 C306 C307 C308 -10(4) . . . . ?
N301 C306 C307 C308 170(2) . . . . ?
C306 C307 C308 C309 8(4) . . . . ?
C307 C308 C309 C310 -12(4) . . . . ?
C307 C308 C309 C348 -176(2) . . . . ?
C308 C309 C310 C311 18(4) . . . . ?
C348 C309 C310 C311 -177(2) . . . . ?
C307 C306 C311 C310 14(3) . . . . ?
N301 C306 C311 C310 -166(2) . . . . ?
C309 C310 C311 C306 -19(4) . . . . ?
C316 N302 C312 C313 -3(6) . . . . ?
Co3 N302 C312 C313 -170(3) . . . . ?
N302 C312 C313 C314 10(7) . . . . ?
C312 C313 C314 C315 -4(8) . . . . ?
C313 C314 C315 C316 -7(8) . . . . ?
C312 N302 C316 C315 -9(6) . . . . ?
Co3 N302 C316 C315 160(3) . . . . ?
C312 N302 C316 C317 -178(4) . . . . ?
Co3 N302 C316 C317 -9(5) . . . . ?
C314 C315 C316 N302 14(6) . . . . ?
C314 C315 C316 C317 -177(5) . . . . ?
C318 N303 C317 C316 -179(3) . . . . ?
Co3 N303 C317 C316 -3(5) . . . . ?
N302 C316 C317 N303 9(7) . . . . ?
C315 C316 C317 N303 -161(4) . . . . ?
C317 N303 C318 C323 98(4) . . . . ?
Co3 N303 C318 C323 -77(3) . . . . ?
C317 N303 C318 C319 -88(4) . . . . ?
Co3 N303 C318 C319 97(3) . . . . ?
C323 C318 C319 C320 4(5) . . . . ?
N303 C318 C319 C320 -171(2) . . . . ?
C318 C319 C320 C321 -2(5) . . . . ?
C319 C320 C321 C322 0(4) . . . . ?
C319 C320 C321 C353 -171(2) . . . . ?
C320 C321 C322 C323 2(4) . . . . ?
C353 C321 C322 C323 172(2) . . . . ?
C319 C318 C323 C322 -3(4) . . . . ?
N303 C318 C323 C322 172(2) . . . . ?
C321 C322 C323 C318 0(4) . . . . ?
C328 N304 C324 C325 -3(5) . . . . ?
Co2 N304 C324 C325 175(2) . . . . ?
N304 C324 C325 C326 -1(6) . . . . ?
C324 C325 C326 C327 3(6) . . . . ?
C325 C326 C327 C328 -1(6) . . . . ?
C324 N304 C328 C327 4(5) . . . . ?
Co2 N304 C328 C327 -174(3) . . . . ?
C324 N304 C328 C329 -180(3) . . . . ?
Co2 N304 C328 C329 2(4) . . . . ?
C326 C327 C328 N304 -2(6) . . . . ?
C326 C327 C328 C329 -178(3) . . . . ?
C330 N305 C329 C328 173(2) . . . . ?
Co2 N305 C329 C328 0(4) . . . . ?
N304 C328 C329 N305 -1(4) . . . . ?
C327 C328 C329 N305 175(3) . . . . ?
C329 N305 C330 C331 116(3) . . . . ?
Co2 N305 C330 C331 -72(3) . . . . ?
C329 N305 C330 C335 -67(3) . . . . ?
Co2 N305 C330 C335 106(2) . . . . ?
C335 C330 C331 C332 1(5) . . . . ?
N305 C330 C331 C332 178(2) . . . . ?
C330 C331 C332 C333 -2(5) . . . . ?
C331 C332 C333 C334 2(4) . . . . ?
C331 C332 C333 C358 178(3) . . . . ?
C332 C333 C334 C335 -3(5) . . . . ?
C358 C333 C334 C335 -179(3) . . . . ?
C333 C334 C335 C330 2(4) . . . . ?
C331 C330 C335 C334 -1(5) . . . . ?
N305 C330 C335 C334 -178(2) . . . . ?
C340 N306 C336 C337 1(4) . . . . ?
Co4 N306 C336 C337 -170(2) . . . . ?
N306 C336 C337 C338 1(5) . . . . ?
C336 C337 C338 C339 -2(4) . . . . ?
C337 C338 C339 C340 1(4) . . . . ?
C336 N306 C340 C339 -2(4) . . . . ?
Co4 N306 C340 C339 171(2) . . . . ?
C336 N306 C340 C341 -173(2) . . . . ?
Co4 N306 C340 C341 1(2) . . . . ?
C338 C339 C340 N306 1(4) . . . . ?
C338 C339 C340 C341 171(2) . . . . ?
C342 N307 C341 C340 -179.9(19) . . . . ?
Co4 N307 C341 C340 1(3) . . . . ?
N306 C340 C341 N307 -1(3) . . . . ?
C339 C340 C341 N307 -172(2) . . . . ?
C341 N307 C342 C347 116(3) . . . . ?
Co4 N307 C342 C347 -66(3) . . . . ?
C341 N307 C342 C343 -67(3) . . . . ?
Co4 N307 C342 C343 111(2) . . . . ?
C347 C342 C343 C344 2(4) . . . . ?
N307 C342 C343 C344 -175(2) . . . . ?
C342 C343 C344 C345 -11(4) . . . . ?
C343 C344 C345 C346 13(3) . . . . ?
C343 C344 C345 C363 -176(2) . . . . ?
C344 C345 C346 C347 -6(4) . . . . ?
C363 C345 C346 C347 -177(2) . . . . ?
C343 C342 C347 C346 4(4) . . . . ?
N307 C342 C347 C346 -179(2) . . . . ?
C345 C346 C347 C342 -2(4) . . . . ?
C310 C309 C348 C349 72(3) . . . . ?
C308 C309 C348 C349 -124(3) . . . . ?
C310 C309 C348 C367 -105(3) . . . . ?
C308 C309 C348 C367 60(3) . . . . ?
C367 C348 C349 N308 -2(4) . . . . ?
C309 C348 C349 N308 -178(2) . . . . ?
C367 C348 C349 C350 -179(2) . . . . ?
C309 C348 C349 C350 5(3) . . . . ?
C352 N308 C349 C348 -178(2) . . . . ?
C352 N308 C349 C350 -1(3) . . . . ?
C348 C349 C350 C351 178(2) . . . . ?
N308 C349 C350 C351 0(3) . . . . ?
C349 C350 C351 C352 1(3) . . . . ?
C349 N308 C352 C353 178(3) . . . . ?
C349 N308 C352 C351 1(3) . . . . ?
C350 C351 C352 N308 -2(3) . . . . ?
C350 C351 C352 C353 -178(3) . . . . ?
N308 C352 C353 C354 -4(5) . . . . ?
C351 C352 C353 C354 172(3) . . . . ?
N308 C352 C353 C321 173(2) . . . . ?
C351 C352 C353 C321 -12(4) . . . . ?
C322 C321 C353 C354 -107(3) . . . . ?
C320 C321 C353 C354 63(4) . . . . ?
C322 C321 C353 C352 77(3) . . . . ?
C320 C321 C353 C352 -113(3) . . . . ?
C357 N309 C354 C353 178(3) . . . . ?
C357 N309 C354 C355 6(4) . . . . ?
C352 C353 C354 N309 8(5) . . . . ?
C321 C353 C354 N309 -168(3) . . . . ?
C352 C353 C354 C355 179(3) . . . . ?
C321 C353 C354 C355 3(5) . . . . ?
N309 C354 C355 C356 -3(4) . . . . ?
C353 C354 C355 C356 -176(3) . . . . ?
C354 C355 C356 C357 0(4) . . . . ?
C354 N309 C357 C358 -173(3) . . . . ?
C354 N309 C357 C356 -6(3) . . . . ?
C355 C356 C357 C358 172(3) . . . . ?
C355 C356 C357 N309 4(4) . . . . ?
N309 C357 C358 C359 -11(5) . . . . ?
C356 C357 C358 C359 -176(3) . . . . ?
N309 C357 C358 C333 164(2) . . . . ?
C356 C357 C358 C333 -1(4) . . . . ?
C332 C333 C358 C357 67(4) . . . . ?
C334 C333 C358 C357 -118(3) . . . . ?
C332 C333 C358 C359 -118(3) . . . . ?
C334 C333 C358 C359 57(3) . . . . ?
C357 C358 C359 N310 4(4) . . . . ?
C333 C358 C359 N310 -171(2) . . . . ?
C357 C358 C359 C360 178(3) . . . . ?
C333 C358 C359 C360 3(4) . . . . ?
C362 N310 C359 C358 -177(2) . . . . ?
C362 N310 C359 C360 8(3) . . . . ?
C358 C359 C360 C361 176(2) . . . . ?
N310 C359 C360 C361 -8(3) . . . . ?
C359 C360 C361 C362 6(3) . . . . ?
C359 N310 C362 C363 -176(2) . . . . ?
C359 N310 C362 C361 -4(2) . . . . ?
C360 C361 C362 N310 -1(3) . . . . ?
C360 C361 C362 C363 171(2) . . . . ?
N310 C362 C363 C364 -13(4) . . . . ?
C361 C362 C363 C364 177.1(19) . . . . ?
N310 C362 C363 C345 178(2) . . . . ?
C361 C362 C363 C345 8(3) . . . . ?
C346 C345 C363 C362 52(3) . . . . ?
C344 C345 C363 C362 -118(2) . . . . ?
C346 C345 C363 C364 -117(2) . . . . ?
C344 C345 C363 C364 72(3) . . . . ?
C367 N311 C364 C363 172(2) . . . . ?
C367 N311 C364 C365 0(3) . . . . ?
C362 C363 C364 N311 15(4) . . . . ?
C345 C363 C364 N311 -176(2) . . . . ?
C362 C363 C364 C365 -174(2) . . . . ?
C345 C363 C364 C365 -5(3) . . . . ?
N311 C364 C365 C366 -2(3) . . . . ?
C363 C364 C365 C366 -174(2) . . . . ?
C364 C365 C366 C367 3(2) . . . . ?
C349 C348 C367 N311 1(4) . . . . ?
C309 C348 C367 N311 177.4(19) . . . . ?
C349 C348 C367 C366 178(2) . . . . ?
C309 C348 C367 C366 -6(3) . . . . ?
C364 N311 C367 C348 179(2) . . . . ?
C364 N311 C367 C366 2(3) . . . . ?
C365 C366 C367 C348 -180(2) . . . . ?
C365 C366 C367 N311 -3(2) . . . . ?
C404 N400 C400 C401 -6(5) . . . . ?
Co3 N400 C400 C401 -175(2) . . . . ?
N400 C400 C401 C402 0(5) . . . . ?
C400 C401 C402 C403 6(6) . . . . ?
C401 C402 C403 C404 -6(6) . . . . ?
C400 N400 C404 C403 6(5) . . . . ?
Co3 N400 C404 C403 177(2) . . . . ?
C400 N400 C404 C405 -170(3) . . . . ?
Co3 N400 C404 C405 0(4) . . . . ?
C402 C403 C404 N400 -1(5) . . . . ?
C402 C403 C404 C405 175(3) . . . . ?
C406 N401 C405 C404 -173(2) . . . . ?
Co3 N401 C405 C404 2(3) . . . . ?
N400 C404 C405 N401 -2(4) . . . . ?
C403 C404 C405 N401 -178(3) . . . . ?
C405 N401 C406 C407 127(2) . . . . ?
Co3 N401 C406 C407 -47(3) . . . . ?
C405 N401 C406 C411 -63(3) . . . . ?
Co3 N401 C406 C411 123.1(18) . . . . ?
C411 C406 C407 C408 0.0 . . . . ?
N401 C406 C407 C408 169(2) . . . . ?
C406 C407 C408 C409 0.0 . . . . ?
C439 N406 C409 C410 -122(3) . . . . ?
C436 N406 C409 C410 33(3) . . . . ?
C439 N406 C409 C408 67(3) . . . . ?
C436 N406 C409 C408 -137(2) . . . . ?
C407 C408 C409 N406 171(2) . . . . ?
C407 C408 C409 C410 0.0 . . . . ?
N406 C409 C410 C411 -170(2) . . . . ?
C408 C409 C410 C411 0.0 . . . . ?
C409 C410 C411 C406 0.0 . . . . ?
C407 C406 C411 C410 0.0 . . . . ?
N401 C406 C411 C410 -170(2) . . . . ?
C416 N402 C412 C413 20(6) . . . . ?
Co1 N402 C412 C413 -178(3) . . . . ?
N402 C412 C413 C414 -18(6) . . . . ?
C412 C413 C414 C415 8(6) . . . . ?
C413 C414 C415 C416 -2(7) . . . . ?
C412 N402 C416 C415 -12(6) . . . . ?
Co1 N402 C416 C415 -177(3) . . . . ?
C412 N402 C416 C417 173(3) . . . . ?
Co1 N402 C416 C417 9(4) . . . . ?
C414 C415 C416 N402 4(7) . . . . ?
C414 C415 C416 C417 178(4) . . . . ?
C418 N403 C417 C416 -178(3) . . . . ?
Co1 N403 C417 C416 -5(4) . . . . ?
N402 C416 C417 N403 -2(5) . . . . ?
C415 C416 C417 N403 -177(4) . . . . ?
C417 N403 C418 C419 57(3) . . . . ?
Co1 N403 C418 C419 -114.6(19) . . . . ?
C417 N403 C418 C423 -127(3) . . . . ?
Co1 N403 C418 C423 62(2) . . . . ?
C423 C418 C419 C420 0.0 . . . . ?
N403 C418 C419 C420 176(2) . . . . ?
C418 C419 C420 C421 0.0 . . . . ?
C419 C420 C421 C422 0.0 . . . . ?
C419 C420 C421 N407 175(2) . . . . ?
C440 N407 C421 C420 114(3) . . . . ?
C437 N407 C421 C420 -80(2) . . . . ?
C440 N407 C421 C422 -71(3) . . . . ?
C437 N407 C421 C422 95(2) . . . . ?
C420 C421 C422 C423 0.0 . . . . ?
N407 C421 C422 C423 -175.2(19) . . . . ?
C421 C422 C423 C418 0.0 . . . . ?
C419 C418 C423 C422 0.0 . . . . ?
N403 C418 C423 C422 -176(2) . . . . ?
C428 N404 C424 C425 0.1(11) . . . . ?
Co2 N404 C424 C425 179.7(6) . . . . ?
N404 C424 C425 C426 -0.1(12) . . . . ?
C424 C425 C426 C427 0.1(17) . . . . ?
C425 C426 C427 C428 0.00(10) . . . . ?
C424 N404 C428 C427 -0.1(15) . . . . ?
Co2 N404 C428 C427 -179.7(5) . . . . ?
C424 N404 C428 C429 179.9(9) . . . . ?
Co2 N404 C428 C429 0.3(5) . . . . ?
C426 C427 C428 N404 0.1(19) . . . . ?
C426 C427 C428 C429 -179.9(12) . . . . ?
C430 N405 C429 C428 -178.7(14) . . . . ?
Co2 N405 C429 C428 2.5(19) . . . . ?
N404 C428 C429 N405 -2.1(15) . . . . ?
C427 C428 C429 N405 177.9(15) . . . . ?
C429 N405 C430 C431 -55(3) . . . . ?
Co2 N405 C430 C431 123.3(17) . . . . ?
C429 N405 C430 C435 126.8(19) . . . . ?
Co2 N405 C430 C435 -55(3) . . . . ?
C435 C430 C431 C432 0.0 . . . . ?
N405 C430 C431 C432 -178(2) . . . . ?
C430 C431 C432 C433 0.0 . . . . ?
C441 N408 C433 C434 39(4) . . . . ?
C438 N408 C433 C434 -143(2) . . . . ?
C441 N408 C433 C432 -140(3) . . . . ?
C438 N408 C433 C432 38(3) . . . . ?
C431 C432 C433 N408 179(2) . . . . ?
C431 C432 C433 C434 0.0 . . . . ?
N408 C433 C434 C435 -179(2) . . . . ?
C432 C433 C434 C435 0.0 . . . . ?
C433 C434 C435 C430 0.0 . . . . ?
C431 C430 C435 C434 0.0 . . . . ?
N405 C430 C435 C434 178(2) . . . . ?
C440 N409 C439 N411 1(6) . . . . ?
C440 N409 C439 N406 173(3) . . . . ?
C441 N411 C439 N409 2(6) . . . . ?
C441 N411 C439 N406 -170(3) . . . . ?
C409 N406 C439 N409 169(3) . . . . ?
C436 N406 C439 N409 13(5) . . . . ?
C409 N406 C439 N411 -18(4) . . . . ?
C436 N406 C439 N411 -174(3) . . . . ?
C421 N407 C440 N409 -9(5) . . . . ?
C437 N407 C440 N409 -176(3) . . . . ?
C421 N407 C440 N410 176(2) . . . . ?
C437 N407 C440 N410 10(5) . . . . ?
C439 N409 C440 N407 -175(3) . . . . ?
C439 N409 C440 N410 -1(5) . . . . ?
C441 N410 C440 N407 172(3) . . . . ?
C441 N410 C440 N409 -2(5) . . . . ?
C440 N410 C441 N411 6(6) . . . . ?
C440 N410 C441 N408 -179(3) . . . . ?
C439 N411 C441 N410 -6(6) . . . . ?
C439 N411 C441 N408 180(3) . . . . ?
C433 N408 C441 N410 7(5) . . . . ?
C438 N408 C441 N410 -170(3) . . . . ?
C433 N408 C441 N411 -178(3) . . . . ?
C438 N408 C441 N411 5(5) . . . . ?
C454 N450 C450 C451 -2(5) . . . . ?
Co6 N450 C450 C451 -177(2) . . . . ?
N450 C450 C451 C452 4(5) . . . . ?
C450 C451 C452 C453 -2(5) . . . . ?
C451 C452 C453 C454 -2(5) . . . . ?
C450 N450 C454 C453 -2(4) . . . . ?
Co6 N450 C454 C453 174(2) . . . . ?
C450 N450 C454 C455 -176(3) . . . . ?
Co6 N450 C454 C455 0(3) . . . . ?
C452 C453 C454 N450 4(4) . . . . ?
C452 C453 C454 C455 178(3) . . . . ?
C456 N451 C455 C454 -172.2(19) . . . . ?
Co6 N451 C455 C454 -4(3) . . . . ?
N450 C454 C455 N451 2(4) . . . . ?
C453 C454 C455 N451 -172(2) . . . . ?
C455 N451 C456 C457 52(2) . . . . ?
Co6 N451 C456 C457 -114.7(13) . . . . ?
C455 N451 C456 C461 -130.5(18) . . . . ?
Co6 N451 C456 C461 62.9(18) . . . . ?
C461 C456 C457 C458 0.0 . . . . ?
N451 C456 C457 C458 177.6(17) . . . . ?
C456 C457 C458 C459 0.0 . . . . ?
C489 N456 C459 C458 116(2) . . . . ?
C486 N456 C459 C458 -65(2) . . . . ?
C489 N456 C459 C460 -66(3) . . . . ?
C486 N456 C459 C460 112.8(19) . . . . ?
C457 C458 C459 N456 178.1(15) . . . . ?
C457 C458 C459 C460 0.0 . . . . ?
N456 C459 C460 C461 -178.0(16) . . . . ?
C458 C459 C460 C461 0.0 . . . . ?
C459 C460 C461 C456 0.0 . . . . ?
C457 C456 C461 C460 0.0 . . . . ?
N451 C456 C461 C460 -177.6(16) . . . . ?
C466 N452 C462 C463 3(4) . . . . ?
Co4 N452 C462 C463 -175.9(19) . . . . ?
N452 C462 C463 C464 -4(4) . . . . ?
C462 C463 C464 C465 9(4) . . . . ?
C463 C464 C465 C466 -12(4) . . . . ?
C462 N452 C466 C465 -6(3) . . . . ?
Co4 N452 C466 C465 173.4(17) . . . . ?
C462 N452 C466 C467 -176(2) . . . . ?
Co4 N452 C466 C467 3(3) . . . . ?
C464 C465 C466 N452 10(4) . . . . ?
C464 C465 C466 C467 179(3) . . . . ?
C468 N453 C467 C466 -170(2) . . . . ?
Co4 N453 C467 C466 -7(3) . . . . ?
N452 C466 C467 N453 3(4) . . . . ?
C465 C466 C467 N453 -166(3) . . . . ?
C467 N453 C468 C469 47(3) . . . . ?
Co4 N453 C468 C469 -113.7(13) . . . . ?
C467 N453 C468 C473 -132(2) . . . . ?
Co4 N453 C468 C473 68.0(17) . . . . ?
C473 C468 C469 C470 0.0 . . . . ?
N453 C468 C469 C470 -178.3(15) . . . . ?
C468 C469 C470 C471 0.0 . . . . ?
C469 C470 C471 C472 0.0 . . . . ?
C469 C470 C471 N457 179.8(15) . . . . ?
C490 N457 C471 C470 112(2) . . . . ?
C487 N457 C471 C470 -76(2) . . . . ?
C490 N457 C471 C472 -68(3) . . . . ?
C487 N457 C471 C472 103.8(17) . . . . ?
C470 C471 C472 C473 0.0 . . . . ?
N457 C471 C472 C473 -179.9(14) . . . . ?
C471 C472 C473 C468 0.0 . . . . ?
C469 C468 C473 C472 0.0 . . . . ?
N453 C468 C473 C472 178.4(15) . . . . ?
C478 N454 C474 C475 4(6) . . . . ?
Co5 N454 C474 C475 176(3) . . . . ?
N454 C474 C475 C476 -14(5) . . . . ?
C474 C475 C476 C477 16(5) . . . . ?
C475 C476 C477 C478 -9(6) . . . . ?
C474 N454 C478 C477 4(7) . . . . ?
Co5 N454 C478 C477 -170(3) . . . . ?
C474 N454 C478 C479 169(3) . . . . ?
Co5 N454 C478 C479 -5(5) . . . . ?
C476 C477 C478 N454 -1(7) . . . . ?
C476 C477 C478 C479 -166(4) . . . . ?
C480 N455 C479 C478 178(3) . . . . ?
Co5 N455 C479 C478 -6(4) . . . . ?
N454 C478 C479 N455 8(6) . . . . ?
C477 C478 C479 N455 173(4) . . . . ?
C479 N455 C480 C481 90(3) . . . . ?
Co5 N455 C480 C481 -85(2) . . . . ?
C479 N455 C480 C485 -94(3) . . . . ?
Co5 N455 C480 C485 92(2) . . . . ?
N455 C480 C481 C482 176.4(18) . . . . ?
C485 C480 C481 C482 0.0 . . . . ?
C480 C481 C482 C483 0.0 . . . . ?
C491 N458 C483 C482 91(3) . . . . ?
C488 N458 C483 C482 -105(2) . . . . ?
C491 N458 C483 C484 -97(2) . . . . ?
C488 N458 C483 C484 67(3) . . . . ?
C481 C482 C483 N458 171.8(17) . . . . ?
C481 C482 C483 C484 0.0 . . . . ?
N458 C483 C484 C485 -172.1(17) . . . . ?
C482 C483 C484 C485 0.0 . . . . ?
C483 C484 C485 C480 0.0 . . . . ?
N455 C480 C485 C484 -176.3(18) . . . . ?
C481 C480 C485 C484 0.0 . . . . ?
C490 N459 C489 N461 0(4) . . . . ?
C490 N459 C489 N456 178(2) . . . . ?
C491 N461 C489 N459 -4(4) . . . . ?
C491 N461 C489 N456 178(2) . . . . ?
C459 N456 C489 N459 176(2) . . . . ?
C486 N456 C489 N459 -3(4) . . . . ?
C459 N456 C489 N461 -6(4) . . . . ?
C486 N456 C489 N461 175(2) . . . . ?
C471 N457 C490 N459 -10(4) . . . . ?
C487 N457 C490 N459 178(2) . . . . ?
C471 N457 C490 N460 168(2) . . . . ?
C487 N457 C490 N460 -3(4) . . . . ?
C489 N459 C490 N457 -180(3) . . . . ?
C489 N459 C490 N460 2(4) . . . . ?
C491 N460 C490 N457 -178(2) . . . . ?
C491 N460 C490 N459 0(4) . . . . ?
C489 N461 C491 N460 7(4) . . . . ?
C489 N461 C491 N458 171(2) . . . . ?
C490 N460 C491 N461 -5(5) . . . . ?
C490 N460 C491 N458 -170(2) . . . . ?
C483 N458 C491 N461 180(2) . . . . ?
C488 N458 C491 N461 16(4) . . . . ?
C483 N458 C491 N460 -14(4) . . . . ?
C488 N458 C491 N460 -177(3) . . . . ?
C504 N500 C500 C501 -7(4) . . . . ?
Co11 N500 C500 C501 174.3(19) . . . . ?
N500 C500 C501 C502 5(4) . . . . ?
C500 C501 C502 C503 -1(5) . . . . ?
C501 C502 C503 C504 0(4) . . . . ?
C500 N500 C504 C503 5(4) . . . . ?
Co11 N500 C504 C503 -176(2) . . . . ?
C500 N500 C504 C505 -180(2) . . . . ?
Co11 N500 C504 C505 0(3) . . . . ?
C502 C503 C504 N500 -2(4) . . . . ?
C502 C503 C504 C505 -176(3) . . . . ?
C506 N501 C505 C504 -171(2) . . . . ?
Co11 N501 C505 C504 -8(3) . . . . ?
N500 C504 C505 N501 6(4) . . . . ?
C503 C504 C505 N501 -179(3) . . . . ?
C505 N501 C506 C511 -135(2) . . . . ?
Co11 N501 C506 C511 65(3) . . . . ?
C505 N501 C506 C507 54(3) . . . . ?
Co11 N501 C506 C507 -106(2) . . . . ?
C511 C506 C507 C508 5(4) . . . . ?
N501 C506 C507 C508 176(2) . . . . ?
C506 C507 C508 C509 -4(4) . . . . ?
C507 C508 C509 C510 0(4) . . . . ?
C507 C508 C509 C548 179(2) . . . . ?
C508 C509 C510 C511 2(4) . . . . ?
C548 C509 C510 C511 -176(2) . . . . ?
C507 C506 C511 C510 -2(4) . . . . ?
N501 C506 C511 C510 -174(2) . . . . ?
C509 C510 C511 C506 -1(4) . . . . ?
C516 N502 C512 C513 -1(4) . . . . ?
Co10 N502 C512 C513 -179(2) . . . . ?
N502 C512 C513 C514 9(4) . . . . ?
C512 C513 C514 C515 -12(4) . . . . ?
C513 C514 C515 C516 8(4) . . . . ?
C512 N502 C516 C515 -3(4) . . . . ?
Co10 N502 C516 C515 175(2) . . . . ?
C512 N502 C516 C517 176(2) . . . . ?
Co10 N502 C516 C517 -6(3) . . . . ?
C514 C515 C516 N502 0(4) . . . . ?
C514 C515 C516 C517 -180(3) . . . . ?
C518 N503 C517 C516 -178(2) . . . . ?
Co10 N503 C517 C516 16(3) . . . . ?
N502 C516 C517 N503 -7(4) . . . . ?
C515 C516 C517 N503 172(3) . . . . ?
C517 N503 C518 C519 -72(3) . . . . ?
Co10 N503 C518 C519 92(3) . . . . ?
C517 N503 C518 C523 113(3) . . . . ?
Co10 N503 C518 C523 -83(3) . . . . ?
C523 C518 C519 C520 -3(4) . . . . ?
N503 C518 C519 C520 -178(3) . . . . ?
C518 C519 C520 C521 1(5) . . . . ?
C519 C520 C521 C522 2(4) . . . . ?
C519 C520 C521 C553 174(3) . . . . ?
C553 C521 C522 C523 -175(2) . . . . ?
C520 C521 C522 C523 -3(4) . . . . ?
C519 C518 C523 C522 2(4) . . . . ?
N503 C518 C523 C522 178(2) . . . . ?
C521 C522 C523 C518 1(4) . . . . ?
C528 N504 C524 C525 -2(5) . . . . ?
Co7 N504 C524 C525 -173(3) . . . . ?
N504 C524 C525 C526 -1(6) . . . . ?
C524 C525 C526 C527 0(7) . . . . ?
C525 C526 C527 C528 4(6) . . . . ?
C524 N504 C528 C527 6(6) . . . . ?
Co7 N504 C528 C527 178(3) . . . . ?
C524 N504 C528 C529 178(3) . . . . ?
Co7 N504 C528 C529 -11(4) . . . . ?
C526 C527 C528 N504 -8(6) . . . . ?
C526 C527 C528 C529 -179(3) . . . . ?
C530 N505 C529 C528 -178(2) . . . . ?
Co7 N505 C529 C528 -8(5) . . . . ?
N504 C528 C529 N505 12(5) . . . . ?
C527 C528 C529 N505 -176(4) . . . . ?
C529 N505 C530 C531 59(4) . . . . ?
Co7 N505 C530 C531 -110(3) . . . . ?
C529 N505 C530 C535 -106(4) . . . . ?
Co7 N505 C530 C535 85(3) . . . . ?
C535 C530 C531 C532 -14(5) . . . . ?
N505 C530 C531 C532 -179(3) . . . . ?
C530 C531 C532 C533 4(5) . . . . ?
C531 C532 C533 C534 5(5) . . . . ?
C531 C532 C533 C558 178(3) . . . . ?
C532 C533 C534 C535 -5(5) . . . . ?
C558 C533 C534 C535 -178(3) . . . . ?
C533 C534 C535 C530 -4(5) . . . . ?
C531 C530 C535 C534 14(5) . . . . ?
N505 C530 C535 C534 178(3) . . . . ?
C540 N506 C536 C537 -2(5) . . . . ?
Co8 N506 C536 C537 172(2) . . . . ?
N506 C536 C537 C538 6(5) . . . . ?
C536 C537 C538 C539 -9(5) . . . . ?
C537 C538 C539 C540 8(5) . . . . ?
C536 N506 C540 C539 1(5) . . . . ?
Co8 N506 C540 C539 -174(3) . . . . ?
C536 N506 C540 C541 177(3) . . . . ?
Co8 N506 C540 C541 2(4) . . . . ?
C538 C539 C540 N506 -4(5) . . . . ?
C538 C539 C540 C541 -180(3) . . . . ?
C542 N507 C541 C540 -179(2) . . . . ?
Co8 N507 C541 C540 2(3) . . . . ?
N506 C540 C541 N507 -3(4) . . . . ?
C539 C540 C541 N507 173(3) . . . . ?
C541 N507 C542 C543 -99(2) . . . . ?
Co8 N507 C542 C543 79(2) . . . . ?
C541 N507 C542 C547 90(2) . . . . ?
Co8 N507 C542 C547 -92.1(19) . . . . ?
C547 C542 C543 C544 0.0 . . . . ?
N507 C542 C543 C544 -171.2(18) . . . . ?
C542 C543 C544 C545 0.0 . . . . ?
C543 C544 C545 C546 0.0 . . . . ?
C543 C544 C545 C563 -179.1(17) . . . . ?
C544 C545 C546 C547 0.0 . . . . ?
C563 C545 C546 C547 179.0(18) . . . . ?
C545 C546 C547 C542 0.0 . . . . ?
C543 C542 C547 C546 0.0 . . . . ?
N507 C542 C547 C546 171.1(18) . . . . ?
C510 C509 C548 C549 -63(3) . . . . ?
C508 C509 C548 C549 119(3) . . . . ?
C510 C509 C548 C567 119(3) . . . . ?
C508 C509 C548 C567 -59(3) . . . . ?
C567 C548 C549 N508 8(5) . . . . ?
C509 C548 C549 N508 -170(2) . . . . ?
C567 C548 C549 C550 174(3) . . . . ?
C509 C548 C549 C550 -4(4) . . . . ?
C552 N508 C549 C548 172(3) . . . . ?
C552 N508 C549 C550 3(3) . . . . ?
C548 C549 C550 C551 -175(3) . . . . ?
N508 C549 C550 C551 -6(3) . . . . ?
C549 C550 C551 C552 6(3) . . . . ?
C549 N508 C552 C553 -180(3) . . . . ?
C549 N508 C552 C551 0(3) . . . . ?
C550 C551 C552 N508 -4(3) . . . . ?
C550 C551 C552 C553 176(3) . . . . ?
N508 C552 C553 C554 -3(4) . . . . ?
C551 C552 C553 C554 178(2) . . . . ?
N508 C552 C553 C521 180(3) . . . . ?
C551 C552 C553 C521 0(4) . . . . ?
C522 C521 C553 C554 103(3) . . . . ?
C520 C521 C553 C554 -69(4) . . . . ?
C522 C521 C553 C552 -80(3) . . . . ?
C520 C521 C553 C552 109(3) . . . . ?
C557 N509 C554 C553 174(3) . . . . ?
C557 N509 C554 C555 -8(3) . . . . ?
C552 C553 C554 N509 0(4) . . . . ?
C521 C553 C554 N509 178(3) . . . . ?
C552 C553 C554 C555 -177(2) . . . . ?
C521 C553 C554 C555 0(4) . . . . ?
N509 C554 C555 C556 2(3) . . . . ?
C553 C554 C555 C556 -180(3) . . . . ?
C554 C555 C556 C557 4(3) . . . . ?
C554 N509 C557 C558 176(3) . . . . ?
C554 N509 C557 C556 10(3) . . . . ?
C555 C556 C557 N509 -9(3) . . . . ?
C555 C556 C557 C558 -175(3) . . . . ?
N509 C557 C558 C559 11(5) . . . . ?
C556 C557 C558 C559 174(3) . . . . ?
N509 C557 C558 C533 -178(2) . . . . ?
C556 C557 C558 C533 -15(4) . . . . ?
C532 C533 C558 C559 107(3) . . . . ?
C534 C533 C558 C559 -81(4) . . . . ?
C532 C533 C558 C557 -65(4) . . . . ?
C534 C533 C558 C557 107(3) . . . . ?
C557 C558 C559 N510 -1(5) . . . . ?
C533 C558 C559 N510 -172(3) . . . . ?
C557 C558 C559 C560 -176(3) . . . . ?
C533 C558 C559 C560 13(5) . . . . ?
C562 N510 C559 C558 173(3) . . . . ?
C562 N510 C559 C560 -10(4) . . . . ?
C558 C559 C560 C561 -178(3) . . . . ?
N510 C559 C560 C561 5(4) . . . . ?
C559 C560 C561 C562 2(4) . . . . ?
C559 N510 C562 C563 177(3) . . . . ?
C559 N510 C562 C561 11(3) . . . . ?
C560 C561 C562 N510 -8(4) . . . . ?
C560 C561 C562 C563 -174(3) . . . . ?
N510 C562 C563 C564 4(5) . . . . ?
C561 C562 C563 C564 168(3) . . . . ?
N510 C562 C563 C545 176(3) . . . . ?
C561 C562 C563 C545 -20(4) . . . . ?
C544 C545 C563 C562 116(2) . . . . ?
C546 C545 C563 C562 -63(3) . . . . ?
C544 C545 C563 C564 -72(3) . . . . ?
C546 C545 C563 C564 109(3) . . . . ?
C567 N511 C564 C563 -178(3) . . . . ?
C567 N511 C564 C565 8(3) . . . . ?
C562 C563 C564 N511 3(5) . . . . ?
C545 C563 C564 N511 -168(3) . . . . ?
C562 C563 C564 C565 177(3) . . . . ?
C545 C563 C564 C565 5(4) . . . . ?
N511 C564 C565 C566 -5(3) . . . . ?
C563 C564 C565 C566 -180(3) . . . . ?
C564 C565 C566 C567 1(3) . . . . ?
C564 N511 C567 C548 177(3) . . . . ?
C564 N511 C567 C566 -8(3) . . . . ?
C549 C548 C567 N511 -7(5) . . . . ?
C509 C548 C567 N511 170(2) . . . . ?
C549 C548 C567 C566 178(3) . . . . ?
C509 C548 C567 C566 -4(4) . . . . ?
C565 C566 C567 N511 4(3) . . . . ?
C565 C566 C567 C548 179(2) . . . . ?
C604 N600 C600 C601 -4(3) . . . . ?
Co11 N600 C600 C601 -177.8(15) . . . . ?
N600 C600 C601 C602 0(4) . . . . ?
C600 C601 C602 C603 5(4) . . . . ?
C601 C602 C603 C604 -5(4) . . . . ?
C600 N600 C604 C603 5(3) . . . . ?
Co11 N600 C604 C603 178.8(17) . . . . ?
C600 N600 C604 C605 -174.4(19) . . . . ?
Co11 N600 C604 C605 0(2) . . . . ?
C602 C603 C604 N600 0(4) . . . . ?
C602 C603 C604 C605 179(2) . . . . ?
C606 N601 C605 C604 -179.8(18) . . . . ?
Co11 N601 C605 C604 0(3) . . . . ?
N600 C604 C605 N601 0(3) . . . . ?
C603 C604 C605 N601 -179(2) . . . . ?
C605 N601 C606 C611 82(3) . . . . ?
Co11 N601 C606 C611 -98(2) . . . . ?
C605 N601 C606 C607 -103(2) . . . . ?
Co11 N601 C606 C607 77(2) . . . . ?
C611 C606 C607 C608 0(3) . . . . ?
N601 C606 C607 C608 -175.2(19) . . . . ?
C606 C607 C608 C609 -1(4) . . . . ?
C607 C608 C609 C610 4(4) . . . . ?
C607 C608 C609 C648 -176(2) . . . . ?
C608 C609 C610 C611 -5(4) . . . . ?
C648 C609 C610 C611 175(2) . . . . ?
C607 C606 C611 C610 -1(3) . . . . ?
N601 C606 C611 C610 173.8(19) . . . . ?
C609 C610 C611 C606 4(4) . . . . ?
C616 N602 C612 C613 -4(5) . . . . ?
Co8 N602 C612 C613 179(3) . . . . ?
N602 C612 C613 C614 6(6) . . . . ?
C612 C613 C614 C615 -8(5) . . . . ?
C613 C614 C615 C616 10(5) . . . . ?
C612 N602 C616 C615 5(5) . . . . ?
Co8 N602 C616 C615 -178(2) . . . . ?
C612 N602 C616 C617 177(3) . . . . ?
Co8 N602 C616 C617 -6(4) . . . . ?
C614 C615 C616 N602 -8(5) . . . . ?
C614 C615 C616 C617 -180(3) . . . . ?
C618 N603 C617 C616 -177(2) . . . . ?
Co8 N603 C617 C616 -12(3) . . . . ?
N602 C616 C617 N603 13(4) . . . . ?
C615 C616 C617 N603 -176(3) . . . . ?
C617 N603 C618 C623 51(4) . . . . ?
Co8 N603 C618 C623 -111(3) . . . . ?
C617 N603 C618 C619 -131(3) . . . . ?
Co8 N603 C618 C619 66(4) . . . . ?
C623 C618 C619 C620 0(5) . . . . ?
N603 C618 C619 C620 -178(3) . . . . ?
C618 C619 C620 C621 4(5) . . . . ?
C619 C620 C621 C622 -11(4) . . . . ?
C619 C620 C621 C653 177(2) . . . . ?
C653 C621 C622 C623 -172(3) . . . . ?
C620 C621 C622 C623 15(5) . . . . ?
C619 C618 C623 C622 4(5) . . . . ?
N603 C618 C623 C622 -178(3) . . . . ?
C621 C622 C623 C618 -12(5) . . . . ?
C628 N604 C624 C625 -0.1(10) . . . . ?
Co9 N604 C624 C625 -168.3(5) . . . . ?
N604 C624 C625 C626 0.00(2) . . . . ?
C624 C625 C626 C627 0.1(15) . . . . ?
C625 C626 C627 C628 0.1(19) . . . . ?
C624 N604 C628 C627 0.2(16) . . . . ?
Co9 N604 C628 C627 169.4(5) . . . . ?
C624 N604 C628 C629 180.00(3) . . . . ?
Co9 N604 C628 C629 -10.6(5) . . . . ?
C626 C627 C628 N604 0.00(7) . . . . ?
C626 C627 C628 C629 180.00(4) . . . . ?
C630 N605 C629 C628 175.3(13) . . . . ?
Co9 N605 C629 C628 -6(2) . . . . ?
N604 C628 C629 N605 10.5(14) . . . . ?
C627 C628 C629 N605 -169.5(14) . . . . ?
C629 N605 C630 C631 86(3) . . . . ?
Co9 N605 C630 C631 -93(3) . . . . ?
C629 N605 C630 C635 -110(3) . . . . ?
Co9 N605 C630 C635 71(3) . . . . ?
C635 C630 C631 C632 15(5) . . . . ?
N605 C630 C631 C632 178(2) . . . . ?
C630 C631 C632 C633 -8(5) . . . . ?
C631 C632 C633 C634 4(5) . . . . ?
C631 C632 C633 C658 -175(2) . . . . ?
C632 C633 C634 C635 -8(5) . . . . ?
C658 C633 C634 C635 171(3) . . . . ?
C633 C634 C635 C630 14(5) . . . . ?
C631 C630 C635 C634 -18(5) . . . . ?
N605 C630 C635 C634 179(2) . . . . ?
C640 N606 C636 C637 1(4) . . . . ?
Co12 N606 C636 C637 -175.6(18) . . . . ?
N606 C636 C637 C638 -8(4) . . . . ?
C636 C637 C638 C639 10(4) . . . . ?
C637 C638 C639 C640 -6(4) . . . . ?
C636 N606 C640 C639 4(4) . . . . ?
Co12 N606 C640 C639 -179.1(17) . . . . ?
C636 N606 C640 C641 -179(2) . . . . ?
Co12 N606 C640 C641 -2(3) . . . . ?
C638 C639 C640 N606 -1(4) . . . . ?
C638 C639 C640 C641 -178(2) . . . . ?
C642 N607 C641 C640 -178.8(18) . . . . ?
Co12 N607 C641 C640 -3(3) . . . . ?
N606 C640 C641 N607 4(3) . . . . ?
C639 C640 C641 N607 -179(2) . . . . ?
C641 N607 C642 C643 58(3) . . . . ?
Co12 N607 C642 C643 -117(2) . . . . ?
C641 N607 C642 C647 -121(3) . . . . ?
Co12 N607 C642 C647 64(3) . . . . ?
C647 C642 C643 C644 -9(3) . . . . ?
N607 C642 C643 C644 172(2) . . . . ?
C642 C643 C644 C645 7(3) . . . . ?
C643 C644 C645 C646 -2(3) . . . . ?
C643 C644 C645 C663 -179.8(18) . . . . ?
C644 C645 C646 C647 0(3) . . . . ?
C663 C645 C646 C647 178(2) . . . . ?
C645 C646 C647 C642 -3(4) . . . . ?
C643 C642 C647 C646 7(4) . . . . ?
N607 C642 C647 C646 -174(2) . . . . ?
C610 C609 C648 C649 110(3) . . . . ?
C608 C609 C648 C649 -70(3) . . . . ?
C610 C609 C648 C667 -65(3) . . . . ?
C608 C609 C648 C667 115(3) . . . . ?
C667 C648 C649 N608 -2(5) . . . . ?
C609 C648 C649 N608 -176(2) . . . . ?
C667 C648 C649 C650 180(3) . . . . ?
C609 C648 C649 C650 5(4) . . . . ?
C652 N608 C649 C648 180(3) . . . . ?
C652 N608 C649 C650 -2(3) . . . . ?
C648 C649 C650 C651 -179(3) . . . . ?
N608 C649 C650 C651 2(3) . . . . ?
C649 C650 C651 C652 -2(3) . . . . ?
C649 N608 C652 C653 -176(3) . . . . ?
C649 N608 C652 C651 0(3) . . . . ?
C650 C651 C652 N608 1(3) . . . . ?
C650 C651 C652 C653 177(3) . . . . ?
N608 C652 C653 C654 -5(5) . . . . ?
C651 C652 C653 C654 180(3) . . . . ?
N608 C652 C653 C621 176(2) . . . . ?
C651 C652 C653 C621 1(4) . . . . ?
C622 C621 C653 C654 121(3) . . . . ?
C620 C621 C653 C654 -66(4) . . . . ?
C622 C621 C653 C652 -60(4) . . . . ?
C620 C621 C653 C652 113(3) . . . . ?
C657 N609 C654 C653 179(3) . . . . ?
C657 N609 C654 C655 1(4) . . . . ?
C652 C653 C654 N609 12(5) . . . . ?
C621 C653 C654 N609 -169(3) . . . . ?
C652 C653 C654 C655 -170(3) . . . . ?
C621 C653 C654 C655 9(5) . . . . ?
N609 C654 C655 C656 3(4) . . . . ?
C653 C654 C655 C656 -175(3) . . . . ?
C654 C655 C656 C657 -5(4) . . . . ?
C654 N609 C657 C658 -171(3) . . . . ?
C654 N609 C657 C656 -4(4) . . . . ?
C655 C656 C657 N609 6(4) . . . . ?
C655 C656 C657 C658 173(3) . . . . ?
N609 C657 C658 C659 -17(5) . . . . ?
C656 C657 C658 C659 178(3) . . . . ?
N609 C657 C658 C633 167(3) . . . . ?
C656 C657 C658 C633 2(5) . . . . ?
C632 C633 C658 C657 -70(4) . . . . ?
C634 C633 C658 C657 111(3) . . . . ?
C632 C633 C658 C659 114(3) . . . . ?
C634 C633 C658 C659 -66(4) . . . . ?
C657 C658 C659 C660 -173(3) . . . . ?
C633 C658 C659 C660 3(5) . . . . ?
C657 C658 C659 N610 5(5) . . . . ?
C633 C658 C659 N610 -179(2) . . . . ?
C662 N610 C659 C658 174(3) . . . . ?
C662 N610 C659 C660 -8(3) . . . . ?
C658 C659 C660 C661 -177(3) . . . . ?
N610 C659 C660 C661 5(3) . . . . ?
C659 C660 C661 C662 0(3) . . . . ?
C659 N610 C662 C663 175(2) . . . . ?
C659 N610 C662 C661 8(3) . . . . ?
C660 C661 C662 N610 -5(3) . . . . ?
C660 C661 C662 C663 -173(2) . . . . ?
N610 C662 C663 C664 8(4) . . . . ?
C661 C662 C663 C664 174(2) . . . . ?
N610 C662 C663 C645 -177(2) . . . . ?
C661 C662 C663 C645 -11(4) . . . . ?
C644 C645 C663 C662 -61(3) . . . . ?
C646 C645 C663 C662 122(2) . . . . ?
C644 C645 C663 C664 114(2) . . . . ?
C646 C645 C663 C664 -64(3) . . . . ?
C667 N611 C664 C663 175(3) . . . . ?
C667 N611 C664 C665 -2(3) . . . . ?
C662 C663 C664 N611 3(4) . . . . ?
C645 C663 C664 N611 -171(2) . . . . ?
C662 C663 C664 C665 180(2) . . . . ?
C645 C663 C664 C665 5(4) . . . . ?
N611 C664 C665 C666 1(3) . . . . ?
C663 C664 C665 C666 -176(2) . . . . ?
C664 C665 C666 C667 0(3) . . . . ?
C664 N611 C667 C648 -177(3) . . . . ?
C664 N611 C667 C666 2(3) . . . . ?
C649 C648 C667 N611 -4(5) . . . . ?
C609 C648 C667 N611 170(2) . . . . ?
C649 C648 C667 C666 177(3) . . . . ?
C609 C648 C667 C666 -9(4) . . . . ?
C665 C666 C667 N611 -1(3) . . . . ?
C665 C666 C667 C648 178(3) . . . . ?
C704 N700 C700 C701 -5(4) . . . . ?
Co12 N700 C700 C701 175.0(19) . . . . ?
N700 C700 C701 C702 11(4) . . . . ?
C700 C701 C702 C703 -15(5) . . . . ?
C701 C702 C703 C704 13(5) . . . . ?
C700 N700 C704 C703 3(4) . . . . ?
Co12 N700 C704 C703 -177(2) . . . . ?
C700 N700 C704 C705 175(2) . . . . ?
Co12 N700 C704 C705 -5(3) . . . . ?
C702 C703 C704 N700 -7(5) . . . . ?
C702 C703 C704 C705 -178(3) . . . . ?
C706 N701 C705 C704 175(2) . . . . ?
Co12 N701 C705 C704 -19(3) . . . . ?
N700 C704 C705 N701 18(4) . . . . ?
C703 C704 C705 N701 -171(3) . . . . ?
C705 N701 C706 C711 59(3) . . . . ?
Co12 N701 C706 C711 -104.1(19) . . . . ?
C705 N701 C706 C707 -113(3) . . . . ?
Co12 N701 C706 C707 83(2) . . . . ?
C711 C706 C707 C708 5(3) . . . . ?
N701 C706 C707 C708 178(2) . . . . ?
C706 C707 C708 C709 -4(4) . . . . ?
C707 C708 C709 C710 4(3) . . . . ?
C707 C708 C709 C748 -178(2) . . . . ?
C708 C709 C710 C711 -5(3) . . . . ?
C748 C709 C710 C711 177.3(19) . . . . ?
C707 C706 C711 C710 -5(3) . . . . ?
N701 C706 C711 C710 -177.9(19) . . . . ?
C709 C710 C711 C706 6(3) . . . . ?
C716 N702 C712 C713 -5(5) . . . . ?
Co9 N702 C712 C713 178(3) . . . . ?
N702 C712 C713 C714 10(6) . . . . ?
C712 C713 C714 C715 -8(6) . . . . ?
C713 C714 C715 C716 3(5) . . . . ?
C712 N702 C716 C715 0(5) . . . . ?
Co9 N702 C716 C715 177(2) . . . . ?
C712 N702 C716 C717 178(3) . . . . ?
Co9 N702 C716 C717 -6(4) . . . . ?
C714 C715 C716 N702 1(5) . . . . ?
C714 C715 C716 C717 -177(3) . . . . ?
C718 N703 C717 C716 -175(2) . . . . ?
Co9 N703 C717 C716 -6(4) . . . . ?
N702 C716 C717 N703 8(5) . . . . ?
C715 C716 C717 N703 -174(3) . . . . ?
C717 N703 C718 C723 -128(3) . . . . ?
Co9 N703 C718 C723 64(4) . . . . ?
C717 N703 C718 C719 60(4) . . . . ?
Co9 N703 C718 C719 -108(3) . . . . ?
C723 C718 C719 C720 1(4) . . . . ?
N703 C718 C719 C720 174(2) . . . . ?
C718 C719 C720 C721 2(4) . . . . ?
C719 C720 C721 C722 -1(4) . . . . ?
C719 C720 C721 C753 179(2) . . . . ?
C720 C721 C722 C723 -3(4) . . . . ?
C753 C721 C722 C723 178(2) . . . . ?
C719 C718 C723 C722 -5(5) . . . . ?
N703 C718 C723 C722 -177(2) . . . . ?
C721 C722 C723 C718 6(4) . . . . ?
C728 N704 C724 C725 7(5) . . . . ?
Co7 N704 C724 C725 -169(3) . . . . ?
N704 C724 C725 C726 1(6) . . . . ?
C724 C725 C726 C727 -12(5) . . . . ?
C725 C726 C727 C728 16(4) . . . . ?
C724 N704 C728 C727 -4(5) . . . . ?
Co7 N704 C728 C727 173(3) . . . . ?
C724 N704 C728 C729 171(3) . . . . ?
Co7 N704 C728 C729 -13(4) . . . . ?
C726 C727 C728 N704 -8(5) . . . . ?
C726 C727 C728 C729 178(3) . . . . ?
C730 N705 C729 C728 177(2) . . . . ?
Co7 N705 C729 C728 -10(4) . . . . ?
N704 C728 C729 N705 15(5) . . . . ?
C727 C728 C729 N705 -171(3) . . . . ?
C729 N705 C730 C731 -107(3) . . . . ?
Co7 N705 C730 C731 80(3) . . . . ?
C729 N705 C730 C735 72(3) . . . . ?
Co7 N705 C730 C735 -101(2) . . . . ?
C735 C730 C731 C732 -1(5) . . . . ?
N705 C730 C731 C732 178(2) . . . . ?
C730 C731 C732 C733 2(4) . . . . ?
C731 C732 C733 C734 2(4) . . . . ?
C731 C732 C733 C758 174(2) . . . . ?
C732 C733 C734 C735 -6(4) . . . . ?
C758 C733 C734 C735 -178(2) . . . . ?
C733 C734 C735 C730 6(4) . . . . ?
C731 C730 C735 C734 -3(4) . . . . ?
N705 C730 C735 C734 179(2) . . . . ?
C740 N706 C736 C737 0(4) . . . . ?
Co10 N706 C736 C737 179(2) . . . . ?
N706 C736 C737 C738 -7(4) . . . . ?
C736 C737 C738 C739 13(4) . . . . ?
C737 C738 C739 C740 -13(4) . . . . ?
C736 N706 C740 C739 0(5) . . . . ?
Co10 N706 C740 C739 -179(2) . . . . ?
C736 N706 C740 C741 -180(2) . . . . ?
Co10 N706 C740 C741 1(3) . . . . ?
C738 C739 C740 N706 6(5) . . . . ?
C738 C739 C740 C741 -174(3) . . . . ?
C742 N707 C741 C740 -173(2) . . . . ?
Co10 N707 C741 C740 -2(3) . . . . ?
N706 C740 C741 N707 1(4) . . . . ?
C739 C740 C741 N707 -180(3) . . . . ?
C741 N707 C742 C747 52(3) . . . . ?
Co10 N707 C742 C747 -118(2) . . . . ?
C741 N707 C742 C743 -129(2) . . . . ?
Co10 N707 C742 C743 61(3) . . . . ?
C747 C742 C743 C744 3(4) . . . . ?
N707 C742 C743 C744 -177(2) . . . . ?
C742 C743 C744 C745 1(4) . . . . ?
C743 C744 C745 C746 -2(4) . . . . ?
C743 C744 C745 C763 -180(2) . . . . ?
C744 C745 C746 C747 -1(4) . . . . ?
C763 C745 C746 C747 177(2) . . . . ?
C743 C742 C747 C746 -6(4) . . . . ?
N707 C742 C747 C746 174.1(19) . . . . ?
C745 C746 C747 C742 5(4) . . . . ?
C708 C709 C748 C749 -64(3) . . . . ?
C710 C709 C748 C749 114(2) . . . . ?
C708 C709 C748 C767 119(2) . . . . ?
C710 C709 C748 C767 -64(3) . . . . ?
C767 C748 C749 N708 2(4) . . . . ?
C709 C748 C749 N708 -175(2) . . . . ?
C767 C748 C749 C750 -177(2) . . . . ?
C709 C748 C749 C750 5(4) . . . . ?
C752 N708 C749 C748 -175(2) . . . . ?
C752 N708 C749 C750 5(3) . . . . ?
C748 C749 C750 C751 179(2) . . . . ?
N708 C749 C750 C751 -1(3) . . . . ?
C749 C750 C751 C752 -3(3) . . . . ?
C749 N708 C752 C753 -175(3) . . . . ?
C749 N708 C752 C751 -6(3) . . . . ?
C750 C751 C752 N708 6(3) . . . . ?
C750 C751 C752 C753 174(2) . . . . ?
N708 C752 C753 C754 -15(5) . . . . ?
C751 C752 C753 C754 179(3) . . . . ?
N708 C752 C753 C721 170(2) . . . . ?
C751 C752 C753 C721 4(4) . . . . ?
C722 C721 C753 C754 -67(4) . . . . ?
C720 C721 C753 C754 114(3) . . . . ?
C722 C721 C753 C752 108(3) . . . . ?
C720 C721 C753 C752 -71(3) . . . . ?
C757 N709 C754 C753 176(3) . . . . ?
C757 N709 C754 C755 -2(3) . . . . ?
C752 C753 C754 N709 13(5) . . . . ?
C721 C753 C754 N709 -172(3) . . . . ?
C752 C753 C754 C755 -169(3) . . . . ?
C721 C753 C754 C755 5(4) . . . . ?
N709 C754 C755 C756 2(4) . . . . ?
C753 C754 C755 C756 -176(3) . . . . ?
C754 C755 C756 C757 -1(4) . . . . ?
C754 N709 C757 C758 178(3) . . . . ?
C754 N709 C757 C756 1(3) . . . . ?
C755 C756 C757 N709 0(4) . . . . ?
C755 C756 C757 C758 -177(3) . . . . ?
N709 C757 C758 C759 -3(5) . . . . ?
C756 C757 C758 C759 174(3) . . . . ?
N709 C757 C758 C733 174(2) . . . . ?
C756 C757 C758 C733 -10(4) . . . . ?
C732 C733 C758 C759 -60(3) . . . . ?
C734 C733 C758 C759 112(3) . . . . ?
C732 C733 C758 C757 123(3) . . . . ?
C734 C733 C758 C757 -65(3) . . . . ?
C757 C758 C759 C760 -178(3) . . . . ?
C733 C758 C759 C760 6(4) . . . . ?
C757 C758 C759 N710 -2(4) . . . . ?
C733 C758 C759 N710 -178(2) . . . . ?
C762 N710 C759 C758 -179(2) . . . . ?
C762 N710 C759 C760 -2(3) . . . . ?
C758 C759 C760 C761 -180(3) . . . . ?
N710 C759 C760 C761 4(3) . . . . ?
C759 C760 C761 C762 -4(3) . . . . ?
C759 N710 C762 C763 -179(3) . . . . ?
C759 N710 C762 C761 0(3) . . . . ?
C760 C761 C762 N710 2(3) . . . . ?
C760 C761 C762 C763 -179(3) . . . . ?
N710 C762 C763 C764 1(4) . . . . ?
C761 C762 C763 C764 -177(2) . . . . ?
N710 C762 C763 C745 174(2) . . . . ?
C761 C762 C763 C745 -4(4) . . . . ?
C744 C745 C763 C764 -69(3) . . . . ?
C746 C745 C763 C764 114(3) . . . . ?
C744 C745 C763 C762 118(3) . . . . ?
C746 C745 C763 C762 -59(3) . . . . ?
C767 N711 C764 C763 -179(3) . . . . ?
C767 N711 C764 C765 0(3) . . . . ?
C762 C763 C764 N711 2(4) . . . . ?
C745 C763 C764 N711 -170(2) . . . . ?
C762 C763 C764 C765 -177(2) . . . . ?
C745 C763 C764 C765 11(4) . . . . ?
N711 C764 C765 C766 -2(3) . . . . ?
C763 C764 C765 C766 178(2) . . . . ?
C764 C765 C766 C767 3(3) . . . . ?
C764 N711 C767 C748 179(2) . . . . ?
C764 N711 C767 C766 2(3) . . . . ?
C749 C748 C767 N711 -3(4) . . . . ?
C709 C748 C767 N711 174(2) . . . . ?
C749 C748 C767 C766 173(2) . . . . ?
C709 C748 C767 C766 -9(3) . . . . ?
C765 C766 C767 N711 -3(3) . . . . ?
C765 C766 C767 C748 180(2) . . . . ?
C804 N800 C800 C801 -8(5) . . . . ?
Co9 N800 C800 C801 176(2) . . . . ?
N800 C800 C801 C802 13(5) . . . . ?
C800 C801 C802 C803 -18(5) . . . . ?
C801 C802 C803 C804 18(5) . . . . ?
C800 N800 C804 C803 8(6) . . . . ?
Co9 N800 C804 C803 -176(3) . . . . ?
C800 N800 C804 C805 -179(3) . . . . ?
Co9 N800 C804 C805 -3(5) . . . . ?
C802 C803 C804 N800 -13(6) . . . . ?
C802 C803 C804 C805 174(3) . . . . ?
C806 N801 C805 C804 -177(3) . . . . ?
Co9 N801 C805 C804 12(4) . . . . ?
N800 C804 C805 N801 -6(6) . . . . ?
C803 C804 C805 N801 167(3) . . . . ?
C805 N801 C806 C807 124(3) . . . . ?
Co9 N801 C806 C807 -67(2) . . . . ?
C805 N801 C806 C811 -54(4) . . . . ?
Co9 N801 C806 C811 115.2(17) . . . . ?
C811 C806 C807 C808 0.0 . . . . ?
N801 C806 C807 C808 -177(2) . . . . ?
C806 C807 C808 C809 0.0 . . . . ?
C839 N806 C809 C808 72(3) . . . . ?
C836 N806 C809 C808 -105(2) . . . . ?
C839 N806 C809 C810 -110(3) . . . . ?
C836 N806 C809 C810 74(3) . . . . ?
C807 C808 C809 N806 178(2) . . . . ?
C807 C808 C809 C810 0.0 . . . . ?
N806 C809 C810 C811 -178(2) . . . . ?
C808 C809 C810 C811 0.0 . . . . ?
C809 C810 C811 C806 0.0 . . . . ?
C807 C806 C811 C810 0.0 . . . . ?
N801 C806 C811 C810 177(2) . . . . ?
C816 N802 C812 C813 3(6) . . . . ?
Co8 N802 C812 C813 -179(3) . . . . ?
N802 C812 C813 C814 -5(7) . . . . ?
C812 C813 C814 C815 7(8) . . . . ?
C813 C814 C815 C816 -7(8) . . . . ?
C812 N802 C816 C815 -2(6) . . . . ?
Co8 N802 C816 C815 179(3) . . . . ?
C812 N802 C816 C817 176(3) . . . . ?
Co8 N802 C816 C817 -3(4) . . . . ?
C814 C815 C816 N802 4(7) . . . . ?
C814 C815 C816 C817 -173(4) . . . . ?
C818 N803 C817 C816 -179(3) . . . . ?
Co8 N803 C817 C816 -1(5) . . . . ?
N802 C816 C817 N803 3(6) . . . . ?
C815 C816 C817 N803 -180(4) . . . . ?
C817 N803 C818 C819 89(4) . . . . ?
Co8 N803 C818 C819 -89(2) . . . . ?
C817 N803 C818 C823 -81(4) . . . . ?
Co8 N803 C818 C823 100.9(18) . . . . ?
C823 C818 C819 C820 0.0 . . . . ?
N803 C818 C819 C820 -170(2) . . . . ?
C818 C819 C820 C821 0.0 . . . . ?
C819 C820 C821 C822 0.0 . . . . ?
C819 C820 C821 N807 177(2) . . . . ?
C840 N807 C821 C822 -85(3) . . . . ?
C837 N807 C821 C822 102(2) . . . . ?
C840 N807 C821 C820 98(3) . . . . ?
C837 N807 C821 C820 -75(3) . . . . ?
C820 C821 C822 C823 0.0 . . . . ?
N807 C821 C822 C823 -177(2) . . . . ?
C821 C822 C823 C818 0.0 . . . . ?
C819 C818 C823 C822 0.0 . . . . ?
N803 C818 C823 C822 170(2) . . . . ?
C828 N804 C824 C825 2(6) . . . . ?
Co7 N804 C824 C825 171(3) . . . . ?
N804 C824 C825 C826 1(6) . . . . ?
C824 C825 C826 C827 5(7) . . . . ?
C825 C826 C827 C828 -12(6) . . . . ?
C824 N804 C828 C827 -9(6) . . . . ?
Co7 N804 C828 C827 -180(3) . . . . ?
C824 N804 C828 C829 -177(3) . . . . ?
Co7 N804 C828 C829 13(4) . . . . ?
C826 C827 C828 N804 14(6) . . . . ?
C826 C827 C828 C829 -179(3) . . . . ?
C830 N805 C829 C828 -173(3) . . . . ?
Co7 N805 C829 C828 6(4) . . . . ?
N804 C828 C829 N805 -13(5) . . . . ?
C827 C828 C829 N805 179(3) . . . . ?
C829 N805 C830 C831 60(3) . . . . ?
Co7 N805 C830 C831 -119.5(16) . . . . ?
C829 N805 C830 C835 -109(3) . . . . ?
Co7 N805 C830 C835 72(2) . . . . ?
C835 C830 C831 C832 0.0 . . . . ?
N805 C830 C831 C832 -169(2) . . . . ?
C830 C831 C832 C833 0.0 . . . . ?
C841 N808 C833 C832 121(3) . . . . ?
C838 N808 C833 C832 -43(3) . . . . ?
C841 N808 C833 C834 -63(3) . . . . ?
C838 N808 C833 C834 133(2) . . . . ?
C831 C832 C833 N808 176(2) . . . . ?
C831 C832 C833 C834 0.0 . . . . ?
N808 C833 C834 C835 -176(2) . . . . ?
C832 C833 C834 C835 0.0 . . . . ?
C833 C834 C835 C830 0.0 . . . . ?
C831 C830 C835 C834 0.0 . . . . ?
N805 C830 C835 C834 168(2) . . . . ?
C840 N809 C839 N811 6(5) . . . . ?
C840 N809 C839 N806 175(3) . . . . ?
C841 N811 C839 N809 -7(5) . . . . ?
C841 N811 C839 N806 -177(3) . . . . ?
C809 N806 C839 N809 11(4) . . . . ?
C836 N806 C839 N809 -173(3) . . . . ?
C809 N806 C839 N811 -178(2) . . . . ?
C836 N806 C839 N811 -2(4) . . . . ?
C821 N807 C840 N809 -174(2) . . . . ?
C837 N807 C840 N809 -1(5) . . . . ?
C821 N807 C840 N810 3(4) . . . . ?
C837 N807 C840 N810 175(3) . . . . ?
C839 N809 C840 N807 175(3) . . . . ?
C839 N809 C840 N810 -2(5) . . . . ?
C841 N810 C840 N807 -177(3) . . . . ?
C841 N810 C840 N809 0(4) . . . . ?
C839 N811 C841 N810 5(5) . . . . ?
C839 N811 C841 N808 -179(3) . . . . ?
C840 N810 C841 N811 -1(5) . . . . ?
C840 N810 C841 N808 -178(3) . . . . ?
C833 N808 C841 N811 9(5) . . . . ?
C838 N808 C841 N811 172(3) . . . . ?
C833 N808 C841 N810 -175(2) . . . . ?
C838 N808 C841 N810 -11(5) . . . . ?
C854 N850 C850 C851 2(4) . . . . ?
Co12 N850 C850 C851 177(2) . . . . ?
N850 C850 C851 C852 -6(5) . . . . ?
C850 C851 C852 C853 5(5) . . . . ?
C851 C852 C853 C854 -1(5) . . . . ?
C850 N850 C854 C853 3(4) . . . . ?
Co12 N850 C854 C853 -173(2) . . . . ?
C850 N850 C854 C855 179(2) . . . . ?
Co12 N850 C854 C855 3(3) . . . . ?
C852 C853 C854 N850 -3(5) . . . . ?
C852 C853 C854 C855 -179(3) . . . . ?
C856 N851 C855 C854 -178.4(19) . . . . ?
Co12 N851 C855 C854 -2(3) . . . . ?
N850 C854 C855 N851 -1(4) . . . . ?
C853 C854 C855 N851 175(2) . . . . ?
C855 N851 C856 C857 87(2) . . . . ?
Co12 N851 C856 C857 -89.5(16) . . . . ?
C855 N851 C856 C861 -89(2) . . . . ?
Co12 N851 C856 C861 94.8(16) . . . . ?
C861 C856 C857 C858 0.0 . . . . ?
N851 C856 C857 C858 -175.6(17) . . . . ?
C856 C857 C858 C859 0.0 . . . . ?
C889 N856 C859 C860 -83(2) . . . . ?
C886 N856 C859 C860 105.0(19) . . . . ?
C889 N856 C859 C858 101(2) . . . . ?
C886 N856 C859 C858 -71(2) . . . . ?
C857 C858 C859 N856 175.9(16) . . . . ?
C857 C858 C859 C860 0.0 . . . . ?
N856 C859 C860 C861 -175.9(16) . . . . ?
C858 C859 C860 C861 0.0 . . . . ?
C859 C860 C861 C856 0.0 . . . . ?
C857 C856 C861 C860 0.0 . . . . ?
N851 C856 C861 C860 175.9(16) . . . . ?
C866 N852 C862 C863 -2(4) . . . . ?
Co10 N852 C862 C863 174(2) . . . . ?
N852 C862 C863 C864 6(5) . . . . ?
C862 C863 C864 C865 -6(4) . . . . ?
C863 C864 C865 C866 1(4) . . . . ?
C862 N852 C866 C865 -3(4) . . . . ?
Co10 N852 C866 C865 -179.7(19) . . . . ?
C862 N852 C866 C867 -175(2) . . . . ?
Co10 N852 C866 C867 8(3) . . . . ?
C864 C865 C866 N852 4(4) . . . . ?
C864 C865 C866 C867 174(3) . . . . ?
C868 N853 C867 C866 -174.5(19) . . . . ?
Co10 N853 C867 C866 13(3) . . . . ?
N852 C866 C867 N853 -15(4) . . . . ?
C865 C866 C867 N853 174(3) . . . . ?
C867 N853 C868 C869 -132(2) . . . . ?
Co10 N853 C868 C869 40(2) . . . . ?
C867 N853 C868 C873 51(3) . . . . ?
Co10 N853 C868 C873 -137.4(12) . . . . ?
C873 C868 C869 C870 0.0 . . . . ?
N853 C868 C869 C870 -176.9(16) . . . . ?
C868 C869 C870 C871 0.0 . . . . ?
C869 C870 C871 C872 0.0 . . . . ?
C869 C870 C871 N857 177.2(15) . . . . ?
C890 N857 C871 C870 -36(3) . . . . ?
C887 N857 C871 C870 151.2(14) . . . . ?
C890 N857 C871 C872 141.7(18) . . . . ?
C887 N857 C871 C872 -32(2) . . . . ?
C870 C871 C872 C873 0.0 . . . . ?
N857 C871 C872 C873 -177.2(15) . . . . ?
C871 C872 C873 C868 0.0 . . . . ?
C869 C868 C873 C872 0.0 . . . . ?
N853 C868 C873 C872 177.0(15) . . . . ?
C878 N854 C874 C875 1(4) . . . . ?
Co11 N854 C874 C875 -178(2) . . . . ?
N854 C874 C875 C876 7(4) . . . . ?
C874 C875 C876 C877 -10(4) . . . . ?
C875 C876 C877 C878 7(4) . . . . ?
C874 N854 C878 C877 -5(4) . . . . ?
Co11 N854 C878 C877 174.0(19) . . . . ?
C874 N854 C878 C879 -179(2) . . . . ?
Co11 N854 C878 C879 -1(3) . . . . ?
C876 C877 C878 N854 1(4) . . . . ?
C876 C877 C878 C879 176(2) . . . . ?
C880 N855 C879 C878 178.7(18) . . . . ?
Co11 N855 C879 C878 9(3) . . . . ?
N854 C878 C879 N855 -6(3) . . . . ?
C877 C878 C879 N855 179(2) . . . . ?
C879 N855 C880 C881 137.5(16) . . . . ?
Co11 N855 C880 C881 -54.6(18) . . . . ?
C879 N855 C880 C885 -43(2) . . . . ?
Co11 N855 C880 C885 124.6(12) . . . . ?
N855 C880 C881 C882 179.2(15) . . . . ?
C885 C880 C881 C882 0.0 . . . . ?
C880 C881 C882 C883 0.0 . . . . ?
C881 C882 C883 C884 0.0 . . . . ?
C881 C882 C883 N858 178.5(14) . . . . ?
C891 N858 C883 C884 -116.6(18) . . . . ?
C888 N858 C883 C884 61(2) . . . . ?
C891 N858 C883 C882 65(2) . . . . ?
C888 N858 C883 C882 -117.7(17) . . . . ?
C882 C883 C884 C885 0.0 . . . . ?
N858 C883 C884 C885 -178.5(15) . . . . ?
C883 C884 C885 C880 0.0 . . . . ?
N855 C880 C885 C884 -179.1(15) . . . . ?
C881 C880 C885 C884 0.0 . . . . ?
C890 N859 C889 N861 -3(4) . . . . ?
C890 N859 C889 N856 178.4(19) . . . . ?
C891 N861 C889 N859 3(4) . . . . ?
C891 N861 C889 N856 -178.7(19) . . . . ?
C859 N856 C889 N859 8(3) . . . . ?
C886 N856 C889 N859 179(2) . . . . ?
C859 N856 C889 N861 -170.6(18) . . . . ?
C886 N856 C889 N861 1(3) . . . . ?
C871 N857 C890 N859 -176.6(17) . . . . ?
C887 N857 C890 N859 -3(3) . . . . ?
C871 N857 C890 N860 -3(3) . . . . ?
C887 N857 C890 N860 170.2(18) . . . . ?
C889 N859 C890 N857 180(2) . . . . ?
C889 N859 C890 N860 6(3) . . . . ?
C891 N860 C890 N857 178.1(19) . . . . ?
C891 N860 C890 N859 -9(3) . . . . ?
C889 N861 C891 N860 -6(3) . . . . ?
C889 N861 C891 N858 177.6(19) . . . . ?
C890 N860 C891 N861 9(3) . . . . ?
C890 N860 C891 N858 -174.7(17) . . . . ?
C883 N858 C891 N861 -1(3) . . . . ?
C888 N858 C891 N861 -178.5(19) . . . . ?
C883 N858 C891 N860 -177.9(18) . . . . ?
C888 N858 C891 N860 5(3) . . . . ?
S2 N1 S1 O2 24(2) . . . . ?
S2 N1 S1 O1 157.5(17) . . . . ?
S2 N1 S1 C1 -92.1(18) . . . . ?
S1 N1 S2 O4 29(2) . . . . ?
S1 N1 S2 O3 160.9(16) . . . . ?
S1 N1 S2 C2 -89.6(18) . . . . ?
O2 S1 C1 F1 -54(2) . . . . ?
O1 S1 C1 F1 179.5(16) . . . . ?
N1 S1 C1 F1 65.7(18) . . . . ?
O2 S1 C1 F2 73(2) . . . . ?
O1 S1 C1 F2 -53.6(19) . . . . ?
N1 S1 C1 F2 -167.5(17) . . . . ?
O2 S1 C1 F3 -165.9(18) . . . . ?
O1 S1 C1 F3 67.8(18) . . . . ?
N1 S1 C1 F3 -46.0(19) . . . . ?
O4 S2 C2 F6 -64(2) . . . . ?
O3 S2 C2 F6 174.2(17) . . . . ?
N1 S2 C2 F6 62.3(19) . . . . ?
O4 S2 C2 F4 63(2) . . . . ?
O3 S2 C2 F4 -59(2) . . . . ?
N1 S2 C2 F4 -170.6(19) . . . . ?
O4 S2 C2 F5 -177.4(19) . . . . ?
O3 S2 C2 F5 61(2) . . . . ?
N1 S2 C2 F5 -51(2) . . . . ?
S12 N11 S11 O11 -62(3) . . . . ?
S12 N11 S11 O12 79(3) . . . . ?
S12 N11 S11 C11 -176(2) . . . . ?
S11 N11 S12 O13 -169(3) . . . . ?
S11 N11 S12 O14 -34(4) . . . . ?
S11 N11 S12 C12 81(3) . . . . ?
S11 N11 S12 C12A 71(4) . . . . ?
O11 S11 C11 F11 63(3) . . . . ?
O12 S11 C11 F11 -67(3) . . . . ?
N11 S11 C11 F11 -176(3) . . . . ?
O11 S11 C11 F13 -165(2) . . . . ?
O12 S11 C11 F13 64(2) . . . . ?
N11 S11 C11 F13 -45(2) . . . . ?
O11 S11 C11 F12 -52(2) . . . . ?
O12 S11 C11 F12 177(2) . . . . ?
N11 S11 C11 F12 68(2) . . . . ?
O13 S12 C12 F14 32(4) . . . . ?
O14 S12 C12 F14 -118(4) . . . . ?
N11 S12 C12 F14 138(3) . . . . ?
O13 S12 C12 F16 146(3) . . . . ?
O14 S12 C12 F16 -5(3) . . . . ?
N11 S12 C12 F16 -108(2) . . . . ?
O13 S12 C12 F15 -87(3) . . . . ?
O14 S12 C12 F15 123(3) . . . . ?
N11 S12 C12 F15 20(2) . . . . ?
O13 S12 C12A F16A -83(6) . . . . ?
O14 S12 C12A F16A 146(6) . . . . ?
N11 S12 C12A F16A 38(6) . . . . ?
O13 S12 C12A F14A 42(6) . . . . ?
O14 S12 C12A F14A -89(6) . . . . ?
N11 S12 C12A F14A 163(6) . . . . ?
O13 S12 C12A F15A 157(6) . . . . ?
O14 S12 C12A F15A 25(6) . . . . ?
N11 S12 C12A F15A -82(6) . . . . ?
S22 N21 S21 O21 -25(3) . . . . ?
S22 N21 S21 O22 -153(2) . . . . ?
S22 N21 S21 C21 96(2) . . . . ?
S21 N21 S22 O23 96(2) . . . . ?
S21 N21 S22 O24 -49(3) . . . . ?
S21 N21 S22 C22 -153.9(19) . . . . ?
O21 S21 C21 F22 -67(2) . . . . ?
O22 S21 C21 F22 57(2) . . . . ?
N21 S21 C21 F22 167.3(19) . . . . ?
O21 S21 C21 F21 53(2) . . . . ?
O22 S21 C21 F21 178(2) . . . . ?
N21 S21 C21 F21 -72(2) . . . . ?
O21 S21 C21 F23 170.4(19) . . . . ?
O22 S21 C21 F23 -65(2) . . . . ?
N21 S21 C21 F23 45(2) . . . . ?
O23 S22 C22 F25 -61(3) . . . . ?
O24 S22 C22 F25 76(3) . . . . ?
N21 S22 C22 F25 -175(2) . . . . ?
O23 S22 C22 F24 178(2) . . . . ?
O24 S22 C22 F24 -45(3) . . . . ?
N21 S22 C22 F24 64(2) . . . . ?
O23 S22 C22 F26 63(3) . . . . ?
O24 S22 C22 F26 -160(2) . . . . ?
N21 S22 C22 F26 -50(2) . . . . ?
S32 N31 S31 O32 -4(4) . . . . ?
S32 N31 S31 O31 132(3) . . . . ?
S32 N31 S31 C31 -119(3) . . . . ?
S31 N31 S32 O34 -24(4) . . . . ?
S31 N31 S32 O33 -167(3) . . . . ?
S31 N31 S32 C32 88(3) . . . . ?
O32 S31 C31 F31 -41(3) . . . . ?
O31 S31 C31 F31 -175(3) . . . . ?
N31 S31 C31 F31 68(3) . . . . ?
O32 S31 C31 F32 85(3) . . . . ?
O31 S31 C31 F32 -49(3) . . . . ?
N31 S31 C31 F32 -166(2) . . . . ?
O32 S31 C31 F33 -158(3) . . . . ?
O31 S31 C31 F33 68(3) . . . . ?
N31 S31 C31 F33 -49(3) . . . . ?
O34 S32 C32 F34 64(4) . . . . ?
O33 S32 C32 F34 -167(3) . . . . ?
N31 S32 C32 F34 -58(3) . . . . ?
O34 S32 C32 F35 -54(3) . . . . ?
O33 S32 C32 F35 75(3) . . . . ?
N31 S32 C32 F35 -175(3) . . . . ?
O34 S32 C32 F36 -175(4) . . . . ?
O33 S32 C32 F36 -45(4) . . . . ?
N31 S32 C32 F36 64(3) . . . . ?
S42 N41 S41 O41 -18(3) . . . . ?
S42 N41 S41 O42 -156(2) . . . . ?
S42 N41 S41 C41 97(2) . . . . ?
S41 N41 S42 O43 -99(3) . . . . ?
S41 N41 S42 O44 129(3) . . . . ?
S41 N41 S42 C42 25(4) . . . . ?
O41 S41 C41 F42 -65(2) . . . . ?
O42 S41 C41 F42 63(2) . . . . ?
N41 S41 C41 F42 174(2) . . . . ?
O41 S41 C41 F43 178(2) . . . . ?
O42 S41 C41 F43 -54(2) . . . . ?
N41 S41 C41 F43 57(2) . . . . ?
O41 S41 C41 F41 59(3) . . . . ?
O42 S41 C41 F41 -172(2) . . . . ?
N41 S41 C41 F41 -62(2) . . . . ?
O43 S42 C42 F46 -180(2) . . . . ?
O44 S42 C42 F46 -55(2) . . . . ?
N41 S42 C42 F46 52(3) . . . . ?
O43 S42 C42 F44 47(3) . . . . ?
O44 S42 C42 F44 172(2) . . . . ?
N41 S42 C42 F44 -81(3) . . . . ?
O43 S42 C42 F45 -68(2) . . . . ?
O44 S42 C42 F45 57(2) . . . . ?
N41 S42 C42 F45 164(3) . . . . ?
S52 N51 S51 O52 10(4) . . . . ?
S52 N51 S51 O51 175(3) . . . . ?
S52 N51 S51 C51 -90(3) . . . . ?
S51 N51 S52 O53 20(4) . . . . ?
S51 N51 S52 O54 -112(3) . . . . ?
S51 N51 S52 C52 140(3) . . . . ?
O52 S51 C51 F53 -63(3) . . . . ?
O51 S51 C51 F53 157(2) . . . . ?
N51 S51 C51 F53 53(2) . . . . ?
O52 S51 C51 F52 -171(3) . . . . ?
O51 S51 C51 F52 49(2) . . . . ?
N51 S51 C51 F52 -55.4(19) . . . . ?
O52 S51 C51 F51 78(3) . . . . ?
O51 S51 C51 F51 -62(2) . . . . ?
N51 S51 C51 F51 -166(2) . . . . ?
O53 S52 C52 F56 24(3) . . . . ?
O54 S52 C52 F56 157(3) . . . . ?
N51 S52 C52 F56 -91(3) . . . . ?
O53 S52 C52 F54 139(3) . . . . ?
O54 S52 C52 F54 -87(3) . . . . ?
N51 S52 C52 F54 24(3) . . . . ?
O53 S52 C52 F55 -98(3) . . . . ?
O54 S52 C52 F55 36(3) . . . . ?
N51 S52 C52 F55 148(3) . . . . ?
S62 N61 S61 O61 26(2) . . . . ?
S62 N61 S61 O62 162.9(15) . . . . ?
S62 N61 S61 C61 -86.9(18) . . . . ?
S61 N61 S62 O63 18(2) . . . . ?
S61 N61 S62 O64 156.5(18) . . . . ?
S61 N61 S62 C62 -93.6(18) . . . . ?
O61 S61 C61 F63 -174(2) . . . . ?
O62 S61 C61 F63 58(2) . . . . ?
N61 S61 C61 F63 -52(2) . . . . ?
O61 S61 C61 F61 -50(2) . . . . ?
O62 S61 C61 F61 -178.8(18) . . . . ?
N61 S61 C61 F61 71.2(19) . . . . ?
O61 S61 C61 F62 66(2) . . . . ?
O62 S61 C61 F62 -62(2) . . . . ?
N61 S61 C61 F62 -172.1(17) . . . . ?
O63 S62 C62 F65 167(2) . . . . ?
O64 S62 C62 F65 47(3) . . . . ?
N61 S62 C62 F65 -66(3) . . . . ?
O63 S62 C62 F66 56(2) . . . . ?
O64 S62 C62 F66 -64(2) . . . . ?
N61 S62 C62 F66 -177(2) . . . . ?
O63 S62 C62 F64 -72(2) . . . . ?
O64 S62 C62 F64 167(2) . . . . ?
N61 S62 C62 F64 55(2) . . . . ?
S72 N71 S71 O71 134(4) . . . . ?
S72 N71 S71 O72 17(4) . . . . ?
S72 N71 S71 C71 -96(4) . . . . ?
S72 N71 S71 C71A -116(4) . . . . ?
S71 N71 S72 O74 18(5) . . . . ?
S71 N71 S72 O73 148(5) . . . . ?
S71 N71 S72 C72 -98(4) . . . . ?
O74 S72 C72 F74 -99(6) . . . . ?
O73 S72 C72 F74 137(6) . . . . ?
N71 S72 C72 F74 17(5) . . . . ?
O74 S72 C72 F76 137(5) . . . . ?
O73 S72 C72 F76 12(5) . . . . ?
N71 S72 C72 F76 -107(5) . . . . ?
O74 S72 C72 F75 26(6) . . . . ?
O73 S72 C72 F75 -99(5) . . . . ?
N71 S72 C72 F75 142(5) . . . . ?
O71 S71 C71 F71 84(2) . . . . ?
O72 S71 C71 F71 -158(2) . . . . ?
N71 S71 C71 F71 -44(3) . . . . ?
O71 S71 C71 F73 -160(3) . . . . ?
O72 S71 C71 F73 -42(3) . . . . ?
N71 S71 C71 F73 72(3) . . . . ?
O71 S71 C71 F72 -43(3) . . . . ?
O72 S71 C71 F72 75(3) . . . . ?
N71 S71 C71 F72 -171(2) . . . . ?
O71 S71 C71A F72A 134(3) . . . . ?
O72 S71 C71A F72A -98(4) . . . . ?
N71 S71 C71A F72A 23(3) . . . . ?
O71 S71 C71A F73A 26(3) . . . . ?
O72 S71 C71A F73A 154(3) . . . . ?
N71 S71 C71A F73A -85(3) . . . . ?
O71 S71 C71A F71A -103(4) . . . . ?
O72 S71 C71A F71A 25(4) . . . . ?
N71 S71 C71A F71A 146(3) . . . . ?

loop_
_platon_squeeze_void_nr
_platon_squeeze_void_average_x
_platon_squeeze_void_average_y
_platon_squeeze_void_average_z
_platon_squeeze_void_volume
_platon_squeeze_void_count_electrons
_platon_squeeze_void_content
1 0.016 -0.019 0.003 17347 4819 ' '
2 0.734 0.076 0.243 640 91 ' '
3 0.266 -0.076 0.757 639 91 ' '
4 0.384 0.269 0.461 6 -1 ' '
5 0.865 0.476 0.756 658 68 ' '
6 0.135 0.524 0.244 658 68 ' '
7 0.616 0.731 0.539 6 -1 ' '
